data_1529376
loop_
_publ_author_name
'Takahashi, Eri'
'Kamata, Keigo'
'Kikukawa, Yuji'
'Sato, Sota'
'Suzuki, Kosuke'
'Yamaguchi, Kazuya'
'Mizuno, Noritaka'

_publ_section_title
;
 Synthesis and oxidation catalysis of a Ti-substituted phosphotungstate,
 and identification of the active oxygen species
;
_journal_issue 10
_journal_name_full 'Catal. Sci. Technol.'
_journal_page_first 4778
_journal_paper_doi 10.1039/C5CY01031D
_journal_volume 5
_journal_year 2015
_chemical_formula_moiety 'O80 P2 Ti4 W20'
_chemical_formula_sum 'O80 P2 Ti4 W20'
_chemical_formula_weight 5210.54
_chemical_name_systematic
; 
 ? 
;
_space_group_IT_number 2
_symmetry_cell_setting triclinic
_symmetry_space_group_name_Hall '-P 1'
_symmetry_space_group_name_H-M 'P -1'
_atom_sites_solution_hydrogens none
_atom_sites_solution_primary iterative
_atom_sites_solution_secondary difmap
_audit_creation_method SHELXL-97
_audit_update_record
;
2015-06-11 deposited with the CCDC.
2015-08-06 downloaded from the CCDC.
;
_cell_angle_alpha 88.88(3)
_cell_angle_beta 85.12(3)
_cell_angle_gamma 79.80(3)
_cell_formula_units_Z 8
_cell_length_a 20.570(4)
_cell_length_b 34.716(7)
_cell_length_c 54.711(11)
_cell_measurement_reflns_used 32795
_cell_measurement_temperature 95(2)
_cell_volume 38312(14)
_computing_cell_refinement HKL2000
_computing_data_collection 'KEK uguis'
_computing_data_reduction HKL2000
_computing_molecular_graphics 'Yadokari-XG 2009 (Wakita Nemoto et al., 2009)'
_computing_publication_material 'Yadokari-XG 2009 (Wakita Nemoto et al., 2009)'
_computing_structure_refinement 'SHELXL-97 (Sheldrick, 1997)'
_computing_structure_solution 'SHELXS-97 (Sheldrick, 1990)'
_diffrn_ambient_temperature 95(2)
_diffrn_measured_fraction_theta_full 0.847
_diffrn_measured_fraction_theta_max 0.847
_diffrn_measurement_details
;
'1.00 degrees, 0.1 sec, detector distance 111.20 mm'
;
_diffrn_measurement_device_type 'PAD Pilatus 2M-F (Dectris)'
_diffrn_measurement_method 'oscillation method, w scans'
_diffrn_radiation_monochromator 'Si 111'
_diffrn_radiation_source 'KEK PF BL1A beamline'
_diffrn_radiation_type synchrotron
_diffrn_radiation_wavelength 0.95000
_diffrn_reflns_av_R_equivalents 0.1028
_diffrn_reflns_av_sigmaI/netI 0.1847
_diffrn_reflns_limit_h_max 17
_diffrn_reflns_limit_h_min -17
_diffrn_reflns_limit_k_max 31
_diffrn_reflns_limit_k_min -31
_diffrn_reflns_limit_l_max 43
_diffrn_reflns_limit_l_min -49
_diffrn_reflns_number 84195
_diffrn_reflns_theta_full 25.64
_diffrn_reflns_theta_max 25.64
_diffrn_reflns_theta_min 0.80
_exptl_absorpt_coefficient_mu 25.366
_exptl_absorpt_correction_T_max 0.1858
_exptl_absorpt_correction_T_min 0.0806
_exptl_absorpt_correction_type empirical
_exptl_absorpt_process_details 'HKL2000 DENZO SCALEPACK'
_exptl_crystal_colour 'pale yellow'
_exptl_crystal_density_diffrn 1.807
_exptl_crystal_density_method 'not measured'
_exptl_crystal_description plate
_exptl_crystal_F_000 17904
_exptl_crystal_size_max 0.20
_exptl_crystal_size_mid 0.10
_exptl_crystal_size_min 0.10
_platon_squeeze_details
;
;
_refine_diff_density_max 1.666
_refine_diff_density_min -1.973
_refine_diff_density_rms 0.262
_refine_ls_extinction_method none
_refine_ls_goodness_of_fit_ref 0.959
_refine_ls_hydrogen_treatment none
_refine_ls_matrix_type full
_refine_ls_number_parameters 3817
_refine_ls_number_reflns 51400
_refine_ls_number_restraints 3741
_refine_ls_restrained_S_all 0.956
_refine_ls_R_factor_all 0.1414
_refine_ls_R_factor_gt 0.0999
_refine_ls_shift/su_max 0.001
_refine_ls_shift/su_mean 0.000
_refine_ls_structure_factor_coef Fsqd
_refine_ls_weighting_details 'calc w=1/[\s^2^(Fo^2^)+(0.1023P)^2^] where P=(Fo^2^+2Fc^2^)/3'
_refine_ls_weighting_scheme calc
_refine_ls_wR_factor_gt 0.2311
_refine_ls_wR_factor_ref 0.2470
_reflns_number_gt 25506
_reflns_number_total 51400
_reflns_threshold_expression >2sigma(I)
_cod_data_source_file c5cy01031d2.cif
_cod_data_source_block II
_cod_depositor_comments 'Adding full bibliography for 1529375--1529376.cif.'
_cod_original_cell_volume 38312(13)
_cod_database_code 1529376

loop_
_symmetry_equiv_pos_as_xyz
'x, y, z'
'-x, -y, -z'

loop_
_atom_site_label
_atom_site_type_symbol
_atom_site_fract_x
_atom_site_fract_y
_atom_site_fract_z
_atom_site_U_iso_or_equiv
_atom_site_adp_type
_atom_site_occupancy
_atom_site_symmetry_multiplicity
_atom_site_calc_flag
_atom_site_refinement_flags
P1 P 0.7743(7) 0.7169(4) 0.1192(3) 0.074(4) Uani 1 1 d DU
Ti1 Ti 0.8741(5) 0.6000(3) 0.1332(2) 0.104(3) Uani 1 1 d DU
Ti2 Ti 0.9441(5) 0.6461(3) 0.0858(2) 0.099(3) Uani 1 1 d DU
W1 W 0.79482(13) 0.67096(8) 0.17666(5) 0.0945(9) Uani 1 1 d U
W2 W 0.70430(12) 0.63464(7) 0.13785(6) 0.0900(9) Uani 1 1 d U
W3 W 0.92010(13) 0.75004(8) 0.09664(6) 0.0998(9) Uani 1 1 d U
W4 W 0.83053(12) 0.71455(7) 0.05685(5) 0.0902(9) Uani 1 1 d DU
W5 W 0.86673(15) 0.75865(8) 0.16181(6) 0.1084(10) Uani 1 1 d DU
W6 W 0.67458(12) 0.68190(8) 0.07797(5) 0.0933(9) Uani 1 1 d U
W7 W 0.70265(15) 0.77090(8) 0.17149(6) 0.1089(10) Uani 1 1 d DU
W8 W 0.60093(12) 0.73087(7) 0.12779(5) 0.0944(9) Uani 1 1 d U
W9 W 0.77585(15) 0.81823(7) 0.12447(6) 0.1073(10) Uani 1 1 d DU
W10 W 0.67572(13) 0.77783(8) 0.08072(5) 0.1017(10) Uani 1 1 d U
O1 O 0.8543(17) 0.6297(10) 0.1673(7) 0.105(7) Uani 1 1 d U
O2 O 0.7893(16) 0.5995(8) 0.1329(6) 0.087(7) Uani 1 1 d U
O3 O 0.9649(15) 0.6941(9) 0.0918(7) 0.090(7) Uani 1 1 d U
O4 O 0.8932(15) 0.6676(9) 0.0606(6) 0.088(7) Uani 1 1 d U
O5 O 0.7869(14) 0.6755(7) 0.1322(6) 0.071(8) Uani 1 1 d DU
O6 O 0.8366(12) 0.7183(9) 0.1015(6) 0.091(7) Uani 1 1 d DU
O7 O 0.8064(14) 0.6599(8) 0.2060(6) 0.072(7) Uani 1 1 d U
O8 O 0.7251(16) 0.6414(8) 0.1703(7) 0.089(7) Uani 1 1 d U
O9 O 0.6557(15) 0.5983(9) 0.1440(6) 0.084(8) Uani 1 1 d U
O10 O 0.8620(15) 0.7044(5) 0.1676(6) 0.084(7) Uani 1 1 d DU
O11 O 0.7046(14) 0.6323(8) 0.1024(6) 0.080(7) Uani 1 1 d U
O12 O 0.9189(16) 0.7453(9) 0.1302(7) 0.097(7) Uani 1 1 d U
O13 O 0.7610(16) 0.6824(10) 0.0648(7) 0.101(7) Uani 1 1 d U
O14 O 0.9953(16) 0.7802(10) 0.0889(7) 0.105(8) Uani 1 1 d U
O15 O 0.8921(14) 0.7499(8) 0.0657(6) 0.088(7) Uani 1 1 d DU
O16 O 0.8329(15) 0.7171(9) 0.0263(7) 0.085(8) Uani 1 1 d U
O17 O 0.9354(13) 0.7671(9) 0.1774(7) 0.105(9) Uani 1 1 d DU
O18 O 0.6487(17) 0.6477(10) 0.0571(7) 0.111(9) Uani 1 1 d U
O19 O 0.7791(13) 0.7512(7) 0.1373(5) 0.068(7) Uani 1 1 d DU
O20 O 0.7057(11) 0.7250(8) 0.1066(5) 0.066(7) Uani 1 1 d DU
O21 O 0.7211(16) 0.7192(8) 0.1795(6) 0.086(7) Uani 1 1 d DU
O22 O 0.6328(16) 0.6827(9) 0.1407(7) 0.097(7) Uani 1 1 d U
O23 O 0.8446(16) 0.7876(9) 0.1018(7) 0.091(7) Uani 1 1 d U
O24 O 0.7458(16) 0.7510(10) 0.0577(7) 0.103(6) Uani 1 1 d U
O25 O 0.7885(18) 0.7764(10) 0.1828(7) 0.109(7) Uani 1 1 d U
O26 O 0.5985(15) 0.7033(10) 0.0978(7) 0.096(7) Uani 1 1 d U
O27 O 0.8320(18) 0.8117(6) 0.1510(7) 0.112(7) Uani 1 1 d DU
O28 O 0.6602(15) 0.7337(9) 0.0719(7) 0.090(6) Uani 1 1 d U
O29 O 0.6337(16) 0.7589(9) 0.1518(6) 0.088(7) Uani 1 1 d U
O30 O 0.7151(14) 0.8124(9) 0.1021(6) 0.096(7) Uani 1 1 d DU
O31 O 0.7081(15) 0.8180(8) 0.1521(5) 0.102(7) Uani 1 1 d DU
O32 O 0.5958(15) 0.7750(10) 0.1041(7) 0.101(7) Uani 1 1 d U
O33 O 0.6475(17) 0.7936(9) 0.1977(5) 0.121(9) Uani 1 1 d DU
O34 O 0.5127(13) 0.7436(8) 0.1391(6) 0.075(8) Uani 1 1 d U
O35 O 0.7742(18) 0.8678(5) 0.1239(7) 0.111(9) Uani 1 1 d DU
O36 O 0.6422(14) 0.8174(8) 0.0628(6) 0.089(8) Uani 1 1 d U
P2 P 1.2082(7) 0.4949(4) 0.1227(3) 0.072(4) Uani 1 1 d DU
Ti3 Ti 1.0015(5) 0.5356(3) 0.1335(2) 0.098(3) Uani 1 1 d DU
Ti4 Ti 1.0698(5) 0.5808(3) 0.0865(2) 0.105(3) Uani 1 1 d DU
W11 W 1.08478(11) 0.44057(7) 0.14196(5) 0.0814(8) Uani 1 1 d U
W12 W 1.11448(12) 0.50936(7) 0.17892(5) 0.0854(8) Uani 1 1 d DU
W13 W 1.20715(12) 0.51824(7) 0.05906(5) 0.0862(8) Uani 1 1 d DU
W14 W 1.24026(12) 0.58554(7) 0.09740(5) 0.0888(9) Uani 1 1 d DU
W15 W 1.17840(12) 0.42291(7) 0.08207(5) 0.0828(8) Uani 1 1 d DU
W16 W 1.24731(12) 0.56604(7) 0.16275(5) 0.0861(8) Uani 1 1 d U
W17 W 1.26171(11) 0.39519(6) 0.13103(5) 0.0776(8) Uani 1 1 d DU
W18 W 1.29503(12) 0.47044(7) 0.17380(5) 0.0894(9) Uani 1 1 d DU
W19 W 1.33247(11) 0.44104(7) 0.08317(5) 0.0818(8) Uani 1 1 d DU
W20 W 1.36897(12) 0.51501(7) 0.12587(5) 0.0893(9) Uani 1 1 d U
O37 O 1.0122(13) 0.4819(8) 0.1361(6) 0.066(6) Uani 1 1 d U
O38 O 1.0387(12) 0.5335(9) 0.1652(6) 0.093(7) Uani 1 1 d DU
O39 O 1.1187(15) 0.5459(9) 0.0611(6) 0.083(7) Uani 1 1 d U
O40 O 1.1440(10) 0.5996(9) 0.0931(6) 0.088(7) Uani 1 1 d DU
O41 O 1.1457(13) 0.4918(8) 0.1384(5) 0.083(8) Uani 1 1 d DU
O42 O 1.1981(16) 0.5294(8) 0.1044(5) 0.094(9) Uani 1 1 d DU
O43 O 1.0346(14) 0.4055(8) 0.1477(6) 0.082(8) Uani 1 1 d U
O44 O 1.0795(13) 0.4582(8) 0.1706(6) 0.077(7) Uani 1 1 d U
O45 O 1.0935(14) 0.5198(8) 0.2090(3) 0.070(7) Uani 1 1 d DU
O46 O 1.1101(13) 0.4416(8) 0.1060(6) 0.070(6) Uani 1 1 d U
O47 O 1.1688(15) 0.5475(8) 0.1727(6) 0.078(7) Uani 1 1 d U
O48 O 1.1625(13) 0.4741(5) 0.0691(6) 0.095(7) Uani 1 1 d DU
O49 O 1.2309(15) 0.6002(9) 0.1332(6) 0.090(7) Uani 1 1 d U
O50 O 1.2258(12) 0.5226(7) 0.0279(5) 0.056(7) Uani 1 1 d U
O51 O 1.2401(15) 0.5640(8) 0.0647(4) 0.083(7) Uani 1 1 d DU
O52 O 1.2691(15) 0.6287(9) 0.0911(7) 0.089(8) Uani 1 1 d U
O53 O 1.1518(16) 0.3926(8) 0.0594(5) 0.092(8) Uani 1 1 d DU
O54 O 1.2367(16) 0.6065(9) 0.1794(7) 0.095(8) Uani 1 1 d U
O55 O 1.2342(14) 0.4564(7) 0.1073(5) 0.072(8) Uani 1 1 d DU
O56 O 1.2626(13) 0.5097(8) 0.1392(5) 0.077(8) Uani 1 1 d DU
O57 O 1.1714(14) 0.4003(9) 0.1438(6) 0.081(7) Uani 1 1 d U
O58 O 1.2021(7) 0.4785(8) 0.1805(6) 0.082(7) Uani 1 1 d DU
O59 O 1.2946(10) 0.4852(8) 0.0622(6) 0.070(6) Uani 1 1 d DU
O60 O 1.3202(14) 0.5512(9) 0.1019(6) 0.081(7) Uani 1 1 d U
O61 O 1.2260(14) 0.3786(8) 0.1016(6) 0.071(6) Uani 1 1 d U
O62 O 1.2885(15) 0.5232(8) 0.1823(6) 0.082(7) Uani 1 1 d U
O63 O 1.2727(15) 0.4177(9) 0.0677(7) 0.091(7) Uani 1 1 d U
O64 O 1.3382(15) 0.5540(9) 0.1472(6) 0.088(7) Uani 1 1 d U
O65 O 1.2993(15) 0.4259(9) 0.1539(6) 0.082(7) Uani 1 1 d U
O66 O 1.3692(15) 0.4773(9) 0.1017(6) 0.082(7) Uani 1 1 d U
O67 O 1.3391(10) 0.3993(7) 0.1073(4) 0.072(6) Uani 1 1 d DU
O68 O 1.3752(10) 0.4809(9) 0.1550(5) 0.081(7) Uani 1 1 d DU
O69 O 1.2863(14) 0.3463(5) 0.1414(6) 0.078(8) Uani 1 1 d DU
O70 O 1.3297(13) 0.4477(9) 0.2005(6) 0.073(8) Uani 1 1 d U
O71 O 1.3990(14) 0.4228(8) 0.0611(6) 0.077(8) Uani 1 1 d U
O72 O 1.4552(14) 0.5213(10) 0.1202(7) 0.092(8) Uani 1 1 d U
O73 O 0.8858(18) 0.6432(7) 0.1135(5) 0.135(10) Uani 1 1 d DU
O74 O 0.8900(16) 0.6108(8) 0.0991(4) 0.112(7) Uani 1 1 d DU
O75 O 1.0719(12) 0.5382(8) 0.1087(5) 0.106(5) Uani 1 1 d DU
O76 O 1.0135(14) 0.5440(8) 0.0982(4) 0.101(5) Uani 1 1 d DU
O80 O 0.9932(12) 0.5991(8) 0.0655(6) 0.111(5) Uani 1 1 d DU
O81 O 1.0300(11) 0.6270(8) 0.0663(7) 0.123(7) Uani 1 1 d DU
O78 O 0.9064(16) 0.5374(10) 0.1307(7) 0.100(5) Uani 1 1 d DU
O79 O 0.9165(16) 0.5564(10) 0.1535(7) 0.099(6) Uani 1 1 d DU
P3 P 0.7681(6) 0.2281(4) 0.3803(3) 0.066(3) Uani 1 1 d DU
Ti5 Ti 0.8672(5) 0.1111(3) 0.3752(2) 0.102(3) Uani 1 1 d DU
Ti6 Ti 0.9213(5) 0.1611(3) 0.4178(2) 0.108(3) Uani 1 1 d DU
W21 W 0.70138(12) 0.14396(6) 0.36785(6) 0.0865(9) Uani 1 1 d DU
W22 W 0.80944(13) 0.17276(8) 0.32589(6) 0.0990(9) Uani 1 1 d U
W23 W 0.79666(13) 0.23272(7) 0.44217(6) 0.0887(9) Uani 1 1 d U
W24 W 0.90268(13) 0.26194(7) 0.39986(6) 0.0993(10) Uani 1 1 d U
W25 W 0.64806(12) 0.19862(7) 0.42498(5) 0.0900(9) Uani 1 1 d DU
W26 W 0.87726(14) 0.26103(8) 0.33409(6) 0.1031(10) Uani 1 1 d DU
W27 W 0.59639(12) 0.24149(7) 0.37293(5) 0.0872(9) Uani 1 1 d DU
W28 W 0.71630(13) 0.27376(8) 0.32545(6) 0.1035(10) Uani 1 1 d DU
W29 W 0.65224(13) 0.29381(7) 0.41628(5) 0.0891(9) Uani 1 1 d U
W30 W 0.77197(14) 0.32679(7) 0.36863(6) 0.1014(10) Uani 1 1 d DU
O101 O 0.7815(14) 0.1047(9) 0.3725(7) 0.090(7) Uani 1 1 d U
O102 O 0.8663(15) 0.1379(9) 0.3430(7) 0.098(7) Uani 1 1 d U
O103 O 0.8669(17) 0.1865(9) 0.4389(7) 0.101(7) Uani 1 1 d U
O104 O 0.9452(15) 0.2053(7) 0.4033(6) 0.090(7) Uani 1 1 d DU
O105 O 0.7731(14) 0.1907(7) 0.3650(5) 0.073(8) Uani 1 1 d DU
O106 O 0.8165(12) 0.2283(8) 0.4005(4) 0.057(7) Uani 1 1 d DU
O107 O 0.6465(13) 0.1086(7) 0.3666(7) 0.088(8) Uani 1 1 d DU
O108 O 0.7424(15) 0.1476(9) 0.3344(4) 0.093(7) Uani 1 1 d DU
O109 O 0.8387(15) 0.1668(10) 0.2890(7) 0.105(9) Uani 1 1 d U
O110 O 0.6867(14) 0.1599(8) 0.3989(6) 0.078(7) Uani 1 1 d U
O111 O 0.8697(14) 0.2083(9) 0.3292(6) 0.081(7) Uani 1 1 d U
O112 O 0.7244(15) 0.1977(8) 0.4388(6) 0.088(7) Uani 1 1 d U
O113 O 0.9106(16) 0.2504(9) 0.3661(5) 0.097(7) Uani 1 1 d DU
O114 O 0.7995(15) 0.2354(9) 0.4698(7) 0.085(8) Uani 1 1 d U
O115 O 0.8721(17) 0.2619(9) 0.4320(7) 0.098(7) Uani 1 1 d U
O116 O 0.9663(15) 0.2919(9) 0.4007(7) 0.093(8) Uani 1 1 d U
O117 O 0.5962(17) 0.1725(10) 0.4420(7) 0.108(9) Uani 1 1 d U
O118 O 0.9464(17) 0.2715(11) 0.3155(8) 0.117(9) Uani 1 1 d U
O119 O 0.6932(11) 0.2386(7) 0.3923(5) 0.071(8) Uani 1 1 d DU
O120 O 0.7722(11) 0.2607(8) 0.3592(5) 0.074(6) Uani 1 1 d DU
O121 O 0.6372(13) 0.1907(6) 0.3609(6) 0.092(7) Uani 1 1 d DU
O122 O 0.7416(15) 0.2189(8) 0.3211(6) 0.082(7) Uani 1 1 d U
O123 O 0.7330(16) 0.2801(8) 0.4297(6) 0.086(7) Uani 1 1 d U
O124 O 0.8308(16) 0.3011(8) 0.3926(6) 0.101(7) Uani 1 1 d DU
O125 O 0.5771(16) 0.2068(10) 0.3979(7) 0.103(7) Uani 1 1 d U
O126 O 0.8067(15) 0.2693(10) 0.3120(6) 0.117(7) Uani 1 1 d DU
O127 O 0.6294(15) 0.2517(8) 0.4329(6) 0.077(6) Uani 1 1 d U
O128 O 0.8489(17) 0.3170(9) 0.3432(7) 0.106(7) Uani 1 1 d U
O129 O 0.6472(12) 0.2626(8) 0.3464(5) 0.090(7) Uani 1 1 d DU
O130 O 0.6991(16) 0.3240(9) 0.3932(7) 0.094(7) Uani 1 1 d U
O131 O 0.5828(15) 0.2904(8) 0.3920(6) 0.081(7) Uani 1 1 d U
O132 O 0.7367(17) 0.3192(7) 0.3384(7) 0.098(7) Uani 1 1 d DU
O133 O 0.5144(14) 0.2482(10) 0.3654(7) 0.104(9) Uani 1 1 d U
O134 O 0.6676(16) 0.2948(11) 0.3032(6) 0.126(9) Uani 1 1 d DU
O135 O 0.6159(13) 0.3382(7) 0.4330(6) 0.067(7) Uani 1 1 d U
O136 O 0.7757(17) 0.3763(8) 0.3757(7) 0.103(8) Uani 1 1 d U
P4 P 1.2020(6) 0.0098(3) 0.3858(2) 0.053(3) Uani 1 1 d DU
Ti7 Ti 0.9984(5) 0.0481(3) 0.3761(2) 0.096(3) Uani 1 1 d DU
Ti8 Ti 1.0524(5) 0.0975(3) 0.4182(2) 0.096(3) Uani 1 1 d DU
W31 W 1.12886(12) 0.01731(7) 0.32927(5) 0.0853(8) Uani 1 1 d U
W32 W 1.08570(11) -0.04777(6) 0.37077(5) 0.0776(8) Uani 1 1 d U
W33 W 1.22543(12) 0.10140(6) 0.40419(5) 0.0833(8) Uani 1 1 d U
W34 W 1.17903(12) 0.03977(7) 0.44730(5) 0.0826(8) Uani 1 1 d DU
W35 W 1.25886(12) 0.07386(7) 0.33967(5) 0.0868(8) Uani 1 1 d DU
W36 W 1.15491(11) -0.05802(7) 0.43045(5) 0.0821(8) Uani 1 1 d DU
W37 W 1.30757(12) -0.02291(7) 0.33279(5) 0.0847(8) Uani 1 1 d DU
W38 W 1.25697(11) -0.09186(6) 0.38167(5) 0.0784(8) Uani 1 1 d DU
W39 W 1.36641(11) 0.02634(7) 0.37701(5) 0.0810(8) Uani 1 1 d DU
W40 W 1.31143(11) -0.04122(7) 0.42605(5) 0.0790(8) Uani 1 1 d U
O137 O 1.0501(14) 0.0415(9) 0.3450(6) 0.084(7) Uani 1 1 d U
O138 O 1.0092(13) -0.0076(8) 0.3750(6) 0.069(6) Uani 1 1 d U
O139 O 1.1289(14) 0.1222(8) 0.4100(6) 0.073(6) Uani 1 1 d U
O140 O 1.0943(10) 0.0681(8) 0.4445(6) 0.071(6) Uani 1 1 d DU
O141 O 1.1418(11) 0.0070(7) 0.3725(5) 0.057(7) Uani 1 1 d DU
O142 O 1.1805(16) 0.0495(7) 0.4014(6) 0.086(7) Uani 1 1 d DU
O143 O 1.1268(18) 0.0140(10) 0.2950(7) 0.119(9) Uani 1 1 d U
O144 O 1.0965(12) -0.0284(7) 0.3366(5) 0.052(6) Uani 1 1 d U
O145 O 1.0474(11) -0.0867(7) 0.3694(5) 0.054(7) Uani 1 1 d U
O146 O 1.1777(13) 0.0546(7) 0.3334(6) 0.068(6) Uani 1 1 d U
O147 O 1.0910(14) -0.0477(8) 0.4066(7) 0.086(7) Uani 1 1 d U
O148 O 1.2232(14) 0.1041(8) 0.3698(6) 0.083(7) Uani 1 1 d U
O149 O 1.1422(14) -0.0052(6) 0.4434(6) 0.088(7) Uani 1 1 d DU
O150 O 1.2583(17) 0.1427(9) 0.4038(7) 0.108(9) Uani 1 1 d U
O151 O 1.2209(13) 0.0812(7) 0.4387(6) 0.090(7) Uani 1 1 d DU
O152 O 1.1860(14) 0.0413(8) 0.4778(3) 0.073(8) Uani 1 1 d DU
O153 O 1.2515(15) 0.1150(7) 0.3204(5) 0.092(8) Uani 1 1 d DU
O154 O 1.1121(14) -0.0864(8) 0.4505(6) 0.104(9) Uani 1 1 d DU
O155 O 1.2587(11) 0.0172(7) 0.3652(4) 0.046(6) Uani 1 1 d DU
O156 O 1.2193(13) -0.0297(7) 0.4006(5) 0.061(7) Uani 1 1 d DU
O157 O 1.2174(15) -0.0255(9) 0.3263(6) 0.091(7) Uani 1 1 d U
O158 O 1.1754(13) -0.0803(8) 0.3672(6) 0.073(6) Uani 1 1 d U
O159 O 1.3144(14) 0.0692(8) 0.3968(6) 0.088(7) Uani 1 1 d DU
O160 O 1.2665(12) 0.0067(7) 0.4417(5) 0.062(6) Uani 1 1 d U
O161 O 1.3021(14) 0.0285(7) 0.3203(6) 0.082(7) Uani 1 1 d DU
O162 O 1.2082(13) -0.0973(8) 0.4087(6) 0.070(6) Uani 1 1 d U
O163 O 1.3418(11) 0.0705(7) 0.3546(5) 0.082(7) Uani 1 1 d DU
O164 O 1.2420(14) -0.0682(9) 0.4419(6) 0.084(7) Uani 1 1 d U
O165 O 1.3003(15) -0.0654(7) 0.3519(6) 0.095(7) Uani 1 1 d DU
O166 O 1.3546(14) -0.0089(8) 0.4039(6) 0.077(6) Uani 1 1 d U
O167 O 1.3810(12) -0.0079(9) 0.3496(6) 0.081(7) Uani 1 1 d DU
O168 O 1.3194(14) -0.0865(8) 0.4024(6) 0.069(6) Uani 1 1 d U
O169 O 1.3472(13) -0.0467(9) 0.3058(6) 0.071(8) Uani 1 1 d U
O170 O 1.2876(14) -0.1434(5) 0.3753(6) 0.086(8) Uani 1 1 d DU
O171 O 1.4506(9) 0.0308(7) 0.3798(6) 0.067(7) Uani 1 1 d DU
O172 O 1.3753(15) -0.0557(10) 0.4403(7) 0.107(9) Uani 1 1 d U
O173 O 1.0708(15) 0.0591(9) 0.3936(5) 0.109(5) Uani 1 1 d DU
O174 O 1.0112(16) 0.0543(10) 0.4111(7) 0.101(5) Uani 1 1 d DU
O175 O 0.8699(19) 0.1216(12) 0.4094(9) 0.139(10) Uani 1 1 d DU
O176 O 0.8230(16) 0.1502(12) 0.4065(7) 0.146(11) Uani 1 1 d DU
O177 O 0.8922(13) 0.0505(8) 0.3841(7) 0.112(6) Uani 1 1 d DU
O178 O 0.9030(15) 0.0556(9) 0.3589(7) 0.125(8) Uani 1 1 d DU
O180 O 0.9822(14) 0.1303(9) 0.4352(7) 0.106(6) Uani 1 1 d DU
O181 O 1.0185(12) 0.1559(8) 0.4304(7) 0.111(6) Uani 1 1 d DU
P5 P -0.2002(7) 0.2310(4) 0.1060(3) 0.076(4) Uani 1 1 d DU
Ti9 Ti -0.0470(6) 0.1489(3) 0.0685(2) 0.115(4) Uani 1 1 d DU
Ti10 Ti -0.0009(6) 0.1927(3) 0.1152(2) 0.117(4) Uani 1 1 d DU
W41 W -0.21249(13) 0.14126(8) 0.08094(6) 0.1049(10) Uani 1 1 d DU
W42 W -0.17320(13) 0.21017(9) 0.04151(6) 0.1042(10) Uani 1 1 d DU
W43 W -0.13228(13) 0.21923(9) 0.16139(6) 0.1083(10) Uani 1 1 d DU
W44 W -0.08657(12) 0.28767(7) 0.12367(6) 0.1020(10) Uani 1 1 d DU
W45 W -0.25340(15) 0.16032(8) 0.14667(6) 0.1157(11) Uani 1 1 d DU
W46 W -0.15668(13) 0.30561(8) 0.06448(6) 0.1035(10) Uani 1 1 d DU
W47 W -0.36132(14) 0.20921(9) 0.10962(6) 0.1145(11) Uani 1 1 d DU
W48 W -0.31046(12) 0.28671(8) 0.06716(6) 0.0977(9) Uani 1 1 d U
W49 W -0.31209(14) 0.25546(8) 0.15744(6) 0.1085(10) Uani 1 1 d DU
W50 W -0.25961(12) 0.33149(8) 0.11487(6) 0.0986(9) Uani 1 1 d DU
O201 O -0.1207(16) 0.1261(10) 0.0735(7) 0.103(7) Uani 1 1 d U
O202 O -0.0894(11) 0.1837(8) 0.0440(6) 0.083(7) Uani 1 1 d DU
O203 O -0.0473(16) 0.1879(10) 0.1452(7) 0.105(7) Uani 1 1 d U
O204 O -0.0118(12) 0.2526(8) 0.1163(7) 0.108(7) Uani 1 1 d DU
O205 O -0.1849(15) 0.2051(8) 0.0836(5) 0.080(8) Uani 1 1 d DU
O206 O -0.1428(13) 0.2381(8) 0.1196(6) 0.073(8) Uani 1 1 d DU
O207 O -0.2369(16) 0.0956(6) 0.0759(7) 0.099(8) Uani 1 1 d DU
O208 O -0.1982(17) 0.1617(7) 0.0496(7) 0.119(7) Uani 1 1 d DU
O209 O -0.1679(17) 0.2178(10) 0.0102(3) 0.101(9) Uani 1 1 d DU
O210 O -0.2166(16) 0.1368(9) 0.1169(3) 0.114(7) Uani 1 1 d DU
O211 O -0.1447(15) 0.2571(7) 0.0488(7) 0.101(7) Uani 1 1 d DU
O212 O -0.1720(12) 0.1755(9) 0.1556(6) 0.095(7) Uani 1 1 d DU
O213 O -0.1044(16) 0.2950(9) 0.0898(7) 0.095(7) Uani 1 1 d U
O214 O -0.1157(18) 0.2075(11) 0.1905(4) 0.122(9) Uani 1 1 d DU
O215 O -0.0984(13) 0.2692(7) 0.1568(7) 0.093(7) Uani 1 1 d DU
O216 O -0.0384(16) 0.3260(8) 0.1231(8) 0.139(10) Uani 1 1 d DU
O217 O -0.2685(17) 0.1165(7) 0.1615(7) 0.107(9) Uani 1 1 d DU
O218 O -0.1043(14) 0.3298(9) 0.0450(6) 0.111(9) Uani 1 1 d DU
O219 O -0.2555(8) 0.2198(4) 0.1223(3) 0.097(9) Uani 1 1 d DU
O220 O -0.2229(11) 0.2724(7) 0.0945(5) 0.077(6) Uani 1 1 d DU
O221 O -0.3031(10) 0.1773(7) 0.0863(3) 0.075(6) Uani 1 1 d DU
O222 O -0.2579(15) 0.2420(9) 0.0479(7) 0.093(7) Uani 1 1 d U
O223 O -0.2246(17) 0.2551(11) 0.1663(7) 0.118(7) Uani 1 1 d U
O224 O -0.1814(11) 0.3152(8) 0.1289(6) 0.076(7) Uani 1 1 d DU
O225 O -0.3417(13) 0.1674(10) 0.1334(7) 0.131(8) Uani 1 1 d DU
O226 O -0.2435(15) 0.3135(10) 0.0524(7) 0.098(7) Uani 1 1 d U
O227 O -0.3041(14) 0.2015(5) 0.1676(5) 0.099(7) Uani 1 1 d DU
O228 O -0.2086(16) 0.3454(10) 0.0882(7) 0.100(7) Uani 1 1 d U
O229 O -0.3490(15) 0.2557(9) 0.0904(7) 0.089(7) Uani 1 1 d U
O230 O -0.2866(16) 0.2991(8) 0.1385(6) 0.111(7) Uani 1 1 d DU
O231 O -0.3777(17) 0.2465(9) 0.1364(5) 0.112(7) Uani 1 1 d DU
O232 O -0.3283(13) 0.3272(9) 0.0922(6) 0.094(7) Uani 1 1 d DU
O233 O -0.4406(12) 0.2017(10) 0.1034(8) 0.123(9) Uani 1 1 d DU
O234 O -0.3775(16) 0.3099(10) 0.0520(7) 0.107(9) Uani 1 1 d U
O235 O -0.3547(17) 0.2785(10) 0.1828(7) 0.106(9) Uani 1 1 d U
O236 O -0.2892(16) 0.3785(10) 0.1279(7) 0.109(9) Uani 1 1 d U
P6 P 0.2446(6) 0.0195(4) 0.1019(3) 0.070(4) Uani 1 1 d DU
Ti11 Ti 0.0872(6) 0.0879(3) 0.0666(2) 0.115(3) Uani 1 1 d DU
Ti12 Ti 0.1331(6) 0.1324(3) 0.1137(3) 0.123(3) Uani 1 1 d DU
W51 W 0.22198(13) 0.02561(8) 0.03836(5) 0.0974(9) Uani 1 1 d DU
W52 W 0.11628(13) -0.01513(8) 0.07571(6) 0.1058(10) Uani 1 1 d DU
W53 W 0.30005(13) 0.10262(7) 0.12212(6) 0.1022(10) Uani 1 1 d DU
W54 W 0.19379(14) 0.06078(8) 0.15828(6) 0.1072(10) Uani 1 1 d DU
W55 W 0.36160(12) 0.06094(7) 0.06173(6) 0.0978(9) Uani 1 1 d DU
W56 W 0.13642(14) -0.02724(8) 0.14166(6) 0.1158(11) Uani 1 1 d DU
W57 W 0.36956(12) -0.03647(7) 0.06182(5) 0.0914(9) Uani 1 1 d DU
W58 W 0.25083(14) -0.08173(7) 0.10341(6) 0.1078(10) Uani 1 1 d DU
W59 W 0.41406(12) 0.00935(7) 0.11093(6) 0.0919(9) Uani 1 1 d DU
W60 W 0.29606(14) -0.03788(8) 0.15202(6) 0.1067(10) Uani 1 1 d DU
O237 O 0.1412(15) 0.0669(9) 0.0422(6) 0.091(7) Uani 1 1 d DU
O238 O 0.0656(16) 0.0375(9) 0.0735(7) 0.097(7) Uani 1 1 d U
O239 O 0.2185(13) 0.1308(10) 0.1162(8) 0.122(7) Uani 1 1 d DU
O240 O 0.1406(17) 0.1078(9) 0.1437(7) 0.120(8) Uani 1 1 d DU
O241 O 0.1959(13) 0.0241(8) 0.0819(5) 0.068(7) Uani 1 1 d DU
O242 O 0.2274(13) 0.0574(6) 0.1172(5) 0.057(7) Uani 1 1 d DU
O243 O 0.2404(18) 0.0257(11) 0.0076(4) 0.117(9) Uani 1 1 d DU
O244 O 0.1529(14) -0.0063(9) 0.0450(5) 0.120(7) Uani 1 1 d DU
O245 O 0.0557(13) -0.0428(8) 0.0741(8) 0.112(9) Uani 1 1 d DU
O246 O 0.2806(12) 0.0593(9) 0.0489(7) 0.096(7) Uani 1 1 d DU
O247 O 0.1069(16) -0.0086(9) 0.1099(3) 0.112(7) Uani 1 1 d DU
O248 O 0.3252(15) 0.0958(8) 0.0866(5) 0.096(7) Uani 1 1 d DU
O249 O 0.1487(16) 0.0248(7) 0.1473(7) 0.122(8) Uani 1 1 d DU
O250 O 0.3290(17) 0.1420(8) 0.1345(7) 0.118(9) Uani 1 1 d DU
O251 O 0.2687(17) 0.0952(10) 0.1522(8) 0.106(7) Uani 1 1 d U
O252 O 0.1753(16) 0.0716(10) 0.1886(4) 0.097(9) Uani 1 1 d DU
O253 O 0.3949(16) 0.0989(8) 0.0483(7) 0.115(9) Uani 1 1 d DU
O254 O 0.0672(13) -0.0375(10) 0.1608(6) 0.117(9) Uani 1 1 d DU
O255 O 0.3197(10) 0.0122(7) 0.0893(4) 0.053(7) Uani 1 1 d DU
O256 O 0.2352(7) -0.0151(5) 0.1181(3) 0.073(8) Uani 1 1 d DU
O257 O 0.2910(14) -0.0135(8) 0.0456(6) 0.080(7) Uani 1 1 d U
O258 O 0.1831(15) -0.0609(9) 0.0816(6) 0.108(7) Uani 1 1 d DU
O259 O 0.3606(14) 0.0557(8) 0.1264(7) 0.083(7) Uani 1 1 d U
O260 O 0.2681(16) 0.0150(6) 0.1593(6) 0.094(7) Uani 1 1 d DU
O261 O 0.4007(14) 0.0099(8) 0.0468(6) 0.081(7) Uani 1 1 d U
O262 O 0.1656(15) -0.0763(7) 0.1244(6) 0.097(7) Uani 1 1 d DU
O263 O 0.4296(13) 0.0414(9) 0.0815(6) 0.093(7) Uani 1 1 d DU
O264 O 0.2048(10) -0.0447(10) 0.1637(5) 0.121(7) Uani 1 1 d DU
O265 O 0.3274(14) -0.0725(7) 0.0823(6) 0.087(7) Uani 1 1 d DU
O266 O 0.3652(16) -0.0195(10) 0.1323(7) 0.100(7) Uani 1 1 d U
O267 O 0.4294(13) -0.0340(7) 0.0872(5) 0.070(6) Uani 1 1 d DU
O268 O 0.3054(15) -0.0854(10) 0.1300(4) 0.111(7) Uani 1 1 d DU
O269 O 0.4143(16) -0.0735(9) 0.0424(7) 0.093(8) Uani 1 1 d U
O270 O 0.2548(16) -0.1323(5) 0.1050(7) 0.105(8) Uani 1 1 d DU
O271 O 0.4923(10) 0.0034(9) 0.1223(6) 0.096(8) Uani 1 1 d DU
O272 O 0.3429(17) -0.0544(10) 0.1768(5) 0.114(9) Uani 1 1 d DU
O273 O 0.000(2) 0.1917(12) 0.0808(8) 0.141(9) Uani 1 1 d DU
O274 O -0.0649(19) 0.1763(12) 0.0973(7) 0.146(10) Uani 1 1 d DU
O275 O 0.1467(18) 0.1200(10) 0.0732(8) 0.127(6) Uani 1 1 d DU
O276 O 0.1359(19) 0.0900(10) 0.0929(7) 0.129(6) Uani 1 1 d DU
O279 O 0.0298(19) 0.1294(11) 0.0467(8) 0.125(6) Uani 1 1 d DU
O280 O -0.0119(16) 0.0983(11) 0.0546(8) 0.131(7) Uani 1 1 d DU
O281 O 0.0943(16) 0.1940(11) 0.1063(8) 0.125(6) Uani 1 1 d DU
O282 O 0.0896(15) 0.1862(10) 0.1294(8) 0.120(7) Uani 1 1 d DU
P7 P -0.2079(7) 0.7499(4) 0.3935(3) 0.084(4) Uani 1 1 d DU
Ti13 Ti -0.0038(5) 0.7088(3) 0.3804(2) 0.096(3) Uani 1 1 d DU
Ti14 Ti -0.0652(5) 0.6697(3) 0.4304(2) 0.094(3) Uani 1 1 d DU
W61 W -0.12719(11) 0.73305(7) 0.33682(5) 0.0839(8) Uani 1 1 d DU
W62 W -0.08794(11) 0.80286(6) 0.37021(5) 0.0757(8) Uani 1 1 d DU
W63 W -0.23414(12) 0.66181(7) 0.42284(6) 0.0946(9) Uani 1 1 d DU
W64 W -0.20121(13) 0.73219(7) 0.45782(6) 0.0921(9) Uani 1 1 d DU
W65 W -0.25710(12) 0.67786(7) 0.35786(6) 0.0899(9) Uani 1 1 d DU
W66 W -0.17159(12) 0.82508(7) 0.43123(5) 0.0873(8) Uani 1 1 d DU
W67 W -0.30691(12) 0.77255(7) 0.34498(5) 0.0912(9) Uani 1 1 d U
W68 W -0.26173(11) 0.85007(6) 0.38317(5) 0.0875(9) Uani 1 1 d DU
W69 W -0.37330(12) 0.73159(7) 0.39583(6) 0.0963(9) Uani 1 1 d DU
W70 W -0.32877(12) 0.80909(7) 0.43423(5) 0.0916(9) Uani 1 1 d DU
O301 O -0.0519(13) 0.6972(9) 0.3481(7) 0.107(7) Uani 1 1 d DU
O302 O -0.0133(13) 0.7633(8) 0.3749(6) 0.072(6) Uani 1 1 d U
O303 O -0.1439(15) 0.6434(8) 0.4250(6) 0.086(7) Uani 1 1 d U
O304 O -0.1156(10) 0.7049(8) 0.4571(6) 0.083(7) Uani 1 1 d DU
O305 O -0.1450(13) 0.7512(7) 0.3771(5) 0.110(9) Uani 1 1 d DU
O306 O -0.1923(16) 0.7221(9) 0.4156(6) 0.105(9) Uani 1 1 d DU
O307 O -0.1133(14) 0.7194(8) 0.3070(4) 0.082(8) Uani 1 1 d DU
O308 O -0.0847(12) 0.7762(6) 0.3387(4) 0.069(6) Uani 1 1 d DU
O309 O -0.0442(14) 0.8400(7) 0.3629(6) 0.070(8) Uani 1 1 d U
O310 O -0.1682(10) 0.6874(9) 0.3465(6) 0.094(7) Uani 1 1 d DU
O311 O -0.1032(11) 0.8071(7) 0.4046(4) 0.061(6) Uani 1 1 d DU
O312 O -0.2215(17) 0.6567(10) 0.3878(8) 0.105(7) Uani 1 1 d U
O313 O -0.1635(13) 0.7755(6) 0.4482(6) 0.083(7) Uani 1 1 d DU
O314 O -0.2716(15) 0.6218(9) 0.4342(7) 0.092(8) Uani 1 1 d U
O315 O -0.2358(15) 0.6864(7) 0.4541(4) 0.094(7) Uani 1 1 d DU
O316 O -0.2051(15) 0.7432(9) 0.4878(4) 0.093(8) Uani 1 1 d DU
O317 O -0.2620(15) 0.6327(6) 0.3439(6) 0.094(8) Uani 1 1 d DU
O318 O -0.1201(15) 0.8474(8) 0.4498(6) 0.097(8) Uani 1 1 d DU
O319 O -0.2662(13) 0.7398(6) 0.3789(6) 0.081(6) Uani 1 1 d DU
O320 O -0.2340(7) 0.7901(6) 0.4060(3) 0.101(9) Uani 1 1 d DU
O321 O -0.2109(15) 0.7670(9) 0.3352(7) 0.093(7) Uani 1 1 d U
O322 O -0.1716(11) 0.8330(8) 0.3681(7) 0.087(7) Uani 1 1 d DU
O323 O -0.3189(12) 0.6979(7) 0.4193(5) 0.070(6) Uani 1 1 d DU
O324 O -0.2849(14) 0.7652(9) 0.4556(6) 0.080(7) Uani 1 1 d U
O325 O -0.2972(14) 0.7194(7) 0.3358(6) 0.080(6) Uani 1 1 d DU
O326 O -0.2101(14) 0.8613(8) 0.4073(5) 0.080(7) Uani 1 1 d DU
O327 O -0.3478(15) 0.6919(9) 0.3737(7) 0.095(7) Uani 1 1 d U
O328 O -0.2592(14) 0.8391(8) 0.4457(6) 0.076(6) Uani 1 1 d U
O329 O -0.2959(16) 0.8163(9) 0.3626(7) 0.093(7) Uani 1 1 d U
O330 O -0.3586(16) 0.7750(9) 0.4134(7) 0.096(7) Uani 1 1 d U
O331 O -0.3862(15) 0.7670(8) 0.3673(5) 0.094(7) Uani 1 1 d DU
O332 O -0.3389(12) 0.8449(9) 0.4057(6) 0.091(7) Uani 1 1 d DU
O333 O -0.3567(15) 0.7966(9) 0.3226(7) 0.092(8) Uani 1 1 d U
O334 O -0.2930(15) 0.8955(6) 0.3689(6) 0.090(8) Uani 1 1 d DU
O335 O -0.4582(9) 0.7246(9) 0.3998(7) 0.104(9) Uani 1 1 d DU
O336 O -0.3870(13) 0.8340(8) 0.4537(6) 0.082(8) Uani 1 1 d U
P8 P 0.2308(7) 0.5328(4) 0.3945(3) 0.079(4) Uani 1 1 d DU
Ti15 Ti 0.1230(5) 0.6446(3) 0.3778(2) 0.094(3) Uani 1 1 d U
Ti16 Ti 0.0685(5) 0.6041(3) 0.4299(2) 0.108(3) Uani 1 1 d DU
W71 W 0.29387(12) 0.61148(6) 0.36643(5) 0.0826(8) Uani 1 1 d DU
W72 W 0.19519(14) 0.56544(7) 0.33612(5) 0.0948(9) Uani 1 1 d DU
W73 W 0.19530(13) 0.54794(7) 0.45752(5) 0.0884(9) Uani 1 1 d DU
W74 W 0.09439(14) 0.50326(7) 0.42758(6) 0.1084(10) Uani 1 1 d DU
W75 W 0.34313(12) 0.57684(7) 0.42636(5) 0.0942(9) Uani 1 1 d DU
W76 W 0.12925(13) 0.48160(7) 0.36205(6) 0.1027(10) Uani 1 1 d DU
W77 W 0.40177(11) 0.51778(6) 0.37909(5) 0.0798(8) Uani 1 1 d DU
W78 W 0.29218(13) 0.46618(7) 0.34560(5) 0.0916(9) Uani 1 1 d DU
W79 W 0.34491(13) 0.48034(7) 0.43293(5) 0.0965(9) Uani 1 1 d DU
W80 W 0.23223(14) 0.43040(7) 0.40025(6) 0.1002(10) Uani 1 1 d DU
O337 O 0.2112(12) 0.6493(8) 0.3709(7) 0.095(7) Uani 1 1 d DU
O338 O 0.1182(16) 0.6040(9) 0.3491(7) 0.096(7) Uani 1 1 d U
O339 O 0.1248(14) 0.5917(9) 0.4543(6) 0.083(7) Uani 1 1 d U
O340 O 0.0463(14) 0.5545(5) 0.4300(7) 0.114(8) Uani 1 1 d DU
O341 O 0.2182(13) 0.5681(7) 0.3761(5) 0.060(7) Uani 1 1 d DU
O342 O 0.1813(11) 0.5384(8) 0.4169(4) 0.052(7) Uani 1 1 d DU
O343 O 0.3513(13) 0.6408(8) 0.3544(6) 0.094(8) Uani 1 1 d DU
O344 O 0.2590(15) 0.5937(9) 0.3368(4) 0.092(7) Uani 1 1 d DU
O345 O 0.1785(17) 0.5672(9) 0.3050(7) 0.096(8) Uani 1 1 d U
O346 O 0.2999(15) 0.6107(8) 0.4017(5) 0.090(7) Uani 1 1 d DU
O347 O 0.1368(15) 0.5318(7) 0.3521(7) 0.113(7) Uani 1 1 d DU
O348 O 0.2542(10) 0.5800(7) 0.4429(5) 0.083(7) Uani 1 1 d DU
O349 O 0.0883(16) 0.5031(9) 0.3932(5) 0.103(7) Uani 1 1 d DU
O350 O 0.1953(14) 0.5506(8) 0.4882(3) 0.078(8) Uani 1 1 d DU
O351 O 0.1281(16) 0.5158(9) 0.4574(6) 0.116(7) Uani 1 1 d DU
O352 O 0.0328(16) 0.4724(9) 0.4388(7) 0.104(9) Uani 1 1 d U
O353 O 0.3868(14) 0.6095(7) 0.4402(6) 0.083(8) Uani 1 1 d DU
O354 O 0.0549(12) 0.4700(8) 0.3505(7) 0.096(8) Uani 1 1 d DU
O355 O 0.3015(9) 0.5280(4) 0.4043(3) 0.063(7) Uani 1 1 d DU
O356 O 0.2212(15) 0.4951(8) 0.3798(6) 0.086(8) Uani 1 1 d DU
O357 O 0.3535(13) 0.5591(6) 0.3577(5) 0.073(6) Uani 1 1 d DU
O358 O 0.2741(16) 0.5221(9) 0.3318(6) 0.093(7) Uani 1 1 d U
O359 O 0.2688(13) 0.5064(9) 0.4535(6) 0.096(7) Uani 1 1 d DU
O360 O 0.1777(13) 0.4645(8) 0.4232(7) 0.106(7) Uani 1 1 d DU
O361 O 0.4167(14) 0.5558(8) 0.4028(6) 0.080(7) Uani 1 1 d U
O362 O 0.2028(14) 0.4621(8) 0.3392(6) 0.074(6) Uani 1 1 d U
O363 O 0.3714(15) 0.5288(7) 0.4419(6) 0.096(7) Uani 1 1 d DU
O364 O 0.1623(16) 0.4354(8) 0.3791(7) 0.123(7) Uani 1 1 d DU
O365 O 0.3588(15) 0.4859(8) 0.3580(6) 0.086(7) Uani 1 1 d U
O366 O 0.3063(13) 0.4409(8) 0.4171(6) 0.096(7) Uani 1 1 d DU
O367 O 0.4068(13) 0.4753(7) 0.4041(4) 0.098(7) Uani 1 1 d DU
O368 O 0.2983(14) 0.4181(9) 0.3713(5) 0.101(7) Uani 1 1 d DU
O369 O 0.4764(10) 0.5106(8) 0.3597(5) 0.076(8) Uani 1 1 d DU
O370 O 0.3426(15) 0.4459(9) 0.3214(5) 0.105(9) Uani 1 1 d DU
O371 O 0.3891(15) 0.4493(8) 0.4540(6) 0.087(8) Uani 1 1 d U
O372 O 0.2320(16) 0.3801(8) 0.4038(7) 0.099(8) Uani 1 1 d U
O373 O -0.0663(16) 0.6963(13) 0.4041(7) 0.143(14) Uani 1 1 d DU
O374 O -0.0064(17) 0.7110(11) 0.4128(6) 0.131(13) Uani 1 1 d DU
O375 O 0.1179(16) 0.6114(10) 0.3994(5) 0.115(7) Uani 1 1 d DU
O376 O 0.1212(17) 0.6426(10) 0.4194(7) 0.105(8) Uani 1 1 d DU
O378 O 0.1000(16) 0.7050(9) 0.3810(7) 0.094(8) Uani 1 1 d DU
O379 O 0.0719(17) 0.6866(10) 0.3594(7) 0.104(8) Uani 1 1 d DU
O380 O 0.0222(16) 0.6516(9) 0.4501(6) 0.126(9) Uani 1 1 d DU
O381 O -0.0178(14) 0.6274(11) 0.4425(8) 0.131(9) Uani 1 1 d DU

loop_
_atom_site_aniso_label
_atom_site_aniso_U_11
_atom_site_aniso_U_22
_atom_site_aniso_U_33
_atom_site_aniso_U_23
_atom_site_aniso_U_13
_atom_site_aniso_U_12
P1 0.062(8) 0.054(8) 0.100(10) 0.003(7) 0.000(7) 0.003(7)
Ti1 0.095(6) 0.087(6) 0.118(8) -0.004(5) -0.013(5) 0.019(5)
Ti2 0.091(6) 0.075(6) 0.132(8) 0.005(5) -0.026(5) -0.010(5)
W1 0.096(2) 0.0763(19) 0.107(3) -0.0057(15) -0.0188(17) 0.0027(16)
W2 0.0767(18) 0.0524(17) 0.134(3) -0.0120(15) -0.0083(17) 0.0095(14)
W3 0.0753(19) 0.077(2) 0.145(3) -0.0035(17) -0.0062(18) -0.0067(15)
W4 0.0828(19) 0.0665(18) 0.110(3) -0.0044(15) -0.0090(17) 0.0174(15)
W5 0.114(2) 0.079(2) 0.130(3) -0.0160(17) -0.028(2) 0.0001(17)
W6 0.0702(18) 0.084(2) 0.119(3) -0.0239(16) -0.0218(16) 0.0147(15)
W7 0.128(2) 0.0664(19) 0.119(3) -0.0271(16) -0.011(2) 0.0221(17)
W8 0.0664(17) 0.0728(19) 0.127(3) -0.0174(16) -0.0039(16) 0.0342(14)
W9 0.123(2) 0.0479(17) 0.142(3) -0.0063(15) -0.011(2) 0.0087(16)
W10 0.093(2) 0.0693(19) 0.123(3) 0.0026(16) -0.0101(17) 0.0393(16)
O1 0.092(13) 0.094(13) 0.119(14) -0.003(12) -0.008(13) 0.011(12)
O2 0.088(13) 0.053(12) 0.111(14) -0.017(12) 0.005(12) 0.012(12)
O3 0.082(13) 0.061(12) 0.125(14) 0.001(12) -0.014(12) -0.006(12)
O4 0.079(12) 0.060(12) 0.120(14) -0.008(12) -0.026(12) 0.009(12)
O5 0.059(15) 0.053(15) 0.099(18) -0.001(14) -0.022(14) 0.006(13)
O6 0.064(13) 0.079(13) 0.122(14) 0.005(12) -0.015(12) 0.010(12)
O7 0.082(15) 0.061(15) 0.082(16) -0.013(13) -0.043(14) -0.017(13)
O8 0.094(13) 0.048(12) 0.114(13) 0.002(12) 0.006(12) 0.009(12)
O9 0.067(15) 0.070(15) 0.118(17) -0.029(14) -0.008(14) -0.014(14)
O10 0.082(12) 0.064(12) 0.107(13) -0.023(12) -0.023(12) -0.007(11)
O11 0.065(12) 0.059(12) 0.105(13) -0.025(12) -0.009(12) 0.018(11)
O12 0.086(13) 0.070(12) 0.134(14) -0.019(12) -0.012(13) -0.008(12)
O13 0.080(13) 0.095(13) 0.118(13) -0.024(12) -0.016(12) 0.014(12)
O14 0.083(16) 0.082(16) 0.160(18) -0.025(15) -0.006(16) -0.043(14)
O15 0.093(13) 0.052(12) 0.126(13) 0.011(12) -0.016(12) -0.025(11)
O16 0.069(15) 0.075(16) 0.104(17) 0.014(15) 0.029(15) -0.013(14)
O17 0.112(17) 0.075(16) 0.135(18) -0.037(15) -0.034(16) -0.020(15)
O18 0.094(16) 0.108(17) 0.125(18) -0.050(16) -0.031(16) 0.019(15)
O19 0.031(13) 0.050(15) 0.129(19) 0.012(14) -0.027(14) -0.012(13)
O20 0.055(12) 0.044(12) 0.095(14) -0.018(12) 0.011(12) -0.007(11)
O21 0.110(13) 0.050(12) 0.094(13) -0.012(11) -0.004(12) -0.002(12)
O22 0.084(12) 0.069(12) 0.122(13) -0.005(12) -0.022(12) 0.043(12)
O23 0.094(13) 0.052(12) 0.129(13) -0.007(12) -0.015(12) -0.018(12)
O24 0.089(11) 0.082(11) 0.114(12) 0.002(11) 0.007(11) 0.040(11)
O25 0.113(13) 0.081(13) 0.122(14) -0.025(12) 0.011(13) 0.007(12)
O26 0.061(12) 0.097(13) 0.120(13) -0.019(12) 0.022(12) 0.003(12)
O27 0.133(13) 0.061(12) 0.143(14) -0.012(12) -0.036(13) -0.010(12)
O28 0.075(10) 0.062(10) 0.121(11) 0.000(10) 0.004(10) 0.013(10)
O29 0.091(13) 0.060(12) 0.109(13) -0.038(12) -0.017(12) 0.005(12)
O30 0.101(13) 0.051(12) 0.124(13) -0.017(12) -0.013(12) 0.026(12)
O31 0.122(13) 0.034(12) 0.139(14) -0.020(12) 0.000(13) 0.013(12)
O32 0.074(12) 0.078(13) 0.132(13) -0.003(12) 0.006(12) 0.037(12)
O33 0.140(18) 0.090(17) 0.113(18) -0.017(16) 0.014(17) 0.029(16)
O34 0.040(14) 0.057(15) 0.113(17) -0.020(14) 0.011(14) 0.027(13)
O35 0.134(17) 0.060(15) 0.148(18) -0.021(15) -0.032(16) -0.032(15)
O36 0.073(15) 0.051(15) 0.125(17) 0.037(14) 0.006(15) 0.030(14)
P2 0.071(9) 0.060(9) 0.068(11) -0.018(7) -0.016(7) 0.038(8)
Ti3 0.084(6) 0.083(6) 0.120(7) -0.003(5) -0.012(5) 0.009(5)
Ti4 0.086(6) 0.087(6) 0.135(8) -0.001(5) -0.008(5) -0.003(5)
W11 0.0625(16) 0.0508(16) 0.124(3) -0.0081(14) -0.0178(15) 0.0154(13)
W12 0.0696(17) 0.0708(18) 0.108(2) -0.0140(15) -0.0069(15) 0.0106(14)
W13 0.0837(19) 0.0698(18) 0.097(2) -0.0167(14) -0.0180(16) 0.0163(14)
W14 0.0782(18) 0.0516(16) 0.131(3) 0.0000(14) -0.0148(16) 0.0068(14)
W15 0.0760(17) 0.0577(16) 0.106(2) -0.0237(14) -0.0203(15) 0.0204(13)
W16 0.0705(17) 0.0649(18) 0.117(2) -0.0214(15) -0.0191(15) 0.0131(14)
W17 0.0647(16) 0.0477(15) 0.112(2) -0.0100(13) -0.0151(15) 0.0165(12)
W18 0.0640(17) 0.0841(19) 0.110(2) -0.0141(15) -0.0215(15) 0.0222(14)
W19 0.0614(16) 0.0613(17) 0.112(2) -0.0172(14) -0.0039(15) 0.0188(13)
W20 0.0605(17) 0.0771(19) 0.126(3) -0.0132(16) -0.0095(15) 0.0034(14)
O37 0.048(12) 0.049(12) 0.101(13) 0.017(11) -0.029(11) 0.003(11)
O38 0.073(12) 0.073(13) 0.121(14) -0.019(12) -0.014(12) 0.029(12)
O39 0.083(13) 0.069(13) 0.093(13) -0.007(12) -0.017(12) 0.002(12)
O40 0.072(12) 0.072(13) 0.116(14) 0.003(12) -0.018(12) 0.005(12)
O41 0.114(19) 0.060(16) 0.076(19) -0.043(14) -0.022(16) -0.005(16)
O42 0.101(17) 0.084(17) 0.064(18) 0.006(14) 0.000(15) 0.068(15)
O43 0.059(15) 0.060(15) 0.125(17) -0.011(14) 0.020(14) -0.013(13)
O44 0.046(12) 0.058(12) 0.112(13) -0.005(12) 0.002(12) 0.025(11)
O45 0.074(15) 0.049(14) 0.084(16) -0.013(13) 0.005(14) -0.009(13)
O46 0.059(12) 0.052(12) 0.085(13) -0.033(11) -0.019(11) 0.039(11)
O47 0.077(12) 0.050(12) 0.111(13) -0.009(11) -0.016(12) -0.014(11)
O48 0.106(13) 0.068(12) 0.099(13) -0.008(12) -0.017(12) 0.021(12)
O49 0.068(12) 0.077(13) 0.111(13) 0.012(12) -0.012(12) 0.026(12)
O50 0.045(14) 0.045(14) 0.077(16) -0.031(13) -0.025(13) 0.008(12)
O51 0.069(12) 0.057(12) 0.115(13) -0.002(12) 0.004(12) 0.004(11)
O52 0.059(15) 0.085(16) 0.126(18) 0.008(15) -0.015(15) -0.014(14)
O53 0.105(16) 0.062(15) 0.113(17) -0.040(14) -0.021(15) -0.014(14)
O54 0.086(16) 0.073(16) 0.125(18) -0.022(15) -0.010(15) -0.008(14)
O55 0.077(17) 0.071(16) 0.065(17) 0.000(14) -0.006(14) -0.008(14)
O56 0.078(17) 0.057(16) 0.075(18) 0.009(14) -0.001(14) 0.047(14)
O57 0.047(12) 0.065(12) 0.127(13) 0.004(12) -0.026(12) 0.010(11)
O58 0.073(12) 0.068(12) 0.095(13) -0.010(12) -0.009(12) 0.017(12)
O59 0.055(12) 0.064(12) 0.083(13) -0.003(11) -0.005(11) 0.008(11)
O60 0.065(12) 0.066(12) 0.107(13) -0.014(12) -0.016(12) 0.007(11)
O61 0.067(12) 0.041(12) 0.105(13) -0.021(11) -0.047(11) 0.010(11)
O62 0.079(12) 0.048(12) 0.115(13) -0.012(11) -0.019(12) 0.003(11)
O63 0.073(12) 0.074(12) 0.121(13) -0.022(12) -0.001(12) 0.001(12)
O64 0.067(12) 0.093(13) 0.097(13) -0.044(12) -0.027(12) 0.015(12)
O65 0.066(12) 0.075(12) 0.102(13) -0.031(12) -0.017(12) 0.004(11)
O66 0.072(12) 0.071(12) 0.104(13) -0.030(12) 0.003(12) -0.018(11)
O67 0.056(12) 0.056(12) 0.100(13) -0.018(11) -0.010(11) 0.007(11)
O68 0.038(11) 0.076(12) 0.127(13) 0.001(12) -0.032(11) 0.006(11)
O69 0.085(15) 0.024(13) 0.116(17) 0.002(13) -0.006(15) 0.012(13)
O70 0.051(14) 0.082(15) 0.087(16) 0.002(14) -0.024(13) -0.004(13)
O71 0.055(14) 0.061(15) 0.106(17) -0.021(14) 0.011(14) 0.004(13)
O72 0.048(14) 0.104(17) 0.112(17) -0.014(15) 0.002(14) 0.012(14)
O73 0.134(16) 0.082(11) 0.165(17) 0.007(11) 0.019(13) 0.027(11)
O74 0.099(10) 0.088(14) 0.139(11) 0.020(12) 0.004(12) 0.003(10)
O75 0.082(8) 0.098(10) 0.131(11) 0.006(8) -0.009(7) 0.004(8)
O76 0.084(9) 0.088(9) 0.124(8) 0.004(9) -0.008(7) 0.000(7)
O80 0.085(12) 0.099(11) 0.139(11) 0.012(8) -0.004(7) 0.004(10)
O81 0.103(12) 0.103(12) 0.158(14) 0.021(9) -0.002(9) -0.007(9)
O78 0.085(8) 0.088(7) 0.120(14) 0.008(9) -0.008(9) 0.003(11)
O79 0.074(11) 0.089(12) 0.128(11) 0.005(8) -0.014(8) -0.002(10)
P3 0.053(7) 0.060(8) 0.084(10) -0.006(6) -0.009(7) -0.007(7)
Ti5 0.072(6) 0.072(6) 0.156(9) 0.001(6) -0.033(6) 0.015(5)
Ti6 0.099(7) 0.082(7) 0.130(9) -0.011(6) -0.026(6) 0.027(5)
W21 0.0691(17) 0.0445(15) 0.143(3) -0.0046(14) -0.0303(16) 0.0088(13)
W22 0.085(2) 0.083(2) 0.119(3) -0.0221(16) -0.0201(17) 0.0218(16)
W23 0.094(2) 0.0554(17) 0.109(3) -0.0167(14) -0.0219(17) 0.0169(14)
W24 0.090(2) 0.0596(18) 0.147(3) -0.0051(16) -0.0250(19) -0.0030(15)
W25 0.0719(18) 0.0605(17) 0.129(3) -0.0006(15) -0.0059(16) 0.0108(14)
W26 0.088(2) 0.079(2) 0.136(3) -0.0037(17) -0.0005(18) -0.0005(16)
W27 0.0646(17) 0.0506(16) 0.140(3) 0.0045(14) -0.0212(16) 0.0131(13)
W28 0.090(2) 0.084(2) 0.127(3) 0.0058(17) -0.0244(18) 0.0163(16)
W29 0.0913(19) 0.0481(16) 0.115(2) -0.0130(14) -0.0117(16) 0.0253(14)
W30 0.108(2) 0.0438(16) 0.149(3) 0.0044(15) -0.0148(19) -0.0020(15)
O101 0.064(12) 0.056(12) 0.143(14) 0.011(12) -0.031(12) 0.019(11)
O102 0.067(12) 0.073(13) 0.141(14) -0.001(12) -0.033(12) 0.035(12)
O103 0.108(13) 0.075(13) 0.104(14) -0.023(12) -0.028(12) 0.042(12)
O104 0.091(13) 0.051(12) 0.131(14) -0.021(12) -0.017(12) -0.017(12)
O105 0.054(14) 0.059(16) 0.094(18) 0.018(14) -0.014(14) 0.023(14)
O106 0.064(15) 0.049(15) 0.055(17) -0.013(13) 0.009(13) -0.004(13)
O107 0.064(15) 0.067(15) 0.140(18) -0.005(15) -0.015(15) -0.024(13)
O108 0.095(13) 0.058(12) 0.117(13) -0.025(12) -0.012(12) 0.013(12)
O109 0.069(15) 0.101(17) 0.144(18) -0.049(16) -0.036(15) 0.008(15)
O110 0.064(12) 0.049(12) 0.114(13) 0.015(11) -0.019(12) 0.011(11)
O111 0.055(12) 0.065(12) 0.118(13) 0.004(12) -0.008(12) 0.001(11)
O112 0.086(12) 0.052(12) 0.117(13) -0.002(12) -0.021(12) 0.015(12)
O113 0.086(13) 0.068(12) 0.130(14) -0.004(12) -0.001(13) -0.001(12)
O114 0.074(15) 0.064(15) 0.120(18) -0.011(15) -0.041(15) -0.004(14)
O115 0.109(13) 0.057(12) 0.129(13) -0.018(12) -0.031(13) -0.006(12)
O116 0.081(16) 0.050(15) 0.144(18) 0.003(14) 0.000(15) -0.007(14)
O117 0.097(17) 0.078(16) 0.137(18) -0.004(15) -0.011(16) 0.014(15)
O118 0.085(16) 0.112(17) 0.149(18) 0.004(16) 0.008(16) -0.015(16)
O119 0.063(15) 0.054(15) 0.101(18) 0.009(14) -0.013(14) -0.018(14)
O120 0.048(11) 0.081(12) 0.099(13) 0.015(11) -0.029(10) -0.021(11)
O121 0.068(12) 0.055(12) 0.148(13) -0.010(12) -0.041(12) 0.017(11)
O122 0.081(12) 0.042(12) 0.110(13) 0.008(11) -0.009(12) 0.020(11)
O123 0.095(13) 0.037(12) 0.126(13) -0.019(11) -0.030(12) 0.003(11)
O124 0.103(13) 0.056(12) 0.148(14) -0.019(12) -0.047(12) -0.003(12)
O125 0.084(13) 0.082(13) 0.134(14) 0.011(12) -0.007(12) 0.011(12)
O126 0.103(13) 0.093(13) 0.144(14) -0.003(13) -0.013(13) 0.009(13)
O127 0.077(12) 0.038(12) 0.110(13) -0.016(11) -0.027(12) 0.012(11)
O128 0.089(13) 0.062(12) 0.158(14) -0.007(12) 0.005(13) 0.006(12)
O129 0.070(12) 0.045(12) 0.156(14) 0.007(12) -0.031(12) -0.002(11)
O130 0.084(13) 0.054(12) 0.138(13) 0.005(12) -0.032(12) 0.012(12)
O131 0.085(12) 0.032(11) 0.120(13) -0.013(11) -0.021(12) 0.014(11)
O132 0.104(13) 0.051(12) 0.139(14) -0.011(12) -0.014(13) -0.015(12)
O133 0.045(14) 0.084(16) 0.165(18) 0.014(15) -0.004(15) 0.039(14)
O134 0.100(17) 0.116(17) 0.142(18) 0.021(16) -0.019(16) 0.034(16)
O135 0.059(14) 0.033(14) 0.109(17) -0.001(13) -0.027(14) 0.002(12)
O136 0.113(17) 0.030(14) 0.160(18) -0.005(14) 0.004(16) -0.005(14)
P4 0.057(8) 0.031(7) 0.066(9) -0.009(6) -0.011(6) 0.004(6)
Ti7 0.084(6) 0.060(6) 0.132(8) 0.007(5) -0.018(6) 0.026(5)
Ti8 0.068(6) 0.091(7) 0.125(8) 0.001(5) -0.013(5) 0.000(5)
W31 0.0760(18) 0.0628(17) 0.110(2) -0.0108(14) -0.0278(16) 0.0179(14)
W32 0.0547(16) 0.0375(14) 0.136(3) -0.0169(13) -0.0244(15) 0.0136(12)
W33 0.0756(18) 0.0399(15) 0.131(3) -0.0122(14) -0.0150(16) 0.0044(13)
W34 0.0733(18) 0.0608(17) 0.102(2) -0.0099(14) -0.0120(15) 0.0240(14)
W35 0.0787(18) 0.0479(16) 0.126(3) 0.0002(14) -0.0141(16) 0.0138(13)
W36 0.0563(16) 0.0542(16) 0.125(2) 0.0026(14) -0.0130(15) 0.0214(13)
W37 0.0756(17) 0.0675(18) 0.102(2) -0.0245(14) -0.0094(15) 0.0155(14)
W38 0.0567(16) 0.0311(14) 0.140(3) -0.0154(13) -0.0163(15) 0.0167(12)
W39 0.0556(16) 0.0541(16) 0.128(2) -0.0114(14) -0.0175(15) 0.0110(13)
W40 0.0626(16) 0.0584(16) 0.106(2) -0.0047(13) -0.0165(14) 0.0215(13)
O137 0.064(12) 0.067(12) 0.110(13) 0.007(12) -0.028(12) 0.030(11)
O138 0.050(12) 0.048(12) 0.109(13) -0.017(11) -0.023(11) 0.003(11)
O139 0.053(12) 0.050(12) 0.124(14) -0.013(11) -0.023(11) -0.020(11)
O140 0.047(12) 0.066(12) 0.095(13) 0.004(11) -0.023(11) 0.014(11)
O141 0.063(15) 0.034(14) 0.070(17) -0.020(12) -0.016(14) 0.009(13)
O142 0.100(13) 0.043(12) 0.113(14) -0.027(12) -0.023(12) 0.006(12)
O143 0.122(17) 0.087(17) 0.131(18) -0.007(16) -0.007(17) 0.022(16)
O144 0.032(11) 0.033(11) 0.093(13) -0.007(10) -0.034(10) 0.007(10)
O145 0.017(12) 0.027(12) 0.115(15) 0.019(11) -0.014(11) 0.004(10)
O146 0.058(12) 0.033(11) 0.111(13) -0.011(11) -0.016(11) 0.000(11)
O147 0.057(12) 0.039(12) 0.149(13) -0.002(12) -0.007(12) 0.034(11)
O148 0.067(12) 0.056(12) 0.115(13) -0.016(12) -0.001(12) 0.019(11)
O149 0.076(12) 0.054(12) 0.126(13) 0.005(12) -0.008(12) 0.006(11)
O150 0.098(17) 0.065(16) 0.155(18) 0.003(15) 0.014(16) -0.012(15)
O151 0.074(12) 0.081(13) 0.105(13) -0.008(12) -0.032(12) 0.025(12)
O152 0.053(14) 0.060(15) 0.101(17) 0.012(14) 0.000(14) -0.004(13)
O153 0.084(16) 0.043(15) 0.143(18) -0.025(14) 0.000(15) 0.001(14)
O154 0.079(16) 0.074(16) 0.151(18) 0.000(15) -0.029(15) 0.019(15)
O155 0.041(12) 0.026(11) 0.071(13) -0.029(10) -0.016(11) -0.001(10)
O156 0.058(15) 0.056(15) 0.072(17) 0.014(13) -0.024(13) -0.013(13)
O157 0.067(12) 0.075(12) 0.116(13) -0.025(12) -0.010(12) 0.033(12)
O158 0.040(11) 0.048(12) 0.128(13) -0.023(11) -0.045(11) 0.017(11)
O159 0.069(12) 0.059(12) 0.130(13) -0.029(12) -0.006(12) 0.010(11)
O160 0.045(11) 0.043(11) 0.084(12) -0.014(10) -0.012(10) 0.037(10)
O161 0.079(12) 0.048(12) 0.111(13) -0.028(11) -0.006(12) 0.008(11)
O162 0.038(11) 0.050(11) 0.105(12) 0.004(11) 0.012(11) 0.027(10)
O163 0.058(12) 0.060(12) 0.128(13) 0.012(12) -0.020(12) -0.006(11)
O164 0.052(12) 0.071(12) 0.126(13) 0.011(12) -0.030(12) 0.003(11)
O165 0.079(12) 0.056(12) 0.136(13) -0.007(12) -0.004(12) 0.022(12)
O166 0.059(12) 0.049(12) 0.124(13) 0.003(11) -0.025(12) -0.001(11)
O167 0.068(12) 0.072(12) 0.101(13) -0.028(12) -0.019(12) -0.002(11)
O168 0.063(12) 0.047(12) 0.099(13) -0.010(11) -0.044(11) 0.002(11)
O169 0.045(14) 0.080(15) 0.078(16) 0.007(14) -0.007(13) 0.013(13)
O170 0.075(15) 0.030(14) 0.146(18) -0.025(14) -0.020(15) 0.021(13)
O171 0.052(14) 0.037(14) 0.117(17) -0.007(13) -0.020(14) -0.011(12)
O172 0.068(15) 0.090(16) 0.143(18) -0.007(16) 0.003(16) 0.039(15)
O173 0.082(9) 0.096(11) 0.134(12) 0.000(9) -0.004(9) 0.022(9)
O174 0.079(11) 0.084(10) 0.133(10) 0.000(10) -0.007(9) 0.007(9)
O175 0.090(15) 0.14(2) 0.177(17) -0.053(19) -0.029(19) 0.019(12)
O176 0.101(15) 0.14(2) 0.19(2) -0.042(19) -0.039(19) 0.021(13)
O177 0.108(10) 0.090(9) 0.134(17) 0.014(11) -0.025(12) -0.002(12)
O178 0.133(16) 0.104(15) 0.129(17) -0.007(13) -0.041(14) 0.016(16)
O180 0.077(12) 0.103(13) 0.131(14) -0.010(10) -0.018(10) 0.008(9)
O181 0.096(12) 0.101(12) 0.129(15) 0.000(11) -0.011(12) 0.007(11)
P5 0.068(9) 0.071(9) 0.096(12) 0.001(7) -0.022(8) -0.022(7)
Ti9 0.109(7) 0.089(7) 0.139(9) -0.012(6) -0.041(6) 0.019(6)
Ti10 0.105(7) 0.082(7) 0.160(9) -0.030(6) -0.067(7) 0.024(6)
W41 0.081(2) 0.082(2) 0.150(3) -0.0128(18) -0.0283(19) 0.0021(16)
W42 0.085(2) 0.107(2) 0.110(3) -0.0146(18) -0.0157(18) 0.0160(17)
W43 0.085(2) 0.110(2) 0.121(3) -0.0166(18) -0.0326(18) 0.0214(17)
W44 0.0630(18) 0.0672(19) 0.173(3) -0.0229(17) -0.0352(18) 0.0108(14)
W45 0.106(2) 0.084(2) 0.151(3) 0.0176(19) -0.024(2) 0.0035(18)
W46 0.0748(19) 0.087(2) 0.139(3) 0.0045(17) -0.0073(18) 0.0119(16)
W47 0.079(2) 0.100(2) 0.158(3) 0.0066(19) -0.0161(19) 0.0019(17)
W48 0.0596(17) 0.097(2) 0.127(3) 0.0029(17) -0.0244(16) 0.0187(15)
W49 0.091(2) 0.097(2) 0.125(3) 0.0035(18) -0.0144(19) 0.0194(17)
W50 0.0647(18) 0.086(2) 0.134(3) -0.0153(17) -0.0250(17) 0.0268(15)
O201 0.077(13) 0.090(13) 0.144(14) -0.020(12) -0.054(12) 0.000(12)
O202 0.071(12) 0.069(13) 0.107(14) 0.007(12) -0.030(12) 0.000(12)
O203 0.079(13) 0.084(13) 0.145(14) -0.013(13) -0.045(12) 0.024(12)
O204 0.075(13) 0.086(13) 0.162(14) -0.015(13) -0.021(13) -0.005(12)
O205 0.090(17) 0.072(16) 0.085(19) -0.023(14) -0.057(15) -0.007(14)
O206 0.085(17) 0.047(15) 0.088(18) -0.001(13) -0.032(15) -0.002(14)
O207 0.090(16) 0.059(15) 0.150(18) 0.002(15) -0.029(15) -0.010(14)
O208 0.105(13) 0.107(13) 0.139(14) -0.018(13) -0.029(13) 0.010(13)
O209 0.091(16) 0.097(16) 0.106(17) -0.024(16) 0.024(16) -0.009(15)
O210 0.089(13) 0.092(13) 0.154(14) -0.006(13) -0.030(13) 0.013(12)
O211 0.083(13) 0.077(13) 0.131(13) -0.012(12) -0.006(12) 0.016(12)
O212 0.070(12) 0.075(13) 0.128(13) 0.009(12) -0.010(12) 0.021(12)
O213 0.077(12) 0.065(12) 0.142(14) -0.008(12) -0.021(12) 0.000(12)
O214 0.104(17) 0.128(18) 0.135(18) -0.004(17) -0.038(16) -0.010(16)
O215 0.050(12) 0.094(13) 0.133(13) 0.005(12) -0.052(12) 0.018(12)
O216 0.107(17) 0.107(18) 0.187(19) -0.011(17) -0.022(17) 0.031(16)
O217 0.106(17) 0.074(16) 0.141(18) 0.011(15) 0.003(16) -0.026(15)
O218 0.098(17) 0.071(16) 0.156(18) 0.004(16) -0.008(16) 0.006(15)
O219 0.075(18) 0.096(17) 0.13(2) -0.032(16) -0.030(16) -0.020(16)
O220 0.042(12) 0.077(12) 0.115(14) 0.006(11) -0.017(10) -0.018(11)
O221 0.041(11) 0.052(12) 0.127(13) -0.006(11) -0.028(11) 0.019(11)
O222 0.075(12) 0.082(13) 0.110(13) -0.008(12) -0.004(12) 0.013(12)
O223 0.086(13) 0.123(13) 0.139(14) -0.009(13) -0.037(12) 0.016(13)
O224 0.040(11) 0.057(12) 0.122(13) -0.014(12) -0.020(11) 0.027(11)
O225 0.116(13) 0.108(13) 0.160(14) 0.020(13) -0.007(13) -0.003(13)
O226 0.064(12) 0.095(13) 0.133(14) 0.009(12) -0.018(12) -0.002(12)
O227 0.084(13) 0.082(13) 0.125(13) 0.015(12) -0.026(12) 0.009(12)
O228 0.070(12) 0.086(13) 0.135(14) 0.004(12) -0.001(12) 0.007(12)
O229 0.061(12) 0.071(12) 0.141(13) 0.025(12) -0.035(12) -0.021(11)
O230 0.094(13) 0.093(13) 0.138(14) -0.003(13) -0.023(13) 0.010(12)
O231 0.086(13) 0.101(13) 0.138(14) 0.016(13) -0.003(13) 0.007(12)
O232 0.062(12) 0.091(13) 0.122(13) 0.000(12) -0.016(12) 0.009(12)
O233 0.096(17) 0.098(17) 0.171(19) 0.006(16) -0.020(16) -0.003(16)
O234 0.072(16) 0.089(16) 0.156(18) 0.001(16) -0.020(15) -0.002(15)
O235 0.090(16) 0.093(17) 0.119(18) 0.016(15) -0.013(16) 0.028(15)
O236 0.076(16) 0.099(17) 0.145(18) -0.021(16) -0.021(16) 0.012(15)
P6 0.070(8) 0.055(8) 0.082(10) -0.014(7) -0.018(7) 0.005(7)
Ti11 0.103(7) 0.085(7) 0.155(9) -0.012(6) -0.030(6) 0.003(5)
Ti12 0.095(7) 0.103(7) 0.166(9) -0.009(6) -0.039(6) 0.007(6)
W51 0.0841(19) 0.093(2) 0.106(2) -0.0222(16) -0.0229(17) 0.0197(16)
W52 0.079(2) 0.081(2) 0.158(3) -0.0138(18) -0.0284(19) -0.0073(16)
W53 0.081(2) 0.0663(19) 0.155(3) -0.0261(17) -0.0377(19) 0.0152(15)
W54 0.107(2) 0.087(2) 0.112(3) -0.0180(17) -0.0179(19) 0.0317(17)
W55 0.0706(18) 0.0643(18) 0.151(3) 0.0055(16) -0.0144(17) 0.0109(14)
W56 0.088(2) 0.085(2) 0.165(3) 0.0118(19) -0.003(2) 0.0064(17)
W57 0.0806(19) 0.0616(18) 0.121(3) -0.0185(15) -0.0168(16) 0.0232(14)
W58 0.101(2) 0.0537(18) 0.165(3) -0.0010(16) -0.019(2) 0.0007(15)
W59 0.0644(17) 0.0560(17) 0.149(3) -0.0085(15) -0.0341(17) 0.0194(13)
W60 0.099(2) 0.093(2) 0.115(3) 0.0109(17) -0.0235(18) 0.0239(17)
O237 0.091(13) 0.062(12) 0.109(14) -0.011(12) -0.020(12) 0.024(12)
O238 0.095(13) 0.064(12) 0.135(14) -0.018(12) -0.037(12) -0.003(12)
O239 0.100(13) 0.087(13) 0.177(14) -0.018(13) -0.054(13) 0.011(13)
O240 0.106(13) 0.104(13) 0.134(14) -0.015(13) -0.046(13) 0.048(13)
O241 0.082(16) 0.037(14) 0.089(18) -0.014(13) -0.020(14) -0.011(13)
O242 0.070(15) 0.033(14) 0.064(16) -0.024(12) -0.024(13) 0.013(13)
O243 0.127(17) 0.112(17) 0.106(18) -0.020(16) 0.004(17) -0.012(16)
O244 0.105(13) 0.101(13) 0.142(14) -0.019(13) -0.028(13) 0.024(13)
O245 0.079(16) 0.071(16) 0.184(19) -0.004(16) -0.022(16) -0.004(15)
O246 0.062(12) 0.080(13) 0.138(13) -0.008(12) -0.023(12) 0.013(12)
O247 0.088(13) 0.083(13) 0.163(14) -0.006(13) -0.014(13) -0.011(12)
O248 0.080(12) 0.071(13) 0.138(13) -0.029(12) -0.041(12) 0.008(12)
O249 0.102(13) 0.095(13) 0.156(14) 0.004(13) 0.009(13) 0.011(13)
O250 0.098(17) 0.086(16) 0.179(19) -0.022(16) -0.045(16) -0.024(15)
O251 0.086(13) 0.084(13) 0.139(14) -0.031(13) -0.024(13) 0.016(12)
O252 0.082(16) 0.116(17) 0.083(17) -0.024(15) 0.001(15) 0.008(15)
O253 0.105(17) 0.074(16) 0.158(18) 0.025(16) -0.004(16) 0.002(15)
O254 0.086(16) 0.095(17) 0.155(19) -0.004(16) 0.006(16) 0.015(16)
O255 0.041(13) 0.051(13) 0.057(14) -0.012(11) -0.020(12) 0.031(12)
O256 0.047(15) 0.067(16) 0.108(18) 0.000(14) -0.014(14) -0.015(14)
O257 0.059(12) 0.060(12) 0.120(13) -0.018(12) -0.042(11) 0.011(11)
O258 0.104(13) 0.078(13) 0.150(14) -0.027(12) -0.044(12) -0.020(12)
O259 0.054(12) 0.038(12) 0.151(13) -0.037(11) -0.025(12) 0.016(11)
O260 0.092(13) 0.063(12) 0.121(13) 0.002(12) -0.004(12) 0.003(12)
O261 0.056(12) 0.045(12) 0.128(13) -0.002(12) -0.003(12) 0.029(11)
O262 0.071(12) 0.056(12) 0.162(14) 0.010(12) -0.018(12) -0.004(12)
O263 0.062(12) 0.060(12) 0.145(13) 0.003(12) -0.025(12) 0.034(11)
O264 0.098(13) 0.102(13) 0.153(14) -0.008(13) -0.021(13) 0.017(13)
O265 0.074(12) 0.045(12) 0.148(13) -0.010(12) -0.040(12) -0.012(11)
O266 0.072(12) 0.084(13) 0.144(14) -0.011(12) -0.029(12) -0.004(12)
O267 0.052(12) 0.051(12) 0.104(13) -0.023(11) -0.040(11) 0.022(11)
O268 0.101(13) 0.094(13) 0.130(14) 0.000(13) -0.020(13) 0.010(12)
O269 0.081(16) 0.076(16) 0.111(17) -0.018(15) 0.014(15) 0.006(14)
O270 0.094(16) 0.038(14) 0.186(19) 0.019(15) -0.019(16) -0.017(14)
O271 0.047(14) 0.071(16) 0.156(18) -0.011(15) -0.023(15) 0.037(14)
O272 0.138(17) 0.088(16) 0.109(17) 0.034(15) -0.043(16) 0.012(16)
O273 0.12(2) 0.134(18) 0.164(14) -0.055(18) -0.055(15) 0.015(13)
O274 0.110(16) 0.15(2) 0.175(19) -0.060(17) -0.058(15) 0.011(14)
O275 0.121(11) 0.096(13) 0.165(11) -0.008(10) -0.027(12) -0.011(10)
O276 0.117(11) 0.097(11) 0.168(12) -0.002(9) -0.038(9) 0.007(10)
O279 0.126(13) 0.083(13) 0.159(13) -0.024(11) -0.036(9) 0.020(11)
O280 0.118(12) 0.095(12) 0.172(16) -0.025(11) -0.041(11) 0.019(11)
O281 0.115(10) 0.103(10) 0.157(15) -0.010(12) -0.048(12) -0.002(12)
O282 0.093(12) 0.103(13) 0.162(15) -0.003(11) -0.045(12) 0.007(12)
P7 0.060(8) 0.050(8) 0.144(13) -0.008(8) -0.032(8) -0.004(7)
Ti13 0.056(6) 0.084(7) 0.141(10) 0.008(6) -0.016(6) 0.008(6)
Ti14 0.085(7) 0.056(6) 0.141(10) 0.008(6) -0.029(6) -0.001(5)
W61 0.0610(17) 0.0702(18) 0.114(2) -0.0128(15) -0.0117(15) 0.0089(13)
W62 0.0561(16) 0.0482(15) 0.117(2) -0.0043(13) -0.0178(14) 0.0113(12)
W63 0.0788(19) 0.0539(17) 0.146(3) 0.0005(15) -0.0214(17) 0.0072(14)
W64 0.0796(19) 0.0765(19) 0.114(3) -0.0024(16) -0.0138(17) 0.0057(15)
W65 0.0612(17) 0.0573(17) 0.148(3) -0.0158(15) -0.0226(16) 0.0058(13)
W66 0.0821(19) 0.0537(16) 0.124(3) -0.0087(14) -0.0207(16) 0.0007(14)
W67 0.0658(17) 0.0663(18) 0.135(3) -0.0060(15) -0.0296(16) 0.0164(14)
W68 0.0658(17) 0.0436(15) 0.143(3) -0.0008(14) -0.0187(16) 0.0224(13)
W69 0.0545(16) 0.0724(19) 0.154(3) -0.0132(16) -0.0129(16) 0.0148(14)
W70 0.0653(17) 0.0632(18) 0.135(3) -0.0169(15) -0.0040(16) 0.0184(14)
O301 0.074(13) 0.095(13) 0.147(14) -0.012(13) -0.016(13) 0.007(12)
O302 0.043(11) 0.060(12) 0.112(14) -0.009(11) -0.036(11) 0.011(11)
O303 0.068(12) 0.056(12) 0.133(14) 0.016(12) -0.019(12) -0.001(11)
O304 0.074(13) 0.068(13) 0.105(14) 0.029(12) -0.026(12) 0.003(12)
O305 0.093(18) 0.057(16) 0.16(2) -0.017(16) -0.023(17) 0.041(16)
O306 0.078(17) 0.067(17) 0.17(2) 0.007(16) -0.023(16) 0.000(15)
O307 0.054(15) 0.058(15) 0.127(18) 0.029(14) 0.009(15) -0.003(13)
O308 0.031(11) 0.061(12) 0.107(13) 0.028(11) 0.017(11) -0.003(11)
O309 0.074(15) 0.031(14) 0.090(16) 0.003(13) 0.005(14) 0.020(13)
O310 0.056(12) 0.088(13) 0.136(13) -0.032(12) -0.022(12) 0.000(12)
O311 0.051(12) 0.021(11) 0.114(13) 0.002(11) -0.030(11) -0.002(10)
O312 0.086(13) 0.075(13) 0.149(14) 0.009(12) -0.010(13) 0.000(12)
O313 0.059(12) 0.070(12) 0.107(13) 0.000(12) -0.005(12) 0.023(11)
O314 0.079(16) 0.068(15) 0.137(18) 0.004(15) -0.047(15) -0.019(14)
O315 0.087(13) 0.067(12) 0.117(13) -0.002(12) 0.002(12) 0.012(12)
O316 0.075(16) 0.095(16) 0.119(18) -0.006(15) 0.012(15) -0.050(14)
O317 0.070(15) 0.041(15) 0.168(18) -0.020(14) -0.036(15) 0.018(13)
O318 0.097(16) 0.071(16) 0.126(17) -0.035(15) -0.053(15) -0.003(14)
O319 0.064(11) 0.037(12) 0.145(15) 0.003(12) -0.021(11) -0.014(11)
O320 0.067(17) 0.065(17) 0.16(2) -0.006(16) -0.038(16) 0.020(15)
O321 0.067(12) 0.083(13) 0.127(13) -0.025(12) -0.019(12) 0.000(12)
O322 0.065(12) 0.064(12) 0.132(13) -0.008(12) -0.022(12) -0.006(11)
O323 0.037(11) 0.028(11) 0.142(13) -0.006(11) -0.017(11) 0.009(10)
O324 0.057(12) 0.073(12) 0.104(13) -0.010(12) 0.009(12) -0.007(11)
O325 0.061(12) 0.048(12) 0.132(13) 0.009(11) -0.028(12) -0.004(11)
O326 0.070(12) 0.045(12) 0.124(13) 0.001(11) -0.036(12) 0.006(11)
O327 0.064(12) 0.071(13) 0.144(13) -0.007(12) -0.032(12) 0.016(12)
O328 0.065(12) 0.045(12) 0.119(13) -0.010(11) -0.014(12) -0.003(11)
O329 0.077(12) 0.047(12) 0.148(14) -0.015(12) -0.012(12) 0.009(11)
O330 0.073(12) 0.054(12) 0.150(14) -0.010(12) -0.009(12) 0.014(12)
O331 0.055(12) 0.073(12) 0.156(14) -0.028(12) -0.021(12) -0.005(11)
O332 0.065(12) 0.056(12) 0.140(14) -0.017(12) 0.013(12) 0.015(11)
O333 0.078(15) 0.064(15) 0.129(17) -0.021(14) -0.043(15) 0.021(14)
O334 0.086(16) 0.037(14) 0.146(18) 0.006(14) -0.031(15) -0.003(13)
O335 0.038(14) 0.093(16) 0.170(18) 0.013(16) -0.004(15) 0.014(14)
O336 0.049(13) 0.060(14) 0.118(15) -0.009(13) 0.007(13) 0.038(12)
P8 0.068(8) 0.075(9) 0.090(11) -0.022(7) -0.016(7) 0.004(7)
Ti15 0.082(6) 0.073(7) 0.123(8) -0.014(6) -0.018(6) 0.005(5)
Ti16 0.087(7) 0.099(7) 0.131(9) 0.007(6) 0.000(6) 0.000(6)
W71 0.0664(17) 0.0429(15) 0.132(3) -0.0076(14) -0.0095(15) 0.0106(13)
W72 0.102(2) 0.0665(18) 0.107(2) -0.0144(15) -0.0194(17) 0.0164(15)
W73 0.0880(19) 0.0500(16) 0.116(2) -0.0006(14) -0.0064(17) 0.0171(14)
W74 0.094(2) 0.0526(18) 0.169(3) 0.0051(17) 0.004(2) 0.0028(15)
W75 0.0781(18) 0.0681(18) 0.131(3) -0.0344(15) -0.0277(17) 0.0144(14)
W76 0.089(2) 0.0612(18) 0.161(3) -0.0243(16) -0.0270(19) -0.0123(15)
W77 0.0599(16) 0.0401(15) 0.129(2) -0.0137(13) -0.0041(15) 0.0198(12)
W78 0.099(2) 0.0512(16) 0.116(3) -0.0279(14) -0.0209(17) 0.0206(14)
W79 0.0866(19) 0.0644(18) 0.124(3) -0.0004(15) -0.0212(17) 0.0321(15)
W80 0.100(2) 0.0331(15) 0.163(3) -0.0016(15) -0.0038(19) -0.0038(14)
O337 0.068(12) 0.070(13) 0.142(14) -0.025(12) 0.003(12) -0.006(12)
O338 0.089(13) 0.062(13) 0.122(14) -0.017(12) 0.000(12) 0.023(12)
O339 0.065(12) 0.066(12) 0.106(14) 0.015(12) -0.004(12) 0.023(12)
O340 0.095(13) 0.078(13) 0.148(14) -0.007(13) 0.022(13) 0.029(13)
O341 0.056(15) 0.058(15) 0.072(17) 0.024(13) -0.011(13) -0.029(13)
O342 0.042(14) 0.060(15) 0.041(16) 0.013(13) 0.009(12) 0.019(13)
O343 0.102(16) 0.047(15) 0.128(18) -0.002(14) 0.003(16) -0.002(14)
O344 0.089(13) 0.070(12) 0.111(13) -0.004(12) 0.001(12) -0.002(12)
O345 0.114(17) 0.084(16) 0.090(17) -0.017(15) -0.014(16) -0.012(15)
O346 0.077(12) 0.060(12) 0.133(13) -0.031(12) -0.006(12) -0.007(12)
O347 0.108(13) 0.086(13) 0.149(14) -0.015(13) -0.018(13) -0.023(12)
O348 0.079(12) 0.061(12) 0.101(13) -0.030(11) -0.039(12) 0.026(11)
O349 0.088(13) 0.051(12) 0.174(14) -0.026(12) -0.011(13) -0.019(12)
O350 0.070(15) 0.062(15) 0.110(17) -0.035(14) -0.003(15) -0.028(13)
O351 0.117(13) 0.072(13) 0.143(14) 0.005(12) -0.001(13) 0.020(12)
O352 0.094(16) 0.043(15) 0.170(18) 0.015(15) 0.000(16) 0.001(14)
O353 0.099(16) 0.042(14) 0.117(17) -0.034(13) -0.039(15) -0.019(13)
O354 0.078(15) 0.055(15) 0.156(18) -0.042(15) -0.046(15) 0.005(14)
O355 0.052(15) 0.070(16) 0.068(17) -0.022(13) -0.038(13) 0.005(13)
O356 0.073(16) 0.089(17) 0.105(19) -0.020(15) -0.001(15) -0.042(14)
O357 0.064(12) 0.021(11) 0.124(13) 0.009(11) -0.004(12) 0.020(11)
O358 0.104(13) 0.054(12) 0.108(13) -0.002(12) -0.021(12) 0.033(12)
O359 0.094(13) 0.064(12) 0.111(13) 0.016(12) 0.005(12) 0.030(12)
O360 0.108(13) 0.038(12) 0.160(14) 0.015(12) 0.009(13) 0.007(12)
O361 0.063(12) 0.049(12) 0.116(13) -0.015(11) -0.009(12) 0.028(11)
O362 0.064(12) 0.041(11) 0.123(13) -0.019(11) -0.022(12) -0.014(11)
O363 0.077(12) 0.071(12) 0.124(13) 0.005(12) -0.015(12) 0.030(12)
O364 0.125(13) 0.063(13) 0.177(14) -0.003(13) -0.019(13) 0.000(12)
O365 0.074(12) 0.053(12) 0.119(13) -0.010(12) -0.009(12) 0.023(12)
O366 0.096(13) 0.046(12) 0.141(14) -0.002(12) -0.001(13) 0.000(12)
O367 0.083(13) 0.061(12) 0.141(14) 0.002(12) -0.006(12) 0.011(12)
O368 0.095(13) 0.064(12) 0.137(14) -0.019(12) -0.035(12) 0.015(12)
O369 0.042(14) 0.064(15) 0.116(17) -0.018(14) 0.007(14) -0.001(13)
O370 0.126(17) 0.073(16) 0.108(18) -0.024(15) -0.009(16) 0.007(15)
O371 0.091(16) 0.039(14) 0.115(17) -0.023(14) -0.022(15) 0.037(14)
O372 0.086(16) 0.022(14) 0.186(18) 0.021(14) -0.002(16) -0.009(13)
O373 0.06(2) 0.18(3) 0.19(4) 0.05(3) 0.01(2) -0.03(2)
O374 0.06(2) 0.15(3) 0.19(4) 0.04(3) 0.01(2) -0.06(2)
O375 0.089(12) 0.097(13) 0.147(14) -0.011(12) 0.007(12) 0.012(12)
O376 0.078(14) 0.102(15) 0.128(16) -0.008(13) -0.003(13) 0.001(13)
O378 0.087(14) 0.060(14) 0.128(17) -0.017(13) -0.015(14) 0.015(13)
O379 0.093(14) 0.083(15) 0.134(17) -0.017(14) -0.035(14) 0.001(13)
O380 0.100(16) 0.118(16) 0.142(16) 0.023(15) 0.006(15) 0.017(15)
O381 0.101(16) 0.125(16) 0.154(17) 0.010(15) -0.003(15) 0.011(15)

loop_
_atom_type_symbol
_atom_type_description
_atom_type_scat_dispersion_real
_atom_type_scat_dispersion_imag
_atom_type_scat_source
O O 0.0203 0.0115 'International Tables Vol C Tables 4.2.6.8 and 6.1.1.4'
P P 0.1616 0.1703 'International Tables Vol C Tables 4.2.6.8 and 6.1.1.4'
Ti Ti 0.3577 0.7702 'International Tables Vol C Tables 4.2.6.8 and 6.1.1.4'
W W -4.0736 10.9194 'International Tables Vol C Tables 4.2.6.8 and 6.1.1.4'

loop_
_geom_angle_atom_site_label_1
_geom_angle_atom_site_label_2
_geom_angle_atom_site_label_3
_geom_angle
O6 P1 O5 105.9(17)
O6 P1 O19 99.9(19)
O5 P1 O19 111.8(18)
O6 P1 O20 115.0(18)
O5 P1 O20 112.5(16)
O19 P1 O20 111.1(16)
O2 Ti1 O73 103.0(17)
O2 Ti1 O74 96.6(16)
O73 Ti1 O74 42.7(12)
O2 Ti1 O79 110.5(15)
O73 Ti1 O79 146.5(17)
O74 Ti1 O79 129.9(16)
O2 Ti1 O1 89.0(15)
O73 Ti1 O1 97.5(14)
O74 Ti1 O1 140.0(14)
O79 Ti1 O1 83.4(15)
O2 Ti1 O78 96.5(14)
O73 Ti1 O78 135.7(13)
O74 Ti1 O78 96.2(14)
O79 Ti1 O78 41.3(11)
O1 Ti1 O78 122.5(14)
O2 Ti1 Ti3 134.7(11)
O73 Ti1 Ti3 113.5(11)
O74 Ti1 Ti3 92.9(11)
O79 Ti1 Ti3 38.6(11)
O1 Ti1 Ti3 110.9(10)
O78 Ti1 Ti3 38.3(9)
O2 Ti1 Ti2 116.3(12)
O73 Ti1 Ti2 25.3(7)
O74 Ti1 Ti2 27.3(7)
O79 Ti1 Ti2 128.2(11)
O1 Ti1 Ti2 117.5(11)
O78 Ti1 Ti2 110.8(11)
Ti3 Ti1 Ti2 90.8(4)
O3 Ti2 O73 97.9(16)
O3 Ti2 O4 90.5(15)
O73 Ti2 O4 107.1(17)
O3 Ti2 O74 140.8(15)
O73 Ti2 O74 42.9(12)
O4 Ti2 O74 99.2(14)
O3 Ti2 O81 94.1(16)
O73 Ti2 O81 150.5(13)
O4 Ti2 O81 99.7(15)
O74 Ti2 O81 121.1(14)
O3 Ti2 O80 132.4(15)
O73 Ti2 O80 125.2(14)
O4 Ti2 O80 94.5(14)
O74 Ti2 O80 85.0(14)
O81 Ti2 O80 38.4(10)
O3 Ti2 Ti4 110.5(11)
O73 Ti2 Ti4 111.3(10)
O4 Ti2 Ti4 132.4(12)
O74 Ti2 Ti4 90.6(11)
O81 Ti2 Ti4 39.2(7)
O80 Ti2 Ti4 39.9(7)
O3 Ti2 Ti1 117.4(12)
O73 Ti2 Ti1 25.3(7)
O4 Ti2 Ti1 119.9(12)
O74 Ti2 Ti1 27.5(7)
O81 Ti2 Ti1 127.0(8)
O80 Ti2 Ti1 100.7(11)
Ti4 Ti2 Ti1 88.4(4)
O7 W1 O1 90.2(16)
O7 W1 O8 102.1(14)
O1 W1 O8 88.7(15)
O7 W1 O10 102.9(14)
O1 W1 O10 88.8(14)
O8 W1 O10 155.0(14)
O7 W1 O21 102.4(14)
O1 W1 O21 167.2(15)
O8 W1 O21 86.2(12)
O10 W1 O21 90.9(12)
O7 W1 O5 170.2(12)
O1 W1 O5 80.5(13)
O8 W1 O5 74.9(12)
O10 W1 O5 80.1(11)
O21 W1 O5 86.8(11)
O9 W2 O8 97.7(15)
O9 W2 O11 95.6(14)
O8 W2 O11 165.1(13)
O9 W2 O2 96.7(14)
O8 W2 O2 87.3(14)
O11 W2 O2 84.5(13)
O9 W2 O22 99.7(14)
O8 W2 O22 90.7(13)
O11 W2 O22 93.6(13)
O2 W2 O22 163.5(14)
O9 W2 O5 169.3(11)
O8 W2 O5 77.4(12)
O11 W2 O5 88.3(12)
O2 W2 O5 73.7(11)
O22 W2 O5 89.9(12)
O15 W3 O12 159.4(14)
O15 W3 O23 82.4(15)
O12 W3 O23 87.0(15)
O15 W3 O3 88.9(14)
O12 W3 O3 92.1(14)
O23 W3 O3 151.1(13)
O15 W3 O14 98.0(14)
O12 W3 O14 101.8(15)
O23 W3 O14 105.4(14)
O3 W3 O14 103.0(13)
O15 W3 O6 76.6(12)
O12 W3 O6 83.5(13)
O23 W3 O6 73.7(12)
O3 W3 O6 77.5(12)
O14 W3 O6 174.7(14)
O16 W4 O4 99.9(15)
O16 W4 O24 87.5(15)
O4 W4 O24 160.4(15)
O16 W4 O13 101.9(15)
O4 W4 O13 86.6(13)
O24 W4 O13 74.0(14)
O16 W4 O15 104.2(15)
O4 W4 O15 94.4(13)
O24 W4 O15 101.4(14)
O13 W4 O15 153.3(15)
O16 W4 O6 171.8(13)
O4 W4 O6 82.3(12)
O24 W4 O6 93.0(12)
O13 W4 O6 86.2(13)
O15 W4 O6 67.6(12)
O17 W5 O25 107.3(17)
O17 W5 O10 105.2(14)
O25 W5 O10 93.2(15)
O17 W5 O27 100.7(15)
O25 W5 O27 73.7(16)
O10 W5 O27 153.5(14)
O17 W5 O12 94.9(16)
O25 W5 O12 155.8(16)
O10 W5 O12 90.4(14)
O27 W5 O12 92.9(15)
O17 W5 O19 173.8(15)
O25 W5 O19 76.5(13)
O10 W5 O19 79.3(11)
O27 W5 O19 75.4(12)
O12 W5 O19 80.6(12)
O28 W6 O18 120.8(16)
O28 W6 O13 85.6(14)
O18 W6 O13 100.8(16)
O28 W6 O26 73.6(15)
O18 W6 O26 106.3(16)
O13 W6 O26 151.6(15)
O28 W6 O11 150.4(14)
O18 W6 O11 88.5(14)
O13 W6 O11 93.5(13)
O26 W6 O11 95.3(13)
O28 W6 O20 60.9(13)
O18 W6 O20 177.3(15)
O13 W6 O20 81.2(13)
O26 W6 O20 72.0(13)
O11 W6 O20 89.7(10)
O21 W7 O33 104.6(13)
O21 W7 O31 156.9(13)
O33 W7 O31 98.4(11)
O21 W7 O29 88.2(14)
O33 W7 O29 97.5(16)
O31 W7 O29 90.4(15)
O21 W7 O25 88.2(15)
O33 W7 O25 99.4(17)
O31 W7 O25 86.6(15)
O29 W7 O25 163.1(14)
O21 W7 O19 83.1(12)
O33 W7 O19 171.1(12)
O31 W7 O19 73.8(9)
O29 W7 O19 87.1(11)
O25 W7 O19 76.1(12)
O22 W8 O34 107.0(14)
O22 W8 O29 94.2(15)
O34 W8 O29 96.3(14)
O22 W8 O26 85.9(15)
O34 W8 O26 103.3(13)
O29 W8 O26 159.5(14)
O22 W8 O32 157.2(14)
O34 W8 O32 93.6(13)
O29 W8 O32 93.0(15)
O26 W8 O32 79.9(15)
O22 W8 O20 85.0(13)
O34 W8 O20 167.2(12)
O29 W8 O20 87.1(12)
O26 W8 O20 72.5(11)
O32 W8 O20 73.8(11)
O35 W9 O30 102.3(15)
O35 W9 O27 91.4(14)
O30 W9 O27 164.8(13)
O35 W9 O31 96.7(16)
O30 W9 O31 91.2(16)
O27 W9 O31 80.7(16)
O35 W9 O23 115.2(16)
O30 W9 O23 87.4(14)
O27 W9 O23 92.6(15)
O31 W9 O23 147.7(12)
O35 W9 O19 164.2(15)
O30 W9 O19 89.8(11)
O27 W9 O19 75.5(9)
O31 W9 O19 72.6(11)
O23 W9 O19 75.1(11)
O28 W10 O36 114.4(17)
O28 W10 O24 67.7(15)
O36 W10 O24 100.9(15)
O28 W10 O30 153.5(14)
O36 W10 O30 92.1(14)
O24 W10 O30 108.6(15)
O28 W10 O32 81.6(15)
O36 W10 O32 98.9(13)
O24 W10 O32 148.3(15)
O30 W10 O32 95.2(15)
O28 W10 O20 63.4(13)
O36 W10 O20 172.3(12)
O24 W10 O20 85.3(12)
O30 W10 O20 90.3(11)
O32 W10 O20 73.6(11)
W1 O1 Ti1 131.0(19)
Ti1 O2 W2 140.1(18)
Ti2 O3 W3 139.7(18)
Ti2 O4 W4 135(2)
P1 O5 W2 122.9(15)
P1 O5 W1 120.2(17)
W2 O5 W1 87.2(9)
P1 O6 W3 140(2)
P1 O6 W4 120.0(18)
W3 O6 W4 91.9(9)
W2 O8 W1 120.4(17)
W5 O10 W1 139.4(16)
W2 O11 W6 126.0(14)
W3 O12 W5 145.6(19)
W6 O13 W4 146.1(19)
W3 O15 W4 121.5(16)
P1 O19 W7 124.6(15)
P1 O19 W5 129.3(15)
W7 O19 W5 88.6(9)
P1 O19 W9 123.7(16)
W7 O19 W9 91.1(8)
W5 O19 W9 87.8(7)
P1 O20 W10 123.3(15)
P1 O20 W8 124.9(17)
W10 O20 W8 94.4(8)
P1 O20 W6 124.1(15)
W10 O20 W6 90.2(9)
W8 O20 W6 90.1(8)
W7 O21 W1 142.5(19)
W8 O22 W2 146(2)
W3 O23 W9 150(2)
W10 O24 W4 141(2)
W5 O25 W7 118.3(19)
W6 O26 W8 123.4(18)
W9 O27 W5 118.6(16)
W10 O28 W6 145(2)
W8 O29 W7 154.1(18)
W9 O30 W10 149.7(16)
W7 O31 W9 121.3(14)
W8 O32 W10 118.0(14)
O41 P2 O42 112.1(19)
O41 P2 O55 111.3(18)
O42 P2 O55 107.3(19)
O41 P2 O56 110.6(18)
O42 P2 O56 99.1(18)
O55 P2 O56 115.9(16)
O37 Ti3 O75 97.7(14)
O37 Ti3 O38 85.7(13)
O75 Ti3 O38 107.6(15)
O37 Ti3 O76 102.7(14)
O75 Ti3 O76 41.2(10)
O38 Ti3 O76 148.0(13)
O37 Ti3 O78 89.1(13)
O75 Ti3 O78 130.3(16)
O38 Ti3 O78 122.1(16)
O76 Ti3 O78 89.2(14)
O37 Ti3 O79 105.9(14)
O75 Ti3 O79 154.7(13)
O38 Ti3 O79 83.3(14)
O76 Ti3 O79 122.4(14)
O78 Ti3 O79 43.4(11)
O37 Ti3 Ti1 131.6(10)
O75 Ti3 Ti1 117.9(8)
O38 Ti3 Ti1 110.9(9)
O76 Ti3 Ti1 86.8(10)
O78 Ti3 Ti1 43.1(10)
O79 Ti3 Ti1 37.9(10)
O37 Ti3 Ti4 122.7(11)
O75 Ti3 Ti4 28.9(7)
O38 Ti3 Ti4 119.6(12)
O76 Ti3 Ti4 31.0(7)
O78 Ti3 Ti4 111.3(11)
O79 Ti3 Ti4 126.0(11)
Ti1 Ti3 Ti4 89.1(4)
O40 Ti4 O75 101.4(15)
O40 Ti4 O76 142.3(14)
O75 Ti4 O76 41.5(10)
O40 Ti4 O39 92.4(15)
O75 Ti4 O39 90.3(14)
O76 Ti4 O39 94.2(14)
O40 Ti4 O81 96.8(14)
O75 Ti4 O81 157.8(11)
O76 Ti4 O81 118.0(13)
O39 Ti4 O81 101.5(15)
O40 Ti4 O80 135.0(15)
O75 Ti4 O80 123.2(15)
O76 Ti4 O80 81.7(13)
O39 Ti4 O80 93.1(13)
O81 Ti4 O80 38.4(10)
O40 Ti4 Ti2 113.0(10)
O75 Ti4 Ti2 120.8(8)
O76 Ti4 Ti2 89.2(10)
O39 Ti4 Ti2 132.2(11)
O81 Ti4 Ti2 38.7(7)
O80 Ti4 Ti2 40.3(7)
O40 Ti4 Ti3 114.3(12)
O75 Ti4 Ti3 29.2(7)
O76 Ti4 Ti3 31.3(7)
O39 Ti4 Ti3 114.6(10)
O81 Ti4 Ti3 129.9(8)
O80 Ti4 Ti3 103.7(11)
Ti2 Ti4 Ti3 91.7(4)
O44 W11 O43 97.8(16)
O44 W11 O37 86.6(13)
O43 W11 O37 94.1(13)
O44 W11 O46 153.4(14)
O43 W11 O46 108.3(15)
O37 W11 O46 86.9(12)
O44 W11 O57 97.9(13)
O43 W11 O57 93.3(13)
O37 W11 O57 170.8(13)
O46 W11 O57 85.5(12)
O44 W11 O41 75.8(13)
O43 W11 O41 173.0(13)
O37 W11 O41 82.8(11)
O46 W11 O41 77.9(11)
O57 W11 O41 90.4(11)
O45 W12 O38 100.9(14)
O45 W12 O47 96.9(14)
O38 W12 O47 100.3(14)
O45 W12 O58 100.7(14)
O38 W12 O58 158.3(15)
O47 W12 O58 78.3(12)
O45 W12 O44 108.6(13)
O38 W12 O44 82.9(13)
O47 W12 O44 153.3(13)
O58 W12 O44 89.1(11)
O45 W12 O41 176.9(12)
O38 W12 O41 81.4(13)
O47 W12 O41 84.5(12)
O58 W12 O41 76.9(12)
O44 W12 O41 69.6(11)
O50 W13 O51 90.8(11)
O50 W13 O39 98.6(13)
O51 W13 O39 91.6(13)
O50 W13 O48 115.2(13)
O51 W13 O48 153.9(13)
O39 W13 O48 82.1(12)
O50 W13 O59 90.4(12)
O51 W13 O59 91.9(13)
O39 W13 O59 170.2(13)
O48 W13 O59 90.7(11)
O50 W13 O42 162.4(11)
O51 W13 O42 71.7(11)
O39 W13 O42 84.0(12)
O48 W13 O42 82.4(13)
O59 W13 O42 88.5(11)
O52 W14 O60 100.6(14)
O52 W14 O51 102.3(15)
O60 W14 O51 89.7(13)
O52 W14 O40 103.5(13)
O60 W14 O40 155.4(13)
O51 W14 O40 80.9(13)
O52 W14 O49 87.9(15)
O60 W14 O49 90.4(13)
O51 W14 O49 169.6(13)
O40 W14 O49 94.8(13)
O52 W14 O42 177.1(13)
O60 W14 O42 81.8(12)
O51 W14 O42 75.9(12)
O40 W14 O42 74.0(11)
O49 W14 O42 93.8(12)
O53 W15 O46 112.3(14)
O53 W15 O48 104.9(14)
O46 W15 O48 85.3(13)
O53 W15 O63 96.0(14)
O46 W15 O63 151.7(13)
O48 W15 O63 88.4(12)
O53 W15 O61 96.5(13)
O46 W15 O61 98.0(13)
O48 W15 O61 155.3(12)
O63 W15 O61 77.1(13)
O53 W15 O55 168.0(13)
O46 W15 O55 79.4(11)
O48 W15 O55 77.7(11)
O63 W15 O55 72.3(12)
O61 W15 O55 78.9(10)
O54 W16 O47 100.5(15)
O54 W16 O62 107.8(15)
O47 W16 O62 84.3(13)
O54 W16 O64 110.9(14)
O47 W16 O64 147.0(13)
O62 W16 O64 76.8(14)
O54 W16 O49 88.0(16)
O47 W16 O49 107.9(13)
O62 W16 O49 158.2(14)
O64 W16 O49 83.7(13)
O54 W16 O56 179.6(16)
O47 W16 O56 79.9(12)
O62 W16 O56 72.4(11)
O64 W16 O56 68.8(11)
O49 W16 O56 91.7(12)
O69 W17 O57 95.9(13)
O69 W17 O65 103.0(14)
O57 W17 O65 102.9(14)
O69 W17 O61 93.2(13)
O57 W17 O61 82.3(13)
O65 W17 O61 162.2(13)
O69 W17 O67 99.4(12)
O57 W17 O67 158.7(11)
O65 W17 O67 88.0(13)
O61 W17 O67 82.2(12)
O69 W17 O55 167.0(12)
O57 W17 O55 90.0(11)
O65 W17 O55 86.8(11)
O61 W17 O55 76.1(10)
O67 W17 O55 72.2(9)
O70 W18 O62 99.5(14)
O70 W18 O58 106.5(13)
O62 W18 O58 86.0(13)
O70 W18 O65 100.2(14)
O62 W18 O65 159.1(15)
O58 W18 O65 94.9(13)
O70 W18 O68 100.4(12)
O62 W18 O68 81.5(14)
O58 W18 O68 151.9(12)
O65 W18 O68 88.2(14)
O70 W18 O56 168.8(11)
O62 W18 O56 71.7(12)
O58 W18 O56 80.3(11)
O65 W18 O56 87.8(12)
O68 W18 O56 71.9(11)
O71 W19 O63 92.6(14)
O71 W19 O66 103.0(13)
O63 W19 O66 161.6(13)
O71 W19 O67 101.6(12)
O63 W19 O67 89.3(13)
O66 W19 O67 96.9(13)
O71 W19 O59 94.4(13)
O63 W19 O59 80.1(13)
O66 W19 O59 88.9(13)
O67 W19 O59 161.2(9)
O71 W19 O55 167.8(12)
O63 W19 O55 75.3(12)
O66 W19 O55 89.2(11)
O67 W19 O55 77.2(9)
O59 W19 O55 85.0(10)
O64 W20 O72 100.6(15)
O64 W20 O66 159.6(13)
O72 W20 O66 98.0(14)
O64 W20 O68 85.4(15)
O72 W20 O68 100.2(12)
O66 W20 O68 99.6(14)
O64 W20 O60 83.8(14)
O72 W20 O60 104.7(14)
O66 W20 O60 83.4(14)
O68 W20 O60 154.3(11)
O64 W20 O56 72.3(12)
O72 W20 O56 170.9(13)
O66 W20 O56 89.9(12)
O68 W20 O56 73.9(9)
O60 W20 O56 80.5(11)
Ti3 O37 W11 135.1(15)
W12 O38 Ti3 138.0(18)
W13 O39 Ti4 130.3(18)
Ti4 O40 W14 145.1(18)
P2 O41 W12 130.3(18)
P2 O41 W11 129.8(17)
W12 O41 W11 91.1(9)
P2 O42 W14 136(2)
P2 O42 W13 121.4(18)
W14 O42 W13 89.2(8)
W11 O44 W12 122.8(17)
W15 O46 W11 142.6(14)
W16 O47 W12 155.9(18)
W15 O48 W13 142.2(15)
W16 O49 W14 129.5(17)
W13 O51 W14 123.1(15)
P2 O55 W19 127.6(17)
P2 O55 W15 129.7(17)
W19 O55 W15 92.7(8)
P2 O55 W17 116.2(15)
W19 O55 W17 90.5(9)
W15 O55 W17 88.2(8)
P2 O56 W20 126.0(17)
P2 O56 W16 127.3(14)
W20 O56 W16 93.1(9)
P2 O56 W18 116.7(15)
W20 O56 W18 93.6(8)
W16 O56 W18 90.8(9)
W17 O57 W11 137.2(16)
W18 O58 W12 152.2(16)
W13 O59 W19 137.1(15)
W14 O60 W20 144.0(19)
W17 O61 W15 114.2(13)
W18 O62 W16 123.3(17)
W19 O63 W15 119.8(18)
W20 O64 W16 125.6(17)
W18 O65 W17 152.0(17)
W20 O66 W19 156.1(18)
W19 O67 W17 119.7(11)
W18 O68 W20 120.4(12)
O74 O73 Ti2 69.7(10)
O74 O73 Ti1 70.2(10)
Ti2 O73 Ti1 129.4(15)
O73 O74 Ti2 67.5(9)
O73 O74 Ti1 67.1(9)
Ti2 O74 Ti1 125.2(14)
O76 O75 Ti4 71.0(9)
O76 O75 Ti3 71.0(9)
Ti4 O75 Ti3 122.0(14)
O75 O76 Ti4 67.5(9)
O75 O76 Ti3 67.9(9)
Ti4 O76 Ti3 117.7(13)
O81 O80 Ti4 70.3(9)
O81 O80 Ti2 68.7(9)
Ti4 O80 Ti2 99.8(13)
O80 O81 Ti2 73.0(10)
O80 O81 Ti4 71.3(9)
Ti2 O81 Ti4 102.1(13)
O79 O78 Ti3 70(2)
O79 O78 Ti1 62.6(19)
Ti3 O78 Ti1 98.6(16)
O78 O79 Ti1 76(2)
O78 O79 Ti3 67(2)
Ti1 O79 Ti3 103.6(17)
O105 P3 O106 118.9(16)
O105 P3 O119 107.1(17)
O106 P3 O119 109.4(17)
O105 P3 O120 101.5(18)
O106 P3 O120 114.9(16)
O119 P3 O120 103.7(13)
O101 Ti5 O175 104.2(18)
O101 Ti5 O102 88.9(15)
O175 Ti5 O102 140.7(18)
O101 Ti5 O178 90.5(14)
O175 Ti5 O178 123.9(16)
O102 Ti5 O178 92.2(15)
O101 Ti5 O177 89.4(12)
O175 Ti5 O177 87.3(17)
O102 Ti5 O177 130.4(16)
O178 Ti5 O177 38.2(10)
O101 Ti5 O176 84.3(15)
O175 Ti5 O176 34.7(11)
O102 Ti5 O176 113.6(16)
O178 Ti5 O176 153.5(17)
O177 Ti5 O176 115.6(17)
O101 Ti5 Ti7 130.2(10)
O175 Ti5 Ti7 90.6(11)
O102 Ti5 Ti7 109.1(10)
O178 Ti5 Ti7 44.5(7)
O177 Ti5 Ti7 43.4(7)
O176 Ti5 Ti7 124.8(10)
O101 Ti5 Ti6 127.0(13)
O175 Ti5 Ti6 31.7(14)
O102 Ti5 Ti6 112.6(11)
O178 Ti5 Ti6 133.3(8)
O177 Ti5 Ti6 107.7(11)
O176 Ti5 Ti6 42.9(9)
Ti7 Ti5 Ti6 89.2(4)
O103 Ti6 O180 105.2(17)
O103 Ti6 O104 93.7(17)
O180 Ti6 O104 117.3(16)
O103 Ti6 O175 99.5(18)
O180 Ti6 O175 98.8(17)
O104 Ti6 O175 136.6(18)
O103 Ti6 O181 107.9(16)
O180 Ti6 O181 36.1(10)
O104 Ti6 O181 81.2(14)
O175 Ti6 O181 131.6(14)
O103 Ti6 O176 77.5(15)
O180 Ti6 O176 129.9(17)
O104 Ti6 O176 112.2(16)
O175 Ti6 O176 34.2(11)
O181 Ti6 O176 165.5(14)
O103 Ti6 Ti8 136.3(13)
O180 Ti6 Ti8 31.1(11)
O104 Ti6 Ti8 106.9(11)
O175 Ti6 Ti8 91.5(11)
O181 Ti6 Ti8 41.9(7)
O176 Ti6 Ti8 125.3(10)
O103 Ti6 Ti5 119.8(13)
O180 Ti6 Ti5 112.0(13)
O104 Ti6 Ti5 108.1(12)
O175 Ti6 Ti5 31.0(14)
O181 Ti6 Ti5 130.1(9)
O176 Ti6 Ti5 42.2(9)
Ti8 Ti6 Ti5 90.3(4)
O110 W21 O107 102.6(15)
O110 W21 O121 85.1(12)
O107 W21 O121 97.5(13)
O110 W21 O108 151.4(14)
O107 W21 O108 105.8(15)
O121 W21 O108 88.2(13)
O110 W21 O101 96.4(14)
O107 W21 O101 95.3(13)
O121 W21 O101 166.5(14)
O108 W21 O101 84.2(14)
O110 W21 O105 83.0(12)
O107 W21 O105 174.0(13)
O121 W21 O105 80.8(11)
O108 W21 O105 68.4(12)
O101 W21 O105 86.1(11)
O108 W22 O102 91.7(15)
O108 W22 O111 157.4(13)
O102 W22 O111 85.9(14)
O108 W22 O122 86.3(13)
O102 W22 O122 156.4(15)
O111 W22 O122 87.1(13)
O108 W22 O109 111.3(12)
O102 W22 O109 108.8(14)
O111 W22 O109 90.7(14)
O122 W22 O109 93.7(13)
O108 W22 O105 73.8(11)
O102 W22 O105 79.2(13)
O111 W22 O105 83.7(12)
O122 W22 O105 77.7(12)
O109 W22 O105 169.9(12)
O114 W23 O103 93.7(15)
O114 W23 O115 97.4(16)
O103 W23 O115 83.5(15)
O114 W23 O123 110.2(14)
O103 W23 O123 155.4(15)
O115 W23 O123 87.6(13)
O114 W23 O112 103.4(15)
O103 W23 O112 90.6(13)
O115 W23 O112 158.7(14)
O123 W23 O112 89.5(11)
O114 W23 O106 167.6(13)
O103 W23 O106 78.8(12)
O115 W23 O106 72.2(12)
O123 W23 O106 76.6(12)
O112 W23 O106 86.6(11)
O115 W24 O116 101.0(16)
O115 W24 O113 159.0(15)
O116 W24 O113 100.0(16)
O115 W24 O124 91.2(15)
O116 W24 O124 99.3(14)
O113 W24 O124 85.5(14)
O115 W24 O104 89.2(13)
O116 W24 O104 108.5(12)
O113 W24 O104 84.0(13)
O124 W24 O104 151.5(13)
O115 W24 O106 76.1(12)
O116 W24 O106 175.2(13)
O113 W24 O106 82.9(12)
O124 W24 O106 77.0(12)
O104 W24 O106 75.5(10)
O117 W25 O112 111.7(16)
O117 W25 O127 111.7(15)
O112 W25 O127 85.9(13)
O117 W25 O110 100.7(15)
O112 W25 O110 95.2(13)
O127 W25 O110 144.7(13)
O117 W25 O125 87.7(15)
O112 W25 O125 160.0(14)
O127 W25 O125 91.5(13)
O110 W25 O125 75.6(13)
O117 W25 O119 161.9(13)
O112 W25 O119 86.3(12)
O127 W25 O119 68.7(12)
O110 W25 O119 76.2(11)
O125 W25 O119 74.3(11)
O118 W26 O111 108.7(16)
O118 W26 O113 103.8(16)
O111 W26 O113 93.3(14)
O118 W26 O126 103.2(17)
O111 W26 O126 81.0(14)
O113 W26 O126 152.8(16)
O118 W26 O128 91.7(16)
O111 W26 O128 158.0(13)
O113 W26 O128 89.5(15)
O126 W26 O128 86.6(15)
O118 W26 O120 168.4(13)
O111 W26 O120 81.7(12)
O113 W26 O120 80.2(12)
O126 W26 O120 72.7(13)
O128 W26 O120 77.4(12)
O133 W27 O125 90.1(15)
O133 W27 O121 105.9(14)
O125 W27 O121 75.1(15)
O133 W27 O129 107.4(15)
O125 W27 O129 157.8(13)
O121 W27 O129 86.8(14)
O133 W27 O131 93.8(15)
O125 W27 O131 99.6(15)
O121 W27 O131 159.4(12)
O129 W27 O131 92.8(13)
O133 W27 O119 165.8(14)
O125 W27 O119 83.0(12)
O121 W27 O119 84.3(10)
O129 W27 O119 82.5(10)
O131 W27 O119 75.3(11)
O134 W28 O129 95.4(16)
O134 W28 O132 98.8(18)
O129 W28 O132 104.0(15)
O134 W28 O122 111.9(17)
O129 W28 O122 86.6(13)
O132 W28 O122 146.6(14)
O134 W28 O126 106.7(16)
O129 W28 O126 156.5(12)
O132 W28 O126 80.7(15)
O122 W28 O126 78.1(14)
O134 W28 O120 165.7(16)
O129 W28 O120 82.2(11)
O132 W28 O120 68.4(13)
O122 W28 O120 82.1(12)
O126 W28 O120 78.2(10)
O127 W29 O135 109.4(14)
O127 W29 O123 85.5(13)
O135 W29 O123 101.8(13)
O127 W29 O130 159.8(14)
O135 W29 O130 90.0(13)
O123 W29 O130 85.0(14)
O127 W29 O131 90.1(13)
O135 W29 O131 102.0(11)
O123 W29 O131 155.8(13)
O130 W29 O131 91.2(13)
O127 W29 O119 72.5(11)
O135 W29 O119 175.3(11)
O123 W29 O119 82.5(11)
O130 W29 O119 88.6(11)
O131 W29 O119 73.6(10)
O136 W30 O132 115.5(14)
O136 W30 O130 93.5(15)
O132 W30 O130 104.1(15)
O136 W30 O124 98.2(15)
O132 W30 O124 143.3(13)
O130 W30 O124 87.1(15)
O136 W30 O128 98.5(15)
O132 W30 O128 73.3(15)
O130 W30 O128 167.6(13)
O124 W30 O128 88.3(15)
O136 W30 O120 177.5(13)
O132 W30 O120 65.6(10)
O130 W30 O120 88.4(11)
O124 W30 O120 80.2(11)
O128 W30 O120 79.5(11)
Ti5 O101 W21 130.3(17)
W22 O102 Ti5 138.8(19)
Ti6 O103 W23 141(2)
Ti6 O104 W24 136.4(18)
P3 O105 W22 135.4(18)
P3 O105 W21 128.2(17)
W22 O105 W21 91.4(9)
P3 O106 W24 127.1(16)
P3 O106 W23 130.5(16)
W24 O106 W23 92.8(8)
W22 O108 W21 124.9(17)
W21 O110 W25 153.0(16)
W26 O111 W22 145.2(16)
W25 O112 W23 140.3(16)
W24 O113 W26 148.6(18)
W24 O115 W23 118.7(17)
P3 O119 W27 127.8(16)
P3 O119 W29 124.0(15)
W27 O119 W29 94.2(8)
P3 O119 W25 122.5(13)
W27 O119 W25 89.0(7)
W29 O119 W25 88.3(8)
P3 O120 W28 130.9(16)
P3 O120 W30 121.7(17)
W28 O120 W30 95.4(8)
P3 O120 W26 119.7(13)
W28 O120 W26 89.9(8)
W30 O120 W26 87.8(7)
W27 O121 W21 143.7(16)
W28 O122 W22 146.0(18)
W29 O123 W23 142.2(16)
W24 O124 W30 149(2)
W27 O125 W25 113.1(17)
W28 O126 W26 119.0(19)
W29 O127 W25 130.4(19)
W26 O128 W30 114.0(16)
W28 O129 W27 162.9(17)
W29 O130 W30 149.8(17)
W27 O131 W29 115.7(13)
W28 O132 W30 129.7(18)
O141 P4 O156 107.0(15)
O141 P4 O155 106.3(16)
O156 P4 O155 114.3(15)
O141 P4 O142 103.9(16)
O156 P4 O142 117.4(19)
O155 P4 O142 107.0(16)
O138 Ti7 O137 83.3(14)
O138 Ti7 O173 105.5(13)
O137 Ti7 O173 94.2(14)
O138 Ti7 O174 99.0(14)
O137 Ti7 O174 139.2(14)
O173 Ti7 O174 45.6(10)
O138 Ti7 O177 89.0(12)
O137 Ti7 O177 129.0(15)
O173 Ti7 O177 136.1(15)
O174 Ti7 O177 91.8(15)
O138 Ti7 O178 92.4(12)
O137 Ti7 O178 93.1(14)
O173 Ti7 O178 161.4(12)
O174 Ti7 O178 127.3(14)
O177 Ti7 O178 36.9(10)
O138 Ti7 Ti5 129.1(10)
O137 Ti7 Ti5 113.9(9)
O173 Ti7 Ti5 119.5(10)
O174 Ti7 Ti5 96.3(10)
O177 Ti7 Ti5 42.2(7)
O178 Ti7 Ti5 42.1(7)
O138 Ti7 Ti8 124.7(10)
O137 Ti7 Ti8 117.1(11)
O173 Ti7 Ti8 30.2(9)
O174 Ti7 Ti8 31.8(10)
O177 Ti7 Ti8 108.6(11)
O178 Ti7 Ti8 132.7(8)
Ti5 Ti7 Ti8 91.0(4)
O180 Ti8 O173 141.9(15)
O180 Ti8 O174 101.2(16)
O173 Ti8 O174 47.3(11)
O180 Ti8 O140 101.7(15)
O173 Ti8 O140 99.3(14)
O174 Ti8 O140 90.0(14)
O180 Ti8 O139 113.3(16)
O173 Ti8 O139 97.3(15)
O174 Ti8 O139 144.2(15)
O140 Ti8 O139 92.0(13)
O180 Ti8 O181 36.3(10)
O173 Ti8 O181 152.2(16)
O174 Ti8 O181 135.4(13)
O140 Ti8 O181 108.1(14)
O139 Ti8 O181 77.2(13)
O180 Ti8 Ti6 30.3(11)
O173 Ti8 Ti6 119.1(10)
O174 Ti8 Ti6 95.3(10)
O140 Ti8 Ti6 131.7(10)
O139 Ti8 Ti6 109.5(9)
O181 Ti8 Ti6 42.4(8)
O180 Ti8 Ti7 110.8(12)
O173 Ti8 Ti7 31.2(9)
O174 Ti8 Ti7 33.1(11)
O140 Ti8 Ti7 117.3(10)
O139 Ti8 Ti7 119.3(11)
O181 Ti8 Ti7 129.9(9)
Ti6 Ti8 Ti7 89.6(4)
O146 W31 O137 98.7(14)
O146 W31 O144 155.8(12)
O137 W31 O144 84.6(13)
O146 W31 O143 104.6(16)
O137 W31 O143 113.6(14)
O144 W31 O143 95.8(14)
O146 W31 O157 89.5(12)
O137 W31 O157 153.6(13)
O144 W31 O157 78.2(12)
O143 W31 O157 88.1(14)
O146 W31 O141 81.9(11)
O137 W31 O141 74.7(11)
O144 W31 O141 75.8(10)
O143 W31 O141 167.9(12)
O157 W31 O141 81.7(11)
O145 W32 O138 98.8(11)
O145 W32 O147 97.6(13)
O138 W32 O147 88.4(12)
O145 W32 O158 93.3(11)
O138 W32 O158 167.9(12)
O147 W32 O158 89.2(12)
O145 W32 O144 106.0(12)
O138 W32 O144 86.5(12)
O147 W32 O144 156.3(12)
O158 W32 O144 91.0(12)
O145 W32 O141 179.1(11)
O138 W32 O141 82.1(10)
O147 W32 O141 82.5(11)
O158 W32 O141 85.9(10)
O144 W32 O141 73.9(10)
O150 W33 O148 90.3(17)
O150 W33 O159 91.1(15)
O148 W33 O159 84.4(13)
O150 W33 O139 102.1(14)
O148 W33 O139 92.8(13)
O159 W33 O139 166.6(11)
O150 W33 O151 108.1(15)
O148 W33 O151 161.2(12)
O159 W33 O151 91.5(13)
O139 W33 O151 86.9(12)
O150 W33 O142 174.9(16)
O148 W33 O142 84.8(13)
O159 W33 O142 89.9(11)
O139 W33 O142 76.8(11)
O151 W33 O142 76.8(11)
O152 W34 O151 97.0(14)
O152 W34 O140 102.1(13)
O151 W34 O140 94.4(13)
O152 W34 O149 103.8(14)
O151 W34 O149 158.5(15)
O140 W34 O149 86.6(13)
O152 W34 O160 91.9(13)
O151 W34 O160 86.3(13)
O140 W34 O160 165.8(13)
O149 W34 O160 87.6(12)
O152 W34 O142 168.2(12)
O151 W34 O142 71.2(12)
O140 W34 O142 79.2(12)
O149 W34 O142 88.0(12)
O160 W34 O142 87.6(11)
O153 W35 O163 106.9(12)
O153 W35 O161 108.0(14)
O163 W35 O161 86.6(13)
O153 W35 O146 99.9(13)
O163 W35 O146 153.2(10)
O161 W35 O146 83.4(12)
O153 W35 O148 94.5(14)
O163 W35 O148 82.5(14)
O161 W35 O148 157.0(13)
O146 W35 O148 97.4(13)
O153 W35 O155 174.7(12)
O163 W35 O155 78.3(8)
O161 W35 O155 72.5(11)
O146 W35 O155 74.9(10)
O148 W35 O155 85.5(11)
O154 W36 O147 97.6(15)
O154 W36 O164 102.0(14)
O147 W36 O164 156.1(14)
O154 W36 O149 108.7(15)
O147 W36 O149 97.1(13)
O164 W36 O149 89.4(13)
O154 W36 O162 102.2(14)
O147 W36 O162 89.3(13)
O164 W36 O162 73.4(13)
O149 W36 O162 147.2(13)
O154 W36 O156 170.7(13)
O147 W36 O156 82.4(12)
O164 W36 O156 76.0(11)
O149 W36 O156 80.4(12)
O162 W36 O156 68.6(11)
O169 W37 O165 99.4(14)
O169 W37 O161 96.0(12)
O165 W37 O161 164.5(13)
O169 W37 O157 97.4(13)
O165 W37 O157 83.8(14)
O161 W37 O157 93.0(13)
O169 W37 O167 104.1(13)
O165 W37 O167 95.4(15)
O161 W37 O167 81.9(13)
O157 W37 O167 158.3(13)
O169 W37 O155 171.0(11)
O165 W37 O155 89.5(12)
O161 W37 O155 75.1(9)
O157 W37 O155 84.8(11)
O167 W37 O155 73.5(11)
O162 W38 O168 83.8(14)
O162 W38 O170 98.3(14)
O168 W38 O170 95.6(13)
O162 W38 O158 85.0(14)
O168 W38 O158 157.8(13)
O170 W38 O158 105.0(13)
O162 W38 O165 160.1(12)
O168 W38 O165 95.7(14)
O170 W38 O165 101.5(14)
O158 W38 O165 88.5(13)
O162 W38 O156 70.1(11)
O168 W38 O156 74.8(10)
O170 W38 O156 165.4(13)
O158 W38 O156 83.3(10)
O165 W38 O156 90.5(10)
O171 W39 O167 98.1(12)
O171 W39 O166 99.3(13)
O167 W39 O166 102.1(14)
O171 W39 O159 104.5(13)
O167 W39 O159 152.8(12)
O166 W39 O159 89.2(14)
O171 W39 O163 99.1(11)
O167 W39 O163 88.9(14)
O166 W39 O163 156.9(12)
O159 W39 O163 72.8(14)
O171 W39 O155 169.3(12)
O167 W39 O155 72.2(9)
O166 W39 O155 87.4(10)
O159 W39 O155 83.9(11)
O163 W39 O155 76.7(8)
O172 W40 O166 93.9(16)
O172 W40 O160 106.3(15)
O166 W40 O160 86.5(13)
O172 W40 O164 105.6(16)
O166 W40 O164 160.5(12)
O160 W40 O164 88.8(13)
O172 W40 O168 99.5(15)
O166 W40 O168 95.4(13)
O160 W40 O168 153.9(11)
O164 W40 O168 80.6(13)
O172 W40 O156 170.2(15)
O166 W40 O156 87.6(10)
O160 W40 O156 83.4(10)
O164 W40 O156 73.0(10)
O168 W40 O156 70.7(10)
W31 O137 Ti7 144.4(16)
W32 O138 Ti7 132.5(16)
Ti8 O139 W33 133.0(15)
W34 O140 Ti8 133.2(17)
P4 O141 W32 127.9(15)
P4 O141 W31 127.4(17)
W32 O141 W31 88.1(7)
P4 O142 W33 132.9(19)
P4 O142 W34 114.3(16)
W33 O142 W34 90.3(9)
W31 O144 W32 121.7(14)
W31 O146 W35 154.6(15)
W36 O147 W32 140.4(16)
W33 O148 W35 141.1(16)
W34 O149 W36 147.0(18)
W34 O151 W33 121.2(16)
P4 O155 W37 128.5(13)
P4 O155 W35 127.0(13)
W37 O155 W35 90.6(8)
P4 O155 W39 120.0(13)
W37 O155 W39 91.6(7)
W35 O155 W39 87.5(7)
P4 O156 W36 129.8(16)
P4 O156 W38 123.6(16)
W36 O156 W38 90.5(8)
P4 O156 W40 121.5(14)
W36 O156 W40 90.2(8)
W38 O156 W40 90.2(8)
W37 O157 W31 131.6(17)
W38 O158 W32 143.4(17)
W39 O159 W33 145.4(17)
W40 O160 W34 142.3(16)
W37 O161 W35 121.6(16)
W38 O162 W36 130.2(16)
W35 O163 W39 117.4(10)
W36 O164 W40 119.2(15)
W37 O165 W38 151.2(18)
W40 O166 W39 158.8(16)
W39 O167 W37 122.7(15)
W38 O168 W40 124.0(14)
O174 O173 Ti8 67.3(17)
O174 O173 Ti7 68.7(18)
Ti8 O173 Ti7 118.6(17)
O173 O174 Ti8 65.4(14)
O173 O174 Ti7 65.7(15)
Ti8 O174 Ti7 115.1(18)
O176 O175 Ti5 86(3)
O176 O175 Ti6 86(3)
Ti5 O175 Ti6 117(3)
O175 O176 Ti5 59(2)
O175 O176 Ti6 60(2)
Ti5 O176 Ti6 94.9(13)
O178 O177 Ti5 70.7(15)
O178 O177 Ti7 73.2(16)
Ti5 O177 Ti7 94.4(11)
O177 O178 Ti5 71.1(16)
O177 O178 Ti7 70.0(15)
Ti5 O178 Ti7 93.4(11)
O181 O180 Ti6 86(2)
O181 O180 Ti8 83.0(19)
Ti6 O180 Ti8 119(2)
O180 O181 Ti8 60.6(16)
O180 O181 Ti6 57.8(16)
Ti8 O181 Ti6 95.8(15)
O219 P5 O206 113.5(17)
O219 P5 O205 111.0(16)
O206 P5 O205 117.7(19)
O219 P5 O220 109.8(13)
O206 P5 O220 101.2(16)
O205 P5 O220 102(2)
O201 Ti9 O274 93.3(19)
O201 Ti9 O280 80.5(16)
O274 Ti9 O280 144(2)
O201 Ti9 O279 124.9(18)
O274 Ti9 O279 137.2(18)
O280 Ti9 O279 46.8(13)
O201 Ti9 O202 90.5(14)
O274 Ti9 O202 105.3(17)
O280 Ti9 O202 110.5(16)
O279 Ti9 O202 93.9(16)
O201 Ti9 O273 144.3(18)
O274 Ti9 O273 51.7(15)
O280 Ti9 O273 130.7(16)
O279 Ti9 O273 90.3(17)
O202 Ti9 O273 92.5(16)
O201 Ti9 Ti11 113.2(11)
O274 Ti9 Ti11 113.1(13)
O280 Ti9 Ti11 42.1(10)
O279 Ti9 Ti11 38.7(12)
O202 Ti9 Ti11 132.6(11)
O273 Ti9 Ti11 90.3(11)
O201 Ti9 Ti10 117.9(14)
O274 Ti9 Ti10 27.9(13)
O280 Ti9 Ti10 129.6(11)
O279 Ti9 Ti10 109.2(13)
O202 Ti9 Ti10 115.3(11)
O273 Ti9 Ti10 31.8(13)
Ti11 Ti9 Ti10 89.9(4)
O203 Ti10 O274 94.0(18)
O203 Ti10 O273 147.9(18)
O274 Ti10 O273 54.3(14)
O203 Ti10 O281 131.5(17)
O274 Ti10 O281 130.8(19)
O273 Ti10 O281 80.1(18)
O203 Ti10 O282 94.5(16)
O274 Ti10 O282 154.1(16)
O273 Ti10 O282 116.2(18)
O281 Ti10 O282 37.1(12)
O203 Ti10 O204 95.4(15)
O274 Ti10 O204 111.9(16)
O273 Ti10 O204 93.2(17)
O281 Ti10 O204 85.1(14)
O282 Ti10 O204 91.6(14)
O203 Ti10 Ti12 108.2(11)
O274 Ti10 Ti12 113.2(12)
O273 Ti10 Ti12 90.9(13)
O281 Ti10 Ti12 43.5(11)
O282 Ti10 Ti12 40.9(10)
O204 Ti10 Ti12 126.7(9)
O203 Ti10 Ti9 116.6(13)
O274 Ti10 Ti9 27.2(12)
O273 Ti10 Ti9 35.4(13)
O281 Ti10 Ti9 104.1(13)
O282 Ti10 Ti9 130.1(11)
O204 Ti10 Ti9 120.6(12)
Ti12 Ti10 Ti9 90.6(4)
O207 W41 O208 104.4(15)
O207 W41 O201 98.5(15)
O208 W41 O201 76.6(16)
O207 W41 O210 95.9(16)
O208 W41 O210 159.7(14)
O201 W41 O210 99.6(15)
O207 W41 O221 101.0(13)
O208 W41 O221 91.3(13)
O201 W41 O221 159.1(14)
O210 W41 O221 85.7(10)
O207 W41 O205 173.6(13)
O208 W41 O205 70.0(11)
O201 W41 O205 83.4(12)
O210 W41 O205 89.8(12)
O221 W41 O205 76.4(11)
O209 W42 O202 98.1(15)
O209 W42 O208 111.2(17)
O202 W42 O208 84.3(14)
O209 W42 O211 94.6(16)
O202 W42 O211 89.5(14)
O208 W42 O211 154.1(17)
O209 W42 O222 95.8(15)
O202 W42 O222 164.2(15)
O208 W42 O222 97.6(15)
O211 W42 O222 81.9(14)
O209 W42 O205 175.4(13)
O202 W42 O205 85.4(13)
O208 W42 O205 72.0(14)
O211 W42 O205 82.4(14)
O222 W42 O205 80.3(13)
O214 W43 O212 96.5(17)
O214 W43 O215 101.5(16)
O212 W43 O215 162.0(14)
O214 W43 O203 96.3(16)
O212 W43 O203 86.4(14)
O215 W43 O203 92.3(14)
O214 W43 O223 101.9(17)
O212 W43 O223 91.2(14)
O215 W43 O223 84.4(14)
O203 W43 O223 161.7(15)
O214 W43 O206 173.0(14)
O212 W43 O206 88.8(12)
O215 W43 O206 73.3(12)
O203 W43 O206 79.4(13)
O223 W43 O206 82.4(13)
O216 W44 O204 89.7(16)
O216 W44 O215 109.0(16)
O204 W44 O215 94.0(15)
O216 W44 O213 93.5(17)
O204 W44 O213 92.6(16)
O215 W44 O213 156.6(12)
O216 W44 O224 104.8(14)
O204 W44 O224 164.7(14)
O215 W44 O224 85.8(12)
O213 W44 O224 81.9(13)
O216 W44 O206 173.1(17)
O204 W44 O206 87.0(13)
O215 W44 O206 77.3(10)
O213 W44 O206 80.6(12)
O224 W44 O206 78.1(11)
O217 W45 O210 95.9(16)
O217 W45 O227 103.9(14)
O210 W45 O227 155.9(12)
O217 W45 O212 112.3(15)
O210 W45 O212 95.6(15)
O227 W45 O212 89.4(14)
O217 W45 O225 90.1(14)
O210 W45 O225 88.3(16)
O227 W45 O225 78.3(16)
O212 W45 O225 156.7(12)
O217 W45 O219 167.2(13)
O210 W45 O219 82.3(10)
O227 W45 O219 75.4(8)
O212 W45 O219 80.5(10)
O225 W45 O219 77.3(8)
O218 W46 O213 98.6(16)
O218 W46 O211 100.4(16)
O213 W46 O211 102.4(15)
O218 W46 O226 109.2(16)
O213 W46 O226 149.7(16)
O211 W46 O226 84.6(15)
O218 W46 O228 107.5(15)
O213 W46 O228 82.3(15)
O211 W46 O228 150.8(14)
O226 W46 O228 78.2(15)
O218 W46 O220 174.9(14)
O213 W46 O220 76.4(13)
O211 W46 O220 81.9(13)
O226 W46 O220 75.5(12)
O228 W46 O220 71.1(12)
O233 W47 O221 104.0(16)
O233 W47 O225 98.6(14)
O221 W47 O225 87.9(15)
O233 W47 O231 104.5(17)
O221 W47 O231 151.5(13)
O225 W47 O231 88.9(17)
O233 W47 O229 103.9(15)
O221 W47 O229 90.0(14)
O225 W47 O229 157.3(12)
O231 W47 O229 82.3(15)
O233 W47 O219 174.6(15)
O221 W47 O219 80.3(8)
O225 W47 O219 78.1(8)
O231 W47 O219 71.3(11)
O229 W47 O219 79.2(9)
O234 W48 O229 103.1(15)
O234 W48 O226 99.4(15)
O229 W48 O226 156.5(13)
O234 W48 O232 90.4(14)
O229 W48 O232 85.8(15)
O226 W48 O232 87.4(15)
O234 W48 O222 111.7(16)
O229 W48 O222 95.3(15)
O226 W48 O222 82.5(15)
O232 W48 O222 156.9(12)
O234 W48 O220 163.2(14)
O229 W48 O220 80.0(10)
O226 W48 O220 76.5(11)
O232 W48 O220 73.3(10)
O222 W48 O220 84.2(12)
O235 W49 O223 98.4(17)
O235 W49 O231 106.0(14)
O223 W49 O231 155.5(15)
O235 W49 O227 100.8(14)
O223 W49 O227 88.9(15)
O231 W49 O227 88.2(14)
O235 W49 O230 101.9(16)
O223 W49 O230 77.8(15)
O231 W49 O230 95.2(15)
O227 W49 O230 155.1(13)
O235 W49 O219 176.5(13)
O223 W49 O219 83.5(13)
O231 W49 O219 72.2(9)
O227 W49 O219 76.3(8)
O230 W49 O219 81.3(12)
O236 W50 O230 102.4(18)
O236 W50 O228 99.5(17)
O230 W50 O228 156.2(15)
O236 W50 O224 103.4(14)
O230 W50 O224 79.9(15)
O228 W50 O224 86.2(15)
O236 W50 O232 101.8(14)
O230 W50 O232 96.9(15)
O228 W50 O232 87.4(15)
O224 W50 O232 154.7(13)
O236 W50 O220 174.9(14)
O230 W50 O220 81.7(13)
O228 W50 O220 76.9(12)
O224 W50 O220 80.1(11)
O232 W50 O220 74.6(11)
Ti9 O201 W41 138(2)
W42 O202 Ti9 134.1(18)
Ti10 O203 W43 132.3(18)
W44 O204 Ti10 128.0(18)
P5 O205 W42 139.9(19)
P5 O205 W41 124.8(19)
W42 O205 W41 91.1(8)
P5 O206 W44 136.9(16)
P5 O206 W43 122.2(18)
W44 O206 W43 91.5(9)
W41 O208 W42 127(2)
W45 O210 W41 145.5(17)
W46 O211 W42 152(2)
W43 O212 W45 143.2(16)
W46 O213 W44 155(2)
W44 O215 W43 116.6(16)
P5 O219 W49 126.3(10)
P5 O219 W47 126.1(9)
W49 O219 W47 89.8(6)
P5 O219 W45 127.1(9)
W49 O219 W45 87.8(6)
W47 O219 W45 87.1(5)
P5 O220 W50 127.8(17)
P5 O220 W48 123.8(16)
W50 O220 W48 91.3(8)
P5 O220 W46 125.8(14)
W50 O220 W46 89.6(7)
W48 O220 W46 86.6(7)
W47 O221 W41 144.1(12)
W42 O222 W48 145.5(19)
W49 O223 W43 138(2)
W50 O224 W44 146.1(18)
W47 O225 W45 117.0(13)
W48 O226 W46 120.5(17)
W49 O227 W45 120.1(13)
W50 O228 W46 122.1(18)
W48 O229 W47 159(2)
W50 O230 W49 166(2)
W49 O231 W47 124.4(17)
W48 O232 W50 119.4(15)
O256 P6 O241 110.0(15)
O256 P6 O242 109.4(15)
O241 P6 O242 106.1(16)
O256 P6 O255 108.9(12)
O241 P6 O255 109.5(17)
O242 P6 O255 112.9(16)
O237 Ti11 O276 107.9(17)
O237 Ti11 O275 90.2(18)
O276 Ti11 O275 48.6(14)
O237 Ti11 O238 87.9(16)
O276 Ti11 O238 96.9(16)
O275 Ti11 O238 142.6(17)
O237 Ti11 O279 97.3(17)
O276 Ti11 O279 133.9(16)
O275 Ti11 O279 94.8(17)
O238 Ti11 O279 122.5(16)
O237 Ti11 O280 107.6(17)
O276 Ti11 O280 144.4(19)
O275 Ti11 O280 134.2(17)
O238 Ti11 O280 81.3(15)
O279 Ti11 O280 42.4(12)
O237 Ti11 Ti9 132.0(12)
O276 Ti11 Ti9 114.4(13)
O275 Ti11 Ti9 101.1(13)
O238 Ti11 Ti9 107.7(11)
O279 Ti11 Ti9 35.9(12)
O280 Ti11 Ti9 36.6(11)
O237 Ti11 Ti12 124.6(13)
O276 Ti11 Ti12 26.6(11)
O275 Ti11 Ti12 40.4(14)
O238 Ti11 Ti12 115.5(12)
O279 Ti11 Ti12 107.9(12)
O280 Ti11 Ti12 124.4(12)
Ti9 Ti11 Ti12 89.8(4)
O239 Ti12 O240 80.9(18)
O239 Ti12 O276 100.4(18)
O240 Ti12 O276 101.4(18)
O239 Ti12 O282 103.4(15)
O240 Ti12 O282 93.2(17)
O276 Ti12 O282 153.7(16)
O239 Ti12 O281 104.6(15)
O240 Ti12 O281 128.1(17)
O276 Ti12 O281 127.0(17)
O282 Ti12 O281 34.9(12)
O239 Ti12 O275 93.5(18)
O240 Ti12 O275 141.5(16)
O276 Ti12 O275 41.8(13)
O282 Ti12 O275 125.0(15)
O281 Ti12 O275 90.3(15)
O239 Ti12 Ti10 140.6(13)
O240 Ti12 Ti10 109.4(12)
O276 Ti12 Ti10 113.8(13)
O282 Ti12 Ti10 40.1(9)
O281 Ti12 Ti10 38.7(9)
O275 Ti12 Ti10 99.0(11)
O239 Ti12 Ti11 118.4(15)
O240 Ti12 Ti11 120.7(13)
O276 Ti12 Ti11 26.0(12)
O282 Ti12 Ti11 128.5(10)
O281 Ti12 Ti11 102.1(12)
O275 Ti12 Ti11 32.2(8)
Ti10 Ti12 Ti11 89.7(4)
O243 W51 O257 96.8(16)
O243 W51 O246 100.8(17)
O257 W51 O246 82.7(12)
O243 W51 O244 107.1(15)
O257 W51 O244 95.2(14)
O246 W51 O244 152.1(14)
O243 W51 O237 101.7(16)
O257 W51 O237 161.5(14)
O246 W51 O237 94.2(13)
O244 W51 O237 79.0(14)
O243 W51 O241 178.8(14)
O257 W51 O241 82.5(12)
O246 W51 O241 80.0(12)
O244 W51 O241 72.1(10)
O237 W51 O241 79.0(11)
O245 W52 O244 110.1(16)
O245 W52 O247 97.1(18)
O244 W52 O247 152.8(13)
O245 W52 O238 101.3(14)
O244 W52 O238 86.0(15)
O247 W52 O238 87.1(14)
O245 W52 O258 92.5(14)
O244 W52 O258 94.1(16)
O247 W52 O258 86.1(14)
O238 W52 O258 165.3(13)
O245 W52 O241 174.6(16)
O244 W52 O241 75.3(11)
O247 W52 O241 77.6(13)
O238 W52 O241 77.7(11)
O258 W52 O241 88.1(11)
O251 W53 O250 84.8(18)
O251 W53 O239 88.6(17)
O250 W53 O239 95.2(16)
O251 W53 O259 85.9(15)
O250 W53 O259 109.9(14)
O239 W53 O259 153.6(14)
O251 W53 O248 162.2(15)
O250 W53 O248 113.0(17)
O239 W53 O248 91.3(16)
O259 W53 O248 86.4(14)
O251 W53 O242 77.2(13)
O250 W53 O242 157.9(15)
O239 W53 O242 72.0(13)
O259 W53 O242 81.6(10)
O248 W53 O242 85.8(11)
O252 W54 O249 113.7(17)
O252 W54 O240 99.5(16)
O249 W54 O240 97.1(15)
O252 W54 O260 102.0(15)
O249 W54 O260 83.8(13)
O240 W54 O260 156.0(16)
O252 W54 O251 96.4(16)
O249 W54 O251 149.6(17)
O240 W54 O251 81.3(15)
O260 W54 O251 85.9(12)
O252 W54 O242 168.6(14)
O249 W54 O242 77.3(14)
O240 W54 O242 75.3(13)
O260 W54 O242 81.7(12)
O251 W54 O242 73.0(13)
O253 W55 O248 86.5(17)
O253 W55 O263 98.5(16)
O248 W55 O263 88.6(15)
O253 W55 O246 109.0(16)
O248 W55 O246 94.8(14)
O263 W55 O246 152.4(15)
O253 W55 O261 112.6(16)
O248 W55 O261 157.0(14)
O263 W55 O261 76.4(14)
O246 W55 O261 91.0(13)
O253 W55 O255 167.8(15)
O248 W55 O255 84.0(13)
O263 W55 O255 73.6(12)
O246 W55 O255 79.5(12)
O261 W55 O255 75.2(11)
O254 W56 O249 109.5(17)
O254 W56 O262 101.8(15)
O249 W56 O262 148.7(15)
O254 W56 O264 98.4(14)
O249 W56 O264 87.6(15)
O262 W56 O264 87.4(15)
O254 W56 O247 109.0(15)
O249 W56 O247 86.9(15)
O262 W56 O247 83.5(14)
O264 W56 O247 152.3(12)
O254 W56 O256 175.8(13)
O249 W56 O256 70.5(12)
O262 W56 O256 78.2(10)
O264 W56 O256 77.4(8)
O247 W56 O256 75.2(11)
O269 W57 O265 93.7(14)
O269 W57 O267 102.8(13)
O265 W57 O267 88.9(13)
O269 W57 O257 106.8(15)
O265 W57 O257 96.1(13)
O267 W57 O257 149.5(11)
O269 W57 O261 100.4(14)
O265 W57 O261 165.9(13)
O267 W57 O261 87.3(13)
O257 W57 O261 80.6(12)
O269 W57 O255 174.6(13)
O265 W57 O255 87.2(11)
O267 W57 O255 71.9(8)
O257 W57 O255 78.3(11)
O261 W57 O255 78.7(10)
O270 W58 O268 89.1(16)
O270 W58 O265 106.6(15)
O268 W58 O265 87.4(14)
O270 W58 O258 107.5(15)
O268 W58 O258 160.2(15)
O265 W58 O258 97.8(14)
O270 W58 O262 87.9(13)
O268 W58 O262 95.2(15)
O265 W58 O262 165.2(11)
O258 W58 O262 75.2(15)
O270 W58 O256 157.7(14)
O268 W58 O256 76.4(11)
O265 W58 O256 89.7(9)
O258 W58 O256 84.5(10)
O262 W58 O256 76.8(8)
O271 W59 O266 104.8(15)
O271 W59 O259 107.1(13)
O266 W59 O259 86.3(15)
O271 W59 O267 100.1(13)
O266 W59 O267 89.8(14)
O259 W59 O267 152.6(11)
O271 W59 O263 100.0(14)
O266 W59 O263 155.1(12)
O259 W59 O263 88.7(14)
O267 W59 O263 83.5(14)
O271 W59 O255 169.7(13)
O266 W59 O255 80.5(11)
O259 W59 O255 81.8(10)
O267 W59 O255 70.8(9)
O263 W59 O255 74.7(9)
O272 W60 O260 102.1(16)
O272 W60 O266 96.6(16)
O260 W60 O266 83.7(15)
O272 W60 O264 103.9(15)
O260 W60 O264 86.2(15)
O266 W60 O264 158.6(12)
O272 W60 O268 104.7(13)
O260 W60 O268 153.0(12)
O266 W60 O268 90.3(15)
O264 W60 O268 90.1(15)
O272 W60 O256 178.6(14)
O260 W60 O256 77.8(11)
O266 W60 O256 82.0(11)
O264 W60 O256 77.5(8)
O268 W60 O256 75.3(6)
Ti11 O237 W51 136.0(19)
Ti11 O238 W52 134.9(19)
Ti12 O239 W53 149(2)
Ti12 O240 W54 139(2)
P6 O241 W52 127.5(16)
P6 O241 W51 127.2(18)
W52 O241 W51 89.1(8)
P6 O242 W54 125.4(16)
P6 O242 W53 125.6(16)
W54 O242 W53 90.6(8)
W52 O244 W51 123.5(15)
W55 O246 W51 145.4(17)
W52 O247 W56 147.4(18)
W55 O248 W53 146.0(19)
W54 O249 W56 153(2)
W53 O251 W54 118.8(19)
P6 O255 W57 128.1(14)
P6 O255 W59 124.2(14)
W57 O255 W59 94.2(7)
P6 O255 W55 121.9(12)
W57 O255 W55 89.1(7)
W59 O255 W55 88.3(7)
P6 O256 W60 126.4(9)
P6 O256 W56 128.8(10)
W60 O256 W56 88.5(7)
P6 O256 W58 123.6(10)
W60 O256 W58 89.2(6)
W56 O256 W58 87.9(6)
W51 O257 W57 155.6(18)
W58 O258 W52 142.9(19)
W53 O259 W59 147(2)
W60 O260 W54 145.5(19)
W55 O261 W57 116.5(16)
W56 O262 W58 116.9(14)
W55 O263 W59 121.6(17)
W56 O264 W60 116.5(13)
W57 O265 W58 148.1(16)
W59 O266 W60 164.4(19)
W57 O267 W59 121.6(12)
W58 O268 W60 117.7(15)
O274 O273 Ti10 63(2)
O274 O273 Ti9 57.1(16)
Ti10 O273 Ti9 113(2)
O273 O274 Ti9 71(2)
O273 O274 Ti10 63(2)
Ti9 O274 Ti10 125(2)
O276 O275 Ti11 64.9(19)
O276 O275 Ti12 55.4(19)
Ti11 O275 Ti12 107.4(19)
O275 O276 Ti11 66.5(19)
O275 O276 Ti12 83(2)
Ti11 O276 Ti12 127(2)
O280 O279 Ti9 66(2)
O280 O279 Ti11 72.6(19)
Ti9 O279 Ti11 105(2)
O279 O280 Ti9 67(2)
O279 O280 Ti11 65.0(18)
Ti9 O280 Ti11 101.4(17)
O282 O281 Ti10 74(2)
O282 O281 Ti12 68(2)
Ti10 O281 Ti12 97.8(16)
O281 O282 Ti10 68.7(19)
O281 O282 Ti12 77(3)
Ti10 O282 Ti12 99.0(16)
O305 P7 O306 110(2)
O305 P7 O320 110.9(12)
O306 P7 O320 102.9(18)
O305 P7 O319 112.8(18)
O306 P7 O319 112.9(18)
O320 P7 O319 106.9(13)
O374 Ti13 O373 49.9(13)
O374 Ti13 O302 96.1(16)
O373 Ti13 O302 112.0(18)
O374 Ti13 O379 125.0(16)
O373 Ti13 O379 143.0(18)
O302 Ti13 O379 104.9(15)
O374 Ti13 O378 85.6(15)
O373 Ti13 O378 130.6(16)
O302 Ti13 O378 90.2(12)
O379 Ti13 O378 45.1(10)
O374 Ti13 O301 148.3(15)
O373 Ti13 O301 98.4(17)
O302 Ti13 O301 95.1(13)
O379 Ti13 O301 80.0(14)
O378 Ti13 O301 123.9(14)
O374 Ti13 Ti15 92.0(13)
O373 Ti13 Ti15 110.5(14)
O302 Ti13 Ti15 130.2(10)
O379 Ti13 Ti15 36.9(11)
O378 Ti13 Ti15 41.5(9)
O301 Ti13 Ti15 103.1(8)
O374 Ti13 Ti14 38.4(10)
O373 Ti13 Ti14 21.0(12)
O302 Ti13 Ti14 123.4(11)
O379 Ti13 Ti14 127.2(12)
O378 Ti13 Ti14 110.3(11)
O301 Ti13 Ti14 112.4(11)
Ti15 Ti13 Ti14 91.6(4)
O373 Ti14 O381 138.4(19)
O373 Ti14 O304 107.2(18)
O381 Ti14 O304 111.7(16)
O373 Ti14 O303 97.0(16)
O381 Ti14 O303 94.8(15)
O304 Ti14 O303 93.6(14)
O373 Ti14 O380 124.1(16)
O381 Ti14 O380 39.0(12)
O304 Ti14 O380 95.4(11)
O303 Ti14 O380 132.5(14)
O373 Ti14 O374 44.0(13)
O381 Ti14 O374 114.4(15)
O304 Ti14 O374 98.5(14)
O303 Ti14 O374 141.0(14)
O380 Ti14 O374 83.2(14)
O373 Ti14 Ti16 110.7(14)
O381 Ti14 Ti16 28.6(11)
O304 Ti14 Ti16 132.0(9)
O303 Ti14 Ti16 109.6(9)
O380 Ti14 Ti16 38.3(7)
O374 Ti14 Ti16 89.1(11)
O373 Ti14 Ti13 22.9(11)
O381 Ti14 Ti13 118.1(12)
O304 Ti14 Ti13 119.4(9)
O303 Ti14 Ti13 113.6(11)
O380 Ti14 Ti13 102.0(11)
O374 Ti14 Ti13 30.1(10)
Ti16 Ti14 Ti13 89.5(4)
O307 W61 O308 104.5(12)
O307 W61 O321 98.9(14)
O308 W61 O321 90.7(12)
O307 W61 O301 95.8(15)
O308 W61 O301 92.4(13)
O321 W61 O301 163.7(16)
O307 W61 O310 93.3(14)
O308 W61 O310 161.0(12)
O321 W61 O310 93.1(13)
O301 W61 O310 78.9(13)
O307 W61 O305 179.5(13)
O308 W61 O305 75.4(9)
O321 W61 O305 81.5(13)
O301 W61 O305 83.8(14)
O310 W61 O305 86.8(12)
O309 W62 O322 96.1(13)
O309 W62 O311 102.2(13)
O322 W62 O311 87.7(13)
O309 W62 O302 96.5(13)
O322 W62 O302 167.3(13)
O311 W62 O302 88.3(12)
O309 W62 O308 102.8(12)
O322 W62 O308 95.8(13)
O311 W62 O308 154.2(10)
O302 W62 O308 82.7(12)
O309 W62 O305 175.8(12)
O322 W62 O305 84.8(12)
O311 W62 O305 81.9(10)
O302 W62 O305 82.8(11)
O308 W62 O305 73.0(8)
O314 W63 O303 103.3(13)
O314 W63 O312 106.9(15)
O303 W63 O312 89.9(15)
O314 W63 O315 96.0(14)
O303 W63 O315 88.0(14)
O312 W63 O315 156.9(12)
O314 W63 O323 95.2(13)
O303 W63 O323 160.9(12)
O312 W63 O323 89.3(13)
O315 W63 O323 85.4(12)
O314 W63 O306 168.1(15)
O303 W63 O306 80.3(12)
O312 W63 O306 84.3(13)
O315 W63 O306 72.6(11)
O323 W63 O306 80.7(11)
O316 W64 O304 94.1(15)
O316 W64 O313 93.1(14)
O304 W64 O313 86.2(13)
O316 W64 O315 109.6(13)
O304 W64 O315 92.2(14)
O313 W64 O315 157.4(13)
O316 W64 O324 89.3(15)
O304 W64 O324 172.3(13)
O313 W64 O324 86.7(12)
O315 W64 O324 93.1(13)
O316 W64 O306 174.9(13)
O304 W64 O306 86.0(13)
O313 W64 O306 81.9(13)
O315 W64 O306 75.5(11)
O324 W64 O306 90.0(13)
O317 W65 O312 97.8(15)
O317 W65 O310 104.0(14)
O312 W65 O310 88.2(15)
O317 W65 O327 100.6(14)
O312 W65 O327 93.1(15)
O310 W65 O327 154.9(13)
O317 W65 O325 106.1(14)
O312 W65 O325 155.6(15)
O310 W65 O325 90.5(13)
O327 W65 O325 78.2(13)
O317 W65 O319 172.1(13)
O312 W65 O319 83.0(13)
O310 W65 O319 83.8(12)
O327 W65 O319 71.5(12)
O325 W65 O319 72.7(11)
O318 W66 O328 106.1(15)
O318 W66 O326 111.1(13)
O328 W66 O326 79.0(13)
O318 W66 O313 97.3(14)
O328 W66 O313 89.9(12)
O326 W66 O313 151.4(11)
O318 W66 O311 97.1(14)
O328 W66 O311 155.3(12)
O326 W66 O311 85.0(12)
O313 W66 O311 95.5(12)
O318 W66 O320 175.3(11)
O328 W66 O320 77.5(10)
O326 W66 O320 72.4(8)
O313 W66 O320 79.5(10)
O311 W66 O320 79.8(9)
O333 W67 O329 99.0(14)
O333 W67 O325 102.3(13)
O329 W67 O325 158.7(12)
O333 W67 O321 113.1(16)
O329 W67 O321 85.5(14)
O325 W67 O321 85.5(13)
O333 W67 O331 91.7(13)
O329 W67 O331 90.1(14)
O325 W67 O331 90.1(13)
O321 W67 O331 155.3(12)
O333 W67 O319 166.2(14)
O329 W67 O319 82.4(12)
O325 W67 O319 77.2(9)
O321 W67 O319 80.7(13)
O331 W67 O319 74.6(10)
O334 W68 O326 106.7(13)
O334 W68 O329 98.4(14)
O326 W68 O329 154.5(13)
O334 W68 O332 99.3(14)
O326 W68 O332 95.3(15)
O329 W68 O332 84.6(15)
O334 W68 O322 106.5(14)
O326 W68 O322 77.6(14)
O329 W68 O322 91.4(14)
O332 W68 O322 154.2(12)
O334 W68 O320 171.9(12)
O326 W68 O320 74.1(10)
O329 W68 O320 81.7(11)
O332 W68 O320 72.6(10)
O322 W68 O320 81.6(10)
O335 W69 O327 94.4(16)
O335 W69 O330 112.5(15)
O327 W69 O330 152.9(14)
O335 W69 O331 94.9(14)
O327 W69 O331 86.7(15)
O330 W69 O331 87.3(14)
O335 W69 O323 110.6(13)
O327 W69 O323 86.9(13)
O330 W69 O323 87.1(13)
O331 W69 O323 154.2(12)
O335 W69 O319 164.1(14)
O327 W69 O319 75.0(12)
O330 W69 O319 77.9(12)
O331 W69 O319 73.0(11)
O323 W69 O319 81.2(11)
O336 W70 O330 115.3(15)
O336 W70 O332 98.7(13)
O330 W70 O332 83.0(15)
O336 W70 O324 102.7(14)
O330 W70 O324 93.7(13)
O332 W70 O324 157.7(11)
O336 W70 O328 90.7(14)
O330 W70 O328 153.6(14)
O332 W70 O328 88.9(13)
O324 W70 O328 84.4(12)
O336 W70 O320 164.0(12)
O330 W70 O320 77.8(11)
O332 W70 O320 72.9(8)
O324 W70 O320 84.8(9)
O328 W70 O320 75.8(10)
W61 O301 Ti13 122.3(17)
Ti13 O302 W62 132.7(16)
W63 O303 Ti14 133.9(16)
W64 O304 Ti14 128.1(17)
P7 O305 W61 125.7(12)
P7 O305 W62 128.6(12)
W61 O305 W62 92.1(11)
P7 O306 W64 133(2)
P7 O306 W63 124.5(19)
W64 O306 W63 89.1(9)
W61 O308 W62 119.5(11)
W65 O310 W61 136.8(16)
W62 O311 W66 143.2(14)
W63 O312 W65 142.4(19)
W64 O313 W66 148.1(16)
W64 O315 W63 122.5(14)
P7 O319 W67 125.7(16)
P7 O319 W69 126.7(18)
W67 O319 W69 93.0(8)
P7 O319 W65 122.0(14)
W67 O319 W65 90.0(9)
W69 O319 W65 88.4(7)
P7 O320 W70 129.3(11)
P7 O320 W68 122.8(10)
W70 O320 W68 90.5(7)
P7 O320 W66 125.8(9)
W70 O320 W66 88.5(7)
W68 O320 W66 87.6(7)
W61 O321 W67 144(2)
W62 O322 W68 148(2)
W63 O323 W69 144.8(17)
W64 O324 W70 139.7(17)
W67 O325 W65 119.9(16)
W68 O326 W66 125.9(14)
W69 O327 W65 123.7(17)
W66 O328 W70 116.9(15)
W67 O329 W68 162.7(18)
W70 O330 W69 166.2(19)
W69 O331 W67 117.8(14)
W68 O332 W70 120.0(14)
O342 P8 O355 106.6(14)
O342 P8 O341 111.5(16)
O355 P8 O341 111.8(14)
O342 P8 O356 109.2(19)
O355 P8 O356 112.2(15)
O341 P8 O356 105.6(19)
O375 Ti15 O337 109.1(17)
O375 Ti15 O379 144.3(18)
O337 Ti15 O379 105.7(15)
O375 Ti15 O378 128.0(17)
O337 Ti15 O378 88.5(13)
O379 Ti15 O378 45.3(10)
O375 Ti15 O338 92.7(16)
O337 Ti15 O338 97.3(14)
O379 Ti15 O338 90.1(14)
O378 Ti15 O338 134.4(14)
O375 Ti15 O376 43.7(13)
O337 Ti15 O376 98.2(15)
O379 Ti15 O376 123.9(14)
O378 Ti15 O376 86.7(14)
O338 Ti15 O376 136.3(14)
O375 Ti15 Ti13 111.2(13)
O337 Ti15 Ti13 129.7(10)
O379 Ti15 Ti13 35.9(12)
O378 Ti15 Ti13 42.6(9)
O338 Ti15 Ti13 109.4(10)
O376 Ti15 Ti13 91.0(9)
O375 Ti15 Ti16 21.4(11)
O337 Ti15 Ti16 122.4(12)
O379 Ti15 Ti16 125.7(12)
O378 Ti15 Ti16 108.7(11)
O338 Ti15 Ti16 106.0(10)
O376 Ti15 Ti16 33.4(9)
Ti13 Ti15 Ti16 90.7(4)
O339 Ti16 O340 93.3(16)
O339 Ti16 O381 111.9(18)
O340 Ti16 O381 92.6(15)
O339 Ti16 O375 110.2(16)
O340 Ti16 O375 108.3(17)
O381 Ti16 O375 131.3(18)
O339 Ti16 O376 86.5(15)
O340 Ti16 O376 154.0(16)
O381 Ti16 O376 111.6(16)
O375 Ti16 O376 48.4(12)
O339 Ti16 O380 88.3(15)
O340 Ti16 O380 127.7(16)
O381 Ti16 O380 40.4(11)
O375 Ti16 O380 120.0(16)
O376 Ti16 O380 78.3(16)
O339 Ti16 Ti14 128.4(12)
O340 Ti16 Ti14 109.5(9)
O381 Ti16 Ti14 26.5(13)
O375 Ti16 Ti14 105.5(12)
O376 Ti16 Ti14 90.5(11)
O380 Ti16 Ti14 41.1(9)
O339 Ti16 Ti15 119.2(11)
O340 Ti16 Ti15 120.9(13)
O381 Ti16 Ti15 114.5(13)
O375 Ti16 Ti15 18.3(11)
O376 Ti16 Ti15 40.8(12)
O380 Ti16 Ti15 102.9(12)
Ti14 Ti16 Ti15 88.1(4)
O343 W71 O346 105.4(15)
O343 W71 O337 102.6(14)
O346 W71 O337 89.5(14)
O343 W71 O344 103.4(15)
O346 W71 O344 151.0(13)
O337 W71 O344 86.9(14)
O343 W71 O357 95.5(13)
O346 W71 O357 99.2(11)
O337 W71 O357 157.0(12)
O344 W71 O357 75.2(12)
O343 W71 O341 170.7(14)
O346 W71 O341 83.3(11)
O337 W71 O341 80.2(11)
O344 W71 O341 67.7(12)
O357 W71 O341 79.7(11)
O345 W72 O344 103.5(14)
O345 W72 O347 105.0(16)
O344 W72 O347 151.5(14)
O345 W72 O338 98.6(15)
O344 W72 O338 100.1(14)
O347 W72 O338 77.7(14)
O345 W72 O358 95.2(15)
O344 W72 O358 81.1(14)
O347 W72 O358 94.2(13)
O338 W72 O358 165.5(14)
O345 W72 O341 175.5(12)
O344 W72 O341 73.0(10)
O347 W72 O341 78.7(13)
O338 W72 O341 79.6(13)
O358 W72 O341 87.0(12)
O350 W73 O359 95.5(14)
O350 W73 O348 108.4(13)
O359 W73 O348 85.5(12)
O350 W73 O339 95.9(14)
O359 W73 O339 168.0(13)
O348 W73 O339 87.4(12)
O350 W73 O351 96.7(14)
O359 W73 O351 96.2(15)
O348 W73 O351 154.6(14)
O339 W73 O351 86.1(14)
O350 W73 O342 170.5(11)
O359 W73 O342 86.2(12)
O348 W73 O342 81.0(11)
O339 W73 O342 83.2(12)
O351 W73 O342 73.9(12)
O352 W74 O340 103.8(13)
O352 W74 O349 101.9(15)
O340 W74 O349 91.3(15)
O352 W74 O351 102.0(16)
O340 W74 O351 84.0(15)
O349 W74 O351 156.0(14)
O352 W74 O360 102.5(13)
O340 W74 O360 153.0(13)
O349 W74 O360 89.2(15)
O351 W74 O360 84.6(15)
O352 W74 O342 173.0(12)
O340 W74 O342 80.5(10)
O349 W74 O342 83.4(11)
O351 W74 O342 72.7(12)
O360 W74 O342 72.7(11)
O353 W75 O363 103.4(13)
O353 W75 O346 100.9(14)
O363 W75 O346 155.2(12)
O353 W75 O361 94.9(14)
O363 W75 O361 81.3(14)
O346 W75 O361 91.9(13)
O353 W75 O348 110.4(14)
O363 W75 O348 90.6(12)
O346 W75 O348 85.5(13)
O361 W75 O348 154.7(12)
O353 W75 O355 170.5(11)
O363 W75 O355 73.7(9)
O346 W75 O355 81.5(10)
O361 W75 O355 75.8(10)
O348 W75 O355 78.9(9)
O354 W76 O347 107.9(15)
O354 W76 O364 102.5(13)
O347 W76 O364 149.6(14)
O354 W76 O362 108.0(14)
O347 W76 O362 89.0(13)
O364 W76 O362 81.8(15)
O354 W76 O349 97.1(15)
O347 W76 O349 88.2(15)
O364 W76 O349 87.8(16)
O362 W76 O349 154.4(13)
O354 W76 O356 175.7(15)
O347 W76 O356 74.7(13)
O364 W76 O356 74.9(12)
O362 W76 O356 75.2(11)
O349 W76 O356 79.4(12)
O369 W77 O361 103.0(13)
O369 W77 O365 92.7(14)
O361 W77 O365 162.9(12)
O369 W77 O367 108.9(11)
O361 W77 O367 92.2(13)
O365 W77 O367 89.1(13)
O369 W77 O357 94.7(13)
O361 W77 O357 93.1(11)
O365 W77 O357 78.6(12)
O367 W77 O357 153.9(12)
O369 W77 O355 178.9(11)
O361 W77 O355 77.3(10)
O365 W77 O355 87.0(10)
O367 W77 O355 72.1(7)
O357 W77 O355 84.2(9)
O370 W78 O365 92.3(16)
O370 W78 O362 107.0(16)
O365 W78 O362 158.3(13)
O370 W78 O358 96.8(15)
O365 W78 O358 80.1(13)
O362 W78 O358 87.6(13)
O370 W78 O368 101.8(13)
O365 W78 O368 93.5(13)
O362 W78 O368 92.2(12)
O358 W78 O368 160.6(12)
O370 W78 O356 179.7(15)
O365 W78 O356 87.5(12)
O362 W78 O356 73.1(12)
O358 W78 O356 82.9(12)
O368 W78 O356 78.5(10)
O371 W79 O367 102.0(13)
O371 W79 O363 97.8(14)
O367 W79 O363 91.3(14)
O371 W79 O359 102.2(14)
O367 W79 O359 154.1(11)
O363 W79 O359 76.6(14)
O371 W79 O366 98.0(13)
O367 W79 O366 84.4(15)
O363 W79 O366 164.2(13)
O359 W79 O366 101.0(15)
O371 W79 O355 169.9(12)
O367 W79 O355 72.9(8)
O363 W79 O355 73.9(10)
O359 W79 O355 81.8(10)
O366 W79 O355 90.3(9)
O372 W80 O360 117.4(15)
O372 W80 O364 91.1(14)
O360 W80 O364 90.5(16)
O372 W80 O366 106.1(14)
O360 W80 O366 86.4(15)
O364 W80 O366 162.0(12)
O372 W80 O368 88.6(15)
O360 W80 O368 154.0(13)
O364 W80 O368 89.7(16)
O366 W80 O368 85.4(14)
O372 W80 O356 158.2(14)
O360 W80 O356 76.0(12)
O364 W80 O356 70.9(10)
O366 W80 O356 91.2(11)
O368 W80 O356 79.4(12)
Ti15 O337 W71 133.7(17)
W72 O338 Ti15 123.3(17)
Ti16 O339 W73 130(2)
Ti16 O340 W74 135.0(16)
P8 O341 W72 126.9(17)
P8 O341 W71 123.9(15)
W72 O341 W71 92.2(8)
P8 O342 W73 131.0(16)
P8 O342 W74 127.7(17)
W73 O342 W74 91.6(8)
W72 O344 W71 126.6(17)
W75 O346 W71 138.6(17)
W76 O347 W72 145.7(18)
W73 O348 W75 141.6(14)
W74 O349 W76 145.6(19)
W74 O351 W73 121.6(18)
P8 O355 W77 124.5(9)
P8 O355 W79 125.7(9)
W77 O355 W79 91.9(6)
P8 O355 W75 125.8(9)
W77 O355 W75 88.7(6)
W79 O355 W75 89.1(6)
P8 O356 W76 130.3(19)
P8 O356 W78 125.6(17)
W76 O356 W78 90.5(9)
P8 O356 W80 120.1(18)
W76 O356 W80 89.0(8)
W78 O356 W80 89.7(9)
W77 O357 W71 130.9(14)
W72 O358 W78 132.3(18)
W73 O359 W79 148.3(17)
W80 O360 W74 144(2)
W75 O361 W77 117.8(16)
W76 O362 W78 121.1(16)
W75 O363 W79 122.9(15)
W76 O364 W80 124.7(16)
W78 O365 W77 158.2(18)
W80 O366 W79 146.1(16)
W79 O367 W77 120.2(11)
W80 O368 W78 111.3(13)
O374 O373 Ti14 86(2)
O374 O373 Ti13 62.4(16)
Ti14 O373 Ti13 136(2)
O373 O374 Ti13 67.6(19)
O373 O374 Ti14 50.4(16)
Ti13 O374 Ti14 111.5(17)
O376 O375 Ti15 90(2)
O376 O375 Ti16 65.8(17)
Ti15 O375 Ti16 140(2)
O375 O376 Ti16 65.7(16)
O375 O376 Ti15 46.3(16)
Ti16 O376 Ti15 105.8(16)
O379 O378 Ti15 63.4(17)
O379 O378 Ti13 60.3(18)
Ti15 O378 Ti13 95.8(14)
O378 O379 Ti13 75(2)
O378 O379 Ti15 71.4(17)
Ti13 O379 Ti15 107.2(19)
O381 O380 Ti16 63.8(15)
O381 O380 Ti14 54(2)
Ti16 O380 Ti14 100.6(14)
O380 O381 Ti14 87(2)
O380 O381 Ti16 75.8(16)
Ti14 O381 Ti16 125(2)

loop_
_geom_bond_atom_site_label_1
_geom_bond_atom_site_label_2
_geom_bond_distance
P1 O6 1.55(2)
P1 O5 1.582(19)
P1 O19 1.59(2)
P1 O20 1.60(2)
Ti1 O2 1.75(3)
Ti1 O73 1.868(16)
Ti1 O74 1.908(17)
Ti1 O79 1.98(3)
Ti1 O1 2.12(4)
Ti1 O78 2.16(4)
Ti1 Ti3 3.130(13)
Ti1 Ti2 3.375(16)
Ti2 O3 1.83(3)
Ti2 O73 1.865(16)
Ti2 O4 1.87(3)
Ti2 O74 1.894(17)
Ti2 O81 2.00(2)
Ti2 O80 2.05(2)
Ti2 Ti4 3.125(14)
W1 O7 1.67(3)
W1 O1 1.76(3)
W1 O8 1.96(3)
W1 O10 1.98(2)
W1 O21 2.05(3)
W1 O5 2.45(3)
W2 O9 1.76(3)
W2 O8 1.89(4)
W2 O11 1.94(3)
W2 O2 1.95(3)
W2 O22 2.02(3)
W2 O5 2.40(3)
W3 O15 1.84(3)
W3 O12 1.84(4)
W3 O23 1.85(3)
W3 O3 2.01(3)
W3 O14 2.03(3)
W3 O6 2.19(3)
W4 O16 1.67(4)
W4 O4 1.91(3)
W4 O24 1.96(3)
W4 O13 1.98(4)
W4 O15 2.00(2)
W4 O6 2.46(3)
W5 O17 1.780(18)
W5 O25 1.91(4)
W5 O10 1.923(17)
W5 O27 1.953(18)
W5 O12 1.97(4)
W5 O19 2.39(2)
W6 O28 1.80(3)
W6 O18 1.84(3)
W6 O13 1.86(3)
W6 O26 1.87(3)
W6 O11 2.19(3)
W6 O20 2.39(3)
W7 O21 1.82(3)
W7 O33 1.848(18)
W7 O31 1.95(3)
W7 O29 1.96(3)
W7 O25 1.96(4)
W7 O19 2.37(3)
W8 O22 1.84(3)
W8 O34 1.85(3)
W8 O29 1.89(3)
W8 O26 1.92(4)
W8 O32 1.98(3)
W8 O20 2.34(3)
W9 O35 1.715(17)
W9 O30 1.86(2)
W9 O27 1.92(3)
W9 O31 1.97(2)
W9 O23 1.97(3)
W9 O19 2.41(3)
W10 O28 1.71(3)
W10 O36 1.75(3)
W10 O24 1.95(3)
W10 O30 2.01(2)
W10 O32 2.01(3)
W10 O20 2.33(3)
P2 O41 1.50(2)
P2 O42 1.55(2)
P2 O55 1.58(2)
P2 O56 1.65(2)
Ti3 O37 1.84(3)
Ti3 O75 1.913(17)
Ti3 O38 1.95(3)
Ti3 O76 1.951(17)
Ti3 O78 1.96(3)
Ti3 O79 2.01(4)
Ti3 Ti4 3.328(16)
Ti4 O40 1.83(3)
Ti4 O75 1.893(17)
Ti4 O76 1.938(17)
Ti4 O39 1.95(3)
Ti4 O81 2.02(2)
Ti4 O80 2.03(2)
W11 O44 1.68(3)
W11 O43 1.74(3)
W11 O37 1.92(2)
W11 O46 1.99(3)
W11 O57 2.07(3)
W11 O41 2.35(3)
W12 O45 1.697(17)
W12 O38 1.84(2)
W12 O47 1.89(3)
W12 O58 1.935(16)
W12 O44 2.10(3)
W12 O41 2.32(3)
W13 O50 1.73(3)
W13 O51 1.88(3)
W13 O39 1.90(3)
W13 O48 1.966(16)
W13 O59 1.974(16)
W13 O42 2.50(3)
W14 O52 1.72(3)
W14 O60 1.88(3)
W14 O51 1.95(2)
W14 O40 1.99(2)
W14 O49 2.02(4)
W14 O42 2.28(3)
W15 O53 1.821(17)
W15 O46 1.87(3)
W15 O48 1.887(15)
W15 O63 2.01(3)
W15 O61 2.01(3)
W15 O55 2.32(3)
W16 O54 1.66(3)
W16 O47 1.88(3)
W16 O62 1.93(3)
W16 O64 1.96(3)
W16 O49 2.00(3)
W16 O56 2.32(3)
W17 O69 1.781(16)
W17 O57 1.91(3)
W17 O65 1.95(3)
W17 O61 1.96(3)
W17 O67 1.991(16)
W17 O55 2.47(3)
W18 O70 1.79(3)
W18 O62 1.88(3)
W18 O58 1.887(15)
W18 O65 1.89(3)
W18 O68 1.95(2)
W18 O56 2.38(3)
W19 O71 1.78(3)
W19 O63 1.86(3)
W19 O66 1.92(3)
W19 O67 1.934(18)
W19 O59 1.98(2)
W19 O55 2.30(3)
W20 O64 1.79(3)
W20 O72 1.82(3)
W20 O66 1.88(3)
W20 O68 1.97(3)
W20 O60 2.01(3)
W20 O56 2.28(3)
O73 O74 1.37(4)
O75 O76 1.36(3)
O80 O81 1.33(4)
O78 O79 1.47(4)
P3 O105 1.54(2)
P3 O106 1.55(2)
P3 O119 1.60(2)
P3 O120 1.609(19)
Ti5 O101 1.83(3)
Ti5 O175 1.92(5)
Ti5 O102 1.98(4)
Ti5 O178 2.12(3)
Ti5 O177 2.13(3)
Ti5 O176 2.23(3)
Ti5 Ti7 3.161(12)
Ti5 Ti6 3.310(16)
Ti6 O103 1.68(3)
Ti6 O180 1.82(3)
Ti6 O104 1.84(2)
Ti6 O175 1.96(4)
Ti6 O181 2.15(3)
Ti6 O176 2.26(3)
Ti6 Ti8 3.170(13)
W21 O110 1.78(4)
W21 O107 1.816(17)
W21 O121 1.955(17)
W21 O108 1.96(2)
W21 O101 1.98(3)
W21 O105 2.37(3)
W22 O108 1.78(3)
W22 O102 1.83(3)
W22 O111 1.92(3)
W22 O122 1.96(3)
W22 O109 2.06(4)
W22 O105 2.27(3)
W23 O114 1.52(4)
W23 O103 1.96(3)
W23 O115 2.03(4)
W23 O123 2.06(3)
W23 O112 2.10(3)
W23 O106 2.29(3)
W24 O115 1.81(4)
W24 O116 1.81(3)
W24 O113 1.88(3)
W24 O124 1.89(2)
W24 O104 2.02(3)
W24 O106 2.29(3)
W25 O117 1.72(4)
W25 O112 1.80(3)
W25 O127 1.87(3)
W25 O110 1.99(3)
W25 O125 2.15(4)
W25 O119 2.46(2)
W26 O118 1.76(4)
W26 O111 1.89(3)
W26 O113 1.94(2)
W26 O126 1.95(2)
W26 O128 1.99(3)
W26 O120 2.46(2)
W27 O133 1.75(3)
W27 O125 1.87(3)
W27 O121 1.919(18)
W27 O129 1.924(17)
W27 O131 1.97(3)
W27 O119 2.32(3)
W28 O134 1.713(18)
W28 O129 1.841(17)
W28 O132 1.87(2)
W28 O122 1.90(3)
W28 O126 1.92(4)
W28 O120 2.25(3)
W29 O127 1.82(3)
W29 O135 1.82(3)
W29 O123 1.85(3)
W29 O130 1.93(3)
W29 O131 2.05(3)
W29 O119 2.33(3)
W30 O136 1.78(3)
W30 O132 1.90(3)
W30 O130 1.94(4)
W30 O124 1.95(2)
W30 O128 2.00(4)
W30 O120 2.36(3)
P4 O141 1.507(19)
P4 O156 1.578(19)
P4 O155 1.603(19)
P4 O142 1.61(2)
Ti7 O138 1.91(3)
Ti7 O137 1.92(4)
Ti7 O173 1.94(2)
Ti7 O174 1.98(4)
Ti7 O177 2.18(3)
Ti7 O178 2.22(3)
Ti7 Ti8 3.281(16)
Ti8 O180 1.87(3)
Ti8 O173 1.88(2)
Ti8 O174 1.91(4)
Ti8 O140 1.92(3)
Ti8 O139 1.94(3)
Ti8 O181 2.13(3)
W31 O146 1.80(3)
W31 O137 1.84(3)
W31 O144 1.85(3)
W31 O143 1.88(4)
W31 O157 2.13(3)
W31 O141 2.42(3)
W32 O145 1.69(2)
W32 O138 1.91(3)
W32 O147 1.97(4)
W32 O158 1.98(2)
W32 O144 1.98(3)
W32 O141 2.40(2)
W33 O150 1.69(3)
W33 O148 1.89(4)
W33 O159 1.98(2)
W33 O139 1.99(3)
W33 O151 2.00(3)
W33 O142 2.18(3)
W34 O152 1.688(18)
W34 O151 1.838(18)
W34 O140 1.861(18)
W34 O149 1.877(17)
W34 O160 1.96(2)
W34 O142 2.53(3)
W35 O153 1.751(18)
W35 O163 1.937(16)
W35 O161 1.949(19)
W35 O146 1.96(3)
W35 O148 1.98(3)
W35 O155 2.39(2)
W36 O154 1.745(18)
W36 O147 1.91(3)
W36 O164 1.92(3)
W36 O149 1.94(2)
W36 O162 1.95(3)
W36 O156 2.33(3)
W37 O169 1.77(3)
W37 O165 1.81(2)
W37 O161 1.89(3)
W37 O157 1.94(3)
W37 O167 1.983(19)
W37 O155 2.32(2)
W38 O162 1.74(3)
W38 O168 1.82(3)
W38 O170 1.818(16)
W38 O158 1.89(2)
W38 O165 2.07(3)
W38 O156 2.39(3)
W39 O171 1.785(16)
W39 O167 1.90(3)
W39 O166 1.92(3)
W39 O159 1.96(2)
W39 O163 1.968(16)
W39 O155 2.43(2)
W40 O172 1.59(3)
W40 O166 1.91(3)
W40 O160 1.93(3)
W40 O164 1.97(3)
W40 O168 2.03(3)
W40 O156 2.42(2)
O173 O174 1.52(3)
O175 O176 1.27(3)
O177 O178 1.39(3)
O180 O181 1.27(3)
P5 O219 1.485(18)
P5 O206 1.51(2)
P5 O205 1.51(2)
P5 O220 1.569(19)
Ti9 O201 1.83(4)
Ti9 O274 1.83(3)
Ti9 O280 1.92(4)
Ti9 O279 1.93(4)
Ti9 O202 1.94(3)
Ti9 O273 2.07(4)
Ti9 Ti11 3.166(15)
Ti9 Ti10 3.290(16)
Ti10 O203 1.85(4)
Ti10 O274 1.88(4)
Ti10 O273 1.88(4)
Ti10 O281 1.99(3)
Ti10 O282 2.05(3)
Ti10 O204 2.05(3)
Ti10 Ti12 3.147(15)
W41 O207 1.778(17)
W41 O208 1.86(4)
W41 O201 1.88(3)
W41 O210 1.967(19)
W41 O221 2.055(14)
W41 O205 2.39(3)
W42 O209 1.724(18)
W42 O202 1.819(19)
W42 O208 1.88(2)
W42 O211 1.89(2)
W42 O222 1.90(3)
W42 O205 2.30(3)
W43 O214 1.685(18)
W43 O212 1.89(3)
W43 O215 1.99(2)
W43 O203 2.03(4)
W43 O223 2.08(3)
W43 O206 2.38(3)
W44 O216 1.793(19)
W44 O204 1.81(2)
W44 O215 1.92(3)
W44 O213 1.92(4)
W44 O224 2.01(2)
W44 O206 2.26(2)
W45 O217 1.772(17)
W45 O210 1.875(19)
W45 O227 1.94(2)
W45 O212 1.95(2)
W45 O225 1.99(2)
W45 O219 2.432(15)
W46 O218 1.759(18)
W46 O213 1.82(3)
W46 O211 1.87(2)
W46 O226 1.93(3)
W46 O228 2.01(4)
W46 O220 2.445(16)
W47 O233 1.759(18)
W47 O221 1.901(2)
W47 O225 1.94(2)
W47 O231 1.94(2)
W47 O229 1.95(3)
W47 O219 2.429(15)
W48 O234 1.73(3)
W48 O229 1.87(3)
W48 O226 1.91(3)
W48 O232 1.95(3)
W48 O222 1.99(3)
W48 O220 2.42(3)
W49 O235 1.71(4)
W49 O223 1.90(3)
W49 O231 1.92(3)
W49 O227 1.93(2)
W49 O230 1.941(17)
W49 O219 2.406(15)
W50 O236 1.78(4)
W50 O230 1.813(17)
W50 O228 1.83(4)
W50 O224 1.835(18)
W50 O232 1.99(2)
W50 O220 2.33(3)
P6 O256 1.509(19)
P6 O241 1.53(2)
P6 O242 1.546(19)
P6 O255 1.616(19)
Ti11 O237 1.75(3)
Ti11 O276 1.83(4)
Ti11 O275 1.85(3)
Ti11 O238 1.90(3)
Ti11 O279 2.05(4)
Ti11 O280 2.16(3)
Ti11 Ti12 3.318(17)
Ti12 O239 1.76(3)
Ti12 O240 1.84(3)
Ti12 O276 1.87(3)
Ti12 O282 2.09(3)
Ti12 O281 2.19(4)
Ti12 O275 2.25(4)
W51 O243 1.691(18)
W51 O257 1.85(3)
W51 O246 1.95(3)
W51 O244 1.96(2)
W51 O237 1.99(3)
W51 O241 2.40(3)
W52 O245 1.712(18)
W52 O244 1.83(2)
W52 O247 1.877(19)
W52 O238 1.94(3)
W52 O258 1.95(3)
W52 O241 2.36(3)
W53 O251 1.75(4)
W53 O250 1.753(18)
W53 O239 1.84(2)
W53 O259 1.89(3)
W53 O248 1.98(3)
W53 O242 2.38(3)
W54 O252 1.702(18)
W54 O249 1.821(19)
W54 O240 1.99(2)
W54 O260 2.00(2)
W54 O251 2.11(4)
W54 O242 2.30(3)
W55 O253 1.718(18)
W55 O248 1.85(2)
W55 O263 1.865(19)
W55 O246 1.87(2)
W55 O261 1.97(3)
W55 O255 2.46(2)
W56 O254 1.778(18)
W56 O249 1.902(18)
W56 O262 1.94(2)
W56 O264 1.94(2)
W56 O247 1.951(19)
W56 O256 2.408(17)
W57 O269 1.76(3)
W57 O265 1.93(2)
W57 O267 1.94(2)
W57 O257 1.95(3)
W57 O261 1.97(3)
W57 O255 2.32(2)
W58 O270 1.745(17)
W58 O268 1.900(2)
W58 O265 1.94(2)
W58 O258 1.94(2)
W58 O262 2.00(3)
W58 O256 2.423(15)
W59 O271 1.752(17)
W59 O266 1.87(4)
W59 O259 1.95(3)
W59 O267 1.972(19)
W59 O263 1.98(3)
W59 O255 2.35(2)
W60 O272 1.757(17)
W60 O260 1.86(2)
W60 O266 1.90(4)
W60 O264 1.98(2)
W60 O268 2.03(3)
W60 O256 2.371(17)
O273 O274 1.71(5)
O275 O276 1.52(4)
O279 O280 1.53(4)
O281 O282 1.29(4)
P7 O305 1.52(2)
P7 O306 1.55(2)
P7 O320 1.55(2)
P7 O319 1.59(2)
Ti13 O374 1.77(3)
Ti13 O373 1.85(3)
Ti13 O302 1.89(3)
Ti13 O379 1.91(4)
Ti13 O378 2.12(3)
Ti13 O301 2.17(4)
Ti13 Ti15 3.111(13)
Ti13 Ti14 3.286(16)
Ti14 O373 1.70(4)
Ti14 O381 1.76(4)
Ti14 O304 2.02(3)
Ti14 O303 2.04(3)
Ti14 O380 2.17(3)
Ti14 O374 2.19(3)
Ti14 Ti16 3.244(14)
W61 O307 1.695(18)
W61 O308 1.872(18)
W61 O321 1.91(3)
W61 O301 1.94(2)
W61 O310 1.97(3)
W61 O305 2.28(2)
W62 O309 1.72(3)
W62 O322 1.861(19)
W62 O311 1.89(2)
W62 O302 1.90(3)
W62 O308 1.96(2)
W62 O305 2.32(2)
W63 O314 1.78(3)
W63 O303 1.87(3)
W63 O312 1.92(4)
W63 O315 1.92(2)
W63 O323 1.98(2)
W63 O306 2.42(3)
W64 O316 1.685(18)
W64 O304 1.844(17)
W64 O313 1.859(18)
W64 O315 1.87(2)
W64 O324 1.90(3)
W64 O306 2.33(3)
W65 O317 1.779(17)
W65 O312 1.93(4)
W65 O310 1.963(18)
W65 O327 1.97(3)
W65 O325 1.973(19)
W65 O319 2.43(2)
W66 O318 1.803(17)
W66 O328 1.89(3)
W66 O326 1.92(3)
W66 O313 1.93(2)
W66 O311 1.97(2)
W66 O320 2.438(18)
W67 O333 1.77(3)
W67 O329 1.87(3)
W67 O325 1.89(3)
W67 O321 1.98(3)
W67 O331 1.99(3)
W67 O319 2.30(3)
W68 O334 1.786(17)
W68 O326 1.85(2)
W68 O329 1.90(3)
W68 O332 1.96(2)
W68 O322 1.96(3)
W68 O320 2.413(17)
W69 O335 1.799(17)
W69 O327 1.83(3)
W69 O330 1.88(3)
W69 O331 1.98(2)
W69 O323 1.996(19)
W69 O319 2.38(3)
W70 O336 1.67(3)
W70 O330 1.87(3)
W70 O332 1.98(3)
W70 O324 2.03(3)
W70 O328 2.06(3)
W70 O320 2.385(18)
P8 O342 1.515(19)
P8 O355 1.572(19)
P8 O341 1.572(19)
P8 O356 1.60(2)
Ti15 O375 1.65(3)
Ti15 O337 1.86(3)
Ti15 O379 1.96(3)
Ti15 O378 2.07(3)
Ti15 O338 2.15(4)
Ti15 O376 2.28(4)
Ti15 Ti16 3.351(16)
Ti16 O339 1.84(3)
Ti16 O340 1.854(17)
Ti16 O381 1.89(2)
Ti16 O375 1.92(2)
Ti16 O376 1.92(4)
Ti16 O380 2.05(2)
W71 O343 1.771(18)
W71 O346 1.95(3)
W71 O337 1.96(2)
W71 O344 1.978(16)
W71 O357 2.045(19)
W71 O341 2.37(2)
W72 O345 1.76(3)
W72 O344 1.78(3)
W72 O347 1.960(19)
W72 O338 1.98(3)
W72 O358 2.01(3)
W72 O341 2.28(3)
W73 O350 1.683(18)
W73 O359 1.90(2)
W73 O348 1.904(18)
W73 O339 1.92(3)
W73 O351 1.93(3)
W73 O342 2.30(3)
W74 O352 1.86(3)
W74 O340 1.879(18)
W74 O349 1.90(3)
W74 O351 1.91(3)
W74 O360 1.98(2)
W74 O342 2.37(3)
W75 O353 1.781(16)
W75 O363 1.88(3)
W75 O346 1.94(2)
W75 O361 1.95(3)
W75 O348 1.956(18)
W75 O355 2.416(15)
W76 O354 1.815(17)
W76 O347 1.846(18)
W76 O364 1.89(2)
W76 O362 1.91(3)
W76 O349 1.94(2)
W76 O356 2.32(3)
W77 O369 1.772(17)
W77 O361 1.95(3)
W77 O365 1.98(3)
W77 O367 1.990(19)
W77 O357 2.009(19)
W77 O355 2.357(16)
W78 O370 1.694(18)
W78 O365 1.82(3)
W78 O362 1.93(3)
W78 O358 2.05(3)
W78 O368 2.16(3)
W78 O356 2.39(3)
W79 O371 1.76(3)
W79 O367 1.929(17)
W79 O363 1.94(2)
W79 O359 1.94(2)
W79 O366 1.95(2)
W79 O355 2.368(15)
W80 O372 1.75(3)
W80 O360 1.89(3)
W80 O364 1.91(2)
W80 O366 1.94(2)
W80 O368 2.00(2)
W80 O356 2.47(3)
O373 O374 1.53(4)
O375 O376 1.57(4)
O378 O379 1.56(3)
O380 O381 1.37(4)

loop_
_geom_torsion_atom_site_label_1
_geom_torsion_atom_site_label_2
_geom_torsion_atom_site_label_3
_geom_torsion_atom_site_label_4
_geom_torsion
O2 Ti1 Ti2 O3 105.8(17)
O73 Ti1 Ti2 O3 43(4)
O74 Ti1 Ti2 O3 153(3)
O79 Ti1 Ti2 O3 -101.9(19)
O1 Ti1 Ti2 O3 2.2(17)
O78 Ti1 Ti2 O3 -145.5(16)
Ti3 Ti1 Ti2 O3 -111.9(12)
O2 Ti1 Ti2 O73 63(4)
O74 Ti1 Ti2 O73 110(3)
O79 Ti1 Ti2 O73 -145(4)
O1 Ti1 Ti2 O73 -41(3)
O78 Ti1 Ti2 O73 172(4)
Ti3 Ti1 Ti2 O73 -155(3)
O2 Ti1 Ti2 O4 -2.2(18)
O73 Ti1 Ti2 O4 -65(4)
O74 Ti1 Ti2 O4 45(3)
O79 Ti1 Ti2 O4 150.1(19)
O1 Ti1 Ti2 O4 -105.8(17)
O78 Ti1 Ti2 O4 106.6(16)
Ti3 Ti1 Ti2 O4 140.1(13)
O2 Ti1 Ti2 O74 -48(3)
O73 Ti1 Ti2 O74 -110(3)
O79 Ti1 Ti2 O74 105(3)
O1 Ti1 Ti2 O74 -151(3)
O78 Ti1 Ti2 O74 61(3)
Ti3 Ti1 Ti2 O74 95(2)
O2 Ti1 Ti2 O81 -135(2)
O73 Ti1 Ti2 O81 162(4)
O74 Ti1 Ti2 O81 -87(3)
O79 Ti1 Ti2 O81 18(2)
O1 Ti1 Ti2 O81 121.6(19)
O78 Ti1 Ti2 O81 -26(2)
Ti3 Ti1 Ti2 O81 7.5(17)
O2 Ti1 Ti2 O80 -103.7(14)
O73 Ti1 Ti2 O80 -166(3)
O74 Ti1 Ti2 O80 -56(2)
O79 Ti1 Ti2 O80 48.6(17)
O1 Ti1 Ti2 O80 152.7(13)
O78 Ti1 Ti2 O80 5.0(13)
Ti3 Ti1 Ti2 O80 38.5(8)
O2 Ti1 Ti2 Ti4 -141.8(13)
O73 Ti1 Ti2 Ti4 155(3)
O74 Ti1 Ti2 Ti4 -94(2)
O79 Ti1 Ti2 Ti4 10.5(15)
O1 Ti1 Ti2 Ti4 114.6(11)
O78 Ti1 Ti2 Ti4 -33.1(11)
Ti3 Ti1 Ti2 Ti4 0.4(4)
O7 W1 O1 Ti1 163(3)
O8 W1 O1 Ti1 61(3)
O10 W1 O1 Ti1 -94(3)
O21 W1 O1 Ti1 -5(8)
O5 W1 O1 Ti1 -14(2)
O2 Ti1 O1 W1 -48(3)
O73 Ti1 O1 W1 55(3)
O74 Ti1 O1 W1 51(4)
O79 Ti1 O1 W1 -159(3)
O78 Ti1 O1 W1 -145(2)
Ti3 Ti1 O1 W1 173(2)
Ti2 Ti1 O1 W1 71(3)
O73 Ti1 O2 W2 -49(3)
O74 Ti1 O2 W2 -92(3)
O79 Ti1 O2 W2 131(3)
O1 Ti1 O2 W2 48(3)
O78 Ti1 O2 W2 171(3)
Ti3 Ti1 O2 W2 167.1(19)
Ti2 Ti1 O2 W2 -72(3)
O9 W2 O2 Ti1 -159(3)
O8 W2 O2 Ti1 -62(3)
O11 W2 O2 Ti1 106(3)
O22 W2 O2 Ti1 22(7)
O5 W2 O2 Ti1 16(3)
O73 Ti2 O3 W3 -59(3)
O4 Ti2 O3 W3 48(3)
O74 Ti2 O3 W3 -57(4)
O81 Ti2 O3 W3 148(3)
O80 Ti2 O3 W3 144(2)
Ti4 Ti2 O3 W3 -176(2)
Ti1 Ti2 O3 W3 -76(3)
O15 W3 O3 Ti2 -61(3)
O12 W3 O3 Ti2 99(3)
O23 W3 O3 Ti2 11(5)
O14 W3 O3 Ti2 -159(3)
O6 W3 O3 Ti2 16(3)
O3 Ti2 O4 W4 -43(3)
O73 Ti2 O4 W4 55(3)
O74 Ti2 O4 W4 99(3)
O81 Ti2 O4 W4 -137(3)
O80 Ti2 O4 W4 -176(3)
Ti4 Ti2 O4 W4 -162.1(16)
Ti1 Ti2 O4 W4 79(3)
O16 W4 O4 Ti2 160(3)
O24 W4 O4 Ti2 -89(5)
O13 W4 O4 Ti2 -99(3)
O15 W4 O4 Ti2 54(3)
O6 W4 O4 Ti2 -12(2)
O6 P1 O5 W2 -135(2)
O19 P1 O5 W2 117(2)
O20 P1 O5 W2 -9(3)
O6 P1 O5 W1 116.5(19)
O19 P1 O5 W1 9(2)
O20 P1 O5 W1 -117.1(18)
O9 W2 O5 P1 174(7)
O8 W2 O5 P1 -122(2)
O11 W2 O5 P1 62(2)
O2 W2 O5 P1 147(2)
O22 W2 O5 P1 -32(2)
O9 W2 O5 W1 -62(8)
O8 W2 O5 W1 2.1(10)
O11 W2 O5 W1 -173.5(10)
O2 W2 O5 W1 -88.7(12)
O22 W2 O5 W1 92.9(12)
O7 W1 O5 P1 -162(6)
O1 W1 O5 P1 -144(2)
O8 W1 O5 P1 125(2)
O10 W1 O5 P1 -53.6(18)
O21 W1 O5 P1 37.9(19)
O7 W1 O5 W2 71(7)
O1 W1 O5 W2 89.2(13)
O8 W1 O5 W2 -2.1(10)
O10 W1 O5 W2 179.6(10)
O21 W1 O5 W2 -89.0(11)
O5 P1 O6 W3 -114(3)
O19 P1 O6 W3 3(3)
O20 P1 O6 W3 122(3)
O5 P1 O6 W4 108.4(19)
O19 P1 O6 W4 -135.4(18)
O20 P1 O6 W4 -16(3)
O15 W3 O6 P1 -135(3)
O12 W3 O6 P1 40(3)
O23 W3 O6 P1 -49(3)
O3 W3 O6 P1 134(3)
O14 W3 O6 P1 -130(13)
O15 W3 O6 W4 10.0(11)
O12 W3 O6 W4 -175.5(13)
O23 W3 O6 W4 95.8(14)
O3 W3 O6 W4 -81.9(13)
O14 W3 O6 W4 15(14)
O16 W4 O6 P1 137(8)
O4 W4 O6 P1 -117(2)
O24 W4 O6 P1 44(2)
O13 W4 O6 P1 -30(2)
O15 W4 O6 P1 145(2)
O16 W4 O6 W3 -17(9)
O4 W4 O6 W3 88.4(12)
O24 W4 O6 W3 -110.7(13)
O13 W4 O6 W3 175.5(12)
O15 W4 O6 W3 -9.6(11)
O9 W2 O8 W1 167.2(17)
O11 W2 O8 W1 14(6)
O2 W2 O8 W1 70.8(18)
O22 W2 O8 W1 -92.8(18)
O5 W2 O8 W1 -3.1(14)
O7 W1 O8 W2 -167.3(17)
O1 W1 O8 W2 -77.4(19)
O10 W1 O8 W2 7(4)
O21 W1 O8 W2 90.8(18)
O5 W1 O8 W2 3.1(14)
O17 W5 O10 W1 136(3)
O25 W5 O10 W1 27(3)
O27 W5 O10 W1 -32(5)
O12 W5 O10 W1 -129(3)
O19 W5 O10 W1 -49(3)
O7 W1 O10 W5 -105(3)
O1 W1 O10 W5 165(3)
O8 W1 O10 W5 81(4)
O21 W1 O10 W5 -2(3)
O5 W1 O10 W5 85(3)
O9 W2 O11 W6 125.7(19)
O8 W2 O11 W6 -81(5)
O2 W2 O11 W6 -138(2)
O22 W2 O11 W6 25.6(19)
O5 W2 O11 W6 -64.2(17)
O28 W6 O11 W2 22(4)
O18 W6 O11 W2 -150(2)
O13 W6 O11 W2 109(2)
O26 W6 O11 W2 -44(2)
O20 W6 O11 W2 28.1(18)
O15 W3 O12 W5 -47(6)
O23 W3 O12 W5 12(3)
O3 W3 O12 W5 -139(3)
O14 W3 O12 W5 117(3)
O6 W3 O12 W5 -62(3)
O17 W5 O12 W3 -141(3)
O25 W5 O12 W3 15(6)
O10 W5 O12 W3 114(3)
O27 W5 O12 W3 -40(3)
O19 W5 O12 W3 35(3)
O28 W6 O13 W4 21(4)
O18 W6 O13 W4 142(4)
O26 W6 O13 W4 -21(6)
O11 W6 O13 W4 -129(4)
O20 W6 O13 W4 -40(3)
O16 W4 O13 W6 -108(4)
O4 W4 O13 W6 152(4)
O24 W4 O13 W6 -24(3)
O15 W4 O13 W6 59(5)
O6 W4 O13 W6 70(4)
O12 W3 O15 W4 -30(5)
O23 W3 O15 W4 -89(2)
O3 W3 O15 W4 63(2)
O14 W3 O15 W4 166.0(19)
O6 W3 O15 W4 -14.4(17)
O16 W4 O15 W3 -167.6(19)
O4 W4 O15 W3 -66(2)
O24 W4 O15 W3 102(2)
O13 W4 O15 W3 25(4)
O6 W4 O15 W3 13.5(16)
O6 P1 O19 W7 -179.7(17)
O5 P1 O19 W7 -68(2)
O20 P1 O19 W7 59(2)
O6 P1 O19 W5 -58(2)
O5 P1 O19 W5 54(3)
O20 P1 O19 W5 -179.7(17)
O6 P1 O19 W9 61(2)
O5 P1 O19 W9 172.7(15)
O20 P1 O19 W9 -61(2)
O21 W7 O19 P1 53(2)
O33 W7 O19 P1 -157(8)
O31 W7 O19 P1 -127(2)
O29 W7 O19 P1 -35(2)
O25 W7 O19 P1 143(2)
O21 W7 O19 W5 -85.6(12)
O33 W7 O19 W5 65(9)
O31 W7 O19 W5 94.6(13)
O29 W7 O19 W5 -174.2(11)
O25 W7 O19 W5 4.2(11)
O21 W7 O19 W9 -173.4(12)
O33 W7 O19 W9 -23(9)
O31 W7 O19 W9 6.8(12)
O29 W7 O19 W9 98.1(11)
O25 W7 O19 W9 -83.6(12)
O17 W5 O19 P1 92(12)
O25 W5 O19 P1 -140(2)
O10 W5 O19 P1 -44(2)
O27 W5 O19 P1 144(3)
O12 W5 O19 P1 48(2)
O17 W5 O19 W7 -132(12)
O25 W5 O19 W7 -4.3(12)
O10 W5 O19 W7 91.7(12)
O27 W5 O19 W7 -80.6(14)
O12 W5 O19 W7 -176.2(12)
O17 W5 O19 W9 -41(12)
O25 W5 O19 W9 86.9(12)
O10 W5 O19 W9 -177.2(13)
O27 W5 O19 W9 10.6(13)
O12 W5 O19 W9 -85.0(12)
O35 W9 O19 P1 176(5)
O30 W9 O19 P1 36(2)
O27 W9 O19 P1 -148(2)
O31 W9 O19 P1 127(2)
O23 W9 O19 P1 -51(2)
O35 W9 O19 W7 42(5)
O30 W9 O19 W7 -98.1(12)
O27 W9 O19 W7 77.8(14)
O31 W9 O19 W7 -6.8(12)
O23 W9 O19 W7 174.6(12)
O35 W9 O19 W5 -46(5)
O30 W9 O19 W5 173.3(13)
O27 W9 O19 W5 -10.7(13)
O31 W9 O19 W5 -95.4(13)
O23 W9 O19 W5 86.0(12)
O6 P1 O20 W10 -49(3)
O5 P1 O20 W10 -170.5(17)
O19 P1 O20 W10 63(2)
O6 P1 O20 W8 -174.1(17)
O5 P1 O20 W8 65(2)
O19 P1 O20 W8 -62(2)
O6 P1 O20 W6 68(2)
O5 P1 O20 W6 -54(2)
O19 P1 O20 W6 -179.9(17)
O28 W10 O20 P1 137(2)
O36 W10 O20 P1 -148(10)
O24 W10 O20 P1 69(2)
O30 W10 O20 P1 -39(2)
O32 W10 O20 P1 -135(2)
O28 W10 O20 W8 -85.7(14)
O36 W10 O20 W8 -10(11)
O24 W10 O20 W8 -153.0(14)
O30 W10 O20 W8 98.4(12)
O32 W10 O20 W8 3.0(12)
O28 W10 O20 W6 4.4(12)
O36 W10 O20 W6 80(11)
O24 W10 O20 W6 -62.9(13)
O30 W10 O20 W6 -171.6(12)
O32 W10 O20 W6 93.1(13)
O22 W8 O20 P1 -55(2)
O34 W8 O20 P1 145(5)
O29 W8 O20 P1 40(2)
O26 W8 O20 P1 -142(2)
O32 W8 O20 P1 134(2)
O22 W8 O20 W10 168.5(13)
O34 W8 O20 W10 9(6)
O29 W8 O20 W10 -97.0(12)
O26 W8 O20 W10 81.2(13)
O32 W8 O20 W10 -3.0(13)
O22 W8 O20 W6 78.3(13)
O34 W8 O20 W6 -82(5)
O29 W8 O20 W6 172.8(12)
O26 W8 O20 W6 -9.0(12)
O32 W8 O20 W6 -93.3(13)
O28 W6 O20 P1 -136(2)
O18 W6 O20 P1 92(26)
O13 W6 O20 P1 -46(2)
O26 W6 O20 P1 143(2)
O11 W6 O20 P1 47(2)
O28 W6 O20 W10 -4.3(12)
O18 W6 O20 W10 -136(26)
O13 W6 O20 W10 85.6(13)
O26 W6 O20 W10 -85.2(13)
O11 W6 O20 W10 179.2(10)
O28 W6 O20 W8 90.2(13)
O18 W6 O20 W8 -41(26)
O13 W6 O20 W8 180.0(13)
O26 W6 O20 W8 9.3(12)
O11 W6 O20 W8 -86.4(10)
O33 W7 O21 W1 -144(3)
O31 W7 O21 W1 32(6)
O29 W7 O21 W1 118(3)
O25 W7 O21 W1 -45(3)
O19 W7 O21 W1 31(3)
O7 W1 O21 W7 118(3)
O1 W1 O21 W7 -73(8)
O8 W1 O21 W7 -140(3)
O10 W1 O21 W7 15(3)
O5 W1 O21 W7 -65(3)
O34 W8 O22 W2 160(3)
O29 W8 O22 W2 -102(4)
O26 W8 O22 W2 57(4)
O32 W8 O22 W2 6(7)
O20 W8 O22 W2 -15(3)
O9 W2 O22 W8 -138(4)
O8 W2 O22 W8 124(4)
O11 W2 O22 W8 -42(4)
O2 W2 O22 W8 41(7)
O5 W2 O22 W8 46(4)
O15 W3 O23 W9 161(4)
O12 W3 O23 W9 -1(3)
O3 W3 O23 W9 88(5)
O14 W3 O23 W9 -102(4)
O6 W3 O23 W9 83(3)
O35 W9 O23 W3 117(3)
O30 W9 O23 W3 -141(4)
O27 W9 O23 W3 24(4)
O31 W9 O23 W3 -53(5)
O19 W9 O23 W3 -50(3)
O28 W10 O24 W4 -91(3)
O36 W10 O24 W4 157(3)
O30 W10 O24 W4 61(3)
O32 W10 O24 W4 -76(4)
O20 W10 O24 W4 -28(3)
O16 W4 O24 W10 179(3)
O4 W4 O24 W10 66(6)
O13 W4 O24 W10 76(3)
O15 W4 O24 W10 -77(3)
O6 W4 O24 W10 -9(3)
O17 W5 O25 W7 -179.3(18)
O10 W5 O25 W7 -72(2)
O27 W5 O25 W7 84(2)
O12 W5 O25 W7 26(5)
O19 W5 O25 W7 5.9(16)
O21 W7 O25 W5 77(2)
O33 W7 O25 W5 -178.1(19)
O31 W7 O25 W5 -80.1(19)
O29 W7 O25 W5 0(6)
O19 W7 O25 W5 -5.9(16)
O28 W6 O26 W8 -78(2)
O18 W6 O26 W8 164(2)
O13 W6 O26 W8 -33(4)
O11 W6 O26 W8 74(2)
O20 W6 O26 W8 -13.5(17)
O22 W8 O26 W6 -72(2)
O34 W8 O26 W6 -178.8(19)
O29 W8 O26 W6 19(5)
O32 W8 O26 W6 90(2)
O20 W8 O26 W6 13.8(18)
O35 W9 O27 W5 -174(2)
O30 W9 O27 W5 31(7)
O31 W9 O27 W5 89(2)
O23 W9 O27 W5 -59(2)
O19 W9 O27 W5 15.0(19)
O17 W5 O27 W9 160(2)
O25 W5 O27 W9 -95(2)
O10 W5 O27 W9 -32(5)
O12 W5 O27 W9 64(2)
O19 W5 O27 W9 -15.2(19)
O36 W10 O28 W6 178(3)
O24 W10 O28 W6 86(4)
O30 W10 O28 W6 -1(6)
O32 W10 O28 W6 -86(4)
O20 W10 O28 W6 -10(3)
O18 W6 O28 W10 -172(3)
O13 W6 O28 W10 -72(4)
O26 W6 O28 W10 88(4)
O11 W6 O28 W10 17(5)
O20 W6 O28 W10 10(3)
O22 W8 O29 W7 51(5)
O34 W8 O29 W7 159(5)
O26 W8 O29 W7 -38(7)
O32 W8 O29 W7 -107(5)
O20 W8 O29 W7 -33(5)
O21 W7 O29 W8 -51(5)
O33 W7 O29 W8 -156(5)
O31 W7 O29 W8 106(5)
O25 W7 O29 W8 26(8)
O19 W7 O29 W8 32(5)
O35 W9 O30 W10 165(4)
O27 W9 O30 W10 -40(9)
O31 W9 O30 W10 -97(4)
O23 W9 O30 W10 50(4)
O19 W9 O30 W10 -25(4)
O28 W10 O30 W9 18(7)
O36 W10 O30 W9 -161(4)
O24 W10 O30 W9 -59(4)
O32 W10 O30 W9 100(4)
O20 W10 O30 W9 26(4)
O21 W7 O31 W9 -10(5)
O33 W7 O31 W9 166(2)
O29 W7 O31 W9 -97(2)
O25 W7 O31 W9 67(2)
O19 W7 O31 W9 -9.8(17)
O35 W9 O31 W7 -158(2)
O30 W9 O31 W7 99(2)
O27 W9 O31 W7 -68(2)
O23 W9 O31 W7 12(4)
O19 W9 O31 W7 9.7(17)
O22 W8 O32 W10 -18(5)
O34 W8 O32 W10 -173(2)
O29 W8 O32 W10 90(2)
O26 W8 O32 W10 -71(2)
O20 W8 O32 W10 4.0(16)
O28 W10 O32 W8 61(2)
O36 W10 O32 W8 174(2)
O24 W10 O32 W8 46(4)
O30 W10 O32 W8 -93(2)
O20 W10 O32 W8 -4.0(16)
O2 Ti1 Ti3 O37 -6(2)
O73 Ti1 Ti3 O37 -147(2)
O74 Ti1 Ti3 O37 -108.2(16)
O79 Ti1 Ti3 O37 57(2)
O1 Ti1 Ti3 O37 104.5(18)
O78 Ti1 Ti3 O37 -12(2)
Ti2 Ti1 Ti3 O37 -135.5(14)
O2 Ti1 Ti3 O75 126(2)
O73 Ti1 Ti3 O75 -15(2)
O74 Ti1 Ti3 O75 23.9(16)
O79 Ti1 Ti3 O75 -171(2)
O1 Ti1 Ti3 O75 -123.3(18)
O78 Ti1 Ti3 O75 120(2)
Ti2 Ti1 Ti3 O75 -3.3(14)
O2 Ti1 Ti3 O38 -109(2)
O73 Ti1 Ti3 O38 109.8(19)
O74 Ti1 Ti3 O38 148.4(14)
O79 Ti1 Ti3 O38 -46(2)
O1 Ti1 Ti3 O38 1.2(17)
O78 Ti1 Ti3 O38 -115(2)
Ti2 Ti1 Ti3 O38 121.2(12)
O2 Ti1 Ti3 O76 98.1(19)
O73 Ti1 Ti3 O76 -42.7(16)
O74 Ti1 Ti3 O76 -4.1(11)
O79 Ti1 Ti3 O76 161.3(19)
O1 Ti1 Ti3 O76 -151.3(13)
O78 Ti1 Ti3 O76 92.3(18)
Ti2 Ti1 Ti3 O76 -31.4(8)
O2 Ti1 Ti3 O78 6(2)
O73 Ti1 Ti3 O78 -135(2)
O74 Ti1 Ti3 O78 -96.4(18)
O79 Ti1 Ti3 O78 69.0(18)
O1 Ti1 Ti3 O78 116(2)
Ti2 Ti1 Ti3 O78 -123.7(17)
O2 Ti1 Ti3 O79 -63(2)
O73 Ti1 Ti3 O79 156(2)
O74 Ti1 Ti3 O79 -165.5(19)
O1 Ti1 Ti3 O79 47(2)
O78 Ti1 Ti3 O79 -69.0(18)
Ti2 Ti1 Ti3 O79 167.3(18)
O2 Ti1 Ti3 Ti4 129.1(18)
O73 Ti1 Ti3 Ti4 -11.8(15)
O74 Ti1 Ti3 Ti4 26.8(8)
O79 Ti1 Ti3 Ti4 -167.7(18)
O1 Ti1 Ti3 Ti4 -120.4(12)
O78 Ti1 Ti3 Ti4 123.3(17)
Ti2 Ti1 Ti3 Ti4 -0.4(4)
O3 Ti2 Ti4 O40 0.9(19)
O73 Ti2 Ti4 O40 -106.8(19)
O4 Ti2 Ti4 O40 112(2)
O74 Ti2 Ti4 O40 -145.3(15)
O81 Ti2 Ti4 O40 71(2)
O80 Ti2 Ti4 O40 133(2)
Ti1 Ti2 Ti4 O40 -117.8(13)
O3 Ti2 Ti4 O75 121.2(19)
O73 Ti2 Ti4 O75 13(2)
O4 Ti2 Ti4 O75 -128(2)
O74 Ti2 Ti4 O75 -25.0(17)
O81 Ti2 Ti4 O75 -169(2)
O80 Ti2 Ti4 O75 -106(2)
Ti1 Ti2 Ti4 O75 2.4(15)
O3 Ti2 Ti4 O76 149.5(15)
O73 Ti2 Ti4 O76 41.8(16)
O4 Ti2 Ti4 O76 -99.7(17)
O74 Ti2 Ti4 O76 3.4(11)
O81 Ti2 Ti4 O76 -140(2)
O80 Ti2 Ti4 O76 -78.1(18)
Ti1 Ti2 Ti4 O76 30.8(8)
O3 Ti2 Ti4 O39 -115.6(19)
O73 Ti2 Ti4 O39 137(2)
O4 Ti2 Ti4 O39 -5(2)
O74 Ti2 Ti4 O39 98.2(16)
O81 Ti2 Ti4 O39 -45(2)
O80 Ti2 Ti4 O39 17(2)
Ti1 Ti2 Ti4 O39 125.7(14)
O3 Ti2 Ti4 O81 -70(2)
O73 Ti2 Ti4 O81 -178(2)
O4 Ti2 Ti4 O81 41(2)
O74 Ti2 Ti4 O81 144(2)
O80 Ti2 Ti4 O81 62(2)
Ti1 Ti2 Ti4 O81 171(2)
O3 Ti2 Ti4 O80 -132(2)
O73 Ti2 Ti4 O80 120(2)
O4 Ti2 Ti4 O80 -22(2)
O74 Ti2 Ti4 O80 81.4(18)
O81 Ti2 Ti4 O80 -62(2)
Ti1 Ti2 Ti4 O80 108.9(17)
O3 Ti2 Ti4 Ti3 118.3(13)
O73 Ti2 Ti4 Ti3 10.6(15)
O4 Ti2 Ti4 Ti3 -130.9(15)
O74 Ti2 Ti4 Ti3 -27.8(8)
O81 Ti2 Ti4 Ti3 -171(2)
O80 Ti2 Ti4 Ti3 -109.3(17)
Ti1 Ti2 Ti4 Ti3 -0.4(4)
O37 Ti3 Ti4 O40 -102.1(15)
O75 Ti3 Ti4 O40 -69(3)
O38 Ti3 Ti4 O40 3.1(16)
O76 Ti3 Ti4 O40 -158(2)
O78 Ti3 Ti4 O40 154.5(16)
O79 Ti3 Ti4 O40 107.4(18)
Ti1 Ti3 Ti4 O40 116.7(11)
O37 Ti3 Ti4 O75 -33(3)
O38 Ti3 Ti4 O75 72(3)
O76 Ti3 Ti4 O75 -89(3)
O78 Ti3 Ti4 O75 -137(3)
O79 Ti3 Ti4 O75 176(3)
Ti1 Ti3 Ti4 O75 -175(2)
O37 Ti3 Ti4 O76 56(2)
O75 Ti3 Ti4 O76 89(3)
O38 Ti3 Ti4 O76 161(2)
O78 Ti3 Ti4 O76 -47(2)
O79 Ti3 Ti4 O76 -94(2)
Ti1 Ti3 Ti4 O76 -85.2(19)
O37 Ti3 Ti4 O39 2.7(16)
O75 Ti3 Ti4 O39 36(3)
O38 Ti3 Ti4 O39 107.9(15)
O76 Ti3 Ti4 O39 -53(2)
O78 Ti3 Ti4 O39 -100.6(16)
O79 Ti3 Ti4 O39 -147.7(17)
Ti1 Ti3 Ti4 O39 -138.4(11)
O37 Ti3 Ti4 O81 134.6(19)
O75 Ti3 Ti4 O81 168(3)
O38 Ti3 Ti4 O81 -120.2(19)
O76 Ti3 Ti4 O81 79(3)
O78 Ti3 Ti4 O81 31(2)
O79 Ti3 Ti4 O81 -16(2)
Ti1 Ti3 Ti4 O81 -6.5(17)
O37 Ti3 Ti4 O80 102.6(13)
O75 Ti3 Ti4 O80 136(3)
O38 Ti3 Ti4 O80 -152.2(13)
O76 Ti3 Ti4 O80 47(2)
O78 Ti3 Ti4 O80 -0.7(15)
O79 Ti3 Ti4 O80 -47.8(16)
Ti1 Ti3 Ti4 O80 -38.5(8)
O37 Ti3 Ti4 Ti2 141.6(11)
O75 Ti3 Ti4 Ti2 175(2)
O38 Ti3 Ti4 Ti2 -113.2(11)
O76 Ti3 Ti4 Ti2 85.6(19)
O78 Ti3 Ti4 Ti2 38.2(13)
O79 Ti3 Ti4 Ti2 -8.9(14)
Ti1 Ti3 Ti4 Ti2 0.4(4)
O75 Ti3 O37 W11 54(3)
O38 Ti3 O37 W11 -53(3)
O76 Ti3 O37 W11 96(2)
O78 Ti3 O37 W11 -175(3)
O79 Ti3 O37 W11 -135(2)
Ti1 Ti3 O37 W11 -167.3(15)
Ti4 Ti3 O37 W11 70(3)
O44 W11 O37 Ti3 69(3)
O43 W11 O37 Ti3 167(3)
O46 W11 O37 Ti3 -85(3)
O57 W11 O37 Ti3 -50(9)
O41 W11 O37 Ti3 -7(2)
O45 W12 O38 Ti3 -170(3)
O47 W12 O38 Ti3 91(3)
O58 W12 O38 Ti3 7(6)
O44 W12 O38 Ti3 -62(3)
O41 W12 O38 Ti3 8(3)
O37 Ti3 O38 W12 56(3)
O75 Ti3 O38 W12 -41(3)
O76 Ti3 O38 W12 -51(4)
O78 Ti3 O38 W12 142(3)
O79 Ti3 O38 W12 162(3)
Ti1 Ti3 O38 W12 -171(2)
Ti4 Ti3 O38 W12 -70(3)
O50 W13 O39 Ti4 -143(2)
O51 W13 O39 Ti4 -52(2)
O48 W13 O39 Ti4 102(2)
O59 W13 O39 Ti4 59(9)
O42 W13 O39 Ti4 19(2)
O40 Ti4 O39 W13 34(2)
O75 Ti4 O39 W13 -67(2)
O76 Ti4 O39 W13 -109(2)
O81 Ti4 O39 W13 132(2)
O80 Ti4 O39 W13 169(2)
Ti2 Ti4 O39 W13 158.7(13)
Ti3 Ti4 O39 W13 -84(2)
O75 Ti4 O40 W14 50(4)
O76 Ti4 O40 W14 59(5)
O39 Ti4 O40 W14 -41(4)
O81 Ti4 O40 W14 -143(3)
O80 Ti4 O40 W14 -138(3)
Ti2 Ti4 O40 W14 -180(100)
Ti3 Ti4 O40 W14 77(4)
O52 W14 O40 Ti4 156(3)
O60 W14 O40 Ti4 -13(6)
O51 W14 O40 Ti4 56(3)
O49 W14 O40 Ti4 -115(4)
O42 W14 O40 Ti4 -22(3)
O42 P2 O41 W12 -104(3)
O55 P2 O41 W12 136(2)
O56 P2 O41 W12 6(3)
O42 P2 O41 W11 119(2)
O55 P2 O41 W11 -1(3)
O56 P2 O41 W11 -131(2)
O45 W12 O41 P2 -90(23)
O38 W12 O41 P2 131(3)
O47 W12 O41 P2 29(2)
O58 W12 O41 P2 -50(2)
O44 W12 O41 P2 -144(3)
O45 W12 O41 W11 59(23)
O38 W12 O41 W11 -80.7(13)
O47 W12 O41 W11 177.9(12)
O58 W12 O41 W11 98.7(12)
O44 W12 O41 W11 4.8(9)
O44 W11 O41 P2 143(3)
O43 W11 O41 P2 167(10)
O37 W11 O41 P2 -129(3)
O46 W11 O41 P2 -40(2)
O57 W11 O41 P2 45(3)
O44 W11 O41 W12 -5.8(11)
O43 W11 O41 W12 18(12)
O37 W11 O41 W12 82.4(12)
O46 W11 O41 W12 170.8(12)
O57 W11 O41 W12 -103.9(12)
O41 P2 O42 W14 118(2)
O55 P2 O42 W14 -119(2)
O56 P2 O42 W14 2(3)
O41 P2 O42 W13 -114(2)
O55 P2 O42 W13 8(3)
O56 P2 O42 W13 129.2(19)
O52 W14 O42 P2 -171(28)
O60 W14 O42 P2 44(3)
O51 W14 O42 P2 136(3)
O40 W14 O42 P2 -140(3)
O49 W14 O42 P2 -46(3)
O52 W14 O42 W13 52(30)
O60 W14 O42 W13 -93.3(12)
O51 W14 O42 W13 -1.5(10)
O40 W14 O42 W13 83.0(12)
O49 W14 O42 W13 176.9(10)
O50 W13 O42 P2 -139(3)
O51 W13 O42 P2 -145(2)
O39 W13 O42 P2 121(2)
O48 W13 O42 P2 38(2)
O59 W13 O42 P2 -52(2)
O50 W13 O42 W14 8(4)
O51 W13 O42 W14 1.6(10)
O39 W13 O42 W14 -92.1(12)
O48 W13 O42 W14 -174.9(11)
O59 W13 O42 W14 94.1(11)
O43 W11 O44 W12 -169.5(16)
O37 W11 O44 W12 -75.8(16)
O46 W11 O44 W12 0(4)
O57 W11 O44 W12 96.1(16)
O41 W11 O44 W12 7.6(14)
O45 W12 O44 W11 174.6(16)
O38 W12 O44 W11 75.4(19)
O47 W12 O44 W11 -23(4)
O58 W12 O44 W11 -84.4(18)
O41 W12 O44 W11 -8.0(15)
O53 W15 O46 W11 119(3)
O48 W15 O46 W11 -136(3)
O63 W15 O46 W11 -59(4)
O61 W15 O46 W11 19(3)
O55 W15 O46 W11 -58(3)
O44 W11 O46 W15 92(3)
O43 W11 O46 W15 -98(3)
O37 W11 O46 W15 168(3)
O57 W11 O46 W15 -6(3)
O41 W11 O46 W15 85(3)
O54 W16 O47 W12 -152(5)
O62 W16 O47 W12 -45(5)
O64 W16 O47 W12 10(6)
O49 W16 O47 W12 116(5)
O56 W16 O47 W12 28(5)
O45 W12 O47 W16 122(5)
O38 W12 O47 W16 -135(5)
O58 W12 O47 W16 23(5)
O44 W12 O47 W16 -41(6)
O41 W12 O47 W16 -55(5)
O53 W15 O48 W13 -122(3)
O46 W15 O48 W13 126(3)
O63 W15 O48 W13 -26(3)
O61 W15 O48 W13 27(6)
O55 W15 O48 W13 46(3)
O50 W13 O48 W15 101(3)
O51 W13 O48 W15 -86(4)
O39 W13 O48 W15 -163(3)
O59 W13 O48 W15 10(3)
O42 W13 O48 W15 -78(3)
O54 W16 O49 W14 172(2)
O47 W16 O49 W14 -88(2)
O62 W16 O49 W14 34(5)
O64 W16 O49 W14 61(2)
O56 W16 O49 W14 -8(2)
O52 W14 O49 W16 -143(2)
O60 W14 O49 W16 -42(2)
O51 W14 O49 W16 48(7)
O40 W14 O49 W16 114(2)
O42 W14 O49 W16 39(2)
O50 W13 O51 W14 179.6(18)
O39 W13 O51 W14 80.9(19)
O48 W13 O51 W14 6(4)
O59 W13 O51 W14 -90.0(18)
O42 W13 O51 W14 -2.2(15)
O52 W14 O51 W13 -175.2(17)
O60 W14 O51 W13 83.9(19)
O40 W14 O51 W13 -73.2(18)
O49 W14 O51 W13 -7(8)
O42 W14 O51 W13 2.4(16)
O41 P2 O55 W19 -173.2(19)
O42 P2 O55 W19 64(3)
O56 P2 O55 W19 -46(3)
O41 P2 O55 W15 51(3)
O42 P2 O55 W15 -72(3)
O56 P2 O55 W15 178.6(17)
O41 P2 O55 W17 -60(2)
O42 P2 O55 W17 176.8(17)
O56 P2 O55 W17 67(2)
O71 W19 O55 P2 -154(5)
O63 W19 O55 P2 -147(2)
O66 W19 O55 P2 23(2)
O67 W19 O55 P2 120(2)
O59 W19 O55 P2 -66(2)
O71 W19 O55 W15 -7(6)
O63 W19 O55 W15 0.1(12)
O66 W19 O55 W15 170.0(12)
O67 W19 O55 W15 -92.7(12)
O59 W19 O55 W15 81.1(11)
O71 W19 O55 W17 81(6)
O63 W19 O55 W17 88.2(12)
O66 W19 O55 W17 -101.8(12)
O67 W19 O55 W17 -4.5(10)
O59 W19 O55 W17 169.3(11)
O53 W15 O55 P2 158(6)
O46 W15 O55 P2 -33(2)
O48 W15 O55 P2 54(2)
O63 W15 O55 P2 146(3)
O61 W15 O55 P2 -134(2)
O53 W15 O55 W19 12(7)
O46 W15 O55 W19 -179.8(12)
O48 W15 O55 W19 -92.3(12)
O63 W15 O55 W19 0.0(11)
O61 W15 O55 W19 79.8(12)
O53 W15 O55 W17 -79(6)
O46 W15 O55 W17 89.8(11)
O48 W15 O55 W17 177.3(12)
O63 W15 O55 W17 -90.4(12)
O61 W15 O55 W17 -10.6(11)
O69 W17 O55 P2 -180(100)
O57 W17 O55 P2 63.2(19)
O65 W17 O55 P2 -39.8(18)
O61 W17 O55 P2 145(2)
O67 W17 O55 P2 -129(2)
O69 W17 O55 W19 -46(6)
O57 W17 O55 W19 -163.7(12)
O65 W17 O55 W19 93.4(12)
O61 W17 O55 W19 -81.6(11)
O67 W17 O55 W19 4.5(10)
O69 W17 O55 W15 46(6)
O57 W17 O55 W15 -71.0(12)
O65 W17 O55 W15 -174.0(12)
O61 W17 O55 W15 11.0(10)
O67 W17 O55 W15 97.1(11)
O41 P2 O56 W20 174.9(17)
O42 P2 O56 W20 -67(2)
O55 P2 O56 W20 47(2)
O41 P2 O56 W16 -56(2)
O42 P2 O56 W16 62(2)
O55 P2 O56 W16 176.5(18)
O41 P2 O56 W18 58(2)
O42 P2 O56 W18 175.8(16)
O55 P2 O56 W18 -70(2)
O64 W20 O56 P2 145(2)
O72 W20 O56 P2 -175(7)
O66 W20 O56 P2 -24.6(19)
O68 W20 O56 P2 -125(2)
O60 W20 O56 P2 58.7(18)
O64 W20 O56 W16 3.1(12)
O72 W20 O56 W16 43(8)
O66 W20 O56 W16 -166.6(12)
O68 W20 O56 W16 93.3(12)
O60 W20 O56 W16 -83.3(11)
O64 W20 O56 W18 -87.9(13)
O72 W20 O56 W18 -48(8)
O66 W20 O56 W18 102.4(12)
O68 W20 O56 W18 2.4(11)
O60 W20 O56 W18 -174.3(12)
O54 W16 O56 P2 -109(100)
O47 W16 O56 P2 46(2)
O62 W16 O56 P2 134(2)
O64 W16 O56 P2 -144(2)
O49 W16 O56 P2 -62(2)
O54 W16 O56 W20 32(100)
O47 W16 O56 W20 -172.4(12)
O62 W16 O56 W20 -85.2(12)
O64 W16 O56 W20 -2.9(11)
O49 W16 O56 W20 79.8(11)
O54 W16 O56 W18 126(100)
O47 W16 O56 W18 -78.7(12)
O62 W16 O56 W18 8.5(11)
O64 W16 O56 W18 90.8(12)
O49 W16 O56 W18 173.4(11)
O70 W18 O56 P2 178(5)
O62 W18 O56 P2 -142(2)
O58 W18 O56 P2 -53.0(18)
O65 W18 O56 P2 42.4(18)
O68 W18 O56 P2 131(2)
O70 W18 O56 W20 45(7)
O62 W18 O56 W20 84.4(12)
O58 W18 O56 W20 173.4(13)
O65 W18 O56 W20 -91.2(12)
O68 W18 O56 W20 -2.4(11)
O70 W18 O56 W16 -48(7)
O62 W18 O56 W16 -8.7(11)
O58 W18 O56 W16 80.2(12)
O65 W18 O56 W16 175.6(12)
O68 W18 O56 W16 -95.6(12)
O69 W17 O57 W11 -173(3)
O65 W17 O57 W11 83(3)
O61 W17 O57 W11 -80(3)
O67 W17 O57 W11 -37(5)
O55 W17 O57 W11 -4(3)
O44 W11 O57 W17 -107(3)
O43 W11 O57 W17 154(3)
O37 W11 O57 W17 11(10)
O46 W11 O57 W17 46(3)
O41 W11 O57 W17 -31(3)
O70 W18 O58 W12 140(4)
O62 W18 O58 W12 42(4)
O65 W18 O58 W12 -117(4)
O68 W18 O58 W12 -22(6)
O56 W18 O58 W12 -31(4)
O45 W12 O58 W18 -113(4)
O38 W12 O58 W18 70(6)
O47 W12 O58 W18 -19(4)
O44 W12 O58 W18 138(4)
O41 W12 O58 W18 69(4)
O50 W13 O59 W19 -148(2)
O51 W13 O59 W19 121(2)
O39 W13 O59 W19 10(9)
O48 W13 O59 W19 -33(3)
O42 W13 O59 W19 50(2)
O71 W19 O59 W13 155(2)
O63 W19 O59 W13 63(2)
O66 W19 O59 W13 -102(2)
O67 W19 O59 W13 6(6)
O55 W19 O59 W13 -13(2)
O52 W14 O60 W20 120(3)
O51 W14 O60 W20 -137(3)
O40 W14 O60 W20 -70(5)
O49 W14 O60 W20 32(3)
O42 W14 O60 W20 -61(3)
O64 W20 O60 W14 -44(3)
O72 W20 O60 W14 -144(3)
O66 W20 O60 W14 120(3)
O68 W20 O60 W14 21(5)
O56 W20 O60 W14 29(3)
O69 W17 O61 W15 173.5(17)
O57 W17 O61 W15 78.0(16)
O65 W17 O61 W15 -30(5)
O67 W17 O61 W15 -87.5(16)
O55 W17 O61 W15 -14.0(14)
O53 W15 O61 W17 -176.4(18)
O46 W15 O61 W17 -62.7(17)
O48 W15 O61 W17 34(4)
O63 W15 O61 W17 88.9(17)
O55 W15 O61 W17 14.7(14)
O70 W18 O62 W16 -174.6(19)
O58 W18 O62 W16 -68(2)
O65 W18 O62 W16 25(5)
O68 W18 O62 W16 86(2)
O56 W18 O62 W16 12.6(16)
O54 W16 O62 W18 167.4(19)
O47 W16 O62 W18 68(2)
O64 W16 O62 W18 -85(2)
O49 W16 O62 W18 -57(4)
O56 W16 O62 W18 -12.9(17)
O71 W19 O63 W15 178.5(19)
O66 W19 O63 W15 -34(6)
O67 W19 O63 W15 76.9(18)
O59 W19 O63 W15 -87.5(18)
O55 W19 O63 W15 -0.1(16)
O53 W15 O63 W19 -177.5(19)
O46 W15 O63 W19 1(4)
O48 W15 O63 W19 78(2)
O61 W15 O63 W19 -82.2(19)
O55 W15 O63 W19 0.1(16)
O72 W20 O64 W16 -179(2)
O66 W20 O64 W16 26(6)
O68 W20 O64 W16 -79(2)
O60 W20 O64 W16 78(2)
O56 W20 O64 W16 -4.5(18)
O54 W16 O64 W20 -175(2)
O47 W16 O64 W20 24(4)
O62 W16 O64 W20 80(2)
O49 W16 O64 W20 -90(2)
O56 W16 O64 W20 4.5(18)
O70 W18 O65 W17 138(4)
O62 W18 O65 W17 -61(6)
O58 W18 O65 W17 30(4)
O68 W18 O65 W17 -122(4)
O56 W18 O65 W17 -50(4)
O69 W17 O65 W18 -140(4)
O57 W17 O65 W18 -41(4)
O61 W17 O65 W18 64(7)
O67 W17 O65 W18 120(4)
O55 W17 O65 W18 48(4)
O64 W20 O66 W19 -26(8)
O72 W20 O66 W19 178(5)
O68 W20 O66 W19 76(5)
O60 W20 O66 W19 -78(5)
O56 W20 O66 W19 3(5)
O71 W19 O66 W20 178(5)
O63 W19 O66 W20 31(8)
O67 W19 O66 W20 -78(5)
O59 W19 O66 W20 84(5)
O55 W19 O66 W20 -1(5)
O71 W19 O67 W17 -161.1(17)
O63 W19 O67 W17 -68.6(18)
O66 W19 O67 W17 94.1(17)
O59 W19 O67 W17 -13(5)
O55 W19 O67 W17 6.4(14)
O69 W17 O67 W19 163.7(17)
O57 W17 O67 W19 28(4)
O65 W17 O67 W19 -93.4(18)
O61 W17 O67 W19 71.7(17)
O55 W17 O67 W19 -6.1(14)
O70 W18 O68 W20 -168.4(18)
O62 W18 O68 W20 -70.2(19)
O58 W18 O68 W20 -6(4)
O65 W18 O68 W20 91.5(19)
O56 W18 O68 W20 3.3(15)
O64 W20 O68 W18 69.5(19)
O72 W20 O68 W18 169.5(18)
O66 W20 O68 W18 -90.5(19)
O60 W20 O68 W18 4(4)
O56 W20 O68 W18 -3.4(16)
O3 Ti2 O73 O74 178(2)
O4 Ti2 O73 O74 85(2)
O81 Ti2 O73 O74 -69(5)
O80 Ti2 O73 O74 -23(3)
Ti4 Ti2 O73 O74 -66(2)
Ti1 Ti2 O73 O74 -40(2)
O3 Ti2 O73 Ti1 -142(3)
O4 Ti2 O73 Ti1 125(3)
O74 Ti2 O73 Ti1 40(2)
O81 Ti2 O73 Ti1 -29(6)
O80 Ti2 O73 Ti1 16(4)
Ti4 Ti2 O73 Ti1 -27(4)
O2 Ti1 O73 O74 -86(2)
O79 Ti1 O73 O74 94(4)
O1 Ti1 O73 O74 -176(2)
O78 Ti1 O73 O74 28(4)
Ti3 Ti1 O73 O74 67(3)
Ti2 Ti1 O73 O74 39(2)
O2 Ti1 O73 Ti2 -125(3)
O74 Ti1 O73 Ti2 -39(2)
O79 Ti1 O73 Ti2 55(5)
O1 Ti1 O73 Ti2 144(3)
O78 Ti1 O73 Ti2 -11(5)
Ti3 Ti1 O73 Ti2 27(4)
Ti1 O73 O74 Ti2 -148.4(16)
Ti2 O73 O74 Ti1 148.4(16)
O3 Ti2 O74 O73 -3(3)
O4 Ti2 O74 O73 -105(2)
O81 Ti2 O74 O73 148(3)
O80 Ti2 O74 O73 161(2)
Ti4 Ti2 O74 O73 122(2)
Ti1 Ti2 O74 O73 36.2(18)
O3 Ti2 O74 Ti1 -39(4)
O73 Ti2 O74 Ti1 -36.2(18)
O4 Ti2 O74 Ti1 -141(2)
O81 Ti2 O74 Ti1 111(2)
O80 Ti2 O74 Ti1 125(2)
Ti4 Ti2 O74 Ti1 85(2)
O2 Ti1 O74 O73 102(2)
O79 Ti1 O74 O73 -134(3)
O1 Ti1 O74 O73 6(3)
O78 Ti1 O74 O73 -161(2)
Ti3 Ti1 O74 O73 -122(2)
Ti2 Ti1 O74 O73 -36.3(18)
O2 Ti1 O74 Ti2 138(2)
O73 Ti1 O74 Ti2 36.3(18)
O79 Ti1 O74 Ti2 -98(2)
O1 Ti1 O74 Ti2 42(4)
O78 Ti1 O74 Ti2 -124(2)
Ti3 Ti1 O74 Ti2 -86(2)
O40 Ti4 O75 O76 172(2)
O39 Ti4 O75 O76 -95.9(19)
O81 Ti4 O75 O76 27(5)
O80 Ti4 O75 O76 -2(2)
Ti2 Ti4 O75 O76 46(2)
Ti3 Ti4 O75 O76 51.6(16)
O40 Ti4 O75 Ti3 120(2)
O76 Ti4 O75 Ti3 -51.6(16)
O39 Ti4 O75 Ti3 -147(2)
O81 Ti4 O75 Ti3 -25(6)
O80 Ti4 O75 Ti3 -54(3)
Ti2 Ti4 O75 Ti3 -6(3)
O37 Ti3 O75 O76 100.5(18)
O38 Ti3 O75 O76 -171.6(18)
O78 Ti3 O75 O76 5(3)
O79 Ti3 O75 O76 -59(5)
Ti1 Ti3 O75 O76 -45(2)
Ti4 Ti3 O75 O76 -51.6(16)
O37 Ti3 O75 Ti4 152(2)
O38 Ti3 O75 Ti4 -120(2)
O76 Ti3 O75 Ti4 51.6(16)
O78 Ti3 O75 Ti4 57(3)
O79 Ti3 O75 Ti4 -7(5)
Ti1 Ti3 O75 Ti4 6(3)
Ti3 O75 O76 Ti4 135.3(15)
Ti4 O75 O76 Ti3 -135.3(15)
O40 Ti4 O76 O75 -14(3)
O39 Ti4 O76 O75 85.8(19)
O81 Ti4 O76 O75 -169(2)
O80 Ti4 O76 O75 178.2(19)
Ti2 Ti4 O76 O75 -142.0(17)
Ti3 Ti4 O76 O75 -47.3(15)
O40 Ti4 O76 Ti3 34(3)
O75 Ti4 O76 Ti3 47.3(15)
O39 Ti4 O76 Ti3 133.1(18)
O81 Ti4 O76 Ti3 -121.6(19)
O80 Ti4 O76 Ti3 -134.4(19)
Ti2 Ti4 O76 Ti3 -94.7(17)
O37 Ti3 O76 O75 -87.2(18)
O38 Ti3 O76 O75 15(3)
O78 Ti3 O76 O75 -176(2)
O79 Ti3 O76 O75 154(2)
Ti1 Ti3 O76 O75 140.8(17)
Ti4 Ti3 O76 O75 47.1(15)
O37 Ti3 O76 Ti4 -134.4(18)
O75 Ti3 O76 Ti4 -47.1(15)
O38 Ti3 O76 Ti4 -32(4)
O78 Ti3 O76 Ti4 137(2)
O79 Ti3 O76 Ti4 107(2)
Ti1 Ti3 O76 Ti4 93.7(17)
O40 Ti4 O80 O81 -8(2)
O75 Ti4 O80 O81 163(2)
O76 Ti4 O80 O81 161.6(17)
O39 Ti4 O80 O81 -104.7(17)
Ti2 Ti4 O80 O81 63.0(12)
Ti3 Ti4 O80 O81 139.1(15)
O40 Ti4 O80 Ti2 -71(2)
O75 Ti4 O80 Ti2 100.0(18)
O76 Ti4 O80 Ti2 98.6(16)
O39 Ti4 O80 Ti2 -167.6(16)
O81 Ti4 O80 Ti2 -63.0(12)
Ti3 Ti4 O80 Ti2 76.2(14)
O3 Ti2 O80 O81 5(2)
O73 Ti2 O80 O81 -146(2)
O4 Ti2 O80 O81 99.9(18)
O74 Ti2 O80 O81 -161.2(17)
Ti4 Ti2 O80 O81 -64.2(12)
Ti1 Ti2 O80 O81 -138.5(15)
O3 Ti2 O80 Ti4 69(2)
O73 Ti2 O80 Ti4 -81(2)
O4 Ti2 O80 Ti4 164.2(16)
O74 Ti2 O80 Ti4 -96.9(16)
O81 Ti2 O80 Ti4 64.2(12)
Ti1 Ti2 O80 Ti4 -74.3(13)
Ti4 O80 O81 Ti2 -109.5(15)
Ti2 O80 O81 Ti4 109.5(15)
O3 Ti2 O81 O80 -176.1(18)
O73 Ti2 O81 O80 70(4)
O4 Ti2 O81 O80 -85.0(17)
O74 Ti2 O81 O80 22(2)
Ti4 Ti2 O81 O80 65.9(12)
Ti1 Ti2 O81 O80 55(2)
O3 Ti2 O81 Ti4 118.0(18)
O73 Ti2 O81 Ti4 4(5)
O4 Ti2 O81 Ti4 -150.9(17)
O74 Ti2 O81 Ti4 -44(2)
O80 Ti2 O81 Ti4 -65.9(12)
Ti1 Ti2 O81 Ti4 -11(2)
O40 Ti4 O81 O80 174.1(18)
O75 Ti4 O81 O80 -40(5)
O76 Ti4 O81 O80 -21(2)
O39 Ti4 O81 O80 80.3(16)
Ti2 Ti4 O81 O80 -67.1(12)
Ti3 Ti4 O81 O80 -56(2)
O40 Ti4 O81 Ti2 -118.7(18)
O75 Ti4 O81 Ti2 27(6)
O76 Ti4 O81 Ti2 46(2)
O39 Ti4 O81 Ti2 147.4(17)
O80 Ti4 O81 Ti2 67.1(12)
Ti3 Ti4 O81 Ti2 11(3)
O37 Ti3 O78 O79 115(2)
O75 Ti3 O78 O79 -146(2)
O38 Ti3 O78 O79 30(3)
O76 Ti3 O78 O79 -143(2)
Ti1 Ti3 O78 O79 -56.6(19)
Ti4 Ti3 O78 O79 -120.4(18)
O37 Ti3 O78 Ti1 171.2(16)
O75 Ti3 O78 Ti1 -89(2)
O38 Ti3 O78 Ti1 86.8(18)
O76 Ti3 O78 Ti1 -86.1(15)
O79 Ti3 O78 Ti1 56.6(19)
Ti4 Ti3 O78 Ti1 -63.8(15)
O2 Ti1 O78 O79 -114(2)
O73 Ti1 O78 O79 130(3)
O74 Ti1 O78 O79 149(2)
O1 Ti1 O78 O79 -21(3)
Ti3 Ti1 O78 O79 62(2)
Ti2 Ti1 O78 O79 124.8(19)
O2 Ti1 O78 Ti3 -175.9(17)
O73 Ti1 O78 Ti3 68(3)
O74 Ti1 O78 Ti3 86.7(16)
O79 Ti1 O78 Ti3 -62(2)
O1 Ti1 O78 Ti3 -82.9(19)
Ti2 Ti1 O78 Ti3 62.9(16)
Ti3 O78 O79 Ti1 111.7(12)
Ti1 O78 O79 Ti3 -111.7(12)
O2 Ti1 O79 O78 76(2)
O73 Ti1 O79 O78 -104(3)
O74 Ti1 O79 O78 -42(3)
O1 Ti1 O79 O78 162(2)
Ti3 Ti1 O79 O78 -61(2)
Ti2 Ti1 O79 O78 -78(2)
O2 Ti1 O79 Ti3 137.3(16)
O73 Ti1 O79 Ti3 -43(3)
O74 Ti1 O79 Ti3 19(2)
O1 Ti1 O79 Ti3 -136.2(17)
O78 Ti1 O79 Ti3 61(2)
Ti2 Ti1 O79 Ti3 -16(2)
O37 Ti3 O79 O78 -71(2)
O75 Ti3 O79 O78 88(4)
O38 Ti3 O79 O78 -155(2)
O76 Ti3 O79 O78 46(2)
Ti1 Ti3 O79 O78 68(2)
Ti4 Ti3 O79 O78 83(2)
O37 Ti3 O79 Ti1 -139.1(15)
O75 Ti3 O79 Ti1 20(5)
O38 Ti3 O79 Ti1 137.3(18)
O76 Ti3 O79 Ti1 -22(2)
O78 Ti3 O79 Ti1 -68(2)
Ti4 Ti3 O79 Ti1 15(2)
O101 Ti5 Ti6 O103 -4(2)
O175 Ti5 Ti6 O103 -54(2)
O102 Ti5 Ti6 O103 102.9(18)
O178 Ti5 Ti6 O103 -140(2)
O177 Ti5 Ti6 O103 -106.9(17)
O176 Ti5 Ti6 O103 2(2)
Ti7 Ti5 Ti6 O103 -146.7(15)
O101 Ti5 Ti6 O180 120.0(18)
O175 Ti5 Ti6 O180 70(2)
O102 Ti5 Ti6 O180 -133.3(16)
O178 Ti5 Ti6 O180 -17(2)
O177 Ti5 Ti6 O180 17.0(16)
O176 Ti5 Ti6 O180 126(2)
Ti7 Ti5 Ti6 O180 -22.9(13)
O101 Ti5 Ti6 O104 -109.2(17)
O175 Ti5 Ti6 O104 -160(2)
O102 Ti5 Ti6 O104 -2.5(16)
O178 Ti5 Ti6 O104 114(2)
O177 Ti5 Ti6 O104 147.8(14)
O176 Ti5 Ti6 O104 -103(2)
Ti7 Ti5 Ti6 O104 107.9(12)
O101 Ti5 Ti6 O175 50(2)
O102 Ti5 Ti6 O175 157(2)
O178 Ti5 Ti6 O175 -86(3)
O177 Ti5 Ti6 O175 -53(2)
O176 Ti5 Ti6 O175 56(2)
Ti7 Ti5 Ti6 O175 -92(2)
O101 Ti5 Ti6 O181 157.0(18)
O175 Ti5 Ti6 O181 107(3)
O102 Ti5 Ti6 O181 -96.3(18)
O178 Ti5 Ti6 O181 20(2)
O177 Ti5 Ti6 O181 54.0(18)
O176 Ti5 Ti6 O181 163(2)
Ti7 Ti5 Ti6 O181 14.1(15)
O101 Ti5 Ti6 O176 -6(2)
O175 Ti5 Ti6 O176 -56(2)
O102 Ti5 Ti6 O176 101(2)
O178 Ti5 Ti6 O176 -142(2)
O177 Ti5 Ti6 O176 -109(2)
Ti7 Ti5 Ti6 O176 -148.7(18)
O101 Ti5 Ti6 Ti8 142.9(13)
O175 Ti5 Ti6 Ti8 92(2)
O102 Ti5 Ti6 Ti8 -110.4(11)
O178 Ti5 Ti6 Ti8 6.3(17)
O177 Ti5 Ti6 Ti8 39.9(10)
O176 Ti5 Ti6 Ti8 148.7(18)
Ti7 Ti5 Ti6 Ti8 0.0(4)
O175 Ti5 O101 W21 86(3)
O102 Ti5 O101 W21 -57(3)
O178 Ti5 O101 W21 -149(3)
O177 Ti5 O101 W21 173(3)
O176 Ti5 O101 W21 57(3)
Ti7 Ti5 O101 W21 -171.3(15)
Ti6 Ti5 O101 W21 61(3)
O110 W21 O101 Ti5 -78(3)
O107 W21 O101 Ti5 178(3)
O121 W21 O101 Ti5 17(8)
O108 W21 O101 Ti5 73(3)
O105 W21 O101 Ti5 4(2)
O108 W22 O102 Ti5 -44(3)
O111 W22 O102 Ti5 113(3)
O122 W22 O102 Ti5 40(5)
O109 W22 O102 Ti5 -157(3)
O105 W22 O102 Ti5 29(3)
O101 Ti5 O102 W22 39(3)
O175 Ti5 O102 W22 -72(4)
O178 Ti5 O102 W22 130(3)
O177 Ti5 O102 W22 128(3)
O176 Ti5 O102 W22 -44(3)
Ti7 Ti5 O102 W22 172(3)
Ti6 Ti5 O102 W22 -91(3)
O180 Ti6 O103 W23 163(3)
O104 Ti6 O103 W23 44(4)
O175 Ti6 O103 W23 -95(4)
O181 Ti6 O103 W23 126(3)
O176 Ti6 O103 W23 -68(4)
Ti8 Ti6 O103 W23 163(2)
Ti5 Ti6 O103 W23 -70(4)
O114 W23 O103 Ti6 -161(4)
O115 W23 O103 Ti6 -64(4)
O123 W23 O103 Ti6 5(6)
O112 W23 O103 Ti6 95(4)
O106 W23 O103 Ti6 9(3)
O103 Ti6 O104 W24 -26(3)
O180 Ti6 O104 W24 -136(2)
O175 Ti6 O104 W24 82(3)
O181 Ti6 O104 W24 -134(3)
O176 Ti6 O104 W24 52(3)
Ti8 Ti6 O104 W24 -167(2)
Ti5 Ti6 O104 W24 97(3)
O115 W24 O104 Ti6 43(3)
O116 W24 O104 Ti6 145(3)
O113 W24 O104 Ti6 -117(3)
O124 W24 O104 Ti6 -48(5)
O106 W24 O104 Ti6 -32(2)
O106 P3 O105 W22 -108(2)
O119 P3 O105 W22 128(2)
O120 P3 O105 W22 20(3)
O106 P3 O105 W21 105(2)
O119 P3 O105 W21 -19(2)
O120 P3 O105 W21 -127.8(18)
O108 W22 O105 P3 -147(3)
O102 W22 O105 P3 118(3)
O111 W22 O105 P3 31(2)
O122 W22 O105 P3 -57(2)
O109 W22 O105 P3 -25(8)
O108 W22 O105 W21 7.8(11)
O102 W22 O105 W21 -87.1(13)
O111 W22 O105 W21 -174.1(11)
O122 W22 O105 W21 97.6(11)
O109 W22 O105 W21 129(6)
O110 W21 O105 P3 -27(2)
O107 W21 O105 P3 132(10)
O121 W21 O105 P3 59(2)
O108 W21 O105 P3 150(2)
O101 W21 O105 P3 -124(2)
O110 W21 O105 W22 174.9(11)
O107 W21 O105 W22 -25(11)
O121 W21 O105 W22 -99.0(12)
O108 W21 O105 W22 -7.3(10)
O101 W21 O105 W22 77.9(12)
O105 P3 O106 W24 109(2)
O119 P3 O106 W24 -127.5(18)
O120 P3 O106 W24 -11(3)
O105 P3 O106 W23 -114(2)
O119 P3 O106 W23 9(2)
O120 P3 O106 W23 125(2)
O115 W24 O106 P3 146(2)
O116 W24 O106 P3 93(15)
O113 W24 O106 P3 -35(2)
O124 W24 O106 P3 52(2)
O104 W24 O106 P3 -121(2)
O115 W24 O106 W23 -2.3(11)
O116 W24 O106 W23 -56(16)
O113 W24 O106 W23 176.1(12)
O124 W24 O106 W23 -96.8(13)
O104 W24 O106 W23 90.5(12)
O114 W23 O106 P3 -178(100)
O103 W23 O106 P3 129(2)
O115 W23 O106 P3 -145(2)
O123 W23 O106 P3 -53(2)
O112 W23 O106 P3 37(2)
O114 W23 O106 W24 -31(6)
O103 W23 O106 W24 -84.6(13)
O115 W23 O106 W24 2.1(10)
O123 W23 O106 W24 93.8(11)
O112 W23 O106 W24 -175.9(10)
O102 W22 O108 W21 67(2)
O111 W22 O108 W21 -17(5)
O122 W22 O108 W21 -90(2)
O109 W22 O108 W21 177.6(17)
O105 W22 O108 W21 -11.6(16)
O110 W21 O108 W22 16(4)
O107 W21 O108 W22 -170.5(19)
O121 W21 O108 W22 92(2)
O101 W21 O108 W22 -77(2)
O105 W21 O108 W22 11.4(16)
O107 W21 O110 W25 -105(4)
O121 W21 O110 W25 -8(4)
O108 W21 O110 W25 69(5)
O101 W21 O110 W25 158(4)
O105 W21 O110 W25 73(4)
O117 W25 O110 W21 118(4)
O112 W25 O110 W21 -129(4)
O127 W25 O110 W21 -39(5)
O125 W25 O110 W21 33(4)
O119 W25 O110 W21 -44(4)
O118 W26 O111 W22 -141(3)
O113 W26 O111 W22 114(3)
O126 W26 O111 W22 -40(3)
O128 W26 O111 W22 17(6)
O120 W26 O111 W22 34(3)
O108 W22 O111 W26 -59(5)
O102 W22 O111 W26 -143(3)
O122 W22 O111 W26 14(3)
O109 W22 O111 W26 108(3)
O105 W22 O111 W26 -64(3)
O117 W25 O112 W23 -149(3)
O127 W25 O112 W23 -37(3)
O110 W25 O112 W23 108(3)
O125 W25 O112 W23 46(6)
O119 W25 O112 W23 32(3)
O114 W23 O112 W25 125(3)
O103 W23 O112 W25 -141(3)
O115 W23 O112 W25 -68(5)
O123 W23 O112 W25 14(3)
O106 W23 O112 W25 -62(3)
O115 W24 O113 W26 79(5)
O116 W24 O113 W26 -101(4)
O124 W24 O113 W26 -2(4)
O104 W24 O113 W26 151(4)
O106 W24 O113 W26 75(4)
O118 W26 O113 W24 125(4)
O111 W26 O113 W24 -125(4)
O126 W26 O113 W24 -49(5)
O128 W26 O113 W24 33(4)
O120 W26 O113 W24 -44(3)
O116 W24 O115 W23 178.9(17)
O113 W24 O115 W23 -2(5)
O124 W24 O115 W23 79.2(18)
O104 W24 O115 W23 -72.4(18)
O106 W24 O115 W23 2.9(15)
O114 W23 O115 W24 170.2(19)
O103 W23 O115 W24 77.3(19)
O123 W23 O115 W24 -79.7(19)
O112 W23 O115 W24 3(4)
O106 W23 O115 W24 -3.0(15)
O105 P3 O119 W27 -48(2)
O106 P3 O119 W27 -178.0(15)
O120 P3 O119 W27 59(2)
O105 P3 O119 W29 -177.2(16)
O106 P3 O119 W29 53(2)
O120 P3 O119 W29 -70(2)
O105 P3 O119 W25 70(2)
O106 P3 O119 W25 -60(2)
O120 P3 O119 W25 176.8(17)
O133 W27 O119 P3 -173(5)
O125 W27 O119 P3 126(2)
O121 W27 O119 P3 50.5(19)
O129 W27 O119 P3 -37.1(18)
O131 W27 O119 P3 -132(2)
O133 W27 O119 W29 -33(5)
O125 W27 O119 W29 -93.9(13)
O121 W27 O119 W29 -169.5(12)
O129 W27 O119 W29 102.9(11)
O131 W27 O119 W29 8.0(11)
O133 W27 O119 W25 56(5)
O125 W27 O119 W25 -5.6(13)
O121 W27 O119 W25 -81.3(12)
O129 W27 O119 W25 -168.8(12)
O131 W27 O119 W25 96.3(12)
O127 W29 O119 P3 -130(2)
O135 W29 O119 P3 115(13)
O123 W29 O119 P3 -42.5(19)
O130 W29 O119 P3 42.7(18)
O131 W29 O119 P3 134.4(19)
O127 W29 O119 W27 87.6(11)
O135 W29 O119 W27 -27(13)
O123 W29 O119 W27 175.3(12)
O130 W29 O119 W27 -99.5(11)
O131 W29 O119 W27 -7.8(10)
O127 W29 O119 W25 -1.2(10)
O135 W29 O119 W25 -116(13)
O123 W29 O119 W25 86.5(12)
O130 W29 O119 W25 171.7(11)
O131 W29 O119 W25 -96.6(11)
O117 W25 O119 P3 -134(4)
O112 W25 O119 P3 44(2)
O127 W25 O119 P3 131(2)
O110 W25 O119 P3 -51.9(19)
O125 W25 O119 P3 -131(2)
O117 W25 O119 W27 2(5)
O112 W25 O119 W27 -180.0(12)
O127 W25 O119 W27 -93.0(11)
O110 W25 O119 W27 83.7(11)
O125 W25 O119 W27 5.0(11)
O117 W25 O119 W29 96(4)
O112 W25 O119 W29 -85.8(12)
O127 W25 O119 W29 1.2(10)
O110 W25 O119 W29 177.9(12)
O125 W25 O119 W29 99.2(12)
O105 P3 O120 W28 49(2)
O106 P3 O120 W28 179.1(17)
O119 P3 O120 W28 -62(2)
O105 P3 O120 W30 -177.5(15)
O106 P3 O120 W30 -48(2)
O119 P3 O120 W30 71.5(19)
O105 P3 O120 W26 -70(2)
O106 P3 O120 W26 60(2)
O119 P3 O120 W26 179.0(16)
O134 W28 O120 P3 120(6)
O129 W28 O120 P3 39(2)
O132 W28 O120 P3 147(2)
O122 W28 O120 P3 -49(2)
O126 W28 O120 P3 -128(2)
O134 W28 O120 W30 -21(6)
O129 W28 O120 W30 -102.6(11)
O132 W28 O120 W30 5.8(13)
O122 W28 O120 W30 169.8(12)
O126 W28 O120 W30 90.4(12)
O134 W28 O120 W26 -109(6)
O129 W28 O120 W26 169.6(12)
O132 W28 O120 W26 -82.0(13)
O122 W28 O120 W26 82.0(12)
O126 W28 O120 W26 2.6(12)
O136 W30 O120 P3 93(31)
O132 W30 O120 P3 -152.1(19)
O130 W30 O120 P3 -45.8(17)
O124 W30 O120 P3 41.5(18)
O128 W30 O120 P3 131.5(18)
O136 W30 O120 W28 -121(31)
O132 W30 O120 W28 -5.9(13)
O130 W30 O120 W28 100.5(11)
O124 W30 O120 W28 -172.2(13)
O128 W30 O120 W28 -82.2(12)
O136 W30 O120 W26 -31(31)
O132 W30 O120 W26 83.9(13)
O130 W30 O120 W26 -169.8(11)
O124 W30 O120 W26 -82.5(13)
O128 W30 O120 W26 7.6(12)
O118 W26 O120 P3 -153(7)
O111 W26 O120 P3 53(2)
O113 W26 O120 P3 -42(2)
O126 W26 O120 P3 136(2)
O128 W26 O120 P3 -133(2)
O118 W26 O120 W28 68(8)
O111 W26 O120 W28 -85.8(12)
O113 W26 O120 W28 179.4(13)
O126 W26 O120 W28 -2.6(12)
O128 W26 O120 W28 87.8(13)
O118 W26 O120 W30 -27(8)
O111 W26 O120 W30 178.8(12)
O113 W26 O120 W30 84.0(11)
O126 W26 O120 W30 -98.0(12)
O128 W26 O120 W30 -7.7(12)
O133 W27 O121 W21 -143(3)
O125 W27 O121 W21 -58(3)
O129 W27 O121 W21 109(3)
O131 W27 O121 W21 20(6)
O119 W27 O121 W21 27(3)
O110 W21 O121 W27 22(3)
O107 W21 O121 W27 124(3)
O108 W21 O121 W27 -130(3)
O101 W21 O121 W27 -75(8)
O105 W21 O121 W27 -62(3)
O134 W28 O122 W22 150(3)
O129 W28 O122 W22 -116(3)
O132 W28 O122 W22 -5(5)
O126 W28 O122 W22 47(3)
O120 W28 O122 W22 -33(3)
O108 W22 O122 W28 139(3)
O102 W22 O122 W28 54(5)
O111 W22 O122 W28 -19(3)
O109 W22 O122 W28 -109(3)
O105 W22 O122 W28 65(3)
O127 W29 O123 W23 29(3)
O135 W29 O123 W23 138(3)
O130 W29 O123 W23 -133(3)
O131 W29 O123 W23 -51(5)
O119 W29 O123 W23 -44(3)
O114 W23 O123 W29 -112(3)
O103 W23 O123 W29 82(5)
O115 W23 O123 W29 151(3)
O112 W23 O123 W29 -8(3)
O106 W23 O123 W29 78(3)
O115 W24 O124 W30 -155(4)
O116 W24 O124 W30 103(4)
O113 W24 O124 W30 4(4)
O104 W24 O124 W30 -65(6)
O106 W24 O124 W30 -80(4)
O136 W30 O124 W24 -133(4)
O132 W30 O124 W24 24(5)
O130 W30 O124 W24 134(4)
O128 W30 O124 W24 -35(4)
O120 W30 O124 W24 45(4)
O133 W27 O125 W25 -161(2)
O121 W27 O125 W25 92.9(17)
O129 W27 O125 W25 56(5)
O131 W27 O125 W25 -66.7(18)
O119 W27 O125 W25 7.0(16)
O117 W25 O125 W27 172(2)
O112 W25 O125 W27 -22(5)
O127 W25 O125 W27 60.5(19)
O110 W25 O125 W27 -86.2(19)
O119 W25 O125 W27 -6.8(15)
O134 W28 O126 W26 162(2)
O129 W28 O126 W26 -38(5)
O132 W28 O126 W26 66(2)
O122 W28 O126 W26 -88(2)
O120 W28 O126 W26 -3.7(17)
O118 W26 O126 W28 -165(2)
O111 W26 O126 W28 87(2)
O113 W26 O126 W28 8(4)
O128 W26 O126 W28 -74(2)
O120 W26 O126 W28 3.5(16)
O135 W29 O127 W25 177.6(19)
O123 W29 O127 W25 -81(2)
O130 W29 O127 W25 -19(5)
O131 W29 O127 W25 75(2)
O119 W29 O127 W25 2.1(18)
O117 W25 O127 W29 -163(2)
O112 W25 O127 W29 86(2)
O110 W25 O127 W29 -8(3)
O125 W25 O127 W29 -74(2)
O119 W25 O127 W29 -2.0(17)
O118 W26 O128 W30 -174(2)
O111 W26 O128 W30 27(5)
O113 W26 O128 W30 -70(2)
O126 W26 O128 W30 83(2)
O120 W26 O128 W30 9.9(16)
O136 W30 O128 W26 168(2)
O132 W30 O128 W26 -77.7(19)
O130 W30 O128 W26 2(8)
O124 W30 O128 W26 70.2(19)
O120 W30 O128 W26 -10.2(16)
O134 W28 O129 W27 166(7)
O132 W28 O129 W27 -93(7)
O122 W28 O129 W27 55(7)
O126 W28 O129 W27 6(9)
O120 W28 O129 W27 -28(7)
O133 W27 O129 W28 -162(6)
O125 W27 O129 W28 -22(10)
O121 W27 O129 W28 -57(7)
O131 W27 O129 W28 103(7)
O119 W27 O129 W28 28(7)
O127 W29 O130 W30 -7(7)
O135 W29 O130 W30 158(4)
O123 W29 O130 W30 56(4)
O131 W29 O130 W30 -100(4)
O119 W29 O130 W30 -27(4)
O136 W30 O130 W29 -150(4)
O132 W30 O130 W29 92(4)
O124 W30 O130 W29 -52(4)
O128 W30 O130 W29 16(9)
O120 W30 O130 W29 28(4)
O133 W27 O131 W29 160.7(18)
O125 W27 O131 W29 70.0(19)
O121 W27 O131 W29 -3(5)
O129 W27 O131 W29 -91.6(17)
O119 W27 O131 W29 -10.1(13)
O127 W29 O131 W27 -61.6(18)
O135 W29 O131 W27 -171.4(16)
O123 W29 O131 W27 18(4)
O130 W29 O131 W27 98.2(18)
O119 W29 O131 W27 10.1(13)
O134 W28 O132 W30 164(2)
O129 W28 O132 W30 66(3)
O122 W28 O132 W30 -39(4)
O126 W28 O132 W30 -90(2)
O120 W28 O132 W30 -9(2)
O136 W30 O132 W28 -173(2)
O130 W30 O132 W28 -72(3)
O124 W30 O132 W28 32(4)
O128 W30 O132 W28 95(3)
O120 W30 O132 W28 9.2(19)
O101 Ti5 Ti7 O138 -2(2)
O175 Ti5 Ti7 O138 107(2)
O102 Ti5 Ti7 O138 -107.9(18)
O178 Ti5 Ti7 O138 -35(2)
O177 Ti5 Ti7 O138 21(2)
O176 Ti5 Ti7 O138 113(2)
Ti6 Ti5 Ti7 O138 138.4(14)
O101 Ti5 Ti7 O137 99(2)
O175 Ti5 Ti7 O137 -152.0(18)
O102 Ti5 Ti7 O137 -6.7(17)
O178 Ti5 Ti7 O137 66(2)
O177 Ti5 Ti7 O137 123(2)
O176 Ti5 Ti7 O137 -145.8(18)
Ti6 Ti5 Ti7 O137 -120.3(12)
O101 Ti5 Ti7 O173 -151(2)
O175 Ti5 Ti7 O173 -42.0(19)
O102 Ti5 Ti7 O173 103.4(17)
O178 Ti5 Ti7 O173 176(2)
O177 Ti5 Ti7 O173 -127(2)
O176 Ti5 Ti7 O173 -36(2)
Ti6 Ti5 Ti7 O173 -10.3(14)
O101 Ti5 Ti7 O174 -109.5(19)
O175 Ti5 Ti7 O174 -0.3(18)
O102 Ti5 Ti7 O174 145.1(15)
O178 Ti5 Ti7 O174 -142(2)
O177 Ti5 Ti7 O174 -85.7(19)
O176 Ti5 Ti7 O174 5.9(18)
Ti6 Ti5 Ti7 O174 31.4(11)
O101 Ti5 Ti7 O177 -24(2)
O175 Ti5 Ti7 O177 85(2)
O102 Ti5 Ti7 O177 -129(2)
O178 Ti5 Ti7 O177 -56.2(15)
O176 Ti5 Ti7 O177 92(2)
Ti6 Ti5 Ti7 O177 117.2(17)
O101 Ti5 Ti7 O178 32(2)
O175 Ti5 Ti7 O178 142(2)
O102 Ti5 Ti7 O178 -73(2)
O177 Ti5 Ti7 O178 56.2(15)
O176 Ti5 Ti7 O178 148(2)
Ti6 Ti5 Ti7 O178 173.4(17)
O101 Ti5 Ti7 Ti8 -140.9(17)
O175 Ti5 Ti7 Ti8 -31.7(14)
O102 Ti5 Ti7 Ti8 113.7(12)
O178 Ti5 Ti7 Ti8 -173.4(17)
O177 Ti5 Ti7 Ti8 -117.1(17)
O176 Ti5 Ti7 Ti8 -25.5(15)
Ti6 Ti5 Ti7 Ti8 0.0(4)
O103 Ti6 Ti8 O180 1(3)
O104 Ti6 Ti8 O180 115(3)
O175 Ti6 Ti8 O180 -105(3)
O181 Ti6 Ti8 O180 61(2)
O176 Ti6 Ti8 O180 -110(3)
Ti5 Ti6 Ti8 O180 -136(2)
O103 Ti6 Ti8 O173 147(2)
O180 Ti6 Ti8 O173 146(3)
O104 Ti6 Ti8 O173 -98.4(18)
O175 Ti6 Ti8 O173 42(2)
O181 Ti6 Ti8 O173 -153(2)
O176 Ti6 Ti8 O173 36(2)
Ti5 Ti6 Ti8 O173 10.7(14)
O103 Ti6 Ti8 O174 104(2)
O180 Ti6 Ti8 O174 103(3)
O104 Ti6 Ti8 O174 -141.7(17)
O175 Ti6 Ti8 O174 -1.6(19)
O181 Ti6 Ti8 O174 164(2)
O176 Ti6 Ti8 O174 -7.3(19)
Ti5 Ti6 Ti8 O174 -32.6(12)
O103 Ti6 Ti8 O140 9(3)
O180 Ti6 Ti8 O140 8(3)
O104 Ti6 Ti8 O140 123.5(18)
O175 Ti6 Ti8 O140 -96(2)
O181 Ti6 Ti8 O140 69(2)
O176 Ti6 Ti8 O140 -102(2)
Ti5 Ti6 Ti8 O140 -127.4(14)
O103 Ti6 Ti8 O139 -102(2)
O180 Ti6 Ti8 O139 -103(3)
O104 Ti6 Ti8 O139 12.1(17)
O175 Ti6 Ti8 O139 152.2(18)
O181 Ti6 Ti8 O139 -42.6(19)
O176 Ti6 Ti8 O139 146.5(18)
Ti5 Ti6 Ti8 O139 121.2(12)
O103 Ti6 Ti8 O181 -60(3)
O180 Ti6 Ti8 O181 -61(2)
O104 Ti6 Ti8 O181 55(2)
O175 Ti6 Ti8 O181 -165(2)
O176 Ti6 Ti8 O181 -171(2)
Ti5 Ti6 Ti8 O181 163.8(17)
O103 Ti6 Ti8 Ti7 136(2)
O180 Ti6 Ti8 Ti7 136(2)
O104 Ti6 Ti8 Ti7 -109.0(12)
O175 Ti6 Ti8 Ti7 31.0(15)
O181 Ti6 Ti8 Ti7 -163.7(17)
O176 Ti6 Ti8 Ti7 25.4(15)
Ti5 Ti6 Ti8 Ti7 0.0(4)
O138 Ti7 Ti8 O180 -119.1(17)
O137 Ti7 Ti8 O180 139.6(15)
O173 Ti7 Ti8 O180 -176(3)
O174 Ti7 Ti8 O180 -78(2)
O177 Ti7 Ti8 O180 -17.0(15)
O178 Ti7 Ti8 O180 16(2)
Ti5 Ti7 Ti8 O180 22.0(13)
O138 Ti7 Ti8 O173 57(2)
O137 Ti7 Ti8 O173 -44(2)
O174 Ti7 Ti8 O173 98(2)
O177 Ti7 Ti8 O173 159(2)
O178 Ti7 Ti8 O173 -168(3)
Ti5 Ti7 Ti8 O173 -162(2)
O138 Ti7 Ti8 O174 -41(2)
O137 Ti7 Ti8 O174 -142(2)
O173 Ti7 Ti8 O174 -98(2)
O177 Ti7 Ti8 O174 61.3(19)
O178 Ti7 Ti8 O174 94(2)
Ti5 Ti7 Ti8 O174 100.4(18)
O138 Ti7 Ti8 O140 -3.0(16)
O137 Ti7 Ti8 O140 -104.3(14)
O173 Ti7 Ti8 O140 -60(2)
O174 Ti7 Ti8 O140 38(2)
O177 Ti7 Ti8 O140 99.1(13)
O178 Ti7 Ti8 O140 132.1(18)
Ti5 Ti7 Ti8 O140 138.2(10)
O138 Ti7 Ti8 O139 106.6(16)
O137 Ti7 Ti8 O139 5.3(15)
O173 Ti7 Ti8 O139 50(2)
O174 Ti7 Ti8 O139 147(2)
O177 Ti7 Ti8 O139 -151.3(13)
O178 Ti7 Ti8 O139 -118.3(19)
Ti5 Ti7 Ti8 O139 -112.3(11)
O138 Ti7 Ti8 O181 -155.4(18)
O137 Ti7 Ti8 O181 103.3(17)
O173 Ti7 Ti8 O181 148(3)
O174 Ti7 Ti8 O181 -115(2)
O177 Ti7 Ti8 O181 -53.3(17)
O178 Ti7 Ti8 O181 -20(2)
Ti5 Ti7 Ti8 O181 -14.3(15)
O138 Ti7 Ti8 Ti6 -141.2(12)
O137 Ti7 Ti8 Ti6 117.6(10)
O173 Ti7 Ti8 Ti6 162(2)
O174 Ti7 Ti8 Ti6 -100.4(18)
O177 Ti7 Ti8 Ti6 -39.1(9)
O178 Ti7 Ti8 Ti6 -6.1(16)
Ti5 Ti7 Ti8 Ti6 0.0(4)
O146 W31 O137 Ti7 -90(3)
O144 W31 O137 Ti7 66(3)
O143 W31 O137 Ti7 160(3)
O157 W31 O137 Ti7 17(6)
O141 W31 O137 Ti7 -11(3)
O138 Ti7 O137 W31 -56(3)
O173 Ti7 O137 W31 49(3)
O174 Ti7 O137 W31 40(4)
O177 Ti7 O137 W31 -140(3)
O178 Ti7 O137 W31 -148(3)
Ti5 Ti7 O137 W31 174(3)
Ti8 Ti7 O137 W31 69(3)
O145 W32 O138 Ti7 -174(2)
O147 W32 O138 Ti7 88(2)
O158 W32 O138 Ti7 10(8)
O144 W32 O138 Ti7 -69(2)
O141 W32 O138 Ti7 5(2)
O137 Ti7 O138 W32 54(2)
O173 Ti7 O138 W32 -38(3)
O174 Ti7 O138 W32 -85(2)
O177 Ti7 O138 W32 -176(2)
O178 Ti7 O138 W32 147(2)
Ti5 Ti7 O138 W32 169.7(14)
Ti8 Ti7 O138 W32 -64(3)
O180 Ti8 O139 W33 153(2)
O173 Ti8 O139 W33 -50(3)
O174 Ti8 O139 W33 -43(4)
O140 Ti8 O139 W33 49(2)
O181 Ti8 O139 W33 157(3)
Ti6 Ti8 O139 W33 -174.6(19)
Ti7 Ti8 O139 W33 -74(2)
O150 W33 O139 Ti8 -169(2)
O148 W33 O139 Ti8 100(2)
O159 W33 O139 Ti8 22(8)
O151 W33 O139 Ti8 -61(2)
O142 W33 O139 Ti8 16(2)
O152 W34 O140 Ti8 155(2)
O151 W34 O140 Ti8 57(2)
O149 W34 O140 Ti8 -102(2)
O160 W34 O140 Ti8 -36(7)
O142 W34 O140 Ti8 -13(2)
O180 Ti8 O140 W34 -159(2)
O173 Ti8 O140 W34 53(2)
O174 Ti8 O140 W34 100(2)
O139 Ti8 O140 W34 -44(2)
O181 Ti8 O140 W34 -122(2)
Ti6 Ti8 O140 W34 -163.1(14)
Ti7 Ti8 O140 W34 80(2)
O156 P4 O141 W32 -4(3)
O155 P4 O141 W32 118.1(19)
O142 P4 O141 W32 -129(2)
O156 P4 O141 W31 -127.2(18)
O155 P4 O141 W31 -5(2)
O142 P4 O141 W31 108(2)
O145 W32 O141 P4 -51(78)
O138 W32 O141 P4 138(2)
O147 W32 O141 P4 48(2)
O158 W32 O141 P4 -41(2)
O144 W32 O141 P4 -134(2)
O145 W32 O141 W31 87(77)
O138 W32 O141 W31 -84.1(11)
O147 W32 O141 W31 -173.5(10)
O158 W32 O141 W31 96.8(11)
O144 W32 O141 W31 4.6(8)
O146 W31 O141 P4 -36.9(19)
O137 W31 O141 P4 -138(2)
O144 W31 O141 P4 134(2)
O143 W31 O141 P4 87(7)
O157 W31 O141 P4 53.7(19)
O146 W31 O141 W32 -175.4(11)
O137 W31 O141 W32 83.3(12)
O144 W31 O141 W32 -4.9(9)
O143 W31 O141 W32 -52(6)
O157 W31 O141 W32 -84.7(11)
O141 P4 O142 W33 -127(2)
O156 P4 O142 W33 115(2)
O155 P4 O142 W33 -15(3)
O141 P4 O142 W34 117.8(17)
O156 P4 O142 W34 0(2)
O155 P4 O142 W34 -130.0(16)
O150 W33 O142 P4 71(16)
O148 W33 O142 P4 55(3)
O159 W33 O142 P4 -29(3)
O139 W33 O142 P4 149(3)
O151 W33 O142 P4 -121(3)
O150 W33 O142 W34 -164(16)
O148 W33 O142 W34 179.7(11)
O159 W33 O142 W34 95.3(12)
O139 W33 O142 W34 -86.1(12)
O151 W33 O142 W34 3.8(10)
O152 W34 O142 P4 135(5)
O151 W34 O142 P4 134(2)
O140 W34 O142 P4 -127(2)
O149 W34 O142 P4 -40.3(19)
O160 W34 O142 P4 47.4(19)
O152 W34 O142 W33 -3(6)
O151 W34 O142 W33 -4.2(11)
O140 W34 O142 W33 94.3(12)
O149 W34 O142 W33 -178.8(12)
O160 W34 O142 W33 -91.2(11)
O146 W31 O144 W32 30(4)
O137 W31 O144 W32 -68.6(16)
O143 W31 O144 W32 178.1(16)
O157 W31 O144 W32 91.3(15)
O141 W31 O144 W32 6.9(12)
O145 W32 O144 W31 173.9(13)
O138 W32 O144 W31 75.7(15)
O147 W32 O144 W31 -2(3)
O158 W32 O144 W31 -92.5(15)
O141 W32 O144 W31 -7.1(12)
O137 W31 O146 W35 142(4)
O144 W31 O146 W35 46(6)
O143 W31 O146 W35 -100(4)
O157 W31 O146 W35 -12(4)
O141 W31 O146 W35 69(4)
O153 W35 O146 W31 144(4)
O163 W35 O146 W31 -32(6)
O161 W35 O146 W31 36(4)
O148 W35 O146 W31 -121(4)
O155 W35 O146 W31 -37(4)
O154 W36 O147 W32 -134(3)
O164 W36 O147 W32 11(5)
O149 W36 O147 W32 116(3)
O162 W36 O147 W32 -32(3)
O156 W36 O147 W32 37(2)
O145 W32 O147 W36 111(3)
O138 W32 O147 W36 -151(3)
O158 W32 O147 W36 17(3)
O144 W32 O147 W36 -73(4)
O141 W32 O147 W36 -69(2)
O150 W33 O148 W35 120(3)
O159 W33 O148 W35 29(3)
O139 W33 O148 W35 -138(3)
O151 W33 O148 W35 -50(5)
O142 W33 O148 W35 -62(3)
O153 W35 O148 W33 -156(3)
O163 W35 O148 W33 -49(3)
O161 W35 O148 W33 13(5)
O146 W35 O148 W33 104(3)
O155 W35 O148 W33 30(3)
O152 W34 O149 W36 -112(3)
O151 W34 O149 W36 53(5)
O140 W34 O149 W36 146(4)
O160 W34 O149 W36 -21(3)
O142 W34 O149 W36 67(3)
O154 W36 O149 W34 145(3)
O147 W36 O149 W34 -115(3)
O164 W36 O149 W34 42(4)
O162 W36 O149 W34 -15(5)
O156 W36 O149 W34 -34(3)
O152 W34 O151 W33 -174.4(17)
O140 W34 O151 W33 -71.6(19)
O149 W34 O151 W33 20(4)
O160 W34 O151 W33 94.1(18)
O142 W34 O151 W33 5.4(14)
O150 W33 O151 W34 172.8(18)
O148 W33 O151 W34 -19(5)
O159 W33 O151 W34 -95.6(18)
O139 W33 O151 W34 71.1(18)
O142 W33 O151 W34 -6.1(16)
O141 P4 O155 W37 -62(2)
O156 P4 O155 W37 56(2)
O142 P4 O155 W37 -172.7(17)
O141 P4 O155 W35 65.8(19)
O156 P4 O155 W35 -176.4(15)
O142 P4 O155 W35 -45(2)
O141 P4 O155 W39 177.8(13)
O156 P4 O155 W39 -64.4(19)
O142 P4 O155 W39 67.3(18)
O169 W37 O155 P4 154(6)
O165 W37 O155 P4 -34(2)
O161 W37 O155 P4 144(2)
O157 W37 O155 P4 49.4(19)
O167 W37 O155 P4 -130(2)
O169 W37 O155 W35 13(7)
O165 W37 O155 W35 -175.5(12)
O161 W37 O155 W35 2.9(10)
O157 W37 O155 W35 -91.6(12)
O167 W37 O155 W35 88.8(11)
O169 W37 O155 W39 -74(7)
O165 W37 O155 W39 97.0(12)
O161 W37 O155 W39 -84.6(11)
O157 W37 O155 W39 -179.2(12)
O167 W37 O155 W39 1.2(11)
O153 W35 O155 P4 -48(14)
O163 W35 O155 P4 125(2)
O161 W35 O155 P4 -145(2)
O146 W35 O155 P4 -57.1(18)
O148 W35 O155 P4 41.9(18)
O153 W35 O155 W37 94(13)
O163 W35 O155 W37 -93.0(12)
O161 W35 O155 W37 -2.9(10)
O146 W35 O155 W37 84.8(11)
O148 W35 O155 W37 -176.2(11)
O153 W35 O155 W39 -175(76)
O163 W35 O155 W39 -1.4(11)
O161 W35 O155 W39 88.7(11)
O146 W35 O155 W39 176.4(11)
O148 W35 O155 W39 -84.7(10)
O171 W39 O155 P4 161(5)
O167 W39 O155 P4 136.0(18)
O166 W39 O155 P4 32.4(16)
O159 W39 O155 P4 -57.0(16)
O163 W39 O155 P4 -130.8(17)
O171 W39 O155 W37 24(6)
O167 W39 O155 W37 -1.3(11)
O166 W39 O155 W37 -104.9(11)
O159 W39 O155 W37 165.7(12)
O163 W39 O155 W37 91.9(12)
O171 W39 O155 W35 -67(5)
O167 W39 O155 W35 -91.8(12)
O166 W39 O155 W35 164.6(11)
O159 W39 O155 W35 75.2(12)
O163 W39 O155 W35 1.4(11)
O141 P4 O156 W36 -58(2)
O155 P4 O156 W36 -175.5(16)
O142 P4 O156 W36 58(3)
O141 P4 O156 W38 67(2)
O155 P4 O156 W38 -51(2)
O142 P4 O156 W38 -177.2(17)
O141 P4 O156 W40 -179.1(17)
O155 P4 O156 W40 64(2)
O142 P4 O156 W40 -63(2)
O154 W36 O156 P4 140(7)
O147 W36 O156 P4 49(2)
O164 W36 O156 P4 -141(2)
O149 W36 O156 P4 -49(2)
O162 W36 O156 P4 141(2)
O154 W36 O156 W38 3(8)
O147 W36 O156 W38 -87.6(11)
O164 W36 O156 W38 82.0(12)
O149 W36 O156 W38 173.8(11)
O162 W36 O156 W38 4.6(10)
O154 W36 O156 W40 -87(8)
O147 W36 O156 W40 -177.8(12)
O164 W36 O156 W40 -8.2(11)
O149 W36 O156 W40 83.6(11)
O162 W36 O156 W40 -85.5(11)
O162 W38 O156 P4 -146(2)
O168 W38 O156 P4 125(2)
O170 W38 O156 P4 175(4)
O158 W38 O156 P4 -58.9(19)
O165 W38 O156 P4 29.5(19)
O162 W38 O156 W36 -5.1(11)
O168 W38 O156 W36 -93.9(12)
O170 W38 O156 W36 -44(5)
O158 W38 O156 W36 81.9(12)
O165 W38 O156 W36 170.4(11)
O162 W38 O156 W40 85.1(12)
O168 W38 O156 W40 -3.7(11)
O170 W38 O156 W40 46(5)
O158 W38 O156 W40 172.1(12)
O165 W38 O156 W40 -99.5(11)
O172 W40 O156 P4 -130(8)
O166 W40 O156 P4 -31(2)
O160 W40 O156 P4 56(2)
O164 W40 O156 P4 147(2)
O168 W40 O156 P4 -127(2)
O172 W40 O156 W36 91(9)
O166 W40 O156 W36 -169.5(12)
O160 W40 O156 W36 -82.7(11)
O164 W40 O156 W36 8.1(11)
O168 W40 O156 W36 93.9(12)
O172 W40 O156 W38 1(9)
O166 W40 O156 W38 100.0(11)
O160 W40 O156 W38 -173.2(11)
O164 W40 O156 W38 -82.4(11)
O168 W40 O156 W38 3.4(10)
O169 W37 O157 W31 -134(2)
O165 W37 O157 W31 127(3)
O161 W37 O157 W31 -38(2)
O167 W37 O157 W31 38(5)
O155 W37 O157 W31 37(2)
O146 W31 O157 W37 11(3)
O137 W31 O157 W37 -98(4)
O144 W31 O157 W37 -148(3)
O143 W31 O157 W37 116(3)
O141 W31 O157 W37 -71(2)
O162 W38 O158 W32 50(3)
O168 W38 O158 W32 -10(6)
O170 W38 O158 W32 147(3)
O165 W38 O158 W32 -111(3)
O156 W38 O158 W32 -21(3)
O145 W32 O158 W38 -126(3)
O138 W32 O158 W38 50(8)
O147 W32 O158 W38 -29(3)
O144 W32 O158 W38 128(3)
O141 W32 O158 W38 54(3)
O171 W39 O159 W33 164(3)
O167 W39 O159 W33 19(6)
O166 W39 O159 W33 -96(3)
O163 W39 O159 W33 69(3)
O155 W39 O159 W33 -9(3)
O150 W33 O159 W39 -136(4)
O148 W33 O159 W39 -45(3)
O139 W33 O159 W39 33(8)
O151 W33 O159 W39 116(3)
O142 W33 O159 W39 39(3)
O172 W40 O160 W34 -155(3)
O166 W40 O160 W34 112(3)
O164 W40 O160 W34 -49(3)
O168 W40 O160 W34 17(5)
O156 W40 O160 W34 24(3)
O152 W34 O160 W40 129(3)
O151 W34 O160 W40 -134(3)
O140 W34 O160 W40 -40(7)
O149 W34 O160 W40 26(3)
O142 W34 O160 W40 -62(3)
O169 W37 O161 W35 177.3(18)
O165 W37 O161 W35 2(6)
O157 W37 O161 W35 79.6(19)
O167 W37 O161 W35 -79.2(19)
O155 W37 O161 W35 -4.2(15)
O153 W35 O161 W37 -170.3(17)
O163 W35 O161 W37 83.0(18)
O146 W35 O161 W37 -72.0(18)
O148 W35 O161 W37 21(4)
O155 W35 O161 W37 4.2(15)
O168 W38 O162 W36 84(2)
O170 W38 O162 W36 179(2)
O158 W38 O162 W36 -77(2)
O165 W38 O162 W36 -5(6)
O156 W38 O162 W36 8.0(17)
O154 W36 O162 W38 171(2)
O147 W36 O162 W38 74(2)
O164 W36 O162 W38 -89(2)
O149 W36 O162 W38 -28(4)
O156 W36 O162 W38 -8.3(18)
O153 W35 O163 W39 -178.7(17)
O161 W35 O163 W39 -70.9(19)
O146 W35 O163 W39 -3(4)
O148 W35 O163 W39 88.9(19)
O155 W35 O163 W39 2.0(15)
O171 W39 O163 W35 168.0(18)
O167 W39 O163 W35 70.0(18)
O166 W39 O163 W35 -49(4)
O159 W39 O163 W35 -89.5(19)
O155 W39 O163 W35 -1.9(15)
O154 W36 O164 W40 -177.7(19)
O147 W36 O164 W40 38(4)
O149 W36 O164 W40 -69(2)
O162 W36 O164 W40 83(2)
O156 W36 O164 W40 11.6(16)
O172 W40 O164 W36 179(2)
O166 W40 O164 W36 -4(5)
O160 W40 O164 W36 72.2(19)
O168 W40 O164 W36 -83.8(19)
O156 W40 O164 W36 -11.3(16)
O169 W37 O165 W38 -159(4)
O161 W37 O165 W38 16(9)
O157 W37 O165 W38 -63(4)
O167 W37 O165 W38 95(4)
O155 W37 O165 W38 22(4)
O162 W38 O165 W37 -9(7)
O168 W38 O165 W37 -96(4)
O170 W38 O165 W37 167(4)
O158 W38 O165 W37 62(4)
O156 W38 O165 W37 -21(4)
O172 W40 O166 W39 178(5)
O160 W40 O166 W39 -76(5)
O164 W40 O166 W39 0(8)
O168 W40 O166 W39 78(5)
O156 W40 O166 W39 7(5)
O171 W39 O166 W40 -180(100)
O167 W39 O166 W40 -80(5)
O159 W39 O166 W40 75(5)
O163 W39 O166 W40 37(7)
O155 W39 O166 W40 -8(5)
O171 W39 O167 W37 -173.7(18)
O166 W39 O167 W37 85(2)
O159 W39 O167 W37 -28(4)
O163 W39 O167 W37 -74.6(19)
O155 W39 O167 W37 1.8(16)
O169 W37 O167 W39 169.2(18)
O165 W37 O167 W39 -90(2)
O161 W37 O167 W39 75.0(19)
O157 W37 O167 W39 -3(5)
O155 W37 O167 W39 -1.8(16)
O162 W38 O168 W40 -65.7(19)
O170 W38 O168 W40 -163.4(19)
O158 W38 O168 W40 -6(5)
O165 W38 O168 W40 94.4(19)
O156 W38 O168 W40 5.4(16)
O172 W40 O168 W38 174(2)
O166 W40 O168 W38 -91(2)
O160 W40 O168 W38 2(4)
O164 W40 O168 W38 69.7(19)
O156 W40 O168 W38 -5.4(16)
O180 Ti8 O173 O174 -41(3)
O140 Ti8 O173 O174 81.4(19)
O139 Ti8 O173 O174 174.6(19)
O181 Ti8 O173 O174 -109(3)
Ti6 Ti8 O173 O174 -68.3(19)
Ti7 Ti8 O173 O174 -47.5(19)
O180 Ti8 O173 Ti7 6(4)
O174 Ti8 O173 Ti7 47.5(19)
O140 Ti8 O173 Ti7 128.8(19)
O139 Ti8 O173 Ti7 -138.0(19)
O181 Ti8 O173 Ti7 -62(4)
Ti6 Ti8 O173 Ti7 -21(2)
O138 Ti7 O173 O174 -88(2)
O137 Ti7 O173 O174 -171.7(19)
O177 Ti7 O173 O174 18(3)
O178 Ti7 O173 O174 76(5)
Ti5 Ti7 O173 O174 68(2)
Ti8 Ti7 O173 O174 46.9(19)
O138 Ti7 O173 Ti8 -134(2)
O137 Ti7 O173 Ti8 141(2)
O174 Ti7 O173 Ti8 -46.9(19)
O177 Ti7 O173 Ti8 -29(3)
O178 Ti7 O173 Ti8 29(6)
Ti5 Ti7 O173 Ti8 21(2)
Ti7 O173 O174 Ti8 -136.0(14)
Ti8 O173 O174 Ti7 136.0(14)
O180 Ti8 O174 O173 155.4(19)
O140 Ti8 O174 O173 -102.7(18)
O139 Ti8 O174 O173 -9(3)
O181 Ti8 O174 O173 141(2)
Ti6 Ti8 O174 O173 125.4(16)
Ti7 Ti8 O174 O173 44.3(17)
O180 Ti8 O174 Ti7 111.0(18)
O173 Ti8 O174 Ti7 -44.3(17)
O140 Ti8 O174 Ti7 -147.0(17)
O139 Ti8 O174 Ti7 -54(3)
O181 Ti8 O174 Ti7 97(2)
Ti6 Ti8 O174 Ti7 81.0(15)
O138 Ti7 O174 O173 102.8(19)
O137 Ti7 O174 O173 13(3)
O177 Ti7 O174 O173 -167.9(18)
O178 Ti7 O174 O173 -157.1(19)
Ti5 Ti7 O174 O173 -125.9(16)
Ti8 Ti7 O174 O173 -44.2(17)
O138 Ti7 O174 Ti8 147.1(17)
O137 Ti7 O174 Ti8 57(3)
O173 Ti7 O174 Ti8 44.2(17)
O177 Ti7 O174 Ti8 -123.7(17)
O178 Ti7 O174 Ti8 -112.9(19)
Ti5 Ti7 O174 Ti8 -81.7(16)
O101 Ti5 O175 O176 -57(3)
O102 Ti5 O175 O176 49(4)
O178 Ti5 O175 O176 -157(3)
O177 Ti5 O175 O176 -146(3)
Ti7 Ti5 O175 O176 171(3)
Ti6 Ti5 O175 O176 84(3)
O101 Ti5 O175 Ti6 -140.5(18)
O102 Ti5 O175 Ti6 -34(3)
O178 Ti5 O175 Ti6 119(2)
O177 Ti5 O175 Ti6 130.8(19)
O176 Ti5 O175 Ti6 -84(3)
Ti7 Ti5 O175 Ti6 87.5(18)
O103 Ti6 O175 O176 51(3)
O180 Ti6 O175 O176 158(3)
O104 Ti6 O175 O176 -55(4)
O181 Ti6 O175 O176 175(3)
Ti8 Ti6 O175 O176 -172(3)
Ti5 Ti6 O175 O176 -84(3)
O103 Ti6 O175 Ti5 134(2)
O180 Ti6 O175 Ti5 -118(2)
O104 Ti6 O175 Ti5 29(3)
O181 Ti6 O175 Ti5 -101(3)
O176 Ti6 O175 Ti5 84(3)
Ti8 Ti6 O175 Ti5 -88.1(18)
Ti6 O175 O176 Ti5 118(2)
Ti5 O175 O176 Ti6 -118(2)
O101 Ti5 O176 O175 125(3)
O102 Ti5 O176 O175 -149(3)
O178 Ti5 O176 O175 46(4)
O177 Ti5 O176 O175 39(3)
Ti7 Ti5 O176 O175 -11(4)
Ti6 Ti5 O176 O175 -50(3)
O101 Ti5 O176 Ti6 175.4(17)
O175 Ti5 O176 Ti6 50(3)
O102 Ti5 O176 Ti6 -98.3(17)
O178 Ti5 O176 Ti6 96(3)
O177 Ti5 O176 Ti6 88.8(17)
Ti7 Ti5 O176 Ti6 39(2)
O103 Ti6 O176 O175 -129(3)
O180 Ti6 O176 O175 -29(4)
O104 Ti6 O176 O175 143(3)
O181 Ti6 O176 O175 -15(8)
Ti8 Ti6 O176 O175 10(4)
Ti5 Ti6 O176 O175 50(3)
O103 Ti6 O176 Ti5 -178(2)
O180 Ti6 O176 Ti5 -79(2)
O104 Ti6 O176 Ti5 92.8(18)
O175 Ti6 O176 Ti5 -50(3)
O181 Ti6 O176 Ti5 -64(7)
Ti8 Ti6 O176 Ti5 -40(2)
O101 Ti5 O177 O178 92(2)
O175 Ti5 O177 O178 -164(2)
O102 Ti5 O177 O178 4(3)
O176 Ti5 O177 O178 175.0(18)
Ti7 Ti5 O177 O178 -70.4(16)
Ti6 Ti5 O177 O178 -139.4(18)
O101 Ti5 O177 Ti7 162.1(17)
O175 Ti5 O177 Ti7 -93.7(17)
O102 Ti5 O177 Ti7 74(2)
O178 Ti5 O177 Ti7 70.4(16)
O176 Ti5 O177 Ti7 -114.6(15)
Ti6 Ti5 O177 Ti7 -69.0(14)
O138 Ti7 O177 O178 -95(2)
O137 Ti7 O177 O178 -15(2)
O173 Ti7 O177 O178 153(2)
O174 Ti7 O177 O178 166(2)
Ti5 Ti7 O177 O178 68.3(15)
Ti8 Ti7 O177 O178 138.1(17)
O138 Ti7 O177 Ti5 -163.6(16)
O137 Ti7 O177 Ti5 -83.2(19)
O173 Ti7 O177 Ti5 85(2)
O174 Ti7 O177 Ti5 97.4(16)
O178 Ti7 O177 Ti5 -68.3(15)
Ti8 Ti7 O177 Ti5 69.8(14)
Ti7 O177 O178 Ti5 -101.1(10)
Ti5 O177 O178 Ti7 101.1(10)
O101 Ti5 O178 O177 -88(2)
O175 Ti5 O178 O177 19(3)
O102 Ti5 O178 O177 -177(2)
O176 Ti5 O178 O177 -10(4)
Ti7 Ti5 O178 O177 67.5(15)
Ti6 Ti5 O178 O177 58(3)
O101 Ti5 O178 Ti7 -155.8(16)
O175 Ti5 O178 Ti7 -48(2)
O102 Ti5 O178 Ti7 115.3(15)
O177 Ti5 O178 Ti7 -67.5(15)
O176 Ti5 O178 Ti7 -78(3)
Ti6 Ti5 O178 Ti7 -9(2)
O138 Ti7 O178 O177 85(2)
O137 Ti7 O178 O177 168.5(19)
O173 Ti7 O178 O177 -79(6)
O174 Ti7 O178 O177 -18(3)
Ti5 Ti7 O178 O177 -68.5(16)
Ti8 Ti7 O178 O177 -59(2)
O138 Ti7 O178 Ti5 153.6(16)
O137 Ti7 O178 Ti5 -123.0(16)
O173 Ti7 O178 Ti5 -10(6)
O174 Ti7 O178 Ti5 50(2)
O177 Ti7 O178 Ti5 68.5(16)
Ti8 Ti7 O178 Ti5 9(2)
O103 Ti6 O180 O181 -100(3)
O104 Ti6 O180 O181 3(3)
O175 Ti6 O180 O181 158(3)
O176 Ti6 O180 O181 174(2)
Ti8 Ti6 O180 O181 80(3)
Ti5 Ti6 O180 O181 129(2)
O103 Ti6 O180 Ti8 -180(2)
O104 Ti6 O180 Ti8 -77(3)
O175 Ti6 O180 Ti8 78(2)
O181 Ti6 O180 Ti8 -80(3)
O176 Ti6 O180 Ti8 94(3)
Ti5 Ti6 O180 Ti8 49(2)
O173 Ti8 O180 O181 -133(3)
O174 Ti8 O180 O181 -163(2)
O140 Ti8 O180 O181 105(2)
O139 Ti8 O180 O181 7(3)
Ti6 Ti8 O180 O181 -82(3)
Ti7 Ti8 O180 O181 -130(2)
O173 Ti8 O180 Ti6 -52(4)
O174 Ti8 O180 Ti6 -81(2)
O140 Ti8 O180 Ti6 -174(2)
O139 Ti8 O180 Ti6 89(2)
O181 Ti8 O180 Ti6 82(3)
Ti7 Ti8 O180 Ti6 -48(2)
Ti6 O180 O181 Ti8 -119.5(18)
Ti8 O180 O181 Ti6 119.5(18)
O173 Ti8 O181 O180 106(4)
O174 Ti8 O181 O180 24(3)
O140 Ti8 O181 O180 -85(2)
O139 Ti8 O181 O180 -173(3)
Ti6 Ti8 O181 O180 47.7(19)
Ti7 Ti8 O181 O180 69(3)
O180 Ti8 O181 Ti6 -47.7(19)
O173 Ti8 O181 Ti6 58(3)
O174 Ti8 O181 Ti6 -24(3)
O140 Ti8 O181 Ti6 -133.0(14)
O139 Ti8 O181 Ti6 139.1(17)
Ti7 Ti8 O181 Ti6 21(2)
O103 Ti6 O181 O180 91(3)
O104 Ti6 O181 O180 -177(3)
O175 Ti6 O181 O180 -30(3)
O176 Ti6 O181 O180 -19(7)
Ti8 Ti6 O181 O180 -50(2)
Ti5 Ti6 O181 O180 -71(3)
O103 Ti6 O181 Ti8 141.1(17)
O180 Ti6 O181 Ti8 50(2)
O104 Ti6 O181 Ti8 -127.8(17)
O175 Ti6 O181 Ti8 20(3)
O176 Ti6 O181 Ti8 31(7)
Ti5 Ti6 O181 Ti8 -21(2)
O201 Ti9 Ti10 O203 5.7(17)
O274 Ti9 Ti10 O203 37(3)
O280 Ti9 Ti10 O203 -96(2)
O279 Ti9 Ti10 O203 -144.9(17)
O202 Ti9 Ti10 O203 110.8(15)
O273 Ti9 Ti10 O203 159(2)
Ti11 Ti9 Ti10 O203 -110.7(12)
O201 Ti9 Ti10 O274 -31(3)
O280 Ti9 Ti10 O274 -132(4)
O279 Ti9 Ti10 O274 179(3)
O202 Ti9 Ti10 O274 74(3)
O273 Ti9 Ti10 O274 122(3)
Ti11 Ti9 Ti10 O274 -147(3)
O201 Ti9 Ti10 O273 -153(2)
O274 Ti9 Ti10 O273 -122(3)
O280 Ti9 Ti10 O273 106(3)
O279 Ti9 Ti10 O273 57(2)
O202 Ti9 Ti10 O273 -48(2)
Ti11 Ti9 Ti10 O273 91(2)
O201 Ti9 Ti10 O281 158.3(17)
O274 Ti9 Ti10 O281 -171(3)
O280 Ti9 Ti10 O281 57(2)
O279 Ti9 Ti10 O281 7.7(18)
O202 Ti9 Ti10 O281 -96.5(16)
O273 Ti9 Ti10 O281 -49(2)
Ti11 Ti9 Ti10 O281 41.9(13)
O201 Ti9 Ti10 O282 128(2)
O274 Ti9 Ti10 O282 159(4)
O280 Ti9 Ti10 O282 27(3)
O279 Ti9 Ti10 O282 -23(2)
O202 Ti9 Ti10 O282 -126.7(19)
O273 Ti9 Ti10 O282 -79(3)
Ti11 Ti9 Ti10 O282 11.7(17)
O201 Ti9 Ti10 O204 -109.0(16)
O274 Ti9 Ti10 O204 -78(3)
O280 Ti9 Ti10 O204 150(2)
O279 Ti9 Ti10 O204 100.4(17)
O202 Ti9 Ti10 O204 -3.9(16)
O273 Ti9 Ti10 O204 44(2)
Ti11 Ti9 Ti10 O204 134.6(11)
O201 Ti9 Ti10 Ti12 116.4(13)
O274 Ti9 Ti10 Ti12 147(3)
O280 Ti9 Ti10 Ti12 15.1(19)
O279 Ti9 Ti10 Ti12 -34.2(13)
O202 Ti9 Ti10 Ti12 -138.4(11)
O273 Ti9 Ti10 Ti12 -91(2)
Ti11 Ti9 Ti10 Ti12 0.1(5)
O274 Ti9 O201 W41 52(3)
O280 Ti9 O201 W41 -164(3)
O279 Ti9 O201 W41 -148(3)
O202 Ti9 O201 W41 -53(3)
O273 Ti9 O201 W41 42(5)
Ti11 Ti9 O201 W41 169(3)
Ti10 Ti9 O201 W41 66(3)
O207 W41 O201 Ti9 170(3)
O208 W41 O201 Ti9 67(3)
O210 W41 O201 Ti9 -93(3)
O221 W41 O201 Ti9 11(6)
O205 W41 O201 Ti9 -4(3)
O209 W42 O202 Ti9 -160(3)
O208 W42 O202 Ti9 -50(3)
O211 W42 O202 Ti9 105(3)
O222 W42 O202 Ti9 48(6)
O205 W42 O202 Ti9 23(2)
O201 Ti9 O202 W42 40(3)
O274 Ti9 O202 W42 -54(3)
O280 Ti9 O202 W42 120(3)
O279 Ti9 O202 W42 165(3)
O273 Ti9 O202 W42 -105(3)
Ti11 Ti9 O202 W42 162.4(16)
Ti10 Ti9 O202 W42 -82(2)
O274 Ti10 O203 W43 -71(3)
O273 Ti10 O203 W43 -63(4)
O281 Ti10 O203 W43 130(2)
O282 Ti10 O203 W43 134(2)
O204 Ti10 O203 W43 42(3)
Ti12 Ti10 O203 W43 173(2)
Ti9 Ti10 O203 W43 -87(3)
O214 W43 O203 Ti10 -156(3)
O212 W43 O203 Ti10 108(3)
O215 W43 O203 Ti10 -54(3)
O223 W43 O203 Ti10 25(7)
O206 W43 O203 Ti10 19(2)
O216 W44 O204 Ti10 173(3)
O215 W44 O204 Ti10 64(3)
O213 W44 O204 Ti10 -94(3)
O224 W44 O204 Ti10 -25(8)
O206 W44 O204 Ti10 -13(2)
O203 Ti10 O204 W44 -48(3)
O274 Ti10 O204 W44 49(3)
O273 Ti10 O204 W44 101(3)
O281 Ti10 O204 W44 -179(3)
O282 Ti10 O204 W44 -143(3)
Ti12 Ti10 O204 W44 -165.4(17)
Ti9 Ti10 O204 W44 77(3)
O219 P5 O205 W42 127(2)
O206 P5 O205 W42 -100(3)
O220 P5 O205 W42 10(3)
O219 P5 O205 W41 -22(2)
O206 P5 O205 W41 111(2)
O220 P5 O205 W41 -139.2(17)
O209 W42 O205 P5 -19(19)
O202 W42 O205 P5 120(3)
O208 W42 O205 P5 -154(3)
O211 W42 O205 P5 30(3)
O222 W42 O205 P5 -53(3)
O209 W42 O205 W41 136(17)
O202 W42 O205 W41 -84.4(12)
O208 W42 O205 W41 1.1(12)
O211 W42 O205 W41 -174.6(12)
O222 W42 O205 W41 102.4(13)
O207 W41 O205 P5 130(12)
O208 W41 O205 P5 160(2)
O201 W41 O205 P5 -122(2)
O210 W41 O205 P5 -22(2)
O221 W41 O205 P5 63.3(19)
O207 W41 O205 W42 -31(13)
O208 W41 O205 W42 -1.1(12)
O201 W41 O205 W42 77.0(14)
O210 W41 O205 W42 176.7(11)
O221 W41 O205 W42 -97.6(10)
O219 P5 O206 W44 -123(2)
O205 P5 O206 W44 105(3)
O220 P5 O206 W44 -5(3)
O219 P5 O206 W43 13(2)
O205 P5 O206 W43 -119(2)
O220 P5 O206 W43 130.6(18)
O216 W44 O206 P5 -68(12)
O204 W44 O206 P5 -129(3)
O215 W44 O206 P5 136(3)
O213 W44 O206 P5 -36(3)
O224 W44 O206 P5 48(3)
O216 W44 O206 W43 148(11)
O204 W44 O206 W43 87.1(15)
O215 W44 O206 W43 -7.7(10)
O213 W44 O206 W43 -179.7(13)
O224 W44 O206 W43 -96.0(12)
O214 W43 O206 P5 173(12)
O212 W43 O206 P5 34(2)
O215 W43 O206 P5 -144(2)
O203 W43 O206 P5 120(2)
O223 W43 O206 P5 -58(2)
O214 W43 O206 W44 -35(13)
O212 W43 O206 W44 -174.7(12)
O215 W43 O206 W44 7.6(11)
O203 W43 O206 W44 -88.1(13)
O223 W43 O206 W44 94.0(13)
O207 W41 O208 W42 178(2)
O201 W41 O208 W42 -86(2)
O210 W41 O208 W42 -4(6)
O221 W41 O208 W42 77(2)
O205 W41 O208 W42 1.7(19)
O209 W42 O208 W41 -178(2)
O202 W42 O208 W41 85(2)
O211 W42 O208 W41 8(5)
O222 W42 O208 W41 -79(2)
O205 W42 O208 W41 -2(2)
O217 W45 O210 W41 139(4)
O227 W45 O210 W41 -7(6)
O212 W45 O210 W41 -108(4)
O225 W45 O210 W41 49(4)
O219 W45 O210 W41 -29(3)
O207 W41 O210 W45 -124(4)
O208 W41 O210 W45 59(6)
O201 W41 O210 W45 136(4)
O221 W41 O210 W45 -23(4)
O205 W41 O210 W45 53(4)
O218 W46 O211 W42 -156(4)
O213 W46 O211 W42 103(4)
O226 W46 O211 W42 -47(4)
O228 W46 O211 W42 6(7)
O220 W46 O211 W42 29(4)
O209 W42 O211 W46 123(4)
O202 W42 O211 W46 -139(4)
O208 W42 O211 W46 -63(6)
O222 W42 O211 W46 27(4)
O205 W42 O211 W46 -54(4)
O214 W43 O212 W45 121(3)
O215 W43 O212 W45 -56(6)
O203 W43 O212 W45 -143(3)
O223 W43 O212 W45 19(3)
O206 W43 O212 W45 -63(3)
O217 W45 O212 W43 -146(3)
O210 W45 O212 W43 116(3)
O227 W45 O212 W43 -41(3)
O225 W45 O212 W43 17(6)
O219 W45 O212 W43 35(3)
O218 W46 O213 W44 146(4)
O211 W46 O213 W44 -112(4)
O226 W46 O213 W44 -11(6)
O228 W46 O213 W44 39(4)
O220 W46 O213 W44 -33(4)
O216 W44 O213 W46 -120(5)
O204 W44 O213 W46 150(5)
O215 W44 O213 W46 43(7)
O224 W44 O213 W46 -16(4)
O206 W44 O213 W46 63(4)
O216 W44 O215 W43 -166.7(16)
O204 W44 O215 W43 -75.7(17)
O213 W44 O215 W43 31(4)
O224 W44 O215 W43 89.0(15)
O206 W44 O215 W43 10.3(13)
O214 W43 O215 W44 165.2(18)
O212 W43 O215 W44 -17(5)
O203 W43 O215 W44 68.2(17)
O223 W43 O215 W44 -93.7(17)
O206 W43 O215 W44 -10.0(13)
O206 P5 O219 W49 53.9(18)
O205 P5 O219 W49 -170.7(14)
O220 P5 O219 W49 -58.5(18)
O206 P5 O219 W47 176.0(13)
O205 P5 O219 W47 -48.7(19)
O220 P5 O219 W47 63.5(18)
O206 P5 O219 W45 -65.8(18)
O205 P5 O219 W45 69.5(18)
O220 P5 O219 W45 -178.3(14)
O235 W49 O219 P5 -173(87)
O223 W49 O219 P5 -49.9(16)
O231 W49 O219 P5 127.0(16)
O227 W49 O219 P5 -140.4(15)
O230 W49 O219 P5 28.7(15)
O235 W49 O219 W47 50(19)
O223 W49 O219 W47 173.3(12)
O231 W49 O219 W47 -9.8(11)
O227 W49 O219 W47 82.8(11)
O230 W49 O219 W47 -108.1(11)
O235 W49 O219 W45 -37(19)
O223 W49 O219 W45 86.2(12)
O231 W49 O219 W45 -96.9(12)
O227 W49 O219 W45 -4.3(10)
O230 W49 O219 W45 164.8(11)
O233 W47 O219 P5 -167(13)
O221 W47 O219 P5 50.1(14)
O225 W47 O219 P5 139.9(17)
O231 W47 O219 P5 -127.2(16)
O229 W47 O219 P5 -41.8(15)
O233 W47 O219 W49 -30(13)
O221 W47 O219 W49 -173.0(9)
O225 W47 O219 W49 -83.2(14)
O231 W47 O219 W49 9.7(11)
O229 W47 O219 W49 95.1(12)
O233 W47 O219 W45 58(13)
O221 W47 O219 W45 -85.2(9)
O225 W47 O219 W45 4.7(13)
O231 W47 O219 W45 97.5(12)
O229 W47 O219 W45 -177.1(12)
O217 W45 O219 P5 -132(6)
O210 W45 O219 P5 -49.1(15)
O227 W45 O219 P5 139.8(15)
O212 W45 O219 P5 48.0(15)
O225 W45 O219 P5 -139.1(17)
O217 W45 O219 W49 93(6)
O210 W45 O219 W49 175.3(11)
O227 W45 O219 W49 4.3(10)
O212 W45 O219 W49 -87.6(11)
O225 W45 O219 W49 85.3(13)
O217 W45 O219 W47 3(6)
O210 W45 O219 W47 85.5(11)
O227 W45 O219 W47 -85.6(11)
O212 W45 O219 W47 -177.5(11)
O225 W45 O219 W47 -4.6(13)
O219 P5 O220 W50 60(2)
O206 P5 O220 W50 -60(2)
O205 P5 O220 W50 178.1(16)
O219 P5 O220 W48 -63(2)
O206 P5 O220 W48 176.3(17)
O205 P5 O220 W48 54(2)
O219 P5 O220 W46 -176.5(15)
O206 P5 O220 W46 63(3)
O205 P5 O220 W46 -59(2)
O236 W50 O220 P5 -174(13)
O230 W50 O220 P5 -29.0(19)
O228 W50 O220 P5 141(2)
O224 W50 O220 P5 52.1(19)
O232 W50 O220 P5 -129(2)
O236 W50 O220 W48 -38(14)
O230 W50 O220 W48 107.2(12)
O228 W50 O220 W48 -83.3(12)
O224 W50 O220 W48 -171.7(11)
O232 W50 O220 W48 7.6(11)
O236 W50 O220 W46 49(14)
O230 W50 O220 W46 -166.3(13)
O228 W50 O220 W46 3.3(12)
O224 W50 O220 W46 -85.1(12)
O232 W50 O220 W46 94.2(12)
O234 W48 O220 P5 145(4)
O229 W48 O220 P5 42(2)
O226 W48 O220 P5 -138(2)
O232 W48 O220 P5 131(2)
O222 W48 O220 P5 -54(2)
O234 W48 O220 W50 6(5)
O229 W48 O220 W50 -96.5(12)
O226 W48 O220 W50 83.5(12)
O232 W48 O220 W50 -7.9(11)
O222 W48 O220 W50 167.1(11)
O234 W48 O220 W46 -84(5)
O229 W48 O220 W46 174.0(14)
O226 W48 O220 W46 -6.0(12)
O232 W48 O220 W46 -97.4(13)
O222 W48 O220 W46 77.6(12)
O218 W46 O220 P5 -67(15)
O213 W46 O220 P5 -55(2)
O211 W46 O220 P5 50(2)
O226 W46 O220 P5 136(2)
O228 W46 O220 P5 -142(2)
O218 W46 O220 W50 72(15)
O213 W46 O220 W50 83.3(13)
O211 W46 O220 W50 -171.8(13)
O226 W46 O220 W50 -85.4(13)
O228 W46 O220 W50 -3.1(11)
O218 W46 O220 W48 163(14)
O213 W46 O220 W48 174.6(13)
O211 W46 O220 W48 -80.4(12)
O226 W46 O220 W48 6.0(12)
O228 W46 O220 W48 88.3(12)
O233 W47 O221 W41 -143(3)
O225 W47 O221 W41 -44(3)
O231 W47 O221 W41 39(5)
O229 W47 O221 W41 113(3)
O219 W47 O221 W41 34(3)
O207 W41 O221 W47 115(3)
O208 W41 O221 W47 -140(3)
O201 W41 O221 W47 -86(5)
O210 W41 O221 W47 20(3)
O205 W41 O221 W47 -71(3)
O209 W42 O222 W48 -126(3)
O202 W42 O222 W48 26(8)
O208 W42 O222 W48 122(3)
O211 W42 O222 W48 -32(3)
O205 W42 O222 W48 52(3)
O234 W48 O222 W42 153(3)
O229 W48 O222 W42 -100(3)
O226 W48 O222 W42 56(3)
O232 W48 O222 W42 -8(6)
O220 W48 O222 W42 -21(3)
O235 W49 O223 W43 147(3)
O231 W49 O223 W43 -37(6)
O227 W49 O223 W43 46(3)
O230 W49 O223 W43 -112(3)
O219 W49 O223 W43 -30(3)
O214 W43 O223 W49 -119(3)
O212 W43 O223 W49 -22(3)
O215 W43 O223 W49 140(3)
O203 W43 O223 W49 60(7)
O206 W43 O223 W49 66(3)
O236 W50 O224 W44 -140(3)
O230 W50 O224 W44 120(3)
O228 W50 O224 W44 -41(3)
O232 W50 O224 W44 35(5)
O220 W50 O224 W44 36(3)
O216 W44 O224 W50 106(3)
O204 W44 O224 W50 -56(7)
O215 W44 O224 W50 -146(3)
O213 W44 O224 W50 14(3)
O206 W44 O224 W50 -68(3)
O233 W47 O225 W45 178(2)
O221 W47 O225 W45 74(2)
O231 W47 O225 W45 -77(2)
O229 W47 O225 W45 -11(6)
O219 W47 O225 W45 -6.4(19)
O217 W45 O225 W47 -172(2)
O210 W45 O225 W47 -76(2)
O227 W45 O225 W47 84(2)
O212 W45 O225 W47 24(6)
O219 W45 O225 W47 6.4(19)
O234 W48 O226 W46 172(2)
O229 W48 O226 W46 9(5)
O232 W48 O226 W46 82(2)
O222 W48 O226 W46 -77(2)
O220 W48 O226 W46 8.9(18)
O218 W46 O226 W48 173(2)
O213 W46 O226 W48 -31(4)
O211 W46 O226 W48 74(2)
O228 W46 O226 W48 -82(2)
O220 W46 O226 W48 -8.8(18)
O235 W49 O227 W45 -175.7(19)
O223 W49 O227 W45 -77(2)
O231 W49 O227 W45 78.3(19)
O230 W49 O227 W45 -20(5)
O219 W49 O227 W45 6.2(15)
O217 W45 O227 W49 -173.0(19)
O210 W45 O227 W49 -28(5)
O212 W45 O227 W49 74.2(19)
O225 W45 O227 W49 -85.9(18)
O219 W45 O227 W49 -6.1(15)
O236 W50 O228 W46 179(2)
O230 W50 O228 W46 22(5)
O224 W50 O228 W46 76(2)
O232 W50 O228 W46 -80(2)
O220 W50 O228 W46 -4.7(17)
O218 W46 O228 W50 -170(2)
O213 W46 O228 W50 -74(2)
O211 W46 O228 W50 28(4)
O226 W46 O228 W50 83(2)
O220 W46 O228 W50 4.6(17)
O234 W48 O229 W47 132(5)
O226 W48 O229 W47 -65(8)
O232 W48 O229 W47 -138(5)
O222 W48 O229 W47 19(5)
O220 W48 O229 W47 -64(5)
O233 W47 O229 W48 -121(5)
O221 W47 O229 W48 -17(5)
O225 W47 O229 W48 68(8)
O231 W47 O229 W48 136(5)
O219 W47 O229 W48 63(5)
O236 W50 O230 W49 161(8)
O228 W50 O230 W49 -42(11)
O224 W50 O230 W49 -97(9)
O232 W50 O230 W49 57(9)
O220 W50 O230 W49 -16(8)
O235 W49 O230 W50 -162(8)
O223 W49 O230 W50 102(9)
O231 W49 O230 W50 -55(9)
O227 W49 O230 W50 42(11)
O219 W49 O230 W50 17(8)
O235 W49 O231 W47 -162(2)
O223 W49 O231 W47 22(5)
O227 W49 O231 W47 -61(2)
O230 W49 O231 W47 94(2)
O219 W49 O231 W47 14.9(17)
O233 W47 O231 W49 162(2)
O221 W47 O231 W49 -20(4)
O225 W47 O231 W49 63(2)
O229 W47 O231 W49 -96(2)
O219 W47 O231 W49 -14.9(17)
O234 W48 O232 W50 -166(2)
O229 W48 O232 W50 91.4(19)
O226 W48 O232 W50 -66.1(19)
O222 W48 O232 W50 -2(5)
O220 W48 O232 W50 10.6(15)
O236 W50 O232 W48 165(2)
O230 W50 O232 W48 -90(2)
O228 W50 O232 W48 66(2)
O224 W50 O232 W48 -9(4)
O220 W50 O232 W48 -10.9(15)
O201 Ti9 Ti11 O237 100(2)
O274 Ti9 Ti11 O237 -156(2)
O280 Ti9 Ti11 O237 58(3)
O279 Ti9 Ti11 O237 -18(3)
O202 Ti9 Ti11 O237 -14(2)
O273 Ti9 Ti11 O237 -108(2)
Ti10 Ti9 Ti11 O237 -139.6(17)
O201 Ti9 Ti11 O276 -110(2)
O274 Ti9 Ti11 O276 -6(2)
O280 Ti9 Ti11 O276 -152(3)
O279 Ti9 Ti11 O276 132(2)
O202 Ti9 Ti11 O276 136(2)
O273 Ti9 Ti11 O276 42(2)
Ti10 Ti9 Ti11 O276 10.2(16)
O201 Ti9 Ti11 O275 -160(2)
O274 Ti9 Ti11 O275 -55(2)
O280 Ti9 Ti11 O275 158(3)
O279 Ti9 Ti11 O275 83(2)
O202 Ti9 Ti11 O275 86(2)
O273 Ti9 Ti11 O275 -7(2)
Ti10 Ti9 Ti11 O275 -39.1(15)
O201 Ti9 Ti11 O238 -3.8(19)
O274 Ti9 Ti11 O238 101(2)
O280 Ti9 Ti11 O238 -46(2)
O279 Ti9 Ti11 O238 -121(2)
O202 Ti9 Ti11 O238 -117.8(19)
O273 Ti9 Ti11 O238 148.5(18)
Ti10 Ti9 Ti11 O238 116.7(13)
O201 Ti9 Ti11 O279 118(2)
O274 Ti9 Ti11 O279 -138(3)
O280 Ti9 Ti11 O279 75(2)
O202 Ti9 Ti11 O279 4(2)
O273 Ti9 Ti11 O279 -90(2)
Ti10 Ti9 Ti11 O279 -122(2)
O201 Ti9 Ti11 O280 42(2)
O274 Ti9 Ti11 O280 147(3)
O279 Ti9 Ti11 O280 -75(2)
O202 Ti9 Ti11 O280 -72(2)
O273 Ti9 Ti11 O280 -166(2)
Ti10 Ti9 Ti11 O280 163(2)
O201 Ti9 Ti11 Ti12 -120.6(14)
O274 Ti9 Ti11 Ti12 -16.0(17)
O280 Ti9 Ti11 Ti12 -163(2)
O279 Ti9 Ti11 Ti12 122(2)
O202 Ti9 Ti11 Ti12 125.4(14)
O273 Ti9 Ti11 Ti12 31.7(14)
Ti10 Ti9 Ti11 Ti12 -0.1(5)
O203 Ti10 Ti12 O239 -104(3)
O274 Ti10 Ti12 O239 153(3)
O273 Ti10 Ti12 O239 102(3)
O281 Ti10 Ti12 O239 28(3)
O282 Ti10 Ti12 O239 -29(3)
O204 Ti10 Ti12 O239 8(3)
Ti9 Ti10 Ti12 O239 138(3)
O203 Ti10 Ti12 O240 -4.4(19)
O274 Ti10 Ti12 O240 -107(2)
O273 Ti10 Ti12 O240 -158.2(19)
O281 Ti10 Ti12 O240 127(2)
O282 Ti10 Ti12 O240 71(2)
O204 Ti10 Ti12 O240 107(2)
Ti9 Ti10 Ti12 O240 -122.7(14)
O203 Ti10 Ti12 O276 108(2)
O274 Ti10 Ti12 O276 5(2)
O273 Ti10 Ti12 O276 -46(2)
O281 Ti10 Ti12 O276 -120(2)
O282 Ti10 Ti12 O276 -176(2)
O204 Ti10 Ti12 O276 -140(2)
Ti9 Ti10 Ti12 O276 -10.1(16)
O203 Ti10 Ti12 O282 -75(2)
O274 Ti10 Ti12 O282 -178(3)
O273 Ti10 Ti12 O282 131(2)
O281 Ti10 Ti12 O282 56.4(19)
O204 Ti10 Ti12 O282 36(2)
Ti9 Ti10 Ti12 O282 166(2)
O203 Ti10 Ti12 O281 -132(2)
O274 Ti10 Ti12 O281 126(3)
O273 Ti10 Ti12 O281 75(2)
O282 Ti10 Ti12 O281 -56.4(19)
O204 Ti10 Ti12 O281 -20(2)
Ti9 Ti10 Ti12 O281 110.0(19)
O203 Ti10 Ti12 O275 149.2(16)
O274 Ti10 Ti12 O275 46.5(19)
O273 Ti10 Ti12 O275 -4.5(17)
O281 Ti10 Ti12 O275 -79(2)
O282 Ti10 Ti12 O275 -135(2)
O204 Ti10 Ti12 O275 -99.2(17)
Ti9 Ti10 Ti12 O275 30.9(10)
O203 Ti10 Ti12 Ti11 118.2(13)
O274 Ti10 Ti12 Ti11 15.5(17)
O273 Ti10 Ti12 Ti11 -35.5(14)
O281 Ti10 Ti12 Ti11 -110.0(19)
O282 Ti10 Ti12 Ti11 -166(2)
O204 Ti10 Ti12 Ti11 -130.1(15)
Ti9 Ti10 Ti12 Ti11 -0.1(5)
O237 Ti11 Ti12 O239 -7(2)
O276 Ti11 Ti12 O239 50(3)
O275 Ti11 Ti12 O239 -44(2)
O238 Ti11 Ti12 O239 99.4(19)
O279 Ti11 Ti12 O239 -119(2)
O280 Ti11 Ti12 O239 -163(2)
Ti9 Ti11 Ti12 O239 -151.0(15)
O237 Ti11 Ti12 O240 -103(2)
O276 Ti11 Ti12 O240 -46(3)
O275 Ti11 Ti12 O240 -140(2)
O238 Ti11 Ti12 O240 3.1(19)
O279 Ti11 Ti12 O240 144.2(19)
O280 Ti11 Ti12 O240 100(2)
Ti9 Ti11 Ti12 O240 112.7(14)
O237 Ti11 Ti12 O276 -57(3)
O275 Ti11 Ti12 O276 -94(3)
O238 Ti11 Ti12 O276 49(3)
O279 Ti11 Ti12 O276 -170(3)
O280 Ti11 Ti12 O276 146(3)
Ti9 Ti11 Ti12 O276 159(3)
O237 Ti11 Ti12 O282 133(2)
O276 Ti11 Ti12 O282 -170(4)
O275 Ti11 Ti12 O282 96(2)
O238 Ti11 Ti12 O282 -121(2)
O279 Ti11 Ti12 O282 21(2)
O280 Ti11 Ti12 O282 -23(2)
Ti9 Ti11 Ti12 O282 -11.1(17)
O237 Ti11 Ti12 O281 107.3(17)
O276 Ti11 Ti12 O281 164(3)
O275 Ti11 Ti12 O281 71(2)
O238 Ti11 Ti12 O281 -146.5(15)
O279 Ti11 Ti12 O281 -5.3(17)
O280 Ti11 Ti12 O281 -49.3(18)
Ti9 Ti11 Ti12 O281 -36.9(11)
O237 Ti11 Ti12 O275 37(2)
O276 Ti11 Ti12 O275 94(3)
O238 Ti11 Ti12 O275 143(2)
O279 Ti11 Ti12 O275 -76(2)
O280 Ti11 Ti12 O275 -120(2)
Ti9 Ti11 Ti12 O275 -107.5(19)
O237 Ti11 Ti12 Ti10 144.2(14)
O276 Ti11 Ti12 Ti10 -159(3)
O275 Ti11 Ti12 Ti10 107.5(19)
O238 Ti11 Ti12 Ti10 -109.5(13)
O279 Ti11 Ti12 Ti10 31.6(14)
O280 Ti11 Ti12 Ti10 -12.4(16)
Ti9 Ti11 Ti12 Ti10 0.1(5)
O276 Ti11 O237 W51 35(3)
O275 Ti11 O237 W51 81(3)
O238 Ti11 O237 W51 -62(3)
O279 Ti11 O237 W51 176(3)
O280 Ti11 O237 W51 -142(3)
Ti9 Ti11 O237 W51 -173.9(16)
Ti12 Ti11 O237 W51 58(3)
O243 W51 O237 Ti11 -179(3)
O257 W51 O237 Ti11 2(6)
O246 W51 O237 Ti11 -77(3)
O244 W51 O237 Ti11 75(3)
O241 W51 O237 Ti11 2(3)
O237 Ti11 O238 W52 46(3)
O276 Ti11 O238 W52 -62(3)
O275 Ti11 O238 W52 -42(5)
O279 Ti11 O238 W52 143(2)
O280 Ti11 O238 W52 154(3)
Ti9 Ti11 O238 W52 179(2)
Ti12 Ti11 O238 W52 -82(3)
O245 W52 O238 Ti11 -164(3)
O244 W52 O238 Ti11 -54(3)
O247 W52 O238 Ti11 100(3)
O258 W52 O238 Ti11 37(8)
O241 W52 O238 Ti11 22(3)
O240 Ti12 O239 W53 50(5)
O276 Ti12 O239 W53 -50(6)
O282 Ti12 O239 W53 141(5)
O281 Ti12 O239 W53 177(5)
O275 Ti12 O239 W53 -91(5)
Ti10 Ti12 O239 W53 160(3)
Ti11 Ti12 O239 W53 -70(6)
O251 W53 O239 Ti12 -65(5)
O250 W53 O239 Ti12 -149(5)
O259 W53 O239 Ti12 13(8)
O248 W53 O239 Ti12 98(5)
O242 W53 O239 Ti12 12(5)
O239 Ti12 O240 W54 -55(3)
O276 Ti12 O240 W54 44(4)
O282 Ti12 O240 W54 -158(3)
O281 Ti12 O240 W54 -156(3)
O275 Ti12 O240 W54 29(5)
Ti10 Ti12 O240 W54 165(3)
Ti11 Ti12 O240 W54 63(4)
O252 W54 O240 Ti12 166(3)
O249 W54 O240 Ti12 -79(4)
O260 W54 O240 Ti12 12(6)
O251 W54 O240 Ti12 71(3)
O242 W54 O240 Ti12 -4(3)
O256 P6 O241 W52 0(3)
O242 P6 O241 W52 -118(2)
O255 P6 O241 W52 120(2)
O256 P6 O241 W51 -124.1(16)
O242 P6 O241 W51 117.7(19)
O255 P6 O241 W51 -4(2)
O245 W52 O241 P6 53(14)
O244 W52 O241 P6 -138(3)
O247 W52 O241 P6 43(2)
O238 W52 O241 P6 133(3)
O258 W52 O241 P6 -43(2)
O245 W52 O241 W51 -168(13)
O244 W52 O241 W51 0.7(12)
O247 W52 O241 W51 -178.1(12)
O238 W52 O241 W51 -88.4(13)
O258 W52 O241 W51 95.5(13)
O243 W51 O241 P6 94(69)
O257 W51 O241 P6 40(2)
O246 W51 O241 P6 -43.7(19)
O244 W51 O241 P6 138(2)
O237 W51 O241 P6 -140(2)
O243 W51 O241 W52 -45(69)
O257 W51 O241 W52 -98.7(11)
O246 W51 O241 W52 177.5(11)
O244 W51 O241 W52 -0.7(11)
O237 W51 O241 W52 81.2(12)
O256 P6 O242 W54 1(2)
O241 P6 O242 W54 119.2(19)
O255 P6 O242 W54 -120.8(17)
O256 P6 O242 W53 122.3(16)
O241 P6 O242 W53 -119.0(19)
O255 P6 O242 W53 1(2)
O252 W54 O242 P6 154(6)
O249 W54 O242 P6 -41(2)
O240 W54 O242 P6 -142(2)
O260 W54 O242 P6 44.3(19)
O251 W54 O242 P6 133(2)
O252 W54 O242 W53 18(7)
O249 W54 O242 W53 -177.5(12)
O240 W54 O242 W53 81.5(13)
O260 W54 O242 W53 -92.0(11)
O251 W54 O242 W53 -3.7(10)
O251 W53 O242 P6 -132(2)
O250 W53 O242 P6 -168(3)
O239 W53 O242 P6 136(2)
O259 W53 O242 P6 -44(2)
O248 W53 O242 P6 43(2)
O251 W53 O242 W54 4.4(12)
O250 W53 O242 W54 -32(4)
O239 W53 O242 W54 -88.3(16)
O259 W53 O242 W54 92.0(13)
O248 W53 O242 W54 179.0(11)
O245 W52 O244 W51 177.8(19)
O247 W52 O244 W51 1(4)
O238 W52 O244 W51 77(2)
O258 W52 O244 W51 -88(2)
O241 W52 O244 W51 -1.1(17)
O243 W51 O244 W52 -180(2)
O257 W51 O244 W52 81(2)
O246 W51 O244 W52 -3(4)
O237 W51 O244 W52 -81(2)
O241 W51 O244 W52 1.1(17)
O253 W55 O246 W51 143(4)
O248 W55 O246 W51 -129(4)
O263 W55 O246 W51 -33(6)
O261 W55 O246 W51 28(4)
O255 W55 O246 W51 -46(3)
O243 W51 O246 W55 -99(4)
O257 W51 O246 W55 -3(4)
O244 W51 O246 W55 84(5)
O237 W51 O246 W55 158(4)
O241 W51 O246 W55 80(4)
O245 W52 O247 W56 94(4)
O244 W52 O247 W56 -89(5)
O238 W52 O247 W56 -165(4)
O258 W52 O247 W56 2(4)
O241 W52 O247 W56 -87(4)
O254 W56 O247 W52 -124(4)
O249 W56 O247 W52 127(4)
O262 W56 O247 W52 -23(4)
O264 W56 O247 W52 48(6)
O256 W56 O247 W52 56(3)
O253 W55 O248 W53 -145(3)
O263 W55 O248 W53 -46(3)
O246 W55 O248 W53 106(3)
O261 W55 O248 W53 2(6)
O255 W55 O248 W53 27(3)
O251 W53 O248 W55 -43(6)
O250 W53 O248 W55 131(3)
O239 W53 O248 W55 -133(3)
O259 W53 O248 W55 21(3)
O242 W53 O248 W55 -61(3)
O252 W54 O249 W56 -86(5)
O240 W54 O249 W56 170(5)
O260 W54 O249 W56 14(5)
O251 W54 O249 W56 85(6)
O242 W54 O249 W56 97(5)
O254 W56 O249 W54 112(5)
O262 W56 O249 W54 -67(7)
O264 W56 O249 W54 14(5)
O247 W56 O249 W54 -139(5)
O256 W56 O249 W54 -64(5)
O250 W53 O251 W54 162(2)
O239 W53 O251 W54 66.4(19)
O259 W53 O251 W54 -87.7(18)
O248 W53 O251 W54 -23(5)
O242 W53 O251 W54 -5.4(14)
O252 W54 O251 W53 -170.1(19)
O249 W54 O251 W53 18(4)
O240 W54 O251 W53 -71(2)
O260 W54 O251 W53 88.3(19)
O242 W54 O251 W53 5.7(15)
O256 P6 O255 W57 64.2(18)
O241 P6 O255 W57 -56(2)
O242 P6 O255 W57 -174.2(15)
O256 P6 O255 W59 -66.0(17)
O241 P6 O255 W59 173.6(14)
O242 P6 O255 W59 56(2)
O256 P6 O255 W55 -178.3(12)
O241 P6 O255 W55 61(2)
O242 P6 O255 W55 -57(2)
O269 W57 O255 P6 -143(13)
O265 W57 O255 P6 -43.0(17)
O267 W57 O255 P6 -132.7(19)
O257 W57 O255 P6 53.8(17)
O261 W57 O255 P6 136.4(18)
O269 W57 O255 W59 -2(13)
O265 W57 O255 W59 97.6(10)
O267 W57 O255 W59 7.9(10)
O257 W57 O255 W59 -165.5(12)
O261 W57 O255 W59 -82.9(10)
O269 W57 O255 W55 86(13)
O265 W57 O255 W55 -174.1(10)
O267 W57 O255 W55 96.1(11)
O257 W57 O255 W55 -77.3(11)
O261 W57 O255 W55 5.3(10)
O271 W59 O255 P6 164(6)
O266 W59 O255 P6 41.9(17)
O259 W59 O255 P6 -45.7(18)
O267 W59 O255 P6 135.1(18)
O263 W59 O255 P6 -136.6(18)
O271 W59 O255 W57 21(7)
O266 W59 O255 W57 -101.0(12)
O259 W59 O255 W57 171.4(12)
O267 W59 O255 W57 -7.9(11)
O263 W59 O255 W57 80.5(11)
O271 W59 O255 W55 -68(7)
O266 W59 O255 W55 170.1(13)
O259 W59 O255 W55 82.5(12)
O267 W59 O255 W55 -96.8(11)
O263 W59 O255 W55 -8.4(11)
O253 W55 O255 P6 88(6)
O248 W55 O255 P6 48.7(18)
O263 W55 O255 P6 139(2)
O246 W55 O255 P6 -47.3(18)
O261 W55 O255 P6 -141.1(19)
O253 W55 O255 W57 -137(6)
O248 W55 O255 W57 -175.6(11)
O263 W55 O255 W57 -85.3(12)
O246 W55 O255 W57 88.4(12)
O261 W55 O255 W57 -5.4(10)
O253 W55 O255 W59 -42(6)
O248 W55 O255 W59 -81.3(11)
O263 W55 O255 W59 8.9(12)
O246 W55 O255 W59 -177.3(13)
O261 W55 O255 W59 88.9(11)
O241 P6 O256 W60 179.3(14)
O242 P6 O256 W60 -64.5(16)
O255 P6 O256 W60 59.3(16)
O241 P6 O256 W56 -57.2(18)
O242 P6 O256 W56 59.0(17)
O255 P6 O256 W56 -177.2(12)
O241 P6 O256 W58 61.3(18)
O242 P6 O256 W58 177.5(12)
O255 P6 O256 W58 -58.7(16)
O272 W60 O256 P6 -32(58)
O260 W60 O256 P6 52.5(15)
O266 W60 O256 P6 -32.8(15)
O264 W60 O256 P6 141.3(16)
O268 W60 O256 P6 -125.2(16)
O272 W60 O256 W56 -172(100)
O260 W60 O256 W56 -87.0(11)
O266 W60 O256 W56 -172.3(11)
O264 W60 O256 W56 1.8(12)
O268 W60 O256 W56 95.3(12)
O272 W60 O256 W58 101(58)
O260 W60 O256 W58 -174.9(12)
O266 W60 O256 W58 99.8(11)
O264 W60 O256 W58 -86.1(12)
O268 W60 O256 W58 7.4(11)
O254 W56 O256 P6 -139(18)
O249 W56 O256 P6 -47.8(16)
O262 W56 O256 P6 130.4(15)
O264 W56 O256 P6 -139.7(16)
O247 W56 O256 P6 44.2(15)
O254 W56 O256 W60 -1(18)
O249 W56 O256 W60 90.0(12)
O262 W56 O256 W60 -91.7(11)
O264 W56 O256 W60 -1.8(12)
O247 W56 O256 W60 -178.0(11)
O254 W56 O256 W58 88(18)
O249 W56 O256 W58 179.3(13)
O262 W56 O256 W58 -2.5(11)
O264 W56 O256 W58 87.4(12)
O247 W56 O256 W58 -88.7(10)
O270 W58 O256 P6 177(3)
O268 W58 O256 P6 126.8(16)
O265 W58 O256 P6 39.5(13)
O258 W58 O256 P6 -58.3(16)
O262 W58 O256 P6 -134.3(15)
O270 W58 O256 W60 43(3)
O268 W58 O256 W60 -7.9(12)
O265 W58 O256 W60 -95.2(10)
O258 W58 O256 W60 167.0(12)
O262 W58 O256 W60 90.9(11)
O270 W58 O256 W56 -46(3)
O268 W58 O256 W56 -96.4(13)
O265 W58 O256 W56 176.2(9)
O258 W58 O256 W56 78.4(12)
O262 W58 O256 W56 2.4(10)
O243 W51 O257 W57 124(5)
O246 W51 O257 W57 24(5)
O244 W51 O257 W57 -128(5)
O237 W51 O257 W57 -58(7)
O241 W51 O257 W57 -57(5)
O269 W57 O257 W51 -153(5)
O265 W57 O257 W51 111(5)
O267 W57 O257 W51 13(7)
O261 W57 O257 W51 -55(5)
O255 W57 O257 W51 25(5)
O270 W58 O258 W52 148(3)
O268 W58 O258 W52 2(7)
O265 W58 O258 W52 -102(4)
O262 W58 O258 W52 65(3)
O256 W58 O258 W52 -13(3)
O245 W52 O258 W58 -129(4)
O244 W52 O258 W58 121(3)
O247 W52 O258 W58 -32(3)
O238 W52 O258 W58 30(9)
O241 W52 O258 W58 45(3)
O251 W53 O259 W59 150(3)
O250 W53 O259 W59 -128(3)
O239 W53 O259 W59 71(5)
O248 W53 O259 W59 -14(3)
O242 W53 O259 W59 72(3)
O271 W59 O259 W53 135(3)
O266 W59 O259 W53 -120(3)
O267 W59 O259 W53 -38(5)
O263 W59 O259 W53 35(3)
O255 W59 O259 W53 -39(3)
O272 W60 O260 W54 -143(3)
O266 W60 O260 W54 121(4)
O264 W60 O260 W54 -40(3)
O268 W60 O260 W54 43(6)
O256 W60 O260 W54 38(3)
O252 W54 O260 W60 118(4)
O249 W54 O260 W60 5(4)
O240 W54 O260 W60 -88(5)
O251 W54 O260 W60 -146(4)
O242 W54 O260 W60 -73(3)
O253 W55 O261 W57 177.1(18)
O248 W55 O261 W57 33(4)
O263 W55 O261 W57 83.4(18)
O246 W55 O261 W57 -71.8(18)
O255 W55 O261 W57 7.1(13)
O269 W57 O261 W55 178.0(17)
O265 W57 O261 W55 -5(6)
O267 W57 O261 W55 -79.5(16)
O257 W57 O261 W55 72.4(17)
O255 W57 O261 W55 -7.4(14)
O254 W56 O262 W58 -172.4(19)
O249 W56 O262 W58 7(4)
O264 W56 O262 W58 -74.3(17)
O247 W56 O262 W58 79.6(19)
O256 W56 O262 W58 3.4(14)
O270 W58 O262 W56 160(2)
O268 W58 O262 W56 71.3(19)
O265 W58 O262 W56 -28(6)
O258 W58 O262 W56 -91.1(19)
O256 W58 O262 W56 -3.4(14)
O253 W55 O263 W59 158(2)
O248 W55 O263 W59 72(2)
O246 W55 O263 W59 -26(4)
O261 W55 O263 W59 -91(2)
O255 W55 O263 W59 -12.5(16)
O271 W59 O263 W55 -175.9(19)
O266 W59 O263 W55 10(5)
O259 W59 O263 W55 -69(2)
O267 W59 O263 W55 84.9(19)
O255 W59 O263 W55 13.1(17)
O254 W56 O264 W60 -177(2)
O249 W56 O264 W60 -68(2)
O262 W56 O264 W60 81(2)
O247 W56 O264 W60 11(4)
O256 W56 O264 W60 2.5(16)
O272 W60 O264 W56 177(2)
O260 W60 O264 W56 76(2)
O266 W60 O264 W56 14(6)
O268 W60 O264 W56 -77.4(19)
O256 W60 O264 W56 -2.5(16)
O269 W57 O265 W58 -150(3)
O267 W57 O265 W58 107(3)
O257 W57 O265 W58 -43(3)
O261 W57 O265 W58 33(7)
O255 W57 O265 W58 35(3)
O270 W58 O265 W57 161(3)
O268 W58 O265 W57 -111(3)
O258 W58 O265 W57 50(3)
O262 W58 O265 W57 -10(8)
O256 W58 O265 W57 -34(3)
O271 W59 O266 W60 147(8)
O259 W59 O266 W60 40(8)
O267 W59 O266 W60 -112(8)
O263 W59 O266 W60 -38(10)
O255 W59 O266 W60 -42(8)
O272 W60 O266 W59 -142(8)
O260 W60 O266 W59 -41(8)
O264 W60 O266 W59 22(11)
O268 W60 O266 W59 113(8)
O256 W60 O266 W59 38(8)
O269 W57 O267 W59 168.0(19)
O265 W57 O267 W59 -98.5(19)
O257 W57 O267 W59 2(4)
O261 W57 O267 W59 67.9(19)
O255 W57 O267 W59 -11.1(15)
O271 W59 O267 W57 -164.0(19)
O266 W59 O267 W57 91(2)
O259 W59 O267 W57 9(4)
O263 W59 O267 W57 -65.0(18)
O255 W59 O267 W57 11.0(15)
O270 W58 O268 W60 -153(2)
O265 W58 O268 W60 101(2)
O258 W58 O268 W60 -5(6)
O262 W58 O268 W60 -65(2)
O256 W58 O268 W60 10.4(16)
O272 W60 O268 W58 171(2)
O260 W60 O268 W58 -16(5)
O266 W60 O268 W58 -92(2)
O264 W60 O268 W58 66(2)
O256 W60 O268 W58 -10.7(17)
O203 Ti10 O273 O274 -9(4)
O281 Ti10 O273 O274 161(2)
O282 Ti10 O273 O274 152(2)
O204 Ti10 O273 O274 -115(2)
Ti12 Ti10 O273 O274 118.3(18)
Ti9 Ti10 O273 O274 28.5(18)
O203 Ti10 O273 Ti9 -38(4)
O274 Ti10 O273 Ti9 -28.5(18)
O281 Ti10 O273 Ti9 132(2)
O282 Ti10 O273 Ti9 123.3(19)
O204 Ti10 O273 Ti9 -143.3(18)
Ti12 Ti10 O273 Ti9 89.8(17)
O201 Ti9 O273 O274 13(4)
O280 Ti9 O273 O274 -132(3)
O279 Ti9 O273 O274 -158(2)
O202 Ti9 O273 O274 108(2)
Ti11 Ti9 O273 O274 -120(2)
Ti10 Ti9 O273 O274 -30(2)
O201 Ti9 O273 Ti10 44(4)
O274 Ti9 O273 Ti10 30(2)
O280 Ti9 O273 Ti10 -102(3)
O279 Ti9 O273 Ti10 -128(2)
O202 Ti9 O273 Ti10 138.0(19)
Ti11 Ti9 O273 Ti10 -89.3(18)
Ti10 O273 O274 Ti9 -148.4(19)
Ti9 O273 O274 Ti10 148.4(19)
O201 Ti9 O274 O273 -172(2)
O280 Ti9 O274 O273 109(3)
O279 Ti9 O274 O273 33(3)
O202 Ti9 O274 O273 -81(2)
Ti11 Ti9 O274 O273 71(2)
Ti10 Ti9 O274 O273 35(2)
O201 Ti9 O274 Ti10 153(3)
O280 Ti9 O274 Ti10 75(4)
O279 Ti9 O274 Ti10 -2(5)
O202 Ti9 O274 Ti10 -116(3)
O273 Ti9 O274 Ti10 -35(2)
Ti11 Ti9 O274 Ti10 36(3)
O203 Ti10 O274 O273 175(2)
O281 Ti10 O274 O273 -25(3)
O282 Ti10 O274 O273 -76(5)
O204 Ti10 O274 O273 78(2)
Ti12 Ti10 O274 O273 -73(2)
Ti9 Ti10 O274 O273 -37(3)
O203 Ti10 O274 Ti9 -148(3)
O273 Ti10 O274 Ti9 37(3)
O281 Ti10 O274 Ti9 12(4)
O282 Ti10 O274 Ti9 -39(6)
O204 Ti10 O274 Ti9 115(3)
Ti12 Ti10 O274 Ti9 -36(3)
O237 Ti11 O275 O276 -114(2)
O238 Ti11 O275 O276 -27(4)
O279 Ti11 O275 O276 149(2)
O280 Ti11 O275 O276 131(3)
Ti9 Ti11 O275 O276 113(2)
Ti12 Ti11 O275 O276 36.5(18)
O237 Ti11 O275 Ti12 -150.5(18)
O276 Ti11 O275 Ti12 -36.5(18)
O238 Ti11 O275 Ti12 -64(3)
O279 Ti11 O275 Ti12 112.1(19)
O280 Ti11 O275 Ti12 94(3)
Ti9 Ti11 O275 Ti12 76.4(15)
O239 Ti12 O275 O276 102(2)
O240 Ti12 O275 O276 22(4)
O282 Ti12 O275 O276 -149(2)
O281 Ti12 O275 O276 -154(2)
Ti10 Ti12 O275 O276 -116(2)
Ti11 Ti12 O275 O276 -41(2)
O239 Ti12 O275 Ti11 142.6(19)
O240 Ti12 O275 Ti11 63(3)
O276 Ti12 O275 Ti11 41(2)
O282 Ti12 O275 Ti11 -108.3(19)
O281 Ti12 O275 Ti11 -112.8(18)
Ti10 Ti12 O275 Ti11 -74.9(17)
Ti12 O275 O276 Ti11 136.3(18)
Ti11 O275 O276 Ti12 -136.3(18)
O237 Ti11 O276 O275 74(2)
O238 Ti11 O276 O275 164(2)
O279 Ti11 O276 O275 -46(3)
O280 Ti11 O276 O275 -111(3)
Ti9 Ti11 O276 O275 -83(2)
Ti12 Ti11 O276 O275 -60(3)
O237 Ti11 O276 Ti12 133(3)
O275 Ti11 O276 Ti12 60(3)
O238 Ti11 O276 Ti12 -137(3)
O279 Ti11 O276 Ti12 14(4)
O280 Ti11 O276 Ti12 -52(5)
Ti9 Ti11 O276 Ti12 -23(3)
O239 Ti12 O276 O275 -84(3)
O240 Ti12 O276 O275 -166(2)
O282 Ti12 O276 O275 71(5)
O281 Ti12 O276 O275 34(3)
Ti10 Ti12 O276 O275 76(2)
Ti11 Ti12 O276 O275 53(2)
O239 Ti12 O276 Ti11 -136(3)
O240 Ti12 O276 Ti11 141(3)
O282 Ti12 O276 Ti11 18(6)
O281 Ti12 O276 Ti11 -19(4)
O275 Ti12 O276 Ti11 -53(2)
Ti10 Ti12 O276 Ti11 23(3)
O201 Ti9 O279 O280 -21(3)
O274 Ti9 O279 O280 128(3)
O202 Ti9 O279 O280 -115(2)
O273 Ti9 O279 O280 153(2)
Ti11 Ti9 O279 O280 62.8(19)
Ti10 Ti9 O279 O280 126.8(19)
O201 Ti9 O279 Ti11 -84(2)
O274 Ti9 O279 Ti11 65(3)
O280 Ti9 O279 Ti11 -62.8(19)
O202 Ti9 O279 Ti11 -177.4(17)
O273 Ti9 O279 Ti11 90.1(19)
Ti10 Ti9 O279 Ti11 64.0(18)
O237 Ti11 O279 O280 108(2)
O276 Ti11 O279 O280 -128(3)
O275 Ti11 O279 O280 -161(3)
O238 Ti11 O279 O280 16(3)
Ti9 Ti11 O279 O280 -59(2)
Ti12 Ti11 O279 O280 -122(2)
O237 Ti11 O279 Ti9 166.9(19)
O276 Ti11 O279 Ti9 -70(3)
O275 Ti11 O279 Ti9 -102(2)
O238 Ti11 O279 Ti9 75(2)
O280 Ti11 O279 Ti9 59(2)
Ti12 Ti11 O279 Ti9 -63.2(18)
Ti11 O279 O280 Ti9 116.0(16)
Ti9 O279 O280 Ti11 -116.0(16)
O201 Ti9 O280 O279 162(2)
O274 Ti9 O280 O279 -115(3)
O202 Ti9 O280 O279 76(2)
O273 Ti9 O280 O279 -37(3)
Ti11 Ti9 O280 O279 -56(2)
Ti10 Ti9 O280 O279 -79(3)
O201 Ti9 O280 Ti11 -141(2)
O274 Ti9 O280 Ti11 -59(4)
O279 Ti9 O280 Ti11 56(2)
O202 Ti9 O280 Ti11 131.7(16)
O273 Ti9 O280 Ti11 19(3)
Ti10 Ti9 O280 Ti11 -23(3)
O237 Ti11 O280 O279 -81(3)
O276 Ti11 O280 O279 104(3)
O275 Ti11 O280 O279 27(4)
O238 Ti11 O280 O279 -166(3)
Ti9 Ti11 O280 O279 57(2)
Ti12 Ti11 O280 O279 79(3)
O237 Ti11 O280 Ti9 -138.8(19)
O276 Ti11 O280 Ti9 46(4)
O275 Ti11 O280 Ti9 -30(3)
O238 Ti11 O280 Ti9 136(2)
O279 Ti11 O280 Ti9 -57(2)
Ti12 Ti11 O280 Ti9 21(2)
O203 Ti10 O281 O282 6(3)
O274 Ti10 O281 O282 -146(3)
O273 Ti10 O281 O282 -167(3)
O204 Ti10 O281 O282 99(3)
Ti12 Ti10 O281 O282 -65(2)
Ti9 Ti10 O281 O282 -140(2)
O203 Ti10 O281 Ti12 71(2)
O274 Ti10 O281 Ti12 -81(3)
O273 Ti10 O281 Ti12 -102.0(19)
O282 Ti10 O281 Ti12 65(2)
O204 Ti10 O281 Ti12 164.0(18)
Ti9 Ti10 O281 Ti12 -75.7(15)
O239 Ti12 O281 O282 -93(3)
O240 Ti12 O281 O282 -3(3)
O276 Ti12 O281 O282 152(3)
O275 Ti12 O281 O282 174(2)
Ti10 Ti12 O281 O282 70(2)
Ti11 Ti12 O281 O282 143(2)
O239 Ti12 O281 Ti10 -162(2)
O240 Ti12 O281 Ti10 -72(2)
O276 Ti12 O281 Ti10 82(2)
O282 Ti12 O281 Ti10 -70(2)
O275 Ti12 O281 Ti10 104.1(17)
Ti11 Ti12 O281 Ti10 73.9(16)
Ti12 O281 O282 Ti10 -105.3(12)
Ti10 O281 O282 Ti12 105.3(12)
O203 Ti10 O282 O281 -175(3)
O274 Ti10 O282 O281 76(5)
O273 Ti10 O282 O281 15(3)
O204 Ti10 O282 O281 -80(3)
Ti12 Ti10 O282 O281 72(3)
Ti9 Ti10 O282 O281 54(3)
O203 Ti10 O282 Ti12 112.8(18)
O274 Ti10 O282 Ti12 4(5)
O273 Ti10 O282 Ti12 -57(2)
O281 Ti10 O282 Ti12 -72(3)
O204 Ti10 O282 Ti12 -151.7(18)
Ti9 Ti10 O282 Ti12 -18(2)
O239 Ti12 O282 O281 96(2)
O240 Ti12 O282 O281 178(2)
O276 Ti12 O282 O281 -58(5)
O275 Ti12 O282 O281 -8(3)
Ti10 Ti12 O282 O281 -65.5(19)
Ti11 Ti12 O282 O281 -48(3)
O239 Ti12 O282 Ti10 162(2)
O240 Ti12 O282 Ti10 -116.8(19)
O276 Ti12 O282 Ti10 7(5)
O281 Ti12 O282 Ti10 65.5(19)
O275 Ti12 O282 Ti10 58(2)
Ti11 Ti12 O282 Ti10 17(2)
O374 Ti13 Ti14 O373 113(4)
O302 Ti13 Ti14 O373 62(4)
O379 Ti13 Ti14 O373 -145(4)
O378 Ti13 Ti14 O373 167(4)
O301 Ti13 Ti14 O373 -51(4)
Ti15 Ti13 Ti14 O373 -155(4)
O374 Ti13 Ti14 O381 -91(3)
O373 Ti13 Ti14 O381 156(4)
O302 Ti13 Ti14 O381 -141.7(19)
O379 Ti13 Ti14 O381 11(2)
O378 Ti13 Ti14 O381 -37.3(19)
O301 Ti13 Ti14 O381 105.5(18)
Ti15 Ti13 Ti14 O381 0.6(17)
O374 Ti13 Ti14 O304 51(2)
O373 Ti13 Ti14 O304 -63(4)
O302 Ti13 Ti14 O304 -0.3(15)
O379 Ti13 Ti14 O304 152.4(16)
O378 Ti13 Ti14 O304 104.0(13)
O301 Ti13 Ti14 O304 -113.1(12)
Ti15 Ti13 Ti14 O304 142.0(10)
O374 Ti13 Ti14 O303 160(2)
O373 Ti13 Ti14 O303 46(4)
O302 Ti13 Ti14 O303 108.7(14)
O379 Ti13 Ti14 O303 -98.6(17)
O378 Ti13 Ti14 O303 -147.0(14)
O301 Ti13 Ti14 O303 -4.2(14)
Ti15 Ti13 Ti14 O303 -109.0(10)
O374 Ti13 Ti14 O380 -52(2)
O373 Ti13 Ti14 O380 -166(4)
O302 Ti13 Ti14 O380 -103.6(13)
O379 Ti13 Ti14 O380 49.1(16)
O378 Ti13 Ti14 O380 0.8(13)
O301 Ti13 Ti14 O380 143.6(11)
Ti15 Ti13 Ti14 O380 38.7(9)
O373 Ti13 Ti14 O374 -113(4)
O302 Ti13 Ti14 O374 -51(2)
O379 Ti13 Ti14 O374 102(2)
O378 Ti13 Ti14 O374 53(2)
O301 Ti13 Ti14 O374 -164(2)
Ti15 Ti13 Ti14 O374 91(2)
O374 Ti13 Ti14 Ti16 -89(2)
O373 Ti13 Ti14 Ti16 158(4)
O302 Ti13 Ti14 Ti16 -140.1(11)
O379 Ti13 Ti14 Ti16 12.6(14)
O378 Ti13 Ti14 Ti16 -35.8(10)
O301 Ti13 Ti14 Ti16 107.1(9)
Ti15 Ti13 Ti14 Ti16 2.2(4)
O307 W61 O301 Ti13 154(2)
O308 W61 O301 Ti13 49(2)
O321 W61 O301 Ti13 -52(6)
O310 W61 O301 Ti13 -114(2)
O305 W61 O301 Ti13 -26.0(19)
O374 Ti13 O301 W61 73(4)
O373 Ti13 O301 W61 76(2)
O302 Ti13 O301 W61 -37(2)
O379 Ti13 O301 W61 -141(2)
O378 Ti13 O301 W61 -130.4(19)
Ti15 Ti13 O301 W61 -170.1(17)
Ti14 Ti13 O301 W61 93(2)
O374 Ti13 O302 W62 -96(3)
O373 Ti13 O302 W62 -47(3)
O379 Ti13 O302 W62 136(2)
O378 Ti13 O302 W62 179(2)
O301 Ti13 O302 W62 55(3)
Ti15 Ti13 O302 W62 166.5(15)
Ti14 Ti13 O302 W62 -67(3)
O309 W62 O302 Ti13 -172(2)
O322 W62 O302 Ti13 14(8)
O311 W62 O302 Ti13 85(2)
O308 W62 O302 Ti13 -70(2)
O305 W62 O302 Ti13 3(2)
O314 W63 O303 Ti14 -150(3)
O312 W63 O303 Ti14 103(3)
O315 W63 O303 Ti14 -54(3)
O323 W63 O303 Ti14 15(6)
O306 W63 O303 Ti14 18(2)
O373 Ti14 O303 W63 -65(3)
O381 Ti14 O303 W63 155(3)
O304 Ti14 O303 W63 43(3)
O380 Ti14 O303 W63 144(2)
O374 Ti14 O303 W63 -65(4)
Ti16 Ti14 O303 W63 -180(2)
Ti13 Ti14 O303 W63 -81(3)
O316 W64 O304 Ti14 168(2)
O313 W64 O304 Ti14 -99(2)
O315 W64 O304 Ti14 58(2)
O324 W64 O304 Ti14 -76(12)
O306 W64 O304 Ti14 -17.3(19)
O373 Ti14 O304 W64 56(2)
O381 Ti14 O304 W64 -139(2)
O303 Ti14 O304 W64 -43(2)
O380 Ti14 O304 W64 -176(2)
O374 Ti14 O304 W64 100(2)
Ti16 Ti14 O304 W64 -163.4(12)
Ti13 Ti14 O304 W64 77(2)
O306 P7 O305 W61 119(2)
O320 P7 O305 W61 -127.6(15)
O319 P7 O305 W61 -8(3)
O306 P7 O305 W62 -112(2)
O320 P7 O305 W62 1(3)
O319 P7 O305 W62 121.2(19)
O307 W61 O305 P7 -145(100)
O308 W61 O305 P7 143(2)
O321 W61 O305 P7 50(2)
O301 W61 O305 P7 -122(2)
O310 W61 O305 P7 -43(2)
O307 W61 O305 W62 73(100)
O308 W61 O305 W62 0.8(10)
O321 W61 O305 W62 -92.2(13)
O301 W61 O305 W62 94.9(13)
O310 W61 O305 W62 174.1(11)
O309 W62 O305 P7 -145(15)
O322 W62 O305 P7 -44(2)
O311 W62 O305 P7 45(2)
O302 W62 O305 P7 134(2)
O308 W62 O305 P7 -142(2)
O309 W62 O305 W61 -5(16)
O322 W62 O305 W61 97.0(14)
O311 W62 O305 W61 -174.6(11)
O302 W62 O305 W61 -85.3(12)
O308 W62 O305 W61 -0.7(9)
O305 P7 O306 W64 118(2)
O320 P7 O306 W64 -1(3)
O319 P7 O306 W64 -115(2)
O305 P7 O306 W63 -114.8(19)
O320 P7 O306 W63 127(2)
O319 P7 O306 W63 12(3)
O316 W64 O306 P7 -40(17)
O304 W64 O306 P7 -131(3)
O313 W64 O306 P7 -44(3)
O315 W64 O306 P7 136(3)
O324 W64 O306 P7 42(3)
O316 W64 O306 W63 -179(100)
O304 W64 O306 W63 89.9(12)
O313 W64 O306 W63 176.6(12)
O315 W64 O306 W63 -3.5(11)
O324 W64 O306 W63 -96.7(12)
O314 W63 O306 P7 -124(5)
O303 W63 O306 P7 128(3)
O312 W63 O306 P7 37(3)
O315 W63 O306 P7 -141(3)
O323 W63 O306 P7 -53(2)
O314 W63 O306 W64 21(6)
O303 W63 O306 W64 -87.5(13)
O312 W63 O306 W64 -178.3(13)
O315 W63 O306 W64 3.5(11)
O323 W63 O306 W64 91.5(12)
O307 W61 O308 W62 179.4(15)
O321 W61 O308 W62 80.0(17)
O301 W61 O308 W62 -84.0(17)
O310 W61 O308 W62 -22(4)
O305 W61 O308 W62 -1.0(13)
O309 W62 O308 W61 -179.3(14)
O322 W62 O308 W61 -81.7(17)
O311 W62 O308 W61 15(3)
O302 W62 O308 W61 85.7(16)
O305 W62 O308 W61 1.0(13)
O317 W65 O310 W61 143(3)
O312 W65 O310 W61 -119(3)
O327 W65 O310 W61 -26(5)
O325 W65 O310 W61 37(3)
O319 W65 O310 W61 -36(3)
O307 W61 O310 W65 -111(3)
O308 W61 O310 W65 89(4)
O321 W61 O310 W65 -12(3)
O301 W61 O310 W65 153(3)
O305 W61 O310 W65 69(3)
O309 W62 O311 W66 105(2)
O322 W62 O311 W66 9(2)
O302 W62 O311 W66 -159(2)
O308 W62 O311 W66 -90(3)
O305 W62 O311 W66 -76(2)
O318 W66 O311 W62 -138(2)
O328 W66 O311 W62 22(4)
O326 W66 O311 W62 -28(2)
O313 W66 O311 W62 124(2)
O320 W66 O311 W62 45(2)
O314 W63 O312 W65 104(3)
O303 W63 O312 W65 -152(3)
O315 W63 O312 W65 -68(5)
O323 W63 O312 W65 9(3)
O306 W63 O312 W65 -72(3)
O317 W65 O312 W63 -131(3)
O310 W65 O312 W63 126(3)
O327 W65 O312 W63 -29(3)
O325 W65 O312 W63 38(5)
O319 W65 O312 W63 42(3)
O316 W64 O313 W66 -114(4)
O304 W64 O313 W66 152(4)
O315 W64 O313 W66 65(5)
O324 W64 O313 W66 -25(4)
O306 W64 O313 W66 65(4)
O318 W66 O313 W64 150(4)
O328 W66 O313 W64 44(4)
O326 W66 O313 W64 -22(5)
O311 W66 O313 W64 -112(4)
O320 W66 O313 W64 -33(3)
O316 W64 O315 W63 -175.2(18)
O304 W64 O315 W63 -80(2)
O313 W64 O315 W63 5(4)
O324 W64 O315 W63 94(2)
O306 W64 O315 W63 5.2(16)
O314 W63 O315 W64 178.5(19)
O303 W63 O315 W64 75.4(19)
O312 W63 O315 W64 -10(5)
O323 W63 O315 W64 -86.8(19)
O306 W63 O315 W64 -5.1(16)
O305 P7 O319 W67 -54(2)
O306 P7 O319 W67 -180.0(19)
O320 P7 O319 W67 68(2)
O305 P7 O319 W69 177.5(15)
O306 P7 O319 W69 52(2)
O320 P7 O319 W69 -60.5(19)
O305 P7 O319 W65 62(2)
O306 P7 O319 W65 -63(3)
O320 P7 O319 W65 -175.7(15)
O333 W67 O319 P7 -137(5)
O329 W67 O319 P7 -40(2)
O325 W67 O319 P7 134(2)
O321 W67 O319 P7 46(2)
O331 W67 O319 P7 -132(2)
O333 W67 O319 W69 4(5)
O329 W67 O319 W69 100.6(12)
O325 W67 O319 W69 -85.3(11)
O321 W67 O319 W69 -172.8(11)
O331 W67 O319 W69 8.4(10)
O333 W67 O319 W65 92(5)
O329 W67 O319 W65 -171.0(13)
O325 W67 O319 W65 3.1(10)
O321 W67 O319 W65 -84.3(12)
O331 W67 O319 W65 96.8(12)
O335 W69 O319 P7 173(4)
O327 W69 O319 P7 -137(2)
O330 W69 O319 P7 40.9(18)
O331 W69 O319 P7 131.7(19)
O323 W69 O319 P7 -48.0(18)
O335 W69 O319 W67 33(4)
O327 W69 O319 W67 82.6(12)
O330 W69 O319 W67 -99.3(12)
O331 W69 O319 W67 -8.5(11)
O323 W69 O319 W67 171.7(10)
O335 W69 O319 W65 -57(4)
O327 W69 O319 W65 -7.3(11)
O330 W69 O319 W65 170.7(13)
O331 W69 O319 W65 -98.4(12)
O323 W69 O319 W65 81.8(10)
O317 W65 O319 P7 141(9)
O312 W65 O319 P7 45(2)
O310 W65 O319 P7 -44(2)
O327 W65 O319 P7 140(2)
O325 W65 O319 P7 -137(2)
O317 W65 O319 W67 -85(10)
O312 W65 O319 W67 178.3(13)
O310 W65 O319 W67 89.4(13)
O327 W65 O319 W67 -86.1(12)
O325 W65 O319 W67 -3.1(10)
O317 W65 O319 W69 8(10)
O312 W65 O319 W69 -88.7(12)
O310 W65 O319 W69 -177.6(12)
O327 W65 O319 W69 6.9(11)
O325 W65 O319 W69 89.9(11)
O305 P7 O320 W70 -179.3(14)
O306 P7 O320 W70 -61.7(18)
O319 P7 O320 W70 57.5(19)
O305 P7 O320 W68 57.9(18)
O306 P7 O320 W68 175.5(14)
O319 P7 O320 W68 -65.4(18)
O305 P7 O320 W66 -56.0(19)
O306 P7 O320 W66 61.7(18)
O319 P7 O320 W66 -179.2(14)
O336 W70 O320 P7 178(4)
O330 W70 O320 P7 -35.9(15)
O332 W70 O320 P7 -122.2(16)
O324 W70 O320 P7 59.0(14)
O328 W70 O320 P7 144.5(15)
O336 W70 O320 W68 -47(4)
O330 W70 O320 W68 99.2(11)
O332 W70 O320 W68 12.8(10)
O324 W70 O320 W68 -165.9(10)
O328 W70 O320 W68 -80.5(10)
O336 W70 O320 W66 41(4)
O330 W70 O320 W66 -173.2(11)
O332 W70 O320 W66 100.4(11)
O324 W70 O320 W66 -78.3(10)
O328 W70 O320 W66 7.2(9)
O334 W68 O320 P7 131(8)
O326 W68 O320 P7 -132.6(15)
O329 W68 O320 P7 39.5(14)
O332 W68 O320 P7 126.4(15)
O322 W68 O320 P7 -53.2(14)
O334 W68 O320 W70 -9(8)
O326 W68 O320 W70 88.0(12)
O329 W68 O320 W70 -99.9(11)
O332 W68 O320 W70 -13.0(11)
O322 W68 O320 W70 167.4(11)
O334 W68 O320 W66 -97(8)
O326 W68 O320 W66 -0.5(11)
O329 W68 O320 W66 171.6(11)
O332 W68 O320 W66 -101.5(12)
O322 W68 O320 W66 78.9(10)
O318 W66 O320 P7 -8(16)
O328 W66 O320 P7 -147.5(15)
O326 W66 O320 P7 130.2(16)
O313 W66 O320 P7 -55.2(14)
O311 W66 O320 P7 42.4(13)
O318 W66 O320 W70 132(15)
O328 W66 O320 W70 -7.7(10)
O326 W66 O320 W70 -90.0(11)
O313 W66 O320 W70 84.5(10)
O311 W66 O320 W70 -177.9(9)
O318 W66 O320 W68 -138(15)
O328 W66 O320 W68 82.8(10)
O326 W66 O320 W68 0.5(11)
O313 W66 O320 W68 175.0(10)
O311 W66 O320 W68 -87.4(8)
O307 W61 O321 W67 110(3)
O308 W61 O321 W67 -146(3)
O301 W61 O321 W67 -44(7)
O310 W61 O321 W67 16(3)
O305 W61 O321 W67 -70(3)
O333 W67 O321 W61 -144(3)
O329 W67 O321 W61 118(3)
O325 W67 O321 W61 -42(3)
O331 W67 O321 W61 38(5)
O319 W67 O321 W61 36(3)
O309 W62 O322 W68 -129(3)
O311 W62 O322 W68 -27(3)
O302 W62 O322 W68 45(9)
O308 W62 O322 W68 127(3)
O305 W62 O322 W68 55(3)
O334 W68 O322 W62 158(3)
O326 W68 O322 W62 54(3)
O329 W68 O322 W62 -103(3)
O332 W68 O322 W62 -23(6)
O320 W68 O322 W62 -22(3)
O314 W63 O323 W69 -123(3)
O303 W63 O323 W69 72(5)
O312 W63 O323 W69 -16(3)
O315 W63 O323 W69 142(3)
O306 W63 O323 W69 69(3)
O335 W69 O323 W63 135(3)
O327 W69 O323 W63 42(3)
O330 W69 O323 W63 -112(3)
O331 W69 O323 W63 -34(5)
O319 W69 O323 W63 -34(2)
O316 W64 O324 W70 131(3)
O304 W64 O324 W70 15(13)
O313 W64 O324 W70 38(3)
O315 W64 O324 W70 -119(3)
O306 W64 O324 W70 -44(3)
O336 W70 O324 W64 -152(3)
O330 W70 O324 W64 91(3)
O332 W70 O324 W64 11(5)
O328 W70 O324 W64 -62(3)
O320 W70 O324 W64 14(3)
O333 W67 O325 W65 -170.3(18)
O329 W67 O325 W65 12(5)
O321 W67 O325 W65 77.0(19)
O331 W67 O325 W65 -78.6(17)
O319 W67 O325 W65 -4.4(15)
O317 W65 O325 W67 176.2(18)
O312 W65 O325 W67 8(4)
O310 W65 O325 W67 -79.1(19)
O327 W65 O325 W67 78.4(19)
O319 W65 O325 W67 4.3(15)
O334 W68 O326 W66 172(2)
O329 W68 O326 W66 -18(5)
O332 W68 O326 W66 71(2)
O322 W68 O326 W66 -84(2)
O320 W68 O326 W66 0.8(17)
O318 W66 O326 W68 176(2)
O328 W66 O326 W68 -81(2)
O313 W66 O326 W68 -12(4)
O311 W66 O326 W68 80(2)
O320 W66 O326 W68 -0.8(17)
O335 W69 O327 W65 179(2)
O330 W69 O327 W65 7(5)
O331 W69 O327 W65 84(2)
O323 W69 O327 W65 -71(2)
O319 W69 O327 W65 10.9(17)
O317 W65 O327 W69 169(2)
O312 W65 O327 W69 71(2)
O310 W65 O327 W69 -22(5)
O325 W65 O327 W69 -86(2)
O319 W65 O327 W69 -10.8(17)
O318 W66 O328 W70 -166.7(16)
O326 W66 O328 W70 84.3(16)
O313 W66 O328 W70 -69.2(17)
O311 W66 O328 W70 34(4)
O320 W66 O328 W70 10.1(13)
O336 W70 O328 W66 178.4(18)
O330 W70 O328 W66 -11(4)
O332 W70 O328 W66 -83.0(16)
O324 W70 O328 W66 75.7(17)
O320 W70 O328 W66 -10.4(13)
O333 W67 O329 W68 -156(7)
O325 W67 O329 W68 21(10)
O321 W67 O329 W68 -44(7)
O331 W67 O329 W68 112(7)
O319 W67 O329 W68 38(7)
O334 W68 O329 W67 151(7)
O326 W68 O329 W67 -20(10)
O332 W68 O329 W67 -111(7)
O322 W68 O329 W67 44(7)
O320 W68 O329 W67 -37(7)
O336 W70 O330 W69 -123(9)
O332 W70 O330 W69 140(9)
O324 W70 O330 W69 -18(9)
O328 W70 O330 W69 67(11)
O320 W70 O330 W69 66(9)
O335 W69 O330 W70 124(9)
O327 W69 O330 W70 -65(11)
O331 W69 O330 W70 -142(9)
O323 W69 O330 W70 13(9)
O319 W69 O330 W70 -69(9)
O335 W69 O331 W67 -158.3(19)
O327 W69 O331 W67 -64.2(18)
O330 W69 O331 W67 89.3(18)
O323 W69 O331 W67 12(4)
O319 W69 O331 W67 11.1(14)
O333 W67 O331 W69 167.5(19)
O329 W67 O331 W69 -93.5(18)
O325 W67 O331 W69 65.2(17)
O321 W67 O331 W69 -14(4)
O319 W67 O331 W69 -11.4(14)
O334 W68 O332 W70 -161.1(18)
O326 W68 O332 W70 -53.2(19)
O329 W68 O332 W70 101.2(19)
O322 W68 O332 W70 19(4)
O320 W68 O332 W70 18.3(15)
O336 W70 O332 W68 148(2)
O330 W70 O332 W68 -98(2)
O324 W70 O332 W68 -15(5)
O328 W70 O332 W68 57.0(19)
O320 W70 O332 W68 -18.5(15)
O374 Ti13 Ti15 O375 42.6(18)
O373 Ti13 Ti15 O375 -5(2)
O302 Ti13 Ti15 O375 142(2)
O379 Ti13 Ti15 O375 -162(2)
O378 Ti13 Ti15 O375 124(2)
O301 Ti13 Ti15 O375 -109.3(18)
Ti14 Ti13 Ti15 O375 4.2(16)
O374 Ti13 Ti15 O337 -98.6(19)
O373 Ti13 Ti15 O337 -146(2)
O302 Ti13 Ti15 O337 1(2)
O379 Ti13 Ti15 O337 57(2)
O378 Ti13 Ti15 O337 -17(2)
O301 Ti13 Ti15 O337 109.5(19)
Ti14 Ti13 Ti15 O337 -137.0(17)
O374 Ti13 Ti15 O379 -155(2)
O373 Ti13 Ti15 O379 157(2)
O302 Ti13 Ti15 O379 -56(2)
O378 Ti13 Ti15 O379 -74.3(19)
O301 Ti13 Ti15 O379 53(2)
Ti14 Ti13 Ti15 O379 166.2(18)
O374 Ti13 Ti15 O378 -81.1(18)
O373 Ti13 Ti15 O378 -129(2)
O302 Ti13 Ti15 O378 19(2)
O379 Ti13 Ti15 O378 74.3(19)
O301 Ti13 Ti15 O378 127.0(19)
Ti14 Ti13 Ti15 O378 -119.5(16)
O374 Ti13 Ti15 O338 143.5(15)
O373 Ti13 Ti15 O338 95.9(19)
O302 Ti13 Ti15 O338 -116.9(18)
O379 Ti13 Ti15 O338 -61(2)
O378 Ti13 Ti15 O338 -135.4(19)
O301 Ti13 Ti15 O338 -8.4(16)
Ti14 Ti13 Ti15 O338 105.1(11)
O374 Ti13 Ti15 O376 2.9(14)
O373 Ti13 Ti15 O376 -44.7(18)
O302 Ti13 Ti15 O376 102.6(17)
O379 Ti13 Ti15 O376 158(2)
O378 Ti13 Ti15 O376 84.0(18)
O301 Ti13 Ti15 O376 -149.0(14)
Ti14 Ti13 Ti15 O376 -35.5(9)
O374 Ti13 Ti15 Ti16 36.3(10)
O373 Ti13 Ti15 Ti16 -11.3(16)
O302 Ti13 Ti15 Ti16 136.0(14)
O379 Ti13 Ti15 Ti16 -168.3(17)
O378 Ti13 Ti15 Ti16 117.4(15)
O301 Ti13 Ti15 Ti16 -115.6(11)
Ti14 Ti13 Ti15 Ti16 -2.1(4)
O373 Ti14 Ti16 O339 134(2)
O381 Ti14 Ti16 O339 -58(3)
O304 Ti14 Ti16 O339 -6(2)
O303 Ti14 Ti16 O339 -120.4(18)
O380 Ti14 Ti16 O339 14(2)
O374 Ti14 Ti16 O339 94.6(18)
Ti13 Ti14 Ti16 O339 124.7(14)
O373 Ti14 Ti16 O340 -115(2)
O381 Ti14 Ti16 O340 53(3)
O304 Ti14 Ti16 O340 104.9(19)
O303 Ti14 Ti16 O340 -9.3(18)
O380 Ti14 Ti16 O340 126(2)
O374 Ti14 Ti16 O340 -154.4(17)
Ti13 Ti14 Ti16 O340 -124.3(14)
O373 Ti14 Ti16 O381 -168(3)
O304 Ti14 Ti16 O381 52(3)
O303 Ti14 Ti16 O381 -62(3)
O380 Ti14 Ti16 O381 73(3)
O374 Ti14 Ti16 O381 153(3)
Ti13 Ti14 Ti16 O381 -177(3)
O373 Ti14 Ti16 O375 1(2)
O381 Ti14 Ti16 O375 169(3)
O304 Ti14 Ti16 O375 -138.7(18)
O303 Ti14 Ti16 O375 107.0(17)
O380 Ti14 Ti16 O375 -118(2)
O374 Ti14 Ti16 O375 -38.0(16)
Ti13 Ti14 Ti16 O375 -7.9(13)
O373 Ti14 Ti16 O376 48(2)
O381 Ti14 Ti16 O376 -144(3)
O304 Ti14 Ti16 O376 -92.1(17)
O303 Ti14 Ti16 O376 153.7(16)
O380 Ti14 Ti16 O376 -71(2)
O374 Ti14 Ti16 O376 8.6(15)
Ti13 Ti14 Ti16 O376 38.7(12)
O373 Ti14 Ti16 O380 119(2)
O381 Ti14 Ti16 O380 -73(3)
O304 Ti14 Ti16 O380 -21(2)
O303 Ti14 Ti16 O380 -135(2)
O374 Ti14 Ti16 O380 80(2)
Ti13 Ti14 Ti16 O380 110.2(18)
O373 Ti14 Ti16 Ti15 7.1(16)
O381 Ti14 Ti16 Ti15 175(3)
O304 Ti14 Ti16 Ti15 -132.8(13)
O303 Ti14 Ti16 Ti15 112.9(12)
O380 Ti14 Ti16 Ti15 -112.2(18)
O374 Ti14 Ti16 Ti15 -32.1(10)
Ti13 Ti14 Ti16 Ti15 -2.0(4)
O375 Ti15 Ti16 O339 64(4)
O337 Ti15 Ti16 O339 8.0(18)
O379 Ti15 Ti16 O339 -140.2(18)
O378 Ti15 Ti16 O339 -92.4(16)
O338 Ti15 Ti16 O339 117.8(16)
O376 Ti15 Ti16 O339 -41.1(19)
Ti13 Ti15 Ti16 O339 -131.8(13)
O375 Ti15 Ti16 O340 -50(4)
O337 Ti15 Ti16 O340 -106.3(16)
O379 Ti15 Ti16 O340 105.5(17)
O378 Ti15 Ti16 O340 153.3(15)
O338 Ti15 Ti16 O340 3.5(15)
O376 Ti15 Ti16 O340 -155(2)
Ti13 Ti15 Ti16 O340 113.9(12)
O375 Ti15 Ti16 O381 -159(4)
O337 Ti15 Ti16 O381 144.4(18)
O379 Ti15 Ti16 O381 -4(2)
O378 Ti15 Ti16 O381 44.0(18)
O338 Ti15 Ti16 O381 -105.8(17)
O376 Ti15 Ti16 O381 95(2)
Ti13 Ti15 Ti16 O381 4.6(15)
O337 Ti15 Ti16 O375 -56(4)
O379 Ti15 Ti16 O375 155(4)
O378 Ti15 Ti16 O375 -157(4)
O338 Ti15 Ti16 O375 53(4)
O376 Ti15 Ti16 O375 -106(4)
Ti13 Ti15 Ti16 O375 164(4)
O375 Ti15 Ti16 O376 106(4)
O337 Ti15 Ti16 O376 49.1(19)
O379 Ti15 Ti16 O376 -99(2)
O378 Ti15 Ti16 O376 -51.3(18)
O338 Ti15 Ti16 O376 158.9(18)
Ti13 Ti15 Ti16 O376 -90.7(16)
O375 Ti15 Ti16 O380 160(4)
O337 Ti15 Ti16 O380 103.3(15)
O379 Ti15 Ti16 O380 -44.9(17)
O378 Ti15 Ti16 O380 2.9(14)
O338 Ti15 Ti16 O380 -146.9(14)
O376 Ti15 Ti16 O380 54.2(18)
Ti13 Ti15 Ti16 O380 -36.5(11)
O375 Ti15 Ti16 Ti14 -162(4)
O337 Ti15 Ti16 Ti14 142.0(12)
O379 Ti15 Ti16 Ti14 -6.3(13)
O378 Ti15 Ti16 Ti14 41.6(10)
O338 Ti15 Ti16 Ti14 -108.3(10)
O376 Ti15 Ti16 Ti14 92.9(16)
Ti13 Ti15 Ti16 Ti14 2.2(4)
O375 Ti15 O337 W71 43(3)
O379 Ti15 O337 W71 -144(3)
O378 Ti15 O337 W71 173(3)
O338 Ti15 O337 W71 -52(3)
O376 Ti15 O337 W71 87(3)
Ti13 Ti15 O337 W71 -174.9(17)
Ti16 Ti15 O337 W71 62(3)
O343 W71 O337 Ti15 169(3)
O346 W71 O337 Ti15 -86(3)
O344 W71 O337 Ti15 65(3)
O357 W71 O337 Ti15 27(6)
O341 W71 O337 Ti15 -2(3)
O345 W72 O338 Ti15 -143(2)
O344 W72 O338 Ti15 -37(2)
O347 W72 O338 Ti15 114(2)
O358 W72 O338 Ti15 56(6)
O341 W72 O338 Ti15 33.0(18)
O375 Ti15 O338 W72 -80(2)
O337 Ti15 O338 W72 30(2)
O379 Ti15 O338 W72 135(2)
O378 Ti15 O338 W72 125(2)
O376 Ti15 O338 W72 -80(3)
Ti13 Ti15 O338 W72 166.3(15)
Ti16 Ti15 O338 W72 -97.2(19)
O340 Ti16 O339 W73 50(2)
O381 Ti16 O339 W73 144(2)
O375 Ti16 O339 W73 -61(3)
O376 Ti16 O339 W73 -104(2)
O380 Ti16 O339 W73 177(2)
Ti14 Ti16 O339 W73 168.0(13)
Ti15 Ti16 O339 W73 -79(2)
O350 W73 O339 Ti16 -158(2)
O359 W73 O339 Ti16 40(8)
O348 W73 O339 Ti16 94(2)
O351 W73 O339 Ti16 -61(2)
O342 W73 O339 Ti16 13(2)
O339 Ti16 O340 W74 -52(3)
O381 Ti16 O340 W74 -164(3)
O375 Ti16 O340 W74 60(3)
O376 Ti16 O340 W74 36(6)
O380 Ti16 O340 W74 -143(3)
Ti14 Ti16 O340 W74 175(3)
Ti15 Ti16 O340 W74 75(3)
O352 W74 O340 Ti16 163(3)
O349 W74 O340 Ti16 -94(3)
O351 W74 O340 Ti16 62(3)
O360 W74 O340 Ti16 -3(6)
O342 W74 O340 Ti16 -11(3)
O342 P8 O341 W72 -121(2)
O355 P8 O341 W72 120.0(16)
O356 P8 O341 W72 -2(3)
O342 P8 O341 W71 115(2)
O355 P8 O341 W71 -4(3)
O356 P8 O341 W71 -126(2)
O345 W72 O341 P8 -169(16)
O344 W72 O341 P8 -132(2)
O347 W72 O341 P8 45(2)
O338 W72 O341 P8 124(2)
O358 W72 O341 P8 -50(2)
O345 W72 O341 W71 -33(17)
O344 W72 O341 W71 4.8(11)
O347 W72 O341 W71 -178.7(12)
O338 W72 O341 W71 -99.3(12)
O358 W72 O341 W71 86.4(12)
O343 W71 O341 P8 116(7)
O346 W71 O341 P8 -45(2)
O337 W71 O341 P8 -135(2)
O344 W71 O341 P8 134(2)
O357 W71 O341 P8 56(2)
O343 W71 O341 W72 -22(8)
O346 W71 O341 W72 176.9(11)
O337 W71 O341 W72 86.2(13)
O344 W71 O341 W72 -4.4(11)
O357 W71 O341 W72 -82.5(11)
O355 P8 O342 W73 9(2)
O341 P8 O342 W73 -114(2)
O356 P8 O342 W73 130(2)
O355 P8 O342 W74 -127.6(15)
O341 P8 O342 W74 110.1(18)
O356 P8 O342 W74 -6(2)
O350 W73 O342 P8 -146(7)
O359 W73 O342 P8 -46(2)
O348 W73 O342 P8 40(2)
O339 W73 O342 P8 129(2)
O351 W73 O342 P8 -143(2)
O350 W73 O342 W74 0(7)
O359 W73 O342 W74 101.0(12)
O348 W73 O342 W74 -173.0(10)
O339 W73 O342 W74 -84.5(11)
O351 W73 O342 W74 3.4(11)
O352 W74 O342 P8 104(11)
O340 W74 O342 P8 -128(2)
O349 W74 O342 P8 -35.8(19)
O351 W74 O342 P8 145(2)
O360 W74 O342 P8 55(2)
O352 W74 O342 W73 -45(11)
O340 W74 O342 W73 83.2(14)
O349 W74 O342 W73 175.7(11)
O351 W74 O342 W73 -3.4(11)
O360 W74 O342 W73 -93.1(14)
O345 W72 O344 W71 170(2)
O347 W72 O344 W71 -14(4)
O338 W72 O344 W71 69(2)
O358 W72 O344 W71 -97(2)
O341 W72 O344 W71 -7.2(17)
O343 W71 O344 W72 -176(2)
O346 W71 O344 W72 10(4)
O337 W71 O344 W72 -74(2)
O357 W71 O344 W72 92(2)
O341 W71 O344 W72 7.1(17)
O353 W75 O346 W71 124(3)
O363 W75 O346 W71 -44(5)
O361 W75 O346 W71 29(3)
O348 W75 O346 W71 -126(3)
O355 W75 O346 W71 -46(2)
O343 W71 O346 W75 -98(3)
O337 W71 O346 W75 159(3)
O344 W71 O346 W75 76(4)
O357 W71 O346 W75 0(3)
O341 W71 O346 W75 79(3)
O354 W76 O347 W72 -129(4)
O364 W76 O347 W72 51(6)
O362 W76 O347 W72 -21(4)
O349 W76 O347 W72 134(4)
O356 W76 O347 W72 54(4)
O345 W72 O347 W76 94(4)
O344 W72 O347 W76 -82(5)
O338 W72 O347 W76 -170(4)
O358 W72 O347 W76 -3(4)
O341 W72 O347 W76 -89(4)
O350 W73 O348 W75 103(3)
O359 W73 O348 W75 8(3)
O339 W73 O348 W75 -162(3)
O351 W73 O348 W75 -87(4)
O342 W73 O348 W75 -79(3)
O353 W75 O348 W73 -129(3)
O363 W75 O348 W73 -25(3)
O346 W75 O348 W73 131(3)
O361 W75 O348 W73 46(4)
O355 W75 O348 W73 48(2)
O352 W74 O349 W76 -103(3)
O340 W74 O349 W76 153(3)
O351 W74 O349 W76 75(5)
O360 W74 O349 W76 0(3)
O342 W74 O349 W76 73(3)
O354 W76 O349 W74 133(3)
O347 W76 O349 W74 -119(3)
O364 W76 O349 W74 31(3)
O362 W76 O349 W74 -35(5)
O356 W76 O349 W74 -45(3)
O352 W74 O351 W73 -179.9(19)
O340 W74 O351 W73 -77.1(19)
O349 W74 O351 W73 3(4)
O360 W74 O351 W73 78(2)
O342 W74 O351 W73 4.8(16)
O350 W73 O351 W74 174.6(19)
O359 W73 O351 W74 -89(2)
O348 W73 O351 W74 3(4)
O339 W73 O351 W74 79(2)
O342 W73 O351 W74 -4.9(16)
O342 P8 O355 W77 179.6(12)
O341 P8 O355 W77 -58.3(18)
O356 P8 O355 W77 60.2(19)
O342 P8 O355 W79 56.7(16)
O341 P8 O355 W79 178.8(14)
O356 P8 O355 W79 -62.7(19)
O342 P8 O355 W75 -62.9(16)
O341 P8 O355 W75 59.2(19)
O356 P8 O355 W75 177.7(15)
O369 W77 O355 P8 33(63)
O361 W77 O355 P8 137.4(14)
O365 W77 O355 P8 -36.0(13)
O367 W77 O355 P8 -126.0(15)
O357 W77 O355 P8 42.9(13)
O369 W77 O355 W79 170(100)
O361 W77 O355 W79 -85.6(10)
O365 W77 O355 W79 101.0(9)
O367 W77 O355 W79 11.0(11)
O357 W77 O355 W79 179.9(9)
O369 W77 O355 W75 -101(63)
O361 W77 O355 W75 3.5(9)
O365 W77 O355 W75 -169.9(9)
O367 W77 O355 W75 100.0(11)
O357 W77 O355 W75 -91.1(9)
O371 W79 O355 P8 -174(6)
O367 W79 O355 P8 124.9(15)
O363 W79 O355 P8 -138.6(15)
O359 W79 O355 P8 -60.2(15)
O366 W79 O355 P8 40.8(14)
O371 W79 O355 W77 50(6)
O367 W79 O355 W77 -11.3(11)
O363 W79 O355 W77 85.3(11)
O359 W79 O355 W77 163.6(12)
O366 W79 O355 W77 -95.3(11)
O371 W79 O355 W75 -39(6)
O367 W79 O355 W75 -100.0(12)
O363 W79 O355 W75 -3.4(11)
O359 W79 O355 W75 74.9(11)
O366 W79 O355 W75 176.0(11)
O353 W75 O355 P8 -148(7)
O363 W75 O355 P8 138.6(16)
O346 W75 O355 P8 -42.4(15)
O361 W75 O355 P8 -136.5(14)
O348 W75 O355 P8 44.7(13)
O353 W75 O355 W77 -15(7)
O363 W75 O355 W77 -88.4(11)
O346 W75 O355 W77 90.6(10)
O361 W75 O355 W77 -3.5(9)
O348 W75 O355 W77 177.6(9)
O353 W75 O355 W79 77(7)
O363 W75 O355 W79 3.6(11)
O346 W75 O355 W79 -177.4(11)
O361 W75 O355 W79 88.5(10)
O348 W75 O355 W79 -90.4(9)
O342 P8 O356 W76 59(3)
O355 P8 O356 W76 177.3(17)
O341 P8 O356 W76 -61(3)
O342 P8 O356 W78 -172.3(17)
O355 P8 O356 W78 -54(3)
O341 P8 O356 W78 68(2)
O342 P8 O356 W80 -58(2)
O355 P8 O356 W80 60(2)
O341 P8 O356 W80 -178.4(16)
O354 W76 O356 P8 -80(16)
O347 W76 O356 P8 47(3)
O364 W76 O356 P8 -134(3)
O362 W76 O356 P8 140(3)
O349 W76 O356 P8 -44(3)
O354 W76 O356 W78 139(15)
O347 W76 O356 W78 -93.2(14)
O364 W76 O356 W78 85.2(15)
O362 W76 O356 W78 -0.1(10)
O349 W76 O356 W78 175.8(14)
O354 W76 O356 W80 50(16)
O347 W76 O356 W80 177.2(14)
O364 W76 O356 W80 -4.4(14)
O362 W76 O356 W80 -89.8(11)
O349 W76 O356 W80 86.1(12)
O370 W78 O356 P8 -21(100)
O365 W78 O356 P8 27(2)
O362 W78 O356 P8 -143(3)
O358 W78 O356 P8 -54(2)
O368 W78 O356 P8 121(2)
O370 W78 O356 W76 122(100)
O365 W78 O356 W76 170.1(13)
O362 W78 O356 W76 0.1(10)
O358 W78 O356 W76 89.8(13)
O368 W78 O356 W76 -95.8(12)
O370 W78 O356 W80 -149(100)
O365 W78 O356 W80 -100.9(12)
O362 W78 O356 W80 89.1(11)
O358 W78 O356 W80 178.7(12)
O368 W78 O356 W80 -6.9(10)
O372 W80 O356 P8 178(3)
O360 W80 O356 P8 46(2)
O364 W80 O356 P8 142(2)
O366 W80 O356 P8 -39(2)
O368 W80 O356 P8 -125(2)
O372 W80 O356 W76 40(4)
O360 W80 O356 W76 -91.0(14)
O364 W80 O356 W76 4.5(14)
O366 W80 O356 W76 -177.0(13)
O368 W80 O356 W76 97.9(12)
O372 W80 O356 W78 -50(4)
O360 W80 O356 W78 178.5(14)
O364 W80 O356 W78 -86.0(15)
O366 W80 O356 W78 92.5(12)
O368 W80 O356 W78 7.4(11)
O369 W77 O357 W71 -136(2)
O361 W77 O357 W71 -33(2)
O365 W77 O357 W71 132(2)
O367 W77 O357 W71 69(3)
O355 W77 O357 W71 44.2(18)
O343 W71 O357 W77 109(2)
O346 W71 O357 W77 2(2)
O337 W71 O357 W77 -109(4)
O344 W71 O357 W77 -149(2)
O341 W71 O357 W77 -79.5(19)
O345 W72 O358 W78 -117(2)
O344 W72 O358 W78 140(2)
O347 W72 O358 W78 -11(3)
O338 W72 O358 W78 44(7)
O341 W72 O358 W78 67(2)
O370 W78 O358 W72 149(2)
O365 W78 O358 W72 -120(3)
O362 W78 O358 W72 42(2)
O368 W78 O358 W72 -48(5)
O356 W78 O358 W72 -31(2)
O350 W73 O359 W79 -151(4)
O348 W73 O359 W79 -43(4)
O339 W73 O359 W79 11(10)
O351 W73 O359 W79 112(4)
O342 W73 O359 W79 39(4)
O371 W79 O359 W73 165(4)
O367 W79 O359 W73 6(7)
O363 W79 O359 W73 70(4)
O366 W79 O359 W73 -94(4)
O355 W79 O359 W73 -5(4)
O372 W80 O360 W74 -106(3)
O364 W80 O360 W74 -15(3)
O366 W80 O360 W74 148(3)
O368 W80 O360 W74 76(5)
O356 W80 O360 W74 56(3)
O352 W74 O360 W80 91(3)
O340 W74 O360 W80 -102(4)
O349 W74 O360 W80 -11(3)
O351 W74 O360 W80 -167(3)
O342 W74 O360 W80 -94(3)
O353 W75 O361 W77 -177.1(17)
O363 W75 O361 W77 80.1(16)
O346 W75 O361 W77 -76.0(17)
O348 W75 O361 W77 7(4)
O355 W75 O361 W77 4.8(13)
O369 W77 O361 W75 174.1(16)
O365 W77 O361 W75 18(6)
O367 W77 O361 W75 -76.0(16)
O357 W77 O361 W75 78.5(17)
O355 W77 O361 W75 -4.9(13)
O354 W76 O362 W78 -176.9(17)
O347 W76 O362 W78 74.6(19)
O364 W76 O362 W78 -76.3(17)
O349 W76 O362 W78 -9(4)
O356 W76 O362 W78 0.2(15)
O370 W78 O362 W76 -179.9(18)
O365 W78 O362 W76 -28(5)
O358 W78 O362 W76 -83.5(18)
O368 W78 O362 W76 77.0(16)
O356 W78 O362 W76 -0.2(15)
O353 W75 O363 W79 -176(2)
O346 W75 O363 W79 -8(5)
O361 W75 O363 W79 -83(2)
O348 W75 O363 W79 73(2)
O355 W75 O363 W79 -5.2(16)
O371 W79 O363 W75 179(2)
O367 W79 O363 W75 77(2)
O359 W79 O363 W75 -80(2)
O366 W79 O363 W75 3(7)
O355 W79 O363 W75 5.3(17)
O354 W76 O364 W80 -169(2)
O347 W76 O364 W80 10(5)
O362 W76 O364 W80 84(3)
O349 W76 O364 W80 -73(3)
O356 W76 O364 W80 7(2)
O372 W80 O364 W76 -174(3)
O360 W80 O364 W76 68(3)
O366 W80 O364 W76 -12(7)
O368 W80 O364 W76 -86(3)
O356 W80 O364 W76 -7(2)
O370 W78 O365 W77 168(5)
O362 W78 O365 W77 15(8)
O358 W78 O365 W77 72(5)
O368 W78 O365 W77 -90(5)
O356 W78 O365 W77 -12(5)
O369 W77 O365 W78 -164(5)
O361 W77 O365 W78 -8(9)
O367 W77 O365 W78 87(5)
O357 W77 O365 W78 -70(5)
O355 W77 O365 W78 15(5)
O372 W80 O366 W79 -158(3)
O360 W80 O366 W79 -40(4)
O364 W80 O366 W79 40(7)
O368 W80 O366 W79 115(4)
O356 W80 O366 W79 36(4)
O371 W79 O366 W80 151(3)
O367 W79 O366 W80 -108(4)
O363 W79 O366 W80 -33(8)
O359 W79 O366 W80 46(4)
O355 W79 O366 W80 -35(3)
O371 W79 O367 W77 -155.4(19)
O363 W79 O367 W77 -57(2)
O359 W79 O367 W77 4(5)
O366 W79 O367 W77 108(2)
O355 W79 O367 W77 15.5(15)
O369 W77 O367 W79 164.8(18)
O361 W77 O367 W79 60(2)
O365 W77 O367 W79 -103(2)
O357 W77 O367 W79 -42(4)
O355 W77 O367 W79 -15.7(15)
O372 W80 O368 W78 152.9(17)
O360 W80 O368 W78 -29(4)
O364 W80 O368 W78 61.8(15)
O366 W80 O368 W78 -100.8(16)
O356 W80 O368 W78 -8.8(13)
O370 W78 O368 W80 -171.1(18)
O365 W78 O368 W80 95.9(17)
O362 W78 O368 W80 -63.2(17)
O358 W78 O368 W80 26(5)
O356 W78 O368 W80 9.1(14)
O381 Ti14 O373 O374 -74(4)
O304 Ti14 O373 O374 84(2)
O303 Ti14 O373 O374 -180(2)
O380 Ti14 O373 O374 -25(3)
Ti16 Ti14 O373 O374 -66(3)
Ti13 Ti14 O373 O374 -41(3)
O381 Ti14 O373 Ti13 -33(6)
O304 Ti14 O373 Ti13 126(4)
O303 Ti14 O373 Ti13 -138(4)
O380 Ti14 O373 Ti13 17(5)
O374 Ti14 O373 Ti13 41(3)
Ti16 Ti14 O373 Ti13 -24(4)
O302 Ti13 O373 O374 -79(2)
O379 Ti13 O373 O374 97(3)
O378 Ti13 O373 O374 32(3)
O301 Ti13 O373 O374 -178(2)
Ti15 Ti13 O373 O374 75(2)
Ti14 Ti13 O373 O374 48(3)
O374 Ti13 O373 Ti14 -48(3)
O302 Ti13 O373 Ti14 -127(4)
O379 Ti13 O373 Ti14 49(5)
O378 Ti13 O373 Ti14 -17(5)
O301 Ti13 O373 Ti14 134(4)
Ti15 Ti13 O373 Ti14 26(4)
Ti14 O373 O374 Ti13 149(2)
Ti13 O373 O374 Ti14 -149(2)
O302 Ti13 O374 O373 114(2)
O379 Ti13 O374 O373 -133(2)
O378 Ti13 O374 O373 -156(2)
O301 Ti13 O374 O373 4(4)
Ti15 Ti13 O374 O373 -115(2)
Ti14 Ti13 O374 O373 -25.4(19)
O373 Ti13 O374 Ti14 25.4(19)
O302 Ti13 O374 Ti14 139.2(18)
O379 Ti13 O374 Ti14 -108(2)
O378 Ti13 O374 Ti14 -131.1(19)
O301 Ti13 O374 Ti14 29(4)
Ti15 Ti13 O374 Ti14 -90.0(16)
O381 Ti14 O374 O373 136(3)
O304 Ti14 O374 O373 -106(3)
O303 Ti14 O374 O373 1(4)
O380 Ti14 O374 O373 160(3)
Ti16 Ti14 O374 O373 122(3)
Ti13 Ti14 O374 O373 31(2)
O373 Ti14 O374 Ti13 -31(2)
O381 Ti14 O374 Ti13 105(2)
O304 Ti14 O374 Ti13 -136.9(18)
O303 Ti14 O374 Ti13 -30(3)
O380 Ti14 O374 Ti13 129(2)
Ti16 Ti14 O374 Ti13 90.6(18)
O337 Ti15 O375 O376 82(2)
O379 Ti15 O375 O376 -86(3)
O378 Ti15 O375 O376 -22(3)
O338 Ti15 O375 O376 -180(2)
Ti13 Ti15 O375 O376 -68(2)
Ti16 Ti15 O375 O376 -50(3)
O337 Ti15 O375 Ti16 132(3)
O379 Ti15 O375 Ti16 -36(6)
O378 Ti15 O375 Ti16 28(5)
O338 Ti15 O375 Ti16 -129(4)
O376 Ti15 O375 Ti16 50(3)
Ti13 Ti15 O375 Ti16 -17(4)
O339 Ti16 O375 O376 -66(2)
O340 Ti16 O375 O376 -166(2)
O381 Ti16 O375 O376 83(3)
O380 Ti16 O375 O376 34(2)
Ti14 Ti16 O375 O376 76.5(19)
Ti15 Ti16 O375 O376 57(3)
O339 Ti16 O375 Ti15 -123(4)
O340 Ti16 O375 Ti15 136(3)
O381 Ti16 O375 Ti15 26(5)
O376 Ti16 O375 Ti15 -57(3)
O380 Ti16 O375 Ti15 -23(4)
Ti14 Ti16 O375 Ti15 19(4)
Ti15 O375 O376 Ti16 147.5(18)
Ti16 O375 O376 Ti15 -147.5(18)
O339 Ti16 O376 O375 121(2)
O340 Ti16 O376 O375 31(5)
O381 Ti16 O376 O375 -127(2)
O380 Ti16 O376 O375 -150(2)
Ti14 Ti16 O376 O375 -110.4(19)
Ti15 Ti16 O376 O375 -23.8(16)
O339 Ti16 O376 Ti15 144.9(16)
O340 Ti16 O376 Ti15 55(4)
O381 Ti16 O376 Ti15 -102.9(19)
O375 Ti16 O376 Ti15 23.8(16)
O380 Ti16 O376 Ti15 -126.1(16)
Ti14 Ti16 O376 Ti15 -86.6(12)
O337 Ti15 O376 O375 -109(2)
O379 Ti15 O376 O375 136(2)
O378 Ti15 O376 O375 163(2)
O338 Ti15 O376 O375 1(3)
Ti13 Ti15 O376 O375 120(2)
Ti16 Ti15 O376 O375 30.6(18)
O375 Ti15 O376 Ti16 -30.6(18)
O337 Ti15 O376 Ti16 -139.8(15)
O379 Ti15 O376 Ti16 104.9(19)
O378 Ti15 O376 Ti16 132.2(17)
O338 Ti15 O376 Ti16 -30(3)
Ti13 Ti15 O376 Ti16 89.8(13)
O375 Ti15 O378 O379 -133(3)
O337 Ti15 O378 O379 114(2)
O338 Ti15 O378 O379 15(3)
O376 Ti15 O378 O379 -148(2)
Ti13 Ti15 O378 O379 -52.6(19)
Ti16 Ti15 O378 O379 -122.1(19)
O375 Ti15 O378 Ti13 -80(2)
O337 Ti15 O378 Ti13 166.6(17)
O379 Ti15 O378 Ti13 52.6(19)
O338 Ti15 O378 Ti13 68(2)
O376 Ti15 O378 Ti13 -95.1(15)
Ti16 Ti15 O378 Ti13 -69.6(13)
O374 Ti13 O378 O379 153(2)
O373 Ti13 O378 O379 129(3)
O302 Ti13 O378 O379 -111(2)
O301 Ti13 O378 O379 -15(2)
Ti15 Ti13 O378 O379 54.8(18)
Ti14 Ti13 O378 O379 122.8(18)
O374 Ti13 O378 Ti15 98.0(17)
O373 Ti13 O378 Ti15 74(3)
O302 Ti13 O378 Ti15 -165.9(15)
O379 Ti13 O378 Ti15 -54.8(18)
O301 Ti13 O378 Ti15 -69.7(18)
Ti14 Ti13 O378 Ti15 68.0(14)
Ti15 O378 O379 Ti13 114.6(15)
Ti13 O378 O379 Ti15 -114.6(15)
O374 Ti13 O379 O378 -34(3)
O373 Ti13 O379 O378 -102(3)
O302 Ti13 O379 O378 75(2)
O301 Ti13 O379 O378 167(2)
Ti15 Ti13 O379 O378 -64.4(18)
Ti14 Ti13 O379 O378 -82(2)
O374 Ti13 O379 Ti15 31(2)
O373 Ti13 O379 Ti15 -37(3)
O302 Ti13 O379 Ti15 139.2(15)
O378 Ti13 O379 Ti15 64.4(18)
O301 Ti13 O379 Ti15 -128.1(17)
Ti14 Ti13 O379 Ti15 -17(2)
O375 Ti15 O379 O378 96(3)
O337 Ti15 O379 O378 -71(2)
O338 Ti15 O379 O378 -169(2)
O376 Ti15 O379 O378 40(3)
Ti13 Ti15 O379 O378 67(2)
Ti16 Ti15 O379 O378 81(2)
O375 Ti15 O379 Ti13 30(4)
O337 Ti15 O379 Ti13 -138.0(17)
O378 Ti15 O379 Ti13 -67(2)
O338 Ti15 O379 Ti13 124.3(17)
O376 Ti15 O379 Ti13 -26(2)
Ti16 Ti15 O379 Ti13 14(2)
O339 Ti16 O380 O381 -128(3)
O340 Ti16 O380 O381 -35(3)
O375 Ti16 O380 O381 120(3)
O376 Ti16 O380 O381 146(3)
Ti14 Ti16 O380 O381 41(2)
Ti15 Ti16 O380 O381 113(3)
O339 Ti16 O380 Ti14 -168.7(17)
O340 Ti16 O380 Ti14 -76(2)
O381 Ti16 O380 Ti14 -41(2)
O375 Ti16 O380 Ti14 79(2)
O376 Ti16 O380 Ti14 104.5(18)
Ti15 Ti16 O380 Ti14 71.7(14)
O373 Ti14 O380 O381 -127(3)
O304 Ti14 O380 O381 118(2)
O303 Ti14 O380 O381 18(3)
O374 Ti14 O380 O381 -144(3)
Ti16 Ti14 O380 O381 -46.5(19)
Ti13 Ti14 O380 O381 -120(2)
O373 Ti14 O380 Ti16 -80(3)
O381 Ti14 O380 Ti16 46.5(19)
O304 Ti14 O380 Ti16 164.8(16)
O303 Ti14 O380 Ti16 65(2)
O374 Ti14 O380 Ti16 -97.3(18)
Ti13 Ti14 O380 Ti16 -73.6(15)
Ti16 O380 O381 Ti14 -127.3(19)
Ti14 O380 O381 Ti16 127.3(19)
O373 Ti14 O381 O380 87(4)
O304 Ti14 O381 O380 -71(2)
O303 Ti14 O381 O380 -167(2)
O374 Ti14 O381 O380 40(3)
Ti16 Ti14 O381 O380 70(2)
Ti13 Ti14 O381 O380 73(3)
O373 Ti14 O381 Ti16 17(5)
O304 Ti14 O381 Ti16 -141(2)
O303 Ti14 O381 Ti16 123(3)
O380 Ti14 O381 Ti16 -70(2)
O374 Ti14 O381 Ti16 -30(3)
Ti13 Ti14 O381 Ti16 3(3)
O339 Ti16 O381 O380 59(3)
O340 Ti16 O381 O380 153(3)
O375 Ti16 O381 O380 -90(3)
O376 Ti16 O381 O380 -37(3)
Ti14 Ti16 O381 O380 -76(3)
Ti15 Ti16 O381 O380 -81(3)
O339 Ti16 O381 Ti14 134(3)
O340 Ti16 O381 Ti14 -131(3)
O375 Ti16 O381 Ti14 -14(4)
O376 Ti16 O381 Ti14 39(3)
O380 Ti16 O381 Ti14 76(3)
Ti15 Ti16 O381 Ti14 -5(3)

loop_
_platon_squeeze_void_nr
_platon_squeeze_void_average_x
_platon_squeeze_void_average_y
_platon_squeeze_void_average_z
_platon_squeeze_void_volume
_platon_squeeze_void_count_electrons
_platon_squeeze_void_content
1 0.005 -0.007 -0.001 27641 13084 ' '
